data_4128583
loop_
_publ_author_name
'Lorzing, Gregory R.'
'Gosselin, Eric J.'
'Trump, Benjamin A.'
'York, Arthur H. P.'
'Sturluson, Arni'
'Rowland, Casey A.'
'Yap, Glenn P. A.'
'Brown, Craig M.'
'Simon, Cory M.'
'Bloch, Eric D.'

_publ_section_title
;
 Understanding Gas Storage in Cuboctahedral Porous Coordination Cages.
;
_journal_issue 30
_journal_name_full 'Journal of the American Chemical Society'
_journal_page_first 12128
_journal_page_last 12138
_journal_paper_doi 10.1021/jacs.9b05872
_journal_volume 141
_journal_year 2019
_chemical_formula_sum 'C39.13 H22.5 D19.49 Fe2 N1.65 O11.61'
_chemical_formula_weight 852.57
_chemical_name_mineral 'Fe-Me-dabco MOF w/ CD4'
_space_group_IT_number 225
_space_group_name_Hall '-F 4 2 3'
_space_group_name_H-M_alt 'F m -3 m'
_symmetry_cell_setting cubic
_symmetry_space_group_name_Hall '-F 4 2 3'
_symmetry_space_group_name_H-M 'F m -3 m'
_cell_angle_alpha 90
_cell_angle_beta 90
_cell_angle_gamma 90
_cell_formula_units_Z 48
_cell_length_a 40.237(6)
_cell_length_b 40.237(6)
_cell_length_c 40.237(6)
_cell_measurement_reflns_used 294
_cell_measurement_temperature 6.54(8)
_cell_measurement_theta_max 65
_cell_measurement_theta_min 3
_cell_volume 65144(17)
_diffrn_ambient_temperature 6.54(8)
_diffrn_measured_fraction_theta_full 1.0
_diffrn_measurement_device_type 'BT1 NCNR'
_diffrn_radiation_type neutron
_diffrn_radiation_wavelength 0.2775
_diffrn_reflns_av_R_equivalents 0.0
_diffrn_reflns_number 294
_exptl_crystal_density_diffrn 1.043
_exptl_crystal_description N/A
_refine_ls_goodness_of_fit_all 1.055
_refine_ls_matrix_type full
_refine_ls_number_parameters 36
_refine_ls_number_restraints 0
_cod_data_source_file ja9b05872_si_003.cif
_cod_data_source_block VESTA_phase
_cod_depositor_comments
;
The following automatic conversions were performed:

data item '_geom_angle_publ_flag' value 'N' was changed to 'n' in
accordance with the
/home/data/users/saulius/crontab/automatic-downloads/current/ACS/lib/dictionaries/cif_core.dic
dictionary named 'cif_core.dic' version 2.4.2 last updated on
2011-04-26 (6332 times).

data item '_geom_bond_publ_flag' value 'N' was changed to 'n' in
accordance with the
/home/data/users/saulius/crontab/automatic-downloads/current/ACS/lib/dictionaries/cif_core.dic
dictionary named 'cif_core.dic' version 2.4.2 last updated on
2011-04-26 (1444 times).

Automatic conversion script
Id: cif_fix_values 6909 2019-04-08 15:41:33Z antanas 
;
_cod_original_cell_volume 65140(30)
_cod_original_formula_sum 'C39.13 H22.50 D19.49 Fe2 N1.65 O11.61'
_cod_database_code 4128583

loop_
_symmetry_equiv_pos_site_id
_symmetry_equiv_pos_as_xyz
1 +x,+y,+z
2 +z,+x,+y
3 +y,+z,+x
4 +x,+y,-z
5 -z,+x,+y
6 +y,-z,+x
7 -z,+x,-y
8 -y,-z,+x
9 +y,-z,-x
10 -x,+y,-z
11 -z,-x,+y
12 +x,-y,-z
13 +y,+x,+z
14 +z,+y,+x
15 +x,+z,+y
16 +y,+x,-z
17 -z,+y,+x
18 +x,-z,+y
19 -z,+y,-x
20 -x,-z,+y
21 +x,-z,-y
22 -y,+x,-z
23 -z,-y,+x
24 +y,-x,-z
-1 -x,-y,-z
-2 -z,-x,-y
-3 -y,-z,-x
-4 -x,-y,+z
-5 +z,-x,-y
-6 -y,+z,-x
-7 +z,-x,+y
-8 +y,+z,-x
-9 -y,+z,+x
-10 +x,-y,+z
-11 +z,+x,-y
-12 -x,+y,+z
-13 -y,-x,-z
-14 -z,-y,-x
-15 -x,-z,-y
-16 -y,-x,+z
-17 +z,-y,-x
-18 -x,+z,-y
-19 +z,-y,+x
-20 +x,+z,-y
-21 -x,+z,+y
-22 +y,-x,+z
-23 +z,+y,-x
-24 -y,+x,+z
101 +x,+y+1/2,+z+1/2
102 +z,+x+1/2,+y+1/2
103 +y,+z+1/2,+x+1/2
104 +x,+y+1/2,-z+1/2
105 -z,+x+1/2,+y+1/2
106 +y,-z+1/2,+x+1/2
107 -z,+x+1/2,-y+1/2
108 -y,-z+1/2,+x+1/2
109 +y,-z+1/2,-x+1/2
110 -x,+y+1/2,-z+1/2
111 -z,-x+1/2,+y+1/2
112 +x,-y+1/2,-z+1/2
113 +y,+x+1/2,+z+1/2
114 +z,+y+1/2,+x+1/2
115 +x,+z+1/2,+y+1/2
116 +y,+x+1/2,-z+1/2
117 -z,+y+1/2,+x+1/2
118 +x,-z+1/2,+y+1/2
119 -z,+y+1/2,-x+1/2
120 -x,-z+1/2,+y+1/2
121 +x,-z+1/2,-y+1/2
122 -y,+x+1/2,-z+1/2
123 -z,-y+1/2,+x+1/2
124 +y,-x+1/2,-z+1/2
-101 -x,-y+1/2,-z+1/2
-102 -z,-x+1/2,-y+1/2
-103 -y,-z+1/2,-x+1/2
-104 -x,-y+1/2,+z+1/2
-105 +z,-x+1/2,-y+1/2
-106 -y,+z+1/2,-x+1/2
-107 +z,-x+1/2,+y+1/2
-108 +y,+z+1/2,-x+1/2
-109 -y,+z+1/2,+x+1/2
-110 +x,-y+1/2,+z+1/2
-111 +z,+x+1/2,-y+1/2
-112 -x,+y+1/2,+z+1/2
-113 -y,-x+1/2,-z+1/2
-114 -z,-y+1/2,-x+1/2
-115 -x,-z+1/2,-y+1/2
-116 -y,-x+1/2,+z+1/2
-117 +z,-y+1/2,-x+1/2
-118 -x,+z+1/2,-y+1/2
-119 +z,-y+1/2,+x+1/2
-120 +x,+z+1/2,-y+1/2
-121 -x,+z+1/2,+y+1/2
-122 +y,-x+1/2,+z+1/2
-123 +z,+y+1/2,-x+1/2
-124 -y,+x+1/2,+z+1/2
201 +x+1/2,+y,+z+1/2
202 +z+1/2,+x,+y+1/2
203 +y+1/2,+z,+x+1/2
204 +x+1/2,+y,-z+1/2
205 -z+1/2,+x,+y+1/2
206 +y+1/2,-z,+x+1/2
207 -z+1/2,+x,-y+1/2
208 -y+1/2,-z,+x+1/2
209 +y+1/2,-z,-x+1/2
210 -x+1/2,+y,-z+1/2
211 -z+1/2,-x,+y+1/2
212 +x+1/2,-y,-z+1/2
213 +y+1/2,+x,+z+1/2
214 +z+1/2,+y,+x+1/2
215 +x+1/2,+z,+y+1/2
216 +y+1/2,+x,-z+1/2
217 -z+1/2,+y,+x+1/2
218 +x+1/2,-z,+y+1/2
219 -z+1/2,+y,-x+1/2
220 -x+1/2,-z,+y+1/2
221 +x+1/2,-z,-y+1/2
222 -y+1/2,+x,-z+1/2
223 -z+1/2,-y,+x+1/2
224 +y+1/2,-x,-z+1/2
-201 -x+1/2,-y,-z+1/2
-202 -z+1/2,-x,-y+1/2
-203 -y+1/2,-z,-x+1/2
-204 -x+1/2,-y,+z+1/2
-205 +z+1/2,-x,-y+1/2
-206 -y+1/2,+z,-x+1/2
-207 +z+1/2,-x,+y+1/2
-208 +y+1/2,+z,-x+1/2
-209 -y+1/2,+z,+x+1/2
-210 +x+1/2,-y,+z+1/2
-211 +z+1/2,+x,-y+1/2
-212 -x+1/2,+y,+z+1/2
-213 -y+1/2,-x,-z+1/2
-214 -z+1/2,-y,-x+1/2
-215 -x+1/2,-z,-y+1/2
-216 -y+1/2,-x,+z+1/2
-217 +z+1/2,-y,-x+1/2
-218 -x+1/2,+z,-y+1/2
-219 +z+1/2,-y,+x+1/2
-220 +x+1/2,+z,-y+1/2
-221 -x+1/2,+z,+y+1/2
-222 +y+1/2,-x,+z+1/2
-223 +z+1/2,+y,-x+1/2
-224 -y+1/2,+x,+z+1/2
301 +x+1/2,+y+1/2,+z
302 +z+1/2,+x+1/2,+y
303 +y+1/2,+z+1/2,+x
304 +x+1/2,+y+1/2,-z
305 -z+1/2,+x+1/2,+y
306 +y+1/2,-z+1/2,+x
307 -z+1/2,+x+1/2,-y
308 -y+1/2,-z+1/2,+x
309 +y+1/2,-z+1/2,-x
310 -x+1/2,+y+1/2,-z
311 -z+1/2,-x+1/2,+y
312 +x+1/2,-y+1/2,-z
313 +y+1/2,+x+1/2,+z
314 +z+1/2,+y+1/2,+x
315 +x+1/2,+z+1/2,+y
316 +y+1/2,+x+1/2,-z
317 -z+1/2,+y+1/2,+x
318 +x+1/2,-z+1/2,+y
319 -z+1/2,+y+1/2,-x
320 -x+1/2,-z+1/2,+y
321 +x+1/2,-z+1/2,-y
322 -y+1/2,+x+1/2,-z
323 -z+1/2,-y+1/2,+x
324 +y+1/2,-x+1/2,-z
-301 -x+1/2,-y+1/2,-z
-302 -z+1/2,-x+1/2,-y
-303 -y+1/2,-z+1/2,-x
-304 -x+1/2,-y+1/2,+z
-305 +z+1/2,-x+1/2,-y
-306 -y+1/2,+z+1/2,-x
-307 +z+1/2,-x+1/2,+y
-308 +y+1/2,+z+1/2,-x
-309 -y+1/2,+z+1/2,+x
-310 +x+1/2,-y+1/2,+z
-311 +z+1/2,+x+1/2,-y
-312 -x+1/2,+y+1/2,+z
-313 -y+1/2,-x+1/2,-z
-314 -z+1/2,-y+1/2,-x
-315 -x+1/2,-z+1/2,-y
-316 -y+1/2,-x+1/2,+z
-317 +z+1/2,-y+1/2,-x
-318 -x+1/2,+z+1/2,-y
-319 +z+1/2,-y+1/2,+x
-320 +x+1/2,+z+1/2,-y
-321 -x+1/2,+z+1/2,+y
-322 +y+1/2,-x+1/2,+z
-323 +z+1/2,+y+1/2,-x
-324 -y+1/2,+x+1/2,+z

loop_
_atom_site_label
_atom_site_type_symbol
_atom_site_symmetry_multiplicity
_atom_site_fract_x
_atom_site_fract_y
_atom_site_fract_z
_atom_site_occupancy
_atom_site_B_iso_or_equiv
Fe1 Fe 48 0.5 0.3582(8) 0.6418(8) 1 1
Fe2 Fe 48 0.5 0.3132(9) 0.6868(9) 1 1
C1a C 192 0.6941(8) 0.4512(7) 0.3657(5) 1 3.5(4)
C2a C 192 0.7105(7) 0.4239(4) 0.3826(3) 1 3.5(4)
C3 C 96 0.6954(8) 0.4086(3) 0.4083(3) 1 3.5(4)
C4a C 192 0.7408(6) 0.4138(4) 0.3725(5) 1 3.5(4)
C5 C 96 0.7560(6) 0.3884(5) 0.3881(5) 1 3.5(4)
C6 C 96 0.7886(9) 0.3776(8) 0.3773(7) 1 3.5(4)
O1a O 192 0.7083(8) 0.4636(7) 0.3396(8) 1 3.5(4)
O2a O 192 0.6660(12) 0.4617(8) 0.3778(7) 1 3.5(4)
H1 H 96 0.6709(9) 0.4168(5) 0.4164(5) 1 3.5(4)
H2a H 192 0.7529(6) 0.4262(5) 0.3517(5) 1 3.5(4)
Hme1 H 192 0.802(11) 0.366(26) 0.3979(75) 0.856(7) 3.5(4)
Hme3 H 96 0.7861(12) 0.3585(22) 0.3585(22) 0.856(7) 3.5(4)
Dme1 D 192 0.802(11) 0.366(26) 0.3979(75) 0.144(7) 3.5(4)
Dme3 D 96 0.7861(12) 0.3585(22) 0.3585(22) 0.144(7) 3.5(4)
C1a2 C 192 0.7021(19) 0.5183(17) 0.5486(14) 0.185(2) 3.3(2)
C1b2 C 192 0.6283(23) 0.5252(22) 0.4474(19) 0.185(2) 3.3(2)
C2a2 C 192 0.6810(13) 0.5013(14) 0.5224(11) 0.185(2) 3.3(2)
C2b2 C 192 0.6456(13) 0.5047(17) 0.4738(14) 0.185(2) 3.3(2)
C32 C 192 0.6651(17) 0.5203(13) 0.4980(14) 0.185(2) 3.3(2)
C4a2 C 192 0.6774(16) 0.4668(14) 0.5226(11) 0.185(2) 3.3(2)
C4b2 C 192 0.6420(10) 0.4701(18) 0.4741(14) 0.185(2) 3.3(2)
C52 C 192 0.6579(18) 0.4512(15) 0.4985(14) 0.185(2) 3.3(2)
C62 C 192 0.6540(32) 0.4136(16) 0.4987(21) 0.185(2) 3.3(2)
O1a2 O 192 0.6898(26) 0.5236(36) 0.5752(17) 0.185(2) 3.3(2)
O1b2 O 192 0.5996(27) 0.5321(42) 0.4515(29) 0.185(2) 3.3(2)
O2a2 O 192 0.7324(24) 0.5261(37) 0.5408(22) 0.185(2) 3.3(2)
O2b2 O 192 0.6455(33) 0.5343(34) 0.4216(25) 0.185(2) 3.3(2)
H12 H 192 0.6678(27) 0.5472(13) 0.4978(18) 0.185(2) 3.3(2)
H2a2 H 192 0.6898(24) 0.4520(16) 0.5416(13) 0.185(2) 3.3(2)
H2b2 H 192 0.6268(14) 0.4579(23) 0.4553(18) 0.185(2) 3.3(2)
Hme12 H 192 0.6381(33) 0.4059(20) 0.4783(24) 0.0793(12) 3.3(2)
Hme22 H 192 0.6429(38) 0.4057(24) 0.5221(23) 0.0793(12) 3.3(2)
Hme32 H 192 0.6782(36) 0.4018(11) 0.4960(22) 0.0793(12) 3.3(2)
Dme12 D 192 0.6381(33) 0.4059(20) 0.4783(24) 0.0134(12) 3.3(2)
Dme22 D 192 0.6429(38) 0.4057(24) 0.5221(23) 0.0134(12) 3.3(2)
Dme32 D 192 0.6782(36) 0.4018(11) 0.4960(22) 0.0134(12) 3.3(2)
N1a N 48 0.7733(11) 0.5 0.2267(11) 1 3.5(2)
C6N2 C 96 0.7409(16) 0.5 0.2142(22) 0.500(2) 3.5(2)
D4N3 D 192 0.7344(18) 0.5197(22) 0.1969(18) 0.364(2) 3.5(2)
H4N3 H 192 0.7344(18) 0.5197(22) 0.1969(18) 0.136(2) 3.5(2)
C7N1 C 192 0.7746(21) 0.5275(13) 0.2479(17) 0.500(2) 3.5(2)
D5N3 D 192 0.7980(18) 0.5322(20) 0.2605(18) 0.364(2) 3.5(2)
D5N4 D 192 0.7738(22) 0.5519(20) 0.2364(22) 0.364(2) 3.5(2)
H5N3 H 192 0.7980(18) 0.5322(20) 0.2605(18) 0.136(2) 3.5(2)
H5N4 H 192 0.7738(22) 0.5519(20) 0.2364(22) 0.136(2) 3.5(2)
N1d N 32 0.5849(6) 0.5849(6) 0.5849(6) 0.98(4) 3.5(2)
C1d C 192 0.5624(10) 0.5770(24) 0.6119(6) 0.163(7) 3.5(2)
C2d C 192 0.5705(15) 0.6023(8) 0.5569(12) 0.163(7) 3.5(2)
C3d C 192 0.6051(15) 0.5562(15) 0.5769(17) 0.163(7) 3.5(2)
O4d O 192 0.6139(29) 0.5344(12) 0.5961(27) 0.163(7) 3.5(2)
H1d H 192 0.5759(19) 0.5633(25) 0.6310(10) 0.163(7) 3.5(2)
H2d H 192 0.5392(15) 0.5641(33) 0.6064(7) 0.163(7) 3.5(2)
H3d H 192 0.5570(7) 0.6020(31) 0.6211(13) 0.163(7) 3.5(2)
H4d H 192 0.5714(25) 0.6275(6) 0.5671(21) 0.163(7) 3.5(2)
H5d H 192 0.5450(13) 0.5962(8) 0.5499(13) 0.163(7) 3.5(2)
H6d H 192 0.5863(17) 0.6011(23) 0.5349(9) 0.163(7) 3.5(2)
H7d H 192 0.6174(10) 0.5596(31) 0.5527(17) 0.163(7) 3.5(2)
Cm1 C 96 0.743(12) 0.589(12) 0.5 0.66(2) 6.9(9)
Dm1 D 192 0.744(19) 0.562(19) 0.499(19) 0.332(10) 6.9(9)
Dm2 D 192 0.742(19) 0.597(19) 0.525(19) 0.332(10) 6.9(9)
Dm3 D 192 0.720(19) 0.596(19) 0.488(19) 0.332(10) 6.9(9)
Dm4 D 192 0.764(19) 0.599(19) 0.488(19) 0.332(10) 6.9(9)
Cm2 C 96 0.7109(7) 0.7109(7) 0.6238(7) 0.744(19) 4.2(9)
Dm5 D 96 0.6921(7) 0.6921(7) 0.6238(7) 0.744(19) 4.2(9)
Dm6 D 96 0.7172(7) 0.7172(7) 0.5988(7) 0.744(19) 4.2(9)
Dm7 D 192 0.7325(7) 0.7018(7) 0.6363(7) 0.744(19) 4.2(9)
Cm3 C 32 0.6520(17) 0.6521(17) 0.6521(17) 0.62(4) 7.0(19)
Dm9a D 32 0.6367(17) 0.6367(17) 0.6367(17) 0.310(19) 7.0(19)
Dm9b D 32 0.6673(17) 0.6673(17) 0.6673(17) 0.310(19) 7.0(19)
Dm12a D 96 0.6469(17) 0.6776(17) 0.6469(17) 0.310(19) 7.0(19)
Dm12b D 96 0.6367(17) 0.6674(17) 0.6367(17) 0.310(19) 7.0(19)
Cm4 C 48 0.6044(19) 0.6044(19) 0.5 0.294(18) 7.0(19)
Dm13 D 48 0.5856(19) 0.5856(19) 0.5 0.294(18) 7.0(19)
Dm14 D 96 0.6106(19) 0.6106(19) 0.4750(19) 0.147(9) 7.0(19)
Dm15 D 192 0.6260(19) 0.5953(19) 0.5125(19) 0.147(9) 7.0(19)

loop_
_atom_type_symbol
_atom_type_number_in_cell
Fe 96.0
C 1878.304
O 557.376
H 1080.173
D 935.334
N 79.36

loop_
_geom_angle_atom_site_label_1
_geom_angle_atom_site_label_2
_geom_angle_atom_site_label_3
_geom_angle
_geom_angle_site_symmetry_1
_geom_angle_site_symmetry_3
_geom_angle_publ_flag
O2a Fe1 O2a 77.7202 3_555 24_566 n
O2a Fe1 O2a 101.7712 3_555 -9_655 n
O2a Fe1 O2a 172.444 3_555 -13_666 n
O2a Fe1 Cm4 93.7782 3_555 11_665 n
O2a Fe1 Dm14 116.1301 3_555 11_665 n
O2a Fe1 Dm14 70.9854 3_555 -7_565 n
O2a Fe1 Dm15 97.7007 3_555 11_665 n
O2a Fe1 Dm15 66.2563 3_555 23_665 n
O2a Fe1 Dm15 121.1475 3_555 -7_565 n
O2a Fe1 Dm15 88.8882 3_555 -19_565 n
O2a Fe1 O2a 172.444 24_566 -9_655 n
O2a Fe1 O2a 101.7712 24_566 -13_666 n
O2a Fe1 Cm4 93.7782 24_566 11_665 n
O2a Fe1 Dm14 116.1301 24_566 11_665 n
O2a Fe1 Dm14 70.9854 24_566 -7_565 n
O2a Fe1 Dm15 66.2563 24_566 11_665 n
O2a Fe1 Dm15 97.7007 24_566 23_665 n
O2a Fe1 Dm15 88.8882 24_566 -7_565 n
O2a Fe1 Dm15 121.1475 24_566 -19_565 n
O2a Fe1 O2a 77.7202 -9_655 -13_666 n
O2a Fe1 Cm4 93.7782 -9_655 11_665 n
O2a Fe1 Dm14 70.9854 -9_655 11_665 n
O2a Fe1 Dm14 116.1301 -9_655 -7_565 n
O2a Fe1 Dm15 121.1475 -9_655 11_665 n
O2a Fe1 Dm15 88.8883 -9_655 23_665 n
O2a Fe1 Dm15 97.7007 -9_655 -7_565 n
O2a Fe1 Dm15 66.2563 -9_655 -19_565 n
O2a Fe1 Cm4 93.7782 -13_666 11_665 n
O2a Fe1 Dm14 70.9854 -13_666 11_665 n
O2a Fe1 Dm14 116.1301 -13_666 -7_565 n
O2a Fe1 Dm15 88.8883 -13_666 11_665 n
O2a Fe1 Dm15 121.1475 -13_666 23_665 n
O2a Fe1 Dm15 66.2563 -13_666 -7_565 n
O2a Fe1 Dm15 97.7007 -13_666 -19_565 n
Cm4 Fe1 Dm14 29.5887 11_665 11_665 n
Cm4 Fe1 Dm14 29.5887 11_665 -7_565 n
Cm4 Fe1 Dm15 29.5939 11_665 11_665 n
Cm4 Fe1 Dm15 29.5939 11_665 23_665 n
Cm4 Fe1 Dm15 29.5939 11_665 -7_565 n
Cm4 Fe1 Dm15 29.5939 11_665 -19_565 n
Dm14 Fe1 Dm14 59.1774 11_665 -7_565 n
Dm14 Fe1 Dm15 50.639 11_665 11_665 n
Dm14 Fe1 Dm15 50.639 11_665 23_665 n
Dm14 Fe1 Dm15 28.5862 11_665 -7_565 n
Dm14 Fe1 Dm15 28.5862 11_665 -19_565 n
Dm14 Fe1 Dm15 28.5861 -7_565 11_665 n
Dm14 Fe1 Dm15 28.5861 -7_565 23_665 n
Dm14 Fe1 Dm15 50.639 -7_565 -7_565 n
Dm14 Fe1 Dm15 50.639 -7_565 -19_565 n
Dm15 Fe1 Dm15 50.6383 11_665 23_665 n
Dm15 Fe1 Dm15 28.5967 11_665 -7_565 n
Dm15 Fe1 Dm15 59.1879 11_665 -19_565 n
Dm15 Fe1 Dm15 59.1879 23_665 -7_565 n
Dm15 Fe1 Dm15 28.5967 23_665 -19_565 n
Dm15 Fe1 Dm15 50.6383 -7_565 -19_565 n
O1a Fe2 O1a 85.619 3_555 24_566 n
O1a Fe2 O1a 93.8257 3_555 -9_655 n
O1a Fe2 O1a 172.027 3_555 -13_666 n
O1a Fe2 O1a 172.0268 24_566 -9_655 n
O1a Fe2 O1a 93.8257 24_566 -13_666 n
O1a Fe2 O1a 85.619 -9_655 -13_666 n
C2a C1a O1a 118.099 1_555 1_555 n
C2a C1a O2a 117.7502 1_555 1_555 n
O1a C1a O2a 124.1508 1_555 1_555 n
C1a C2a C3 120.0215 1_555 1_555 n
C1a C2a C3 120.3811 1_555 15_555 n
C1a C2a C4a 119.896 1_555 1_555 n
C3 C2a C3 0.0 1_555 15_555 n
C3 C2a C4a 120.0823 1_555 1_555 n
C3 C2a C4a 119.7226 15_555 1_555 n
C2a C3 C2a 120.1899 1_555 15_555 n
C2a C3 C3 149.9147 1_555 15_555 n
C2a C3 H1 119.9323 1_555 1_555 n
C2a C3 H1 121.1292 1_555 15_555 n
C2a C3 C3 29.7251 15_555 15_555 n
C2a C3 H1 119.8719 15_555 1_555 n
C2a C3 H1 118.6749 15_555 15_555 n
C3 C3 H1 90.1496 15_555 1_555 n
C3 C3 H1 88.9525 15_555 15_555 n
H1 C3 H1 1.197 1_555 15_555 n
C2a C4a C5 119.9482 1_555 1_555 n
C2a C4a C5 119.5895 1_555 15_555 n
C2a C4a H2a 119.8591 1_555 1_555 n
C5 C4a C5 0.0 1_555 15_555 n
C5 C4a H2a 120.1926 1_555 1_555 n
C5 C4a H2a 120.5513 15_555 1_555 n
C4a C5 C4a 120.457 1_555 15_555 n
C4a C5 C5 150.0495 1_555 15_555 n
C4a C5 C6 119.9491 1_555 1_555 n
C4a C5 C6 120.6243 1_555 15_555 n
C4a C5 C5 29.592 15_555 15_555 n
C4a C5 C6 119.5904 15_555 1_555 n
C4a C5 C6 118.9152 15_555 15_555 n
C5 C5 C6 90.0001 15_555 1_555 n
C5 C5 C6 89.3247 15_555 15_555 n
C6 C5 C6 0.0 1_555 15_555 n
C5 C6 C5 0.0 1_555 15_555 n
C5 C6 C6 90.0 1_555 15_555 n
C5 C6 Hme1 110.3142 1_555 1_555 n
C5 C6 Hme1 110.5948 1_555 15_555 n
C5 C6 Hme3 109.7734 1_555 1_555 n
C5 C6 Dme1 110.3142 1_555 1_555 n
C5 C6 Dme1 110.5948 1_555 15_555 n
C5 C6 Dme3 109.7734 1_555 1_555 n
C5 C6 C6 89.3247 15_555 15_555 n
C5 C6 Hme1 109.7107 15_555 1_555 n
C5 C6 Hme1 111.1954 15_555 15_555 n
C5 C6 Hme3 109.7663 15_555 1_555 n
C5 C6 Dme1 109.7107 15_555 1_555 n
C5 C6 Dme1 111.1954 15_555 15_555 n
C5 C6 Dme3 109.7663 15_555 1_555 n
C6 C6 Hme1 33.085 15_555 1_555 n
C6 C6 Hme1 146.4204 15_555 15_555 n
C6 C6 Hme3 89.5484 15_555 1_555 n
C6 C6 Dme1 33.085 15_555 1_555 n
C6 C6 Dme1 146.4204 15_555 15_555 n
C6 C6 Dme3 89.5484 15_555 1_555 n
Hme1 C6 Hme1 113.3351 1_555 15_555 n
Hme1 C6 Hme3 105.8048 1_555 1_555 n
Hme1 C6 Dme1 0.0 1_555 1_555 n
Hme1 C6 Dme1 113.3351 1_555 15_555 n
Hme1 C6 Dme3 105.8048 1_555 1_555 n
Hme1 C6 Hme3 106.8111 15_555 1_555 n
Hme1 C6 Dme1 113.3351 15_555 1_555 n
Hme1 C6 Dme1 0.0 15_555 15_555 n
Hme1 C6 Dme3 106.8111 15_555 1_555 n
Hme3 C6 Dme1 105.8048 1_555 1_555 n
Hme3 C6 Dme1 106.8111 1_555 15_555 n
Hme3 C6 Dme3 0.0 1_555 1_555 n
Dme1 C6 Dme1 113.3351 1_555 15_555 n
Dme1 C6 Dme3 105.8048 1_555 1_555 n
Dme1 C6 Dme3 106.8111 15_555 1_555 n
Fe2 O1a C1a 121.3594 2_555 1_555 n
Fe1 O2a C1a 121.9531 2_555 1_555 n
Fe1 O2a Hme22 71.156 2_555 18_565 n
Fe1 O2a Dme22 71.156 2_555 18_565 n
C1a O2a Hme22 154.3298 1_555 18_565 n
C1a O2a Dme22 154.3298 1_555 18_565 n
Hme22 O2a Dme22 0.0 18_565 18_565 n
C3 H1 C3 0.8977 1_555 15_555 n
C3 H1 H1 89.8503 1_555 15_555 n
C3 H1 H1 88.9526 15_555 15_555 n
C6 Hme1 C6 0.0 1_555 15_555 n
C6 Hme3 C6 0.9031 1_555 15_555 n
C6 Dme1 C6 0.0 1_555 15_555 n
C6 Dme3 C6 0.9031 1_555 15_555 n
C1a2 C1a2 C1a2 135.0 15_555 -10_565 n
C1a2 C1a2 C2a2 80.0613 15_555 1_555 n
C1a2 C1a2 C2a2 83.1154 15_555 -10_565 n
C1a2 C1a2 C4a2 41.8649 15_555 -10_565 n
C1a2 C1a2 C4a2 61.7427 15_555 -20_556 n
C1a2 C1a2 O1a2 120.3798 15_555 1_555 n
C1a2 C1a2 O2a2 69.9957 15_555 1_555 n
C1a2 C1a2 O2a2 43.5985 15_555 15_555 n
C1a2 C1a2 H12 109.7417 15_555 15_555 n
C1a2 C1a2 H12 105.9109 15_555 18_565 n
C1a2 C1a2 H2a2 37.9274 15_555 -10_565 n
C1a2 C1a2 H2a2 50.114 15_555 -20_556 n
C1a2 C1a2 C2a2 63.1902 -10_565 1_555 n
C1a2 C1a2 C2a2 59.7733 -10_565 -10_565 n
C1a2 C1a2 C4a2 112.562 -10_565 -10_565 n
C1a2 C1a2 C4a2 98.4034 -10_565 -20_556 n
C1a2 C1a2 O1a2 100.2511 -10_565 1_555 n
C1a2 C1a2 O2a2 103.9983 -10_565 1_555 n
C1a2 C1a2 O2a2 120.8024 -10_565 15_555 n
C1a2 C1a2 H12 59.1556 -10_565 15_555 n
C1a2 C1a2 H12 64.8736 -10_565 18_565 n
C1a2 C1a2 H2a2 154.5215 -10_565 -10_565 n
C1a2 C1a2 H2a2 152.1425 -10_565 -20_556 n
C2a2 C1a2 C2a2 3.417 1_555 -10_565 n
C2a2 C1a2 C4a2 49.5794 1_555 -10_565 n
C2a2 C1a2 C4a2 39.8394 1_555 -20_556 n
C2a2 C1a2 O1a2 118.0292 1_555 1_555 n
C2a2 C1a2 O2a2 117.839 1_555 1_555 n
C2a2 C1a2 O2a2 105.1325 1_555 15_555 n
C2a2 C1a2 H12 42.6238 1_555 15_555 n
C2a2 C1a2 H12 43.648 1_555 18_565 n
C2a2 C1a2 H2a2 92.8645 1_555 -10_565 n
C2a2 C1a2 H2a2 96.9881 1_555 -20_556 n
C2a2 C1a2 C4a2 52.9803 -10_565 -10_565 n
C2a2 C1a2 C4a2 42.8116 -10_565 -20_556 n
C2a2 C1a2 O1a2 117.8278 -10_565 1_555 n
C2a2 C1a2 O2a2 117.9205 -10_565 1_555 n
C2a2 C1a2 O2a2 106.6737 -10_565 15_555 n
C2a2 C1a2 H12 41.7047 -10_565 15_555 n
C2a2 C1a2 H12 43.2083 -10_565 18_565 n
C2a2 C1a2 H2a2 96.2384 -10_565 -10_565 n
C2a2 C1a2 H2a2 100.1847 -10_565 -20_556 n
C4a2 C1a2 C4a2 19.8779 -10_565 -20_556 n
C4a2 C1a2 O1a2 105.4871 -10_565 1_555 n
C4a2 C1a2 O2a2 110.0536 -10_565 1_555 n
C4a2 C1a2 O2a2 84.22 -10_565 15_555 n
C4a2 C1a2 H12 68.1396 -10_565 15_555 n
C4a2 C1a2 H12 64.0764 -10_565 18_565 n
C4a2 C1a2 H2a2 43.3969 -10_565 -10_565 n
C4a2 C1a2 H2a2 49.3594 -10_565 -20_556 n
C4a2 C1a2 O1a2 95.4378 -20_556 1_555 n
C4a2 C1a2 O2a2 128.8189 -20_556 1_555 n
C4a2 C1a2 O2a2 103.653 -20_556 15_555 n
C4a2 C1a2 H12 48.4302 -20_556 15_555 n
C4a2 C1a2 H12 44.2199 -20_556 18_565 n
C4a2 C1a2 H2a2 56.1419 -20_556 -10_565 n
C4a2 C1a2 H2a2 57.7972 -20_556 -20_556 n
O1a2 C1a2 O2a2 124.1315 1_555 1_555 n
O1a2 C1a2 O2a2 130.6211 1_555 15_555 n
O1a2 C1a2 H12 76.5981 1_555 15_555 n
O1a2 C1a2 H12 74.6289 1_555 18_565 n
O1a2 C1a2 H2a2 82.8179 1_555 -10_565 n
O1a2 C1a2 H2a2 70.7458 1_555 -20_556 n
O2a2 C1a2 O2a2 26.3972 1_555 15_555 n
O2a2 C1a2 H12 157.1675 1_555 15_555 n
O2a2 C1a2 H12 160.7036 1_555 18_565 n
O2a2 C1a2 H2a2 94.6731 1_555 -10_565 n
O2a2 C1a2 H2a2 102.6615 1_555 -20_556 n
O2a2 C1a2 H12 146.7399 15_555 15_555 n
O2a2 C1a2 H12 145.3214 15_555 18_565 n
O2a2 C1a2 H2a2 71.7347 15_555 -10_565 n
O2a2 C1a2 H2a2 81.8049 15_555 -20_556 n
H12 C1a2 H12 5.718 15_555 18_565 n
H12 C1a2 H2a2 97.74 15_555 -10_565 n
H12 C1a2 H2a2 92.9877 15_555 -20_556 n
H12 C1a2 H2a2 92.1354 18_565 -10_565 n
H12 C1a2 H2a2 87.2697 18_565 -20_556 n
H2a2 C1a2 H2a2 12.1866 -10_565 -20_556 n
C1b2 C1b2 C2b2 83.6358 21_566 1_555 n
C1b2 C1b2 C2b2 93.2633 21_566 -10_565 n
C1b2 C1b2 C4b2 51.4025 21_566 18_565 n
C1b2 C1b2 C4b2 43.0334 21_566 -10_565 n
C1b2 C1b2 C52 113.8522 21_566 15_555 n
C1b2 C1b2 C52 111.669 21_566 18_565 n
C1b2 C1b2 O1b2 74.8705 21_566 1_555 n
C1b2 C1b2 O1b2 42.888 21_566 21_566 n
C1b2 C1b2 O2b2 111.4333 21_566 1_555 n
C1b2 C1b2 H2b2 17.1304 21_566 18_565 n
C1b2 C1b2 H2b2 20.4479 21_566 -10_565 n
C1b2 C1b2 C2d 77.401 21_566 -8_556 n
C1b2 C1b2 C3d 84.0514 21_566 4_556 n
C1b2 C1b2 H2d 86.4342 21_566 -11_556 n
C1b2 C1b2 H5d 65.1172 21_566 16_556 n
C1b2 C1b2 H5d 56.3428 21_566 -8_556 n
C1b2 C1b2 H7d 47.7695 21_566 4_556 n
C1b2 C1b2 H7d 61.5196 21_566 -20_556 n
C2b2 C1b2 C2b2 10.4466 1_555 -10_565 n
C2b2 C1b2 C4b2 34.5737 1_555 18_565 n
C2b2 C1b2 C4b2 42.3018 1_555 -10_565 n
C2b2 C1b2 C52 39.6887 1_555 15_555 n
C2b2 C1b2 C52 40.0295 1_555 18_565 n
C2b2 C1b2 O1b2 118.1828 1_555 1_555 n
C2b2 C1b2 O1b2 105.7919 1_555 21_566 n
C2b2 C1b2 O2b2 117.9531 1_555 1_555 n
C2b2 C1b2 H2b2 100.2387 1_555 18_565 n
C2b2 C1b2 H2b2 103.4502 1_555 -10_565 n
C2b2 C1b2 C2d 159.0325 1_555 -8_556 n
C2b2 C1b2 C3d 167.2966 1_555 4_556 n
C2b2 C1b2 H2d 154.9951 1_555 -11_556 n
C2b2 C1b2 H5d 128.7085 1_555 16_556 n
C2b2 C1b2 H5d 123.7213 1_555 -8_556 n
C2b2 C1b2 H7d 131.3021 1_555 4_556 n
C2b2 C1b2 H7d 144.9948 1_555 -20_556 n
C2b2 C1b2 C4b2 45.0025 -10_565 18_565 n
C2b2 C1b2 C4b2 52.6417 -10_565 -10_565 n
C2b2 C1b2 C52 35.8739 -10_565 15_555 n
C2b2 C1b2 C52 37.1263 -10_565 18_565 n
C2b2 C1b2 O1b2 117.3161 -10_565 1_555 n
C2b2 C1b2 O1b2 110.7786 -10_565 21_566 n
C2b2 C1b2 O2b2 117.8177 -10_565 1_555 n
C2b2 C1b2 H2b2 110.1085 -10_565 18_565 n
C2b2 C1b2 H2b2 113.3649 -10_565 -10_565 n
C2b2 C1b2 C2d 164.0587 -10_565 -8_556 n
C2b2 C1b2 C3d 172.3446 -10_565 4_556 n
C2b2 C1b2 H2d 153.0014 -10_565 -11_556 n
C2b2 C1b2 H5d 130.8865 -10_565 16_556 n
C2b2 C1b2 H5d 127.6012 -10_565 -8_556 n
C2b2 C1b2 H7d 141.0292 -10_565 4_556 n
C2b2 C1b2 H7d 154.7767 -10_565 -20_556 n
C4b2 C1b2 C4b2 8.3691 18_565 -10_565 n
C4b2 C1b2 C52 63.5486 18_565 15_555 n
C4b2 C1b2 C52 61.9572 18_565 18_565 n
C4b2 C1b2 O1b2 111.9371 18_565 1_555 n
C4b2 C1b2 O1b2 85.4741 18_565 21_566 n
C4b2 C1b2 O2b2 113.6371 18_565 1_555 n
C4b2 C1b2 H2b2 66.8516 18_565 18_565 n
C4b2 C1b2 H2b2 69.8975 18_565 -10_565 n
C4b2 C1b2 C2d 128.6055 18_565 -8_556 n
C4b2 C1b2 C3d 134.3627 18_565 4_556 n
C4b2 C1b2 H2d 136.9936 18_565 -11_556 n
C4b2 C1b2 H5d 111.3197 18_565 16_556 n
C4b2 C1b2 H5d 103.22 18_565 -8_556 n
C4b2 C1b2 H7d 97.6566 18_565 4_556 n
C4b2 C1b2 H7d 111.0034 18_565 -20_556 n
C4b2 C1b2 C52 71.7215 -10_565 15_555 n
C4b2 C1b2 C52 70.0171 -10_565 18_565 n
C4b2 C1b2 O1b2 106.117 -10_565 1_555 n
C4b2 C1b2 O1b2 78.15 -10_565 21_566 n
C4b2 C1b2 O2b2 114.7175 -10_565 1_555 n
C4b2 C1b2 H2b2 58.5855 -10_565 18_565 n
C4b2 C1b2 H2b2 61.6663 -10_565 -10_565 n
C4b2 C1b2 C2d 120.2781 -10_565 -8_556 n
C4b2 C1b2 C3d 126.2436 -10_565 4_556 n
C4b2 C1b2 H2d 128.8253 -10_565 -11_556 n
C4b2 C1b2 H5d 103.8335 -10_565 16_556 n
C4b2 C1b2 H5d 95.5361 -10_565 -8_556 n
C4b2 C1b2 H7d 89.494 -10_565 4_556 n
C4b2 C1b2 H7d 102.9534 -10_565 -20_556 n
C52 C1b2 C52 3.3634 15_555 18_565 n
C52 C1b2 O1b2 148.5621 15_555 1_555 n
C52 C1b2 O1b2 145.4253 15_555 21_566 n
C52 C1b2 O2b2 82.5355 15_555 1_555 n
C52 C1b2 H2b2 126.2136 15_555 18_565 n
C52 C1b2 H2b2 128.4098 15_555 -10_565 n
C52 C1b2 C2d 160.0616 15_555 -8_556 n
C52 C1b2 C3d 151.3727 15_555 4_556 n
C52 C1b2 H2d 159.4515 15_555 -11_556 n
C52 C1b2 H5d 165.9082 15_555 16_556 n
C52 C1b2 H5d 163.3213 15_555 -8_556 n
C52 C1b2 H7d 149.2234 15_555 4_556 n
C52 C1b2 H7d 152.8867 15_555 -20_556 n
C52 C1b2 O1b2 151.4372 18_565 1_555 n
C52 C1b2 O1b2 145.265 18_565 21_566 n
C52 C1b2 O2b2 80.87 18_565 1_555 n
C52 C1b2 H2b2 123.4794 18_565 18_565 n
C52 C1b2 H2b2 125.5728 18_565 -10_565 n
C52 C1b2 C2d 158.749 18_565 -8_556 n
C52 C1b2 C3d 150.3347 18_565 4_556 n
C52 C1b2 H2d 160.933 18_565 -11_556 n
C52 C1b2 H5d 167.9385 18_565 16_556 n
C52 C1b2 H5d 163.6128 18_565 -8_556 n
C52 C1b2 H7d 145.8675 18_565 4_556 n
C52 C1b2 H7d 149.7777 18_565 -20_556 n
O1b2 C1b2 O1b2 31.9824 1_555 21_566 n
O1b2 C1b2 O2b2 123.8641 1_555 1_555 n
O1b2 C1b2 H2b2 70.5158 1_555 18_565 n
O1b2 C1b2 H2b2 69.8588 1_555 -10_565 n
O1b2 C1b2 C2d 48.0308 1_555 -8_556 n
O1b2 C1b2 C3d 55.0658 1_555 4_556 n
O1b2 C1b2 H2d 36.8302 1_555 -11_556 n
O1b2 C1b2 H5d 18.4435 1_555 16_556 n
O1b2 C1b2 H5d 23.893 1_555 -8_556 n
O1b2 C1b2 H7d 59.2538 1_555 4_556 n
O1b2 C1b2 H7d 58.4595 1_555 -20_556 n
O1b2 C1b2 O2b2 126.3946 21_566 1_555 n
O1b2 C1b2 H2b2 40.5808 21_566 18_565 n
O1b2 C1b2 H2b2 40.8116 21_566 -10_565 n
O1b2 C1b2 C2d 53.7621 21_566 -8_556 n
O1b2 C1b2 C3d 62.5759 21_566 4_556 n
O1b2 C1b2 H2d 53.2431 21_566 -11_556 n
O1b2 C1b2 H5d 25.887 21_566 16_556 n
O1b2 C1b2 H5d 18.4359 21_566 -8_556 n
O1b2 C1b2 H7d 43.1808 21_566 4_556 n
O1b2 C1b2 H7d 50.9182 21_566 -20_556 n
O2b2 C1b2 H2b2 99.5692 1_555 18_565 n
O2b2 C1b2 H2b2 97.2027 1_555 -10_565 n
O2b2 C1b2 C2d 77.8978 1_555 -8_556 n
O2b2 C1b2 C3d 69.8039 1_555 4_556 n
O2b2 C1b2 H2d 87.0406 1_555 -11_556 n
O2b2 C1b2 H5d 111.1863 1_555 16_556 n
O2b2 C1b2 H5d 113.1443 1_555 -8_556 n
O2b2 C1b2 H7d 83.6913 1_555 4_556 n
O2b2 C1b2 H7d 75.6558 1_555 -20_556 n
H2b2 C1b2 H2b2 3.3177 18_565 -10_565 n
H2b2 C1b2 C2d 61.8042 18_565 -8_556 n
H2b2 C1b2 C3d 67.755 18_565 4_556 n
H2b2 C1b2 H2d 72.9398 18_565 -11_556 n
H2b2 C1b2 H5d 56.5546 18_565 16_556 n
H2b2 C1b2 H5d 48.2108 18_565 -8_556 n
H2b2 C1b2 H7d 31.0716 18_565 4_556 n
H2b2 C1b2 H7d 44.7645 18_565 -20_556 n
H2b2 C1b2 C2d 58.832 -10_565 -8_556 n
H2b2 C1b2 C3d 64.6182 -10_565 4_556 n
H2b2 C1b2 H2d 70.3821 -10_565 -11_556 n
H2b2 C1b2 H5d 55.1779 -10_565 16_556 n
H2b2 C1b2 H5d 47.0387 -10_565 -8_556 n
H2b2 C1b2 H7d 27.8895 -10_565 4_556 n
H2b2 C1b2 H7d 41.545 -10_565 -20_556 n
C2d C1b2 C3d 8.8171 -8_556 4_556 n
C2d C1b2 H2d 16.5176 -8_556 -11_556 n
C2d C1b2 H5d 33.2926 -8_556 16_556 n
C2d C1b2 H5d 36.5215 -8_556 -8_556 n
C2d C1b2 H7d 31.5523 -8_556 4_556 n
C2d C1b2 H7d 19.6816 -8_556 -20_556 n
C3d C1b2 H2d 19.9254 4_556 -11_556 n
C3d C1b2 H5d 41.5836 4_556 16_556 n
C3d C1b2 H5d 45.2723 4_556 -8_556 n
C3d C1b2 H7d 36.7526 4_556 4_556 n
C3d C1b2 H7d 23.3841 4_556 -20_556 n
H2d C1b2 H5d 27.9755 -11_556 16_556 n
H2d C1b2 H5d 34.8366 -11_556 -8_556 n
H2d C1b2 H7d 45.2988 -11_556 4_556 n
H2d C1b2 H7d 35.4077 -11_556 -20_556 n
H5d C1b2 H5d 8.7744 16_556 -8_556 n
H5d C1b2 H7d 40.9384 16_556 4_556 n
H5d C1b2 H7d 40.3874 16_556 -20_556 n
H5d C1b2 H7d 36.2791 -8_556 4_556 n
H5d C1b2 H7d 38.8254 -8_556 -20_556 n
H7d C1b2 H7d 13.7502 4_556 -20_556 n
C1a2 C2a2 C1a2 57.0366 1_555 -10_565 n
C1a2 C2a2 C2a2 134.0365 1_555 4_556 n
C1a2 C2a2 C2a2 136.0611 1_555 12_566 n
C1a2 C2a2 C2a2 99.9387 1_555 15_555 n
C1a2 C2a2 C2a2 143.043 1_555 18_565 n
C1a2 C2a2 C2a2 144.1398 1_555 21_566 n
C1a2 C2a2 C2a2 116.8098 1_555 -10_565 n
C1a2 C2a2 C2a2 102.6656 1_555 -20_556 n
C1a2 C2a2 C2b2 115.9354 1_555 4_556 n
C1a2 C2a2 C2b2 123.4126 1_555 12_566 n
C1a2 C2a2 C32 119.8207 1_555 1_555 n
C1a2 C2a2 C32 116.8835 1_555 4_556 n
C1a2 C2a2 C32 166.9221 1_555 12_566 n
C1a2 C2a2 C32 136.3567 1_555 15_555 n
C1a2 C2a2 C32 128.7355 1_555 18_565 n
C1a2 C2a2 C32 147.1128 1_555 21_566 n
C1a2 C2a2 C32 169.0917 1_555 -10_565 n
C1a2 C2a2 C32 151.2991 1_555 -20_556 n
C1a2 C2a2 C4a2 120.1774 1_555 1_555 n
C1a2 C2a2 C4a2 101.5217 1_555 21_566 n
C1a2 C2a2 C4a2 67.0623 1_555 -10_565 n
C1a2 C2a2 C4a2 51.3048 1_555 -20_556 n
C1a2 C2a2 C52 80.9636 1_555 21_566 n
C1a2 C2a2 C52 83.2166 1_555 -20_556 n
C1a2 C2a2 C2a2 132.2947 -10_565 4_556 n
C1a2 C2a2 C2a2 129.9895 -10_565 12_566 n
C1a2 C2a2 C2a2 146.2859 -10_565 15_555 n
C1a2 C2a2 C2a2 94.0987 -10_565 18_565 n
C1a2 C2a2 C2a2 96.8846 -10_565 21_566 n
C1a2 C2a2 C2a2 59.7733 -10_565 -10_565 n
C1a2 C2a2 C2a2 146.8629 -10_565 -20_556 n
C1a2 C2a2 C2b2 120.8488 -10_565 4_556 n
C1a2 C2a2 C2b2 112.1405 -10_565 12_566 n
C1a2 C2a2 C32 174.3119 -10_565 1_555 n
C1a2 C2a2 C32 173.8788 -10_565 4_556 n
C1a2 C2a2 C32 109.9023 -10_565 12_566 n
C1a2 C2a2 C32 120.7378 -10_565 15_555 n
C1a2 C2a2 C32 130.2976 -10_565 18_565 n
C1a2 C2a2 C32 145.8322 -10_565 21_566 n
C1a2 C2a2 C32 112.9921 -10_565 -10_565 n
C1a2 C2a2 C32 141.3755 -10_565 -20_556 n
C1a2 C2a2 C4a2 63.3634 -10_565 1_555 n
C1a2 C2a2 C4a2 49.0548 -10_565 21_566 n
C1a2 C2a2 C4a2 123.8363 -10_565 -10_565 n
C1a2 C2a2 C4a2 102.9349 -10_565 -20_556 n
C1a2 C2a2 C52 81.5648 -10_565 21_566 n
C1a2 C2a2 C52 79.0971 -10_565 -20_556 n
C2a2 C2a2 C2a2 3.3214 4_556 12_566 n
C2a2 C2a2 C2a2 45.0 4_556 15_555 n
C2a2 C2a2 C2a2 48.3214 4_556 18_565 n
C2a2 C2a2 C2a2 45.0 4_556 21_566 n
C2a2 C2a2 C2a2 90.0 4_556 -10_565 n
C2a2 C2a2 C2a2 41.6786 4_556 -20_556 n
C2a2 C2a2 C2b2 96.099 4_556 4_556 n
C2a2 C2a2 C2b2 96.0414 4_556 12_566 n
C2a2 C2a2 C32 45.4371 4_556 1_555 n
C2a2 C2a2 C32 50.5317 4_556 4_556 n
C2a2 C2a2 C32 52.7434 4_556 12_566 n
C2a2 C2a2 C32 82.6313 4_556 15_555 n
C2a2 C2a2 C32 82.4832 4_556 18_565 n
C2a2 C2a2 C32 20.4418 4_556 21_566 n
C2a2 C2a2 C32 47.7061 4_556 -10_565 n
C2a2 C2a2 C32 20.8219 4_556 -20_556 n
C2a2 C2a2 C4a2 90.3303 4_556 1_555 n
C2a2 C2a2 C4a2 114.0772 4_556 21_566 n
C2a2 C2a2 C4a2 90.3569 4_556 -10_565 n
C2a2 C2a2 C4a2 116.5629 4_556 -20_556 n
C2a2 C2a2 C52 138.813 4_556 21_566 n
C2a2 C2a2 C52 138.6068 4_556 -20_556 n
C2a2 C2a2 C2a2 48.3214 12_566 15_555 n
C2a2 C2a2 C2a2 45.0 12_566 18_565 n
C2a2 C2a2 C2a2 41.6786 12_566 21_566 n
C2a2 C2a2 C2a2 86.6786 12_566 -10_565 n
C2a2 C2a2 C2a2 45.0 12_566 -20_556 n
C2a2 C2a2 C2b2 96.4062 12_566 4_556 n
C2a2 C2a2 C2b2 95.4768 12_566 12_566 n
C2a2 C2a2 C32 48.0212 12_566 1_555 n
C2a2 C2a2 C32 53.1099 12_566 4_556 n
C2a2 C2a2 C32 50.0958 12_566 12_566 n
C2a2 C2a2 C32 81.9686 12_566 15_555 n
C2a2 C2a2 C32 82.6419 12_566 18_565 n
C2a2 C2a2 C32 20.8422 12_566 21_566 n
C2a2 C2a2 C32 45.064 12_566 -10_565 n
C2a2 C2a2 C32 20.3962 12_566 -20_556 n
C2a2 C2a2 C4a2 87.0268 12_566 1_555 n
C2a2 C2a2 C4a2 110.7919 12_566 21_566 n
C2a2 C2a2 C4a2 93.6574 12_566 -10_565 n
C2a2 C2a2 C4a2 119.8364 12_566 -20_556 n
C2a2 C2a2 C52 138.7318 12_566 21_566 n
C2a2 C2a2 C52 138.1007 12_566 -20_556 n
C2a2 C2a2 C2a2 93.3214 15_555 18_565 n
C2a2 C2a2 C2a2 90.0 15_555 21_566 n
C2a2 C2a2 C2a2 135.0 15_555 -10_565 n
C2a2 C2a2 C2a2 3.3214 15_555 -20_556 n
C2a2 C2a2 C2b2 90.4531 15_555 4_556 n
C2a2 C2a2 C2b2 101.0653 15_555 12_566 n
C2a2 C2a2 C32 28.0506 15_555 1_555 n
C2a2 C2a2 C32 29.7616 15_555 4_556 n
C2a2 C2a2 C32 91.4428 15_555 12_566 n
C2a2 C2a2 C32 92.9703 15_555 15_555 n
C2a2 C2a2 C32 82.9154 15_555 18_565 n
C2a2 C2a2 C32 47.6668 15_555 21_566 n
C2a2 C2a2 C32 86.8698 15_555 -10_565 n
C2a2 C2a2 C32 52.4215 15_555 -20_556 n
C2a2 C2a2 C4a2 135.0199 15_555 1_555 n
C2a2 C2a2 C4a2 157.9507 15_555 21_566 n
C2a2 C2a2 C4a2 45.715 15_555 -10_565 n
C2a2 C2a2 C4a2 72.0962 15_555 -20_556 n
C2a2 C2a2 C52 121.8779 15_555 21_566 n
C2a2 C2a2 C52 125.925 15_555 -20_556 n
C2a2 C2a2 C2a2 3.3214 18_565 21_566 n
C2a2 C2a2 C2a2 41.6786 18_565 -10_565 n
C2a2 C2a2 C2a2 90.0 18_565 -20_556 n
C2a2 C2a2 C2b2 98.1435 18_565 4_556 n
C2a2 C2a2 C2b2 86.8969 18_565 12_566 n
C2a2 C2a2 C32 86.6467 18_565 1_555 n
C2a2 C2a2 C32 91.1174 18_565 4_556 n
C2a2 C2a2 C32 28.2003 18_565 12_566 n
C2a2 C2a2 C32 76.3607 18_565 15_555 n
C2a2 C2a2 C32 86.8805 18_565 18_565 n
C2a2 C2a2 C32 52.2944 18_565 21_566 n
C2a2 C2a2 C32 26.8242 18_565 -10_565 n
C2a2 C2a2 C32 47.5089 18_565 -20_556 n
C2a2 C2a2 C4a2 42.353 18_565 1_555 n
C2a2 C2a2 C4a2 66.2328 18_565 21_566 n
C2a2 C2a2 C4a2 138.2713 18_565 -10_565 n
C2a2 C2a2 C4a2 162.9521 18_565 -20_556 n
C2a2 C2a2 C52 120.3099 18_565 21_566 n
C2a2 C2a2 C52 116.0665 18_565 -20_556 n
C2a2 C2a2 C2a2 45.0 21_566 -10_565 n
C2a2 C2a2 C2a2 86.6786 21_566 -20_556 n
C2a2 C2a2 C2b2 98.1838 21_566 4_556 n
C2a2 C2a2 C2b2 87.5306 21_566 12_566 n
C2a2 C2a2 C32 83.6957 21_566 1_555 n
C2a2 C2a2 C32 88.2323 21_566 4_556 n
C2a2 C2a2 C32 28.1977 21_566 12_566 n
C2a2 C2a2 C32 76.5146 21_566 15_555 n
C2a2 C2a2 C32 86.4644 21_566 18_565 n
C2a2 C2a2 C32 49.3288 21_566 21_566 n
C2a2 C2a2 C32 26.225 21_566 -10_565 n
C2a2 C2a2 C32 44.6018 21_566 -20_556 n
C2a2 C2a2 C4a2 45.6371 21_566 1_555 n
C2a2 C2a2 C4a2 69.5182 21_566 21_566 n
C2a2 C2a2 C4a2 134.9945 21_566 -10_565 n
C2a2 C2a2 C4a2 160.0226 21_566 -20_556 n
C2a2 C2a2 C52 122.4236 21_566 21_566 n
C2a2 C2a2 C52 118.3075 21_566 -20_556 n
C2a2 C2a2 C2a2 131.6786 -10_565 -20_556 n
C2a2 C2a2 C2b2 95.455 -10_565 4_556 n
C2a2 C2a2 C2b2 80.4342 -10_565 12_566 n
C2a2 C2a2 C32 123.1203 -10_565 1_555 n
C2a2 C2a2 C32 126.3015 -10_565 4_556 n
C2a2 C2a2 C32 50.1346 -10_565 12_566 n
C2a2 C2a2 C32 78.3731 -10_565 15_555 n
C2a2 C2a2 C32 92.4991 -10_565 18_565 n
C2a2 C2a2 C32 90.8801 -10_565 21_566 n
C2a2 C2a2 C32 53.4368 -10_565 -10_565 n
C2a2 C2a2 C32 85.8576 -10_565 -20_556 n
C2a2 C2a2 C4a2 5.966 -10_565 1_555 n
C2a2 C2a2 C4a2 25.4702 -10_565 21_566 n
C2a2 C2a2 C4a2 173.5578 -10_565 -10_565 n
C2a2 C2a2 C4a2 151.8776 -10_565 -20_556 n
C2a2 C2a2 C52 90.3267 -10_565 21_566 n
C2a2 C2a2 C52 85.4364 -10_565 -20_556 n
C2a2 C2a2 C2b2 90.9249 -20_556 4_556 n
C2a2 C2a2 C2b2 100.9008 -20_556 12_566 n
C2a2 C2a2 C32 27.4501 -20_556 1_555 n
C2a2 C2a2 C32 29.7236 -20_556 4_556 n
C2a2 C2a2 C32 88.5145 -20_556 12_566 n
C2a2 C2a2 C32 92.1904 -20_556 15_555 n
C2a2 C2a2 C32 82.721 -20_556 18_565 n
C2a2 C2a2 C32 44.7596 -20_556 21_566 n
C2a2 C2a2 C32 83.8871 -20_556 -10_565 n
C2a2 C2a2 C32 49.4528 -20_556 -20_556 n
C2a2 C2a2 C4a2 131.7326 -20_556 1_555 n
C2a2 C2a2 C4a2 154.8275 -20_556 21_566 n
C2a2 C2a2 C4a2 48.9975 -20_556 -10_565 n
C2a2 C2a2 C4a2 75.3773 -20_556 -20_556 n
C2a2 C2a2 C52 123.9375 -20_556 21_566 n
C2a2 C2a2 C52 127.8223 -20_556 -20_556 n
C2b2 C2a2 C2b2 15.0208 4_556 12_566 n
C2b2 C2a2 C32 64.5344 4_556 1_555 n
C2b2 C2a2 C32 61.3723 4_556 4_556 n
C2b2 C2a2 C32 70.0154 4_556 12_566 n
C2b2 C2a2 C32 21.8221 4_556 15_555 n
C2b2 C2a2 C32 13.9335 4_556 18_565 n
C2b2 C2a2 C32 75.6848 4_556 21_566 n
C2b2 C2a2 C32 72.1876 4_556 -10_565 n
C2b2 C2a2 C32 76.2128 4_556 -20_556 n
C2b2 C2a2 C4a2 89.4966 4_556 1_555 n
C2b2 C2a2 C4a2 84.7145 4_556 21_566 n
C2b2 C2a2 C4a2 78.1051 4_556 -10_565 n
C2b2 C2a2 C4a2 73.8061 4_556 -20_556 n
C2b2 C2a2 C52 42.9231 4_556 21_566 n
C2b2 C2a2 C52 43.7922 4_556 -20_556 n
C2b2 C2a2 C32 73.5209 12_566 1_555 n
C2b2 C2a2 C32 71.3086 12_566 4_556 n
C2b2 C2a2 C32 59.6401 12_566 12_566 n
C2b2 C2a2 C32 13.5736 12_566 15_555 n
C2b2 C2a2 C32 18.1797 12_566 18_565 n
C2b2 C2a2 C32 76.0587 12_566 21_566 n
C2b2 C2a2 C32 62.7346 12_566 -10_565 n
C2b2 C2a2 C32 75.2337 12_566 -20_556 n
C2b2 C2a2 C4a2 74.476 12_566 1_555 n
C2b2 C2a2 C4a2 70.9558 12_566 21_566 n
C2b2 C2a2 C4a2 93.1257 12_566 -10_565 n
C2b2 C2a2 C4a2 87.3261 12_566 -20_556 n
C2b2 C2a2 C52 43.6237 12_566 21_566 n
C2b2 C2a2 C52 42.6276 12_566 -20_556 n
C32 C2a2 C32 5.0946 1_555 4_556 n
C32 C2a2 C32 73.1237 1_555 12_566 n
C32 C2a2 C32 64.9198 1_555 15_555 n
C32 C2a2 C32 55.3543 1_555 18_565 n
C32 C2a2 C32 34.3669 1_555 21_566 n
C32 C2a2 C32 69.6835 1_555 -10_565 n
C32 C2a2 C32 39.1461 1_555 -20_556 n
C32 C2a2 C4a2 120.0019 1_555 1_555 n
C32 C2a2 C4a2 135.8387 1_555 21_566 n
C32 C2a2 C4a2 53.8539 1_555 -10_565 n
C32 C2a2 C4a2 76.3338 1_555 -20_556 n
C32 C2a2 C52 102.9356 1_555 21_566 n
C32 C2a2 C52 105.6482 1_555 -20_556 n
C32 C2a2 C32 76.1669 4_556 12_566 n
C32 C2a2 C32 63.6855 4_556 15_555 n
C32 C2a2 C32 53.1539 4_556 18_565 n
C32 C2a2 C32 38.9603 4_556 21_566 n
C32 C2a2 C32 73.0027 4_556 -10_565 n
C32 C2a2 C32 43.6305 4_556 -20_556 n
C32 C2a2 C4a2 122.7563 4_556 1_555 n
C32 C2a2 C4a2 136.5889 4_556 21_566 n
C32 C2a2 C4a2 50.2173 4_556 -10_565 n
C32 C2a2 C4a2 71.8366 4_556 -20_556 n
C32 C2a2 C52 98.5546 4_556 21_566 n
C32 C2a2 C52 101.4641 4_556 -20_556 n
C32 C2a2 C32 48.317 12_566 15_555 n
C32 C2a2 C32 58.763 12_566 18_565 n
C32 C2a2 C32 43.7759 12_566 21_566 n
C32 C2a2 C32 5.0373 12_566 -10_565 n
C32 C2a2 C32 39.0703 12_566 -20_556 n
C32 C2a2 C4a2 46.9215 12_566 1_555 n
C32 C2a2 C4a2 66.6788 12_566 21_566 n
C32 C2a2 C4a2 126.001 12_566 -10_565 n
C32 C2a2 C4a2 139.9693 12_566 -20_556 n
C32 C2a2 C52 98.5423 12_566 21_566 n
C32 C2a2 C52 95.3608 12_566 -20_556 n
C32 C2a2 C32 14.126 15_555 18_565 n
C32 C2a2 C32 62.8773 15_555 21_566 n
C32 C2a2 C32 50.789 15_555 -10_565 n
C32 C2a2 C32 61.8094 15_555 -20_556 n
C32 C2a2 C4a2 72.5133 15_555 1_555 n
C32 C2a2 C4a2 74.8304 15_555 21_566 n
C32 C2a2 C4a2 95.2885 15_555 -10_565 n
C32 C2a2 C4a2 95.1839 15_555 -20_556 n
C32 C2a2 C52 57.1964 15_555 21_566 n
C32 C2a2 C52 56.1354 15_555 -20_556 n
C32 C2a2 C32 62.0414 18_565 21_566 n
C32 C2a2 C32 60.2395 18_565 -10_565 n
C32 C2a2 C32 62.3645 18_565 -20_556 n
C32 C2a2 C4a2 86.6366 18_565 1_555 n
C32 C2a2 C4a2 87.5955 18_565 21_566 n
C32 C2a2 C4a2 81.1656 18_565 -10_565 n
C32 C2a2 C4a2 82.6695 18_565 -20_556 n
C32 C2a2 C52 56.3578 18_565 21_566 n
C32 C2a2 C52 56.7331 18_565 -20_556 n
C32 C2a2 C32 39.2484 21_566 -10_565 n
C32 C2a2 C32 5.0225 21_566 -20_556 n
C32 C2a2 C4a2 89.11 21_566 1_555 n
C32 C2a2 C4a2 110.4075 21_566 21_566 n
C32 C2a2 C4a2 87.217 21_566 -10_565 n
C32 C2a2 C4a2 110.6992 21_566 -20_556 n
C32 C2a2 C52 118.3806 21_566 21_566 n
C32 C2a2 C52 118.3682 21_566 -20_556 n
C32 C2a2 C32 34.4482 -10_565 -20_556 n
C32 C2a2 C4a2 50.6458 -10_565 1_555 n
C32 C2a2 C4a2 71.1609 -10_565 21_566 n
C32 C2a2 C4a2 123.1587 -10_565 -10_565 n
C32 C2a2 C4a2 139.5468 -10_565 -20_556 n
C32 C2a2 C52 102.7716 -10_565 21_566 n
C32 C2a2 C52 99.7637 -10_565 -20_556 n
C32 C2a2 C4a2 84.1124 -20_556 1_555 n
C32 C2a2 C4a2 105.5915 -20_556 21_566 n
C32 C2a2 C4a2 92.2106 -20_556 -10_565 n
C32 C2a2 C4a2 115.455 -20_556 -20_556 n
C32 C2a2 C52 118.3359 -20_556 21_566 n
C32 C2a2 C52 117.8387 -20_556 -20_556 n
C4a2 C2a2 C4a2 23.8811 1_555 21_566 n
C4a2 C2a2 C4a2 167.5856 1_555 -10_565 n
C4a2 C2a2 C4a2 149.2171 1_555 -20_556 n
C4a2 C2a2 C52 86.1579 1_555 21_566 n
C4a2 C2a2 C52 81.2813 1_555 -20_556 n
C4a2 C2a2 C4a2 151.5595 21_566 -10_565 n
C4a2 C2a2 C4a2 126.4073 21_566 -20_556 n
C4a2 C2a2 C52 66.9571 21_566 21_566 n
C4a2 C2a2 C52 62.1505 21_566 -20_556 n
C4a2 C2a2 C4a2 26.3813 -10_565 -20_556 n
C4a2 C2a2 C52 85.1702 -10_565 21_566 n
C4a2 C2a2 C52 90.0447 -10_565 -20_556 n
C4a2 C2a2 C52 63.9143 -20_556 21_566 n
C4a2 C2a2 C52 68.7067 -20_556 -20_556 n
C52 C2a2 C52 4.8903 21_566 -20_556 n
C1b2 C2b2 C1b2 76.4529 1_555 -10_565 n
C1b2 C2b2 C2a2 125.5402 1_555 4_556 n
C1b2 C2b2 C2a2 127.9535 1_555 12_566 n
C1b2 C2b2 C2b2 151.7813 1_555 15_555 n
C1b2 C2b2 C2b2 105.3486 1_555 18_565 n
C1b2 C2b2 C2b2 96.3642 1_555 21_566 n
C1b2 C2b2 C2b2 123.0032 1_555 -10_565 n
C1b2 C2b2 C2b2 147.9659 1_555 -20_556 n
C1b2 C2b2 C32 120.1032 1_555 1_555 n
C1b2 C2b2 C32 122.515 1_555 4_556 n
C1b2 C2b2 C32 176.6884 1_555 12_566 n
C1b2 C2b2 C32 135.161 1_555 21_566 n
C1b2 C2b2 C32 172.6203 1_555 -10_565 n
C1b2 C2b2 C32 141.3594 1_555 -20_556 n
C1b2 C2b2 C4a2 92.165 1_555 12_566 n
C1b2 C2b2 C4a2 89.934 1_555 15_555 n
C1b2 C2b2 C4a2 125.3379 1_555 18_565 n
C1b2 C2b2 C4b2 120.0147 1_555 1_555 n
C1b2 C2b2 C4b2 113.5868 1_555 15_555 n
C1b2 C2b2 C4b2 43.6136 1_555 18_565 n
C1b2 C2b2 C4b2 53.4225 1_555 -10_565 n
C1b2 C2b2 C52 75.0633 1_555 15_555 n
C1b2 C2b2 C52 70.9663 1_555 18_565 n
C1b2 C2b2 H12 84.0765 1_555 21_566 n
C1b2 C2b2 C2a2 113.1402 -10_565 4_556 n
C1b2 C2b2 C2a2 109.8622 -10_565 12_566 n
C1b2 C2b2 C2b2 86.7367 -10_565 15_555 n
C1b2 C2b2 C2b2 153.0268 -10_565 18_565 n
C1b2 C2b2 C2b2 156.2991 -10_565 21_566 n
C1b2 C2b2 C2b2 46.5503 -10_565 -10_565 n
C1b2 C2b2 C2b2 77.4256 -10_565 -20_556 n
C1b2 C2b2 C32 162.596 -10_565 1_555 n
C1b2 C2b2 C32 160.9797 -10_565 4_556 n
C1b2 C2b2 C32 100.4411 -10_565 12_566 n
C1b2 C2b2 C32 117.4859 -10_565 21_566 n
C1b2 C2b2 C32 97.5793 -10_565 -10_565 n
C1b2 C2b2 C32 108.3003 -10_565 -20_556 n
C1b2 C2b2 C4a2 143.4802 -10_565 12_566 n
C1b2 C2b2 C4a2 123.8796 -10_565 15_555 n
C1b2 C2b2 C4a2 75.872 -10_565 18_565 n
C1b2 C2b2 C4b2 43.9504 -10_565 1_555 n
C1b2 C2b2 C4b2 37.1844 -10_565 15_555 n
C1b2 C2b2 C4b2 119.9718 -10_565 18_565 n
C1b2 C2b2 C4b2 129.1716 -10_565 -10_565 n
C1b2 C2b2 C52 60.3511 -10_565 15_555 n
C1b2 C2b2 C52 64.8253 -10_565 18_565 n
C1b2 C2b2 H12 79.4055 -10_565 21_566 n
C2a2 C2b2 C2a2 4.1107 4_556 12_566 n
C2a2 C2b2 C2b2 81.8162 4_556 15_555 n
C2a2 C2b2 C2b2 88.1136 4_556 18_565 n
C2a2 C2b2 C2b2 89.5469 4_556 21_566 n
C2a2 C2b2 C2b2 84.5449 4_556 -10_565 n
C2a2 C2b2 C2b2 82.0264 4_556 -20_556 n
C2a2 C2b2 C32 54.1035 4_556 1_555 n
C2a2 C2b2 C32 56.4565 4_556 4_556 n
C2a2 C2b2 C32 54.4451 4_556 12_566 n
C2a2 C2b2 C32 10.8416 4_556 21_566 n
C2a2 C2b2 C32 52.5587 4_556 -10_565 n
C2a2 C2b2 C32 16.4876 4_556 -20_556 n
C2a2 C2b2 C4a2 47.1424 4_556 12_566 n
C2a2 C2b2 C4a2 38.6229 4_556 15_555 n
C2a2 C2b2 C4a2 38.3428 4_556 18_565 n
C2a2 C2b2 C4b2 90.3988 4_556 1_555 n
C2a2 C2b2 C4b2 91.9341 4_556 15_555 n
C2a2 C2b2 C4b2 105.8838 4_556 18_565 n
C2a2 C2b2 C4b2 103.463 4_556 -10_565 n
C2a2 C2b2 C52 66.9503 4_556 15_555 n
C2a2 C2b2 C52 67.129 4_556 18_565 n
C2a2 C2b2 H12 49.3351 4_556 21_566 n
C2a2 C2b2 C2b2 78.9347 12_566 15_555 n
C2a2 C2b2 C2b2 90.4882 12_566 18_565 n
C2a2 C2b2 C2b2 92.4694 12_566 21_566 n
C2a2 C2b2 C2b2 80.4342 12_566 -10_565 n
C2a2 C2b2 C2b2 78.6665 12_566 -20_556 n
C2a2 C2b2 C32 56.736 12_566 1_555 n
C2a2 C2b2 C32 58.8325 12_566 4_556 n
C2a2 C2b2 C32 51.7982 12_566 12_566 n
C2a2 C2b2 C32 10.7773 12_566 21_566 n
C2a2 C2b2 C32 49.6573 12_566 -10_565 n
C2a2 C2b2 C32 13.5057 12_566 -20_556 n
C2a2 C2b2 C4a2 51.253 12_566 12_566 n
C2a2 C2b2 C4a2 42.3348 12_566 15_555 n
C2a2 C2b2 C4a2 34.5944 12_566 18_565 n
C2a2 C2b2 C4b2 86.2888 12_566 1_555 n
C2a2 C2b2 C4b2 87.8466 12_566 15_555 n
C2a2 C2b2 C4b2 109.9424 12_566 18_565 n
C2a2 C2b2 C4b2 107.5722 12_566 -10_565 n
C2a2 C2b2 C52 66.127 12_566 15_555 n
C2a2 C2b2 C52 66.8036 12_566 18_565 n
C2a2 C2b2 H12 49.3552 12_566 21_566 n
C2b2 C2b2 C2b2 79.8299 15_555 18_565 n
C2b2 C2b2 C2b2 90.0 15_555 21_566 n
C2b2 C2b2 C2b2 45.0 15_555 -10_565 n
C2b2 C2b2 C2b2 10.1701 15_555 -20_556 n
C2b2 C2b2 C32 79.9286 15_555 1_555 n
C2b2 C2b2 C32 76.3181 15_555 4_556 n
C2b2 C2b2 C32 27.5576 15_555 12_566 n
C2b2 C2b2 C32 72.7883 15_555 21_566 n
C2b2 C2b2 C32 29.2814 15_555 -10_565 n
C2b2 C2b2 C32 65.4534 15_555 -20_556 n
C2b2 C2b2 C4a2 114.259 15_555 12_566 n
C2b2 C2b2 C4a2 118.2846 15_555 15_555 n
C2b2 C2b2 C4a2 70.2562 15_555 18_565 n
C2b2 C2b2 C4b2 44.8154 15_555 1_555 n
C2b2 C2b2 C4b2 52.1972 15_555 15_555 n
C2b2 C2b2 C4b2 143.7978 15_555 18_565 n
C2b2 C2b2 C4b2 133.7584 15_555 -10_565 n
C2b2 C2b2 C52 115.9862 15_555 15_555 n
C2b2 C2b2 C52 121.9423 15_555 18_565 n
C2b2 C2b2 H12 115.2552 15_555 21_566 n
C2b2 C2b2 C2b2 10.1701 18_565 21_566 n
C2b2 C2b2 C2b2 124.8299 18_565 -10_565 n
C2b2 C2b2 C2b2 90.0 18_565 -20_556 n
C2b2 C2b2 C32 34.161 18_565 1_555 n
C2b2 C2b2 C32 31.6716 18_565 4_556 n
C2b2 C2b2 C32 77.9347 18_565 12_566 n
C2b2 C2b2 C32 80.7571 18_565 21_566 n
C2b2 C2b2 C32 81.9492 18_565 -10_565 n
C2b2 C2b2 C32 87.2836 18_565 -20_556 n
C2b2 C2b2 C4a2 63.3335 18_565 12_566 n
C2b2 C2b2 C4a2 83.0789 18_565 15_555 n
C2b2 C2b2 C4a2 120.1439 18_565 18_565 n
C2b2 C2b2 C4b2 124.1233 18_565 1_555 n
C2b2 C2b2 C4b2 131.3804 18_565 15_555 n
C2b2 C2b2 C4b2 65.4346 18_565 18_565 n
C2b2 C2b2 C4b2 54.8979 18_565 -10_565 n
C2b2 C2b2 C52 146.5867 18_565 15_555 n
C2b2 C2b2 C52 141.8099 18_565 18_565 n
C2b2 C2b2 H12 127.5014 18_565 21_566 n
C2b2 C2b2 C2b2 135.0 21_566 -10_565 n
C2b2 C2b2 C2b2 100.1701 21_566 -20_556 n
C2b2 C2b2 C32 35.9723 21_566 1_555 n
C2b2 C2b2 C32 34.6918 21_566 4_556 n
C2b2 C2b2 C32 86.9432 21_566 12_566 n
C2b2 C2b2 C32 83.6788 21_566 21_566 n
C2b2 C2b2 C32 90.8126 21_566 -10_565 n
C2b2 C2b2 C32 91.5114 21_566 -20_556 n
C2b2 C2b2 C4a2 58.0172 21_566 12_566 n
C2b2 C2b2 C4a2 78.0283 21_566 15_555 n
C2b2 C2b2 C4a2 124.8054 21_566 18_565 n
C2b2 C2b2 C4b2 134.2017 21_566 1_555 n
C2b2 C2b2 C4b2 141.4039 21_566 15_555 n
C2b2 C2b2 C4b2 55.4501 21_566 18_565 n
C2b2 C2b2 C4b2 44.9045 21_566 -10_565 n
C2b2 C2b2 C52 140.304 21_566 15_555 n
C2b2 C2b2 C52 134.7167 21_566 18_565 n
C2b2 C2b2 H12 122.8173 21_566 21_566 n
C2b2 C2b2 C2b2 34.8299 -10_565 -20_556 n
C2b2 C2b2 C32 116.6544 -10_565 1_555 n
C2b2 C2b2 C32 114.4655 -10_565 4_556 n
C2b2 C2b2 C32 53.9013 -10_565 12_566 n
C2b2 C2b2 C32 82.4506 -10_565 21_566 n
C2b2 C2b2 C32 51.1865 -10_565 -10_565 n
C2b2 C2b2 C32 71.7957 -10_565 -20_556 n
C2b2 C2b2 C4a2 131.6865 -10_565 12_566 n
C2b2 C2b2 C4a2 118.799 -10_565 15_555 n
C2b2 C2b2 C4a2 50.0229 -10_565 18_565 n
C2b2 C2b2 C4b2 5.9604 -10_565 1_555 n
C2b2 C2b2 C4b2 9.5759 -10_565 15_555 n
C2b2 C2b2 C4b2 166.3144 -10_565 18_565 n
C2b2 C2b2 C4b2 171.8422 -10_565 -10_565 n
C2b2 C2b2 C52 76.4522 -10_565 15_555 n
C2b2 C2b2 C52 82.9107 -10_565 18_565 n
C2b2 C2b2 H12 85.3231 -10_565 21_566 n
C2b2 C2b2 C32 88.3251 -20_556 1_555 n
C2b2 C2b2 C32 84.9725 -20_556 4_556 n
C2b2 C2b2 C32 30.3221 -20_556 12_566 n
C2b2 C2b2 C32 74.2278 -20_556 21_566 n
C2b2 C2b2 C32 30.5678 -20_556 -10_565 n
C2b2 C2b2 C32 65.5711 -20_556 -20_556 n
C2b2 C2b2 C4a2 119.8631 -20_556 12_566 n
C2b2 C2b2 C4a2 120.2008 -20_556 15_555 n
C2b2 C2b2 C4a2 64.3233 -20_556 18_565 n
C2b2 C2b2 C4b2 34.781 -20_556 1_555 n
C2b2 C2b2 C4b2 42.1564 -20_556 15_555 n
C2b2 C2b2 C4b2 153.431 -20_556 18_565 n
C2b2 C2b2 C4b2 143.689 -20_556 -10_565 n
C2b2 C2b2 C52 107.1821 -20_556 15_555 n
C2b2 C2b2 C52 113.3606 -20_556 18_565 n
C2b2 C2b2 H12 108.9203 -20_556 21_566 n
C32 C2b2 C32 4.3735 1_555 4_556 n
C32 C2b2 C32 62.8777 1_555 12_566 n
C32 C2b2 C32 47.7065 1_555 21_566 n
C32 C2b2 C32 65.4678 1_555 -10_565 n
C32 C2b2 C32 55.8634 1_555 -20_556 n
C32 C2b2 C4a2 39.3828 1_555 12_566 n
C32 C2b2 C4a2 55.6033 1_555 15_555 n
C32 C2b2 C4a2 89.0376 1_555 18_565 n
C32 C2b2 C4b2 119.8817 1_555 1_555 n
C32 C2b2 C4b2 126.1842 1_555 15_555 n
C32 C2b2 C4b2 76.9771 1_555 18_565 n
C32 C2b2 C4b2 68.1011 1_555 -10_565 n
C32 C2b2 C52 116.023 1_555 15_555 n
C32 C2b2 C52 113.3242 1_555 18_565 n
C32 C2b2 H12 96.1541 1_555 21_566 n
C32 C2b2 C32 60.5642 4_556 12_566 n
C32 C2b2 C32 49.3281 4_556 21_566 n
C32 C2b2 C32 63.4011 4_556 -10_565 n
C32 C2b2 C32 56.8196 4_556 -20_556 n
C32 C2b2 C4a2 43.7409 4_556 12_566 n
C32 C2b2 C4a2 59.8993 4_556 15_555 n
C32 C2b2 C4a2 90.1138 4_556 18_565 n
C32 C2b2 C4b2 117.3242 4_556 1_555 n
C32 C2b2 C4b2 123.8965 4_556 15_555 n
C32 C2b2 C4b2 79.0457 4_556 18_565 n
C32 C2b2 C4b2 69.7832 4_556 -10_565 n
C32 C2b2 C52 119.7164 4_556 15_555 n
C32 C2b2 C52 117.2632 4_556 18_565 n
C32 C2b2 H12 99.8867 4_556 21_566 n
C32 C2b2 C32 45.2306 12_566 21_566 n
C32 C2b2 C32 4.2974 12_566 -10_565 n
C32 C2b2 C32 38.3031 12_566 -20_556 n
C32 C2b2 C4a2 89.7127 12_566 12_566 n
C32 C2b2 C4a2 90.9013 12_566 15_555 n
C32 C2b2 C4a2 52.195 12_566 18_565 n
C32 C2b2 C4b2 57.0324 12_566 1_555 n
C32 C2b2 C4b2 63.358 12_566 15_555 n
C32 C2b2 C4b2 139.5495 12_566 18_565 n
C32 C2b2 C4b2 129.8192 12_566 -10_565 n
C32 C2b2 C52 102.4686 12_566 15_555 n
C32 C2b2 C52 106.7715 12_566 18_565 n
C32 C2b2 H12 94.267 12_566 21_566 n
C32 C2b2 C32 43.9107 21_566 -10_565 n
C32 C2b2 C32 10.6549 21_566 -20_556 n
C32 C2b2 C4a2 50.1453 21_566 12_566 n
C32 C2b2 C4a2 45.9987 21_566 15_555 n
C32 C2b2 C4a2 41.6498 21_566 18_565 n
C32 C2b2 C4b2 87.9968 21_566 1_555 n
C32 C2b2 C4b2 90.8454 21_566 15_555 n
C32 C2b2 C4b2 109.444 21_566 18_565 n
C32 C2b2 C4b2 105.1203 21_566 -10_565 n
C32 C2b2 C52 76.9035 21_566 15_555 n
C32 C2b2 C52 77.5203 21_566 18_565 n
C32 C2b2 H12 59.9275 21_566 21_566 n
C32 C2b2 C32 36.172 -10_565 -20_556 n
C32 C2b2 C4a2 90.1771 -10_565 12_566 n
C32 C2b2 C4a2 89.8763 -10_565 15_555 n
C32 C2b2 C4a2 48.0388 -10_565 18_565 n
C32 C2b2 C4b2 54.6873 -10_565 1_555 n
C32 C2b2 C4b2 60.7253 -10_565 15_555 n
C32 C2b2 C4b2 142.4235 -10_565 18_565 n
C32 C2b2 C4b2 133.0338 -10_565 -10_565 n
C32 C2b2 C52 98.2825 -10_565 15_555 n
C32 C2b2 C52 102.6835 -10_565 18_565 n
C32 C2b2 H12 90.5998 -10_565 21_566 n
C32 C2b2 C4a2 60.656 -20_556 12_566 n
C32 C2b2 C4a2 54.8425 -20_556 15_555 n
C32 C2b2 C4a2 33.2949 -20_556 18_565 n
C32 C2b2 C4b2 77.3498 -20_556 1_555 n
C32 C2b2 C4b2 80.2253 -20_556 15_555 n
C32 C2b2 C4b2 120.0135 -20_556 18_565 n
C32 C2b2 C4b2 115.7586 -20_556 -10_565 n
C32 C2b2 C52 74.881 -20_556 15_555 n
C32 C2b2 C52 76.6975 -20_556 18_565 n
C32 C2b2 H12 60.3049 -20_556 21_566 n
C4a2 C2b2 C4a2 20.0111 12_566 15_555 n
C4a2 C2b2 C4a2 83.4413 12_566 18_565 n
C4a2 C2b2 C4b2 137.5209 12_566 1_555 n
C4a2 C2b2 C4b2 138.7541 12_566 15_555 n
C4a2 C2b2 C4b2 59.37 12_566 18_565 n
C4a2 C2b2 C4b2 56.3322 12_566 -10_565 n
C4a2 C2b2 C52 83.2619 12_566 15_555 n
C4a2 C2b2 C52 78.6551 12_566 18_565 n
C4a2 C2b2 H12 64.8163 12_566 21_566 n
C4a2 C2b2 C4a2 68.7761 15_555 18_565 n
C4a2 C2b2 C4b2 124.703 15_555 1_555 n
C4a2 C2b2 C4b2 123.4938 15_555 15_555 n
C4a2 C2b2 C4b2 68.9732 15_555 18_565 n
C4a2 C2b2 C4b2 69.2911 15_555 -10_565 n
C4a2 C2b2 C52 63.529 15_555 15_555 n
C4a2 C2b2 C52 59.2871 15_555 18_565 n
C4a2 C2b2 H12 44.813 15_555 21_566 n
C4a2 C2b2 C4b2 55.9344 18_565 1_555 n
C4a2 C2b2 C4b2 55.5037 18_565 15_555 n
C4a2 C2b2 C4b2 136.0364 18_565 18_565 n
C4a2 C2b2 C4b2 138.052 18_565 -10_565 n
C4a2 C2b2 C52 50.2846 18_565 15_555 n
C4a2 C2b2 C52 54.697 18_565 18_565 n
C4a2 C2b2 H12 45.0018 18_565 21_566 n
C4b2 C2b2 C4b2 7.3819 1_555 15_555 n
C4b2 C2b2 C4b2 161.9422 1_555 18_565 n
C4b2 C2b2 C4b2 165.8816 1_555 -10_565 n
C4b2 C2b2 C52 79.7738 1_555 15_555 n
C4b2 C2b2 C52 86.2076 1_555 18_565 n
C4b2 C2b2 H12 89.9849 1_555 21_566 n
C4b2 C2b2 C4b2 156.7384 15_555 18_565 n
C4b2 C2b2 C4b2 163.964 15_555 -10_565 n
C4b2 C2b2 C52 73.806 15_555 15_555 n
C4b2 C2b2 C52 80.1779 15_555 18_565 n
C4b2 C2b2 H12 85.5225 15_555 21_566 n
C4b2 C2b2 C4b2 10.5456 18_565 -10_565 n
C4b2 C2b2 C52 99.1769 18_565 15_555 n
C4b2 C2b2 C52 92.8875 18_565 18_565 n
C4b2 C2b2 H12 94.7346 18_565 21_566 n
C4b2 C2b2 C52 107.9187 -10_565 15_555 n
C4b2 C2b2 C52 101.509 -10_565 18_565 n
C4b2 C2b2 H12 101.0212 -10_565 21_566 n
C52 C2b2 C52 6.4585 15_555 18_565 n
C52 C2b2 H12 19.8749 15_555 21_566 n
C52 C2b2 H12 18.0984 18_565 21_566 n
C2a2 C32 C2a2 84.0311 1_555 4_556 n
C2a2 C32 C2a2 81.883 1_555 12_566 n
C2a2 C32 C2a2 58.9791 1_555 15_555 n
C2a2 C32 C2a2 43.9005 1_555 18_565 n
C2a2 C32 C2a2 46.9754 1_555 21_566 n
C2a2 C32 C2a2 3.4429 1_555 -10_565 n
C2a2 C32 C2a2 65.6693 1_555 -20_556 n
C2a2 C32 C2b2 119.9741 1_555 1_555 n
C2a2 C32 C2b2 59.009 1_555 4_556 n
C2a2 C32 C2b2 54.6809 1_555 12_566 n
C2a2 C32 C2b2 110.295 1_555 18_565 n
C2a2 C32 C2b2 133.0719 1_555 21_566 n
C2a2 C32 C2b2 107.867 1_555 -10_565 n
C2a2 C32 C32 45.4375 1_555 4_556 n
C2a2 C32 C32 52.2248 1_555 12_566 n
C2a2 C32 C32 28.0506 1_555 15_555 n
C2a2 C32 C32 27.2462 1_555 18_565 n
C2a2 C32 C32 96.3043 1_555 21_566 n
C2a2 C32 C32 56.8797 1_555 -10_565 n
C2a2 C32 C32 91.3036 1_555 -20_556 n
C2a2 C32 C4a2 125.6563 1_555 12_566 n
C2a2 C32 C4a2 121.4223 1_555 15_555 n
C2a2 C32 C4a2 58.5787 1_555 -10_565 n
C2a2 C32 C4a2 38.9162 1_555 -20_556 n
C2a2 C32 C2a2 3.565 4_556 12_566 n
C2a2 C32 C2a2 73.9156 4_556 15_555 n
C2a2 C32 C2a2 47.1659 4_556 18_565 n
C2a2 C32 C2a2 44.1231 4_556 21_566 n
C2a2 C32 C2a2 81.8261 4_556 -10_565 n
C2a2 C32 C2a2 67.323 4_556 -20_556 n
C2a2 C32 C2b2 64.5243 4_556 1_555 n
C2a2 C32 C2b2 119.155 4_556 4_556 n
C2a2 C32 C2b2 107.5368 4_556 12_566 n
C2a2 C32 C2b2 144.2839 4_556 18_565 n
C2a2 C32 C2b2 123.8172 4_556 21_566 n
C2a2 C32 C2b2 59.0341 4_556 -10_565 n
C2a2 C32 C32 129.4678 4_556 4_556 n
C2a2 C32 C32 58.2071 4_556 12_566 n
C2a2 C32 C32 91.7677 4_556 15_555 n
C2a2 C32 C32 96.6505 4_556 18_565 n
C2a2 C32 C32 29.7616 4_556 21_566 n
C2a2 C32 C32 53.6991 4_556 -10_565 n
C2a2 C32 C32 30.5832 4_556 -20_556 n
C2a2 C32 C4a2 64.9104 4_556 12_566 n
C2a2 C32 C4a2 43.0514 4_556 15_555 n
C2a2 C32 C4a2 124.4398 4_556 -10_565 n
C2a2 C32 C4a2 118.1813 4_556 -20_556 n
C2a2 C32 C2a2 75.2877 12_566 15_555 n
C2a2 C32 C2a2 43.9766 12_566 18_565 n
C2a2 C32 C2a2 40.8904 12_566 21_566 n
C2a2 C32 C2a2 79.5504 12_566 -10_565 n
C2a2 C32 C2a2 69.0787 12_566 -20_556 n
C2a2 C32 C2b2 63.6239 12_566 1_555 n
C2a2 C32 C2b2 115.5961 12_566 4_556 n
C2a2 C32 C2b2 103.9759 12_566 12_566 n
C2a2 C32 C2b2 142.6068 12_566 18_565 n
C2a2 C32 C2b2 123.5179 12_566 21_566 n
C2a2 C32 C2b2 57.4259 12_566 -10_565 n
C2a2 C32 C32 127.2561 12_566 4_556 n
C2a2 C32 C32 54.6515 12_566 12_566 n
C2a2 C32 C32 88.5572 12_566 15_555 n
C2a2 C32 C32 93.5175 12_566 18_565 n
C2a2 C32 C32 28.1977 12_566 21_566 n
C2a2 C32 C32 50.1341 12_566 -10_565 n
C2a2 C32 C32 28.4125 12_566 -20_556 n
C2a2 C32 C4a2 68.4503 12_566 12_566 n
C2a2 C32 C4a2 46.3169 12_566 15_555 n
C2a2 C32 C4a2 124.8463 12_566 -10_565 n
C2a2 C32 C4a2 117.0345 12_566 -20_556 n
C2a2 C32 C2a2 76.5469 15_555 18_565 n
C2a2 C32 C2a2 77.1892 15_555 21_566 n
C2a2 C32 C2a2 60.9854 15_555 -10_565 n
C2a2 C32 C2a2 9.1276 15_555 -20_556 n
C2a2 C32 C2b2 137.9288 15_555 1_555 n
C2a2 C32 C2b2 113.8869 15_555 4_556 n
C2a2 C32 C2b2 112.8224 15_555 12_566 n
C2a2 C32 C2b2 141.6903 15_555 18_565 n
C2a2 C32 C2b2 155.6491 15_555 21_566 n
C2a2 C32 C2b2 132.6412 15_555 -10_565 n
C2a2 C32 C32 78.3731 15_555 4_556 n
C2a2 C32 C32 96.1929 15_555 12_566 n
C2a2 C32 C32 87.0297 15_555 15_555 n
C2a2 C32 C32 85.7314 15_555 18_565 n
C2a2 C32 C32 103.4855 15_555 21_566 n
C2a2 C32 C32 97.3687 15_555 -10_565 n
C2a2 C32 C32 103.1201 15_555 -20_556 n
C2a2 C32 C4a2 69.7092 15_555 12_566 n
C2a2 C32 C4a2 79.8033 15_555 15_555 n
C2a2 C32 C4a2 52.3505 15_555 -10_565 n
C2a2 C32 C4a2 58.835 15_555 -20_556 n
C2a2 C32 C2a2 3.2622 18_565 21_566 n
C2a2 C32 C2a2 40.7087 18_565 -10_565 n
C2a2 C32 C2a2 76.9619 18_565 -20_556 n
C2a2 C32 C2b2 79.9872 18_565 1_555 n
C2a2 C32 C2b2 74.8705 18_565 4_556 n
C2a2 C32 C2b2 63.9754 18_565 12_566 n
C2a2 C32 C2b2 123.4377 18_565 18_565 n
C2a2 C32 C2b2 127.4504 18_565 21_566 n
C2a2 C32 C2b2 68.1692 18_565 -10_565 n
C2a2 C32 C32 85.8576 18_565 4_556 n
C2a2 C32 C32 20.4021 18_565 12_566 n
C2a2 C32 C32 44.6018 18_565 15_555 n
C2a2 C32 C32 49.5503 18_565 18_565 n
C2a2 C32 C32 52.4215 18_565 21_566 n
C2a2 C32 C32 20.8219 18_565 -10_565 n
C2a2 C32 C32 47.4122 18_565 -20_556 n
C2a2 C32 C4a2 109.8831 18_565 12_566 n
C2a2 C32 C4a2 90.2089 18_565 15_555 n
C2a2 C32 C4a2 101.3904 18_565 -10_565 n
C2a2 C32 C4a2 82.8129 18_565 -20_556 n
C2a2 C32 C2a2 43.8185 21_566 -10_565 n
C2a2 C32 C2a2 77.075 21_566 -20_556 n
C2a2 C32 C2b2 77.6426 21_566 1_555 n
C2a2 C32 C2b2 77.3532 21_566 4_556 n
C2a2 C32 C2b2 66.3007 21_566 12_566 n
C2a2 C32 C2b2 124.7664 21_566 18_565 n
C2a2 C32 C2b2 127.0204 21_566 21_566 n
C2a2 C32 C2b2 65.9576 21_566 -10_565 n
C2a2 C32 C32 89.1198 21_566 4_556 n
C2a2 C32 C32 20.9298 21_566 12_566 n
C2a2 C32 C32 47.6668 21_566 15_555 n
C2a2 C32 C32 52.6777 21_566 18_565 n
C2a2 C32 C32 49.3288 21_566 21_566 n
C2a2 C32 C32 20.4418 21_566 -10_565 n
C2a2 C32 C32 44.3891 21_566 -20_556 n
C2a2 C32 C4a2 107.3259 21_566 12_566 n
C2a2 C32 C4a2 87.1742 21_566 15_555 n
C2a2 C32 C4a2 104.1339 21_566 -10_565 n
C2a2 C32 C4a2 85.8905 21_566 -20_556 n
C2a2 C32 C2a2 67.3106 -10_565 -20_556 n
C2a2 C32 C2b2 116.5491 -10_565 1_555 n
C2a2 C32 C2b2 58.4329 -10_565 4_556 n
C2a2 C32 C2b2 53.3673 -10_565 12_566 n
C2a2 C32 C2b2 110.632 -10_565 18_565 n
C2a2 C32 C2b2 132.494 -10_565 21_566 n
C2a2 C32 C2b2 104.4355 -10_565 -10_565 n
C2a2 C32 C32 47.7065 -10_565 4_556 n
C2a2 C32 C32 48.7902 -10_565 12_566 n
C2a2 C32 C32 26.225 -10_565 15_555 n
C2a2 C32 C32 26.0909 -10_565 18_565 n
C2a2 C32 C32 93.1302 -10_565 21_566 n
C2a2 C32 C32 53.4368 -10_565 -10_565 n
C2a2 C32 C32 88.0738 -10_565 -20_556 n
C2a2 C32 C4a2 126.3693 -10_565 12_566 n
C2a2 C32 C4a2 120.3235 -10_565 15_555 n
C2a2 C32 C4a2 61.9973 -10_565 -10_565 n
C2a2 C32 C4a2 42.1182 -10_565 -20_556 n
C2a2 C32 C2b2 130.1232 -20_556 1_555 n
C2a2 C32 C2b2 122.2945 -20_556 4_556 n
C2a2 C32 C2b2 120.2159 -20_556 12_566 n
C2a2 C32 C2b2 148.3145 -20_556 18_565 n
C2a2 C32 C2b2 155.2249 -20_556 21_566 n
C2a2 C32 C2b2 126.347 -20_556 -10_565 n
C2a2 C32 C32 87.5007 -20_556 4_556 n
C2a2 C32 C32 97.2334 -20_556 12_566 n
C2a2 C32 C32 93.5355 -20_556 15_555 n
C2a2 C32 C32 92.8246 -20_556 18_565 n
C2a2 C32 C32 97.0847 -20_556 21_566 n
C2a2 C32 C32 97.5168 -20_556 -10_565 n
C2a2 C32 C32 97.3996 -20_556 -20_556 n
C2a2 C32 C4a2 61.5632 -20_556 12_566 n
C2a2 C32 C4a2 70.6776 -20_556 15_555 n
C2a2 C32 C4a2 60.5355 -20_556 -10_565 n
C2a2 C32 C4a2 67.9608 -20_556 -20_556 n
C2b2 C32 C2b2 92.5743 1_555 4_556 n
C2b2 C32 C2b2 86.5884 1_555 12_566 n
C2b2 C32 C2b2 80.2679 1_555 18_565 n
C2b2 C32 C2b2 60.349 1_555 21_566 n
C2b2 C32 C2b2 12.1591 1_555 -10_565 n
C2b2 C32 C32 134.0999 1_555 4_556 n
C2b2 C32 C32 67.777 1_555 12_566 n
C2b2 C32 C32 100.0714 1_555 15_555 n
C2b2 C32 C32 104.6778 1_555 18_565 n
C2b2 C32 C32 35.9723 1_555 21_566 n
C2b2 C32 C32 63.3456 1_555 -10_565 n
C2b2 C32 C32 37.9772 1_555 -20_556 n
C2b2 C32 C4a2 86.5243 1_555 12_566 n
C2b2 C32 C4a2 65.7933 1_555 15_555 n
C2b2 C32 C4a2 168.8381 1_555 -10_565 n
C2b2 C32 C4a2 150.2232 1_555 -20_556 n
C2b2 C32 C2b2 11.6328 4_556 12_566 n
C2b2 C32 C2b2 53.7968 4_556 18_565 n
C2b2 C32 C2b2 74.1005 4_556 21_566 n
C2b2 C32 C2b2 86.6495 4_556 -10_565 n
C2b2 C32 C32 41.5265 4_556 4_556 n
C2b2 C32 C32 60.9511 4_556 12_566 n
C2b2 C32 C32 34.6918 4_556 15_555 n
C2b2 C32 C32 32.7059 4_556 18_565 n
C2b2 C32 C32 103.6819 4_556 21_566 n
C2b2 C32 C32 65.5343 4_556 -10_565 n
C2b2 C32 C32 98.9037 4_556 -20_556 n
C2b2 C32 C4a2 174.886 4_556 12_566 n
C2b2 C32 C4a2 155.8686 4_556 15_555 n
C2b2 C32 C4a2 77.2455 4_556 -10_565 n
C2b2 C32 C4a2 59.3719 4_556 -20_556 n
C2b2 C32 C2b2 62.3943 12_566 18_565 n
C2b2 C32 C2b2 79.6541 12_566 21_566 n
C2b2 C32 C2b2 79.0044 12_566 -10_565 n
C2b2 C32 C32 48.3494 12_566 4_556 n
C2b2 C32 C32 49.3454 12_566 12_566 n
C2b2 C32 C32 27.5576 12_566 15_555 n
C2b2 C32 C32 27.4388 12_566 18_565 n
C2b2 C32 C32 93.0568 12_566 21_566 n
C2b2 C32 C32 53.9015 12_566 -10_565 n
C2b2 C32 C32 88.0599 12_566 -20_556 n
C2b2 C32 C4a2 171.5276 12_566 12_566 n
C2b2 C32 C4a2 145.6183 12_566 15_555 n
C2b2 C32 C4a2 84.1507 12_566 -10_565 n
C2b2 C32 C4a2 63.9842 12_566 -20_556 n
C2b2 C32 C2b2 25.7537 18_565 21_566 n
C2b2 C32 C2b2 85.2653 18_565 -10_565 n
C2b2 C32 C32 71.7957 18_565 4_556 n
C2b2 C32 C32 104.0725 18_565 12_566 n
C2b2 C32 C32 88.4886 18_565 15_555 n
C2b2 C32 C32 86.1594 18_565 18_565 n
C2b2 C32 C32 114.5467 18_565 21_566 n
C2b2 C32 C32 105.9683 18_565 -10_565 n
C2b2 C32 C32 114.258 18_565 -20_556 n
C2b2 C32 C4a2 121.0991 18_565 12_566 n
C2b2 C32 C4a2 127.1443 18_565 15_555 n
C2b2 C32 C4a2 89.905 18_565 -10_565 n
C2b2 C32 C4a2 89.3163 18_565 -20_556 n
C2b2 C32 C2b2 68.6752 21_566 -10_565 n
C2b2 C32 C32 97.5492 21_566 4_556 n
C2b2 C32 C32 107.3728 21_566 12_566 n
C2b2 C32 C32 107.2117 21_566 15_555 n
C2b2 C32 C32 106.4801 21_566 18_565 n
C2b2 C32 C32 96.3214 21_566 21_566 n
C2b2 C32 C32 106.6838 21_566 -10_565 n
C2b2 C32 C32 97.966 21_566 -20_556 n
C2b2 C32 C4a2 101.1355 21_566 12_566 n
C2b2 C32 C4a2 101.8648 21_566 15_555 n
C2b2 C32 C4a2 111.633 21_566 -10_565 n
C2b2 C32 C4a2 114.7414 21_566 -20_556 n
C2b2 C32 C32 127.3531 -10_565 4_556 n
C2b2 C32 C32 55.6478 -10_565 12_566 n
C2b2 C32 C32 89.1874 -10_565 15_555 n
C2b2 C32 C32 94.0947 -10_565 18_565 n
C2b2 C32 C32 29.2814 -10_565 21_566 n
C2b2 C32 C32 51.1865 -10_565 -10_565 n
C2b2 C32 C32 29.6091 -10_565 -20_556 n
C2b2 C32 C4a2 93.368 -10_565 12_566 n
C2b2 C32 C4a2 70.0405 -10_565 15_555 n
C2b2 C32 C4a2 162.8288 -10_565 -10_565 n
C2b2 C32 C4a2 140.4653 -10_565 -20_556 n
C32 C32 C32 84.3732 4_556 12_566 n
C32 C32 C32 45.0004 4_556 15_555 n
C32 C32 C32 39.3741 4_556 18_565 n
C32 C32 C32 134.9999 4_556 21_566 n
C32 C32 C32 89.9999 4_556 -10_565 n
C32 C32 C32 129.3728 4_556 -20_556 n
C32 C32 C4a2 139.1317 4_556 12_566 n
C32 C32 C4a2 158.1448 4_556 15_555 n
C32 C32 C4a2 35.9264 4_556 -10_565 n
C32 C32 C4a2 19.5719 4_556 -20_556 n
C32 C32 C32 39.3733 12_566 15_555 n
C32 C32 C32 45.0 12_566 18_565 n
C32 C32 C32 50.6267 12_566 21_566 n
C32 C32 C32 5.6267 12_566 -10_565 n
C32 C32 C32 45.0 12_566 -20_556 n
C32 C32 C4a2 123.0534 12_566 12_566 n
C32 C32 C4a2 99.1542 12_566 15_555 n
C32 C32 C4a2 110.072 12_566 -10_565 n
C32 C32 C4a2 88.2171 12_566 -20_556 n
C32 C32 C32 5.6267 15_555 18_565 n
C32 C32 C32 90.0 15_555 21_566 n
C32 C32 C32 45.0 15_555 -10_565 n
C32 C32 C32 84.3732 15_555 -20_556 n
C32 C32 C4a2 150.4102 15_555 12_566 n
C32 C32 C4a2 134.803 15_555 15_555 n
C32 C32 C4a2 74.1969 15_555 -10_565 n
C32 C32 C4a2 51.4846 15_555 -20_556 n
C32 C32 C32 95.6268 18_565 21_566 n
C32 C32 C32 50.6267 18_565 -10_565 n
C32 C32 C32 90.0 18_565 -20_556 n
C32 C32 C4a2 152.2504 18_565 12_566 n
C32 C32 C4a2 139.542 18_565 15_555 n
C32 C32 C4a2 69.1083 18_565 -10_565 n
C32 C32 C4a2 46.4238 18_565 -20_556 n
C32 C32 C32 44.9999 21_566 -10_565 n
C32 C32 C32 5.6267 21_566 -20_556 n
C32 C32 C4a2 78.4706 21_566 12_566 n
C32 C32 C4a2 52.5615 21_566 15_555 n
C32 C32 C4a2 150.7939 21_566 -10_565 n
C32 C32 C4a2 135.2184 21_566 -20_556 n
C32 C32 C32 39.3732 -10_565 -20_556 n
C32 C32 C4a2 118.2654 -10_565 12_566 n
C32 C32 C4a2 93.9233 -10_565 15_555 n
C32 C32 C4a2 115.1281 -10_565 -10_565 n
C32 C32 C4a2 93.5298 -10_565 -20_556 n
C32 C32 C4a2 83.4743 -20_556 12_566 n
C32 C32 C4a2 57.5958 -20_556 15_555 n
C32 C32 C4a2 147.3478 -20_556 -10_565 n
C32 C32 C4a2 130.1896 -20_556 -20_556 n
C4a2 C32 C4a2 25.909 12_566 15_555 n
C4a2 C32 C4a2 103.2064 12_566 -10_565 n
C4a2 C32 C4a2 122.3247 12_566 -20_556 n
C4a2 C32 C4a2 125.0564 15_555 -10_565 n
C4a2 C32 C4a2 138.5764 15_555 -20_556 n
C4a2 C32 C4a2 22.7123 -10_565 -20_556 n
C1a2 C4a2 C1a2 76.3924 18_565 -10_565 n
C1a2 C4a2 C2a2 115.6322 18_565 1_555 n
C1a2 C4a2 C2a2 88.8558 18_565 18_565 n
C1a2 C4a2 C2a2 88.1335 18_565 21_566 n
C1a2 C4a2 C2a2 115.1528 18_565 -10_565 n
C1a2 C4a2 C2b2 169.5116 18_565 12_566 n
C1a2 C4a2 C2b2 138.2998 18_565 15_555 n
C1a2 C4a2 C2b2 128.358 18_565 -20_556 n
C1a2 C4a2 C32 121.09 18_565 12_566 n
C1a2 C4a2 C32 141.5306 18_565 15_555 n
C1a2 C4a2 C32 139.5128 18_565 18_565 n
C1a2 C4a2 C32 116.3468 18_565 -10_565 n
C1a2 C4a2 C4a2 81.5966 18_565 4_556 n
C1a2 C4a2 C4a2 118.2574 18_565 21_566 n
C1a2 C4a2 C4b2 153.3986 18_565 4_556 n
C1a2 C4a2 C4b2 159.7914 18_565 -20_556 n
C1a2 C4a2 C52 97.7545 18_565 1_555 n
C1a2 C4a2 C52 99.0121 18_565 4_556 n
C1a2 C4a2 C52 143.9314 18_565 -20_556 n
C1a2 C4a2 O1a2 42.5961 18_565 18_565 n
C1a2 C4a2 H12 85.1367 18_565 12_566 n
C1a2 C4a2 H12 133.2051 18_565 15_555 n
C1a2 C4a2 H12 84.4761 18_565 -10_565 n
C1a2 C4a2 H2a2 55.4084 18_565 1_555 n
C1a2 C4a2 C2a2 63.6564 -10_565 1_555 n
C1a2 C4a2 C2a2 108.9102 -10_565 18_565 n
C1a2 C4a2 C2a2 111.1875 -10_565 21_566 n
C1a2 C4a2 C2a2 63.3584 -10_565 -10_565 n
C1a2 C4a2 C2b2 99.2396 -10_565 12_566 n
C1a2 C4a2 C2b2 142.616 -10_565 15_555 n
C1a2 C4a2 C2b2 147.452 -10_565 -20_556 n
C1a2 C4a2 C32 127.7193 -10_565 12_566 n
C1a2 C4a2 C32 85.5508 -10_565 15_555 n
C1a2 C4a2 C32 83.6336 -10_565 18_565 n
C1a2 C4a2 C32 129.5503 -10_565 -10_565 n
C1a2 C4a2 C4a2 132.0294 -10_565 4_556 n
C1a2 C4a2 C4a2 41.8648 -10_565 21_566 n
C1a2 C4a2 C4b2 122.2248 -10_565 4_556 n
C1a2 C4a2 C4b2 113.7096 -10_565 -20_556 n
C1a2 C4a2 C52 174.1397 -10_565 1_555 n
C1a2 C4a2 C52 174.0189 -10_565 4_556 n
C1a2 C4a2 C52 67.6586 -10_565 -20_556 n
C1a2 C4a2 O1a2 99.936 -10_565 18_565 n
C1a2 C4a2 H12 161.2831 -10_565 12_566 n
C1a2 C4a2 H12 56.8671 -10_565 15_555 n
C1a2 C4a2 H12 159.1293 -10_565 -10_565 n
C1a2 C4a2 H2a2 56.5563 -10_565 1_555 n
C2a2 C4a2 C2a2 62.2697 1_555 18_565 n
C2a2 C4a2 C2a2 64.8447 1_555 21_566 n
C2a2 C4a2 C2a2 0.0 1_555 -10_565 n
C2a2 C4a2 C2b2 54.271 1_555 12_566 n
C2a2 C4a2 C2b2 84.1845 1_555 15_555 n
C2a2 C4a2 C2b2 84.8432 1_555 -20_556 n
C2a2 C4a2 C32 64.6283 1_555 12_566 n
C2a2 C4a2 C32 27.6834 1_555 15_555 n
C2a2 C4a2 C32 25.4026 1_555 18_565 n
C2a2 C4a2 C32 67.3569 1_555 -10_565 n
C2a2 C4a2 C4a2 89.6697 1_555 4_556 n
C2a2 C4a2 C4a2 45.6372 1_555 21_566 n
C2a2 C4a2 C4b2 90.6592 1_555 4_556 n
C2a2 C4a2 C4b2 84.4841 1_555 -20_556 n
C2a2 C4a2 C52 120.0914 1_555 1_555 n
C2a2 C4a2 C52 122.1925 1_555 4_556 n
C2a2 C4a2 C52 49.84 1_555 -20_556 n
C2a2 C4a2 O1a2 157.5755 1_555 18_565 n
C2a2 C4a2 H12 123.9023 1_555 12_566 n
C2a2 C4a2 H12 43.1825 1_555 15_555 n
C2a2 C4a2 H12 119.4531 1_555 -10_565 n
C2a2 C4a2 H2a2 119.9953 1_555 1_555 n
C2a2 C4a2 C2a2 2.6534 18_565 21_566 n
C2a2 C4a2 C2a2 62.1889 18_565 -10_565 n
C2a2 C4a2 C2b2 83.5292 18_565 12_566 n
C2a2 C4a2 C2b2 67.571 18_565 15_555 n
C2a2 C4a2 C2b2 58.0795 18_565 -20_556 n
C2a2 C4a2 C32 35.7675 18_565 12_566 n
C2a2 C4a2 C32 65.1121 18_565 15_555 n
C2a2 C4a2 C32 64.75 18_565 18_565 n
C2a2 C4a2 C32 32.4658 18_565 -10_565 n
C2a2 C4a2 C4a2 28.1231 18_565 4_556 n
C2a2 C4a2 C4a2 107.904 18_565 21_566 n
C2a2 C4a2 C4b2 100.8339 18_565 4_556 n
C2a2 C4a2 C4b2 103.2481 18_565 -20_556 n
C2a2 C4a2 C52 70.872 18_565 1_555 n
C2a2 C4a2 C52 74.5192 18_565 4_556 n
C2a2 C4a2 C52 105.0754 18_565 -20_556 n
C2a2 C4a2 O1a2 113.9979 18_565 18_565 n
C2a2 C4a2 H12 67.1631 18_565 12_566 n
C2a2 C4a2 H12 103.1496 18_565 15_555 n
C2a2 C4a2 H12 61.8457 18_565 -10_565 n
C2a2 C4a2 H2a2 142.6243 18_565 1_555 n
C2a2 C4a2 C2a2 64.7697 21_566 -10_565 n
C2a2 C4a2 C2b2 84.5738 21_566 12_566 n
C2a2 C4a2 C2b2 66.7095 21_566 15_555 n
C2a2 C4a2 C2b2 56.9428 21_566 -20_556 n
C2a2 C4a2 C32 35.4605 21_566 12_566 n
C2a2 C4a2 C32 67.0044 21_566 15_555 n
C2a2 C4a2 C32 66.721 21_566 18_565 n
C2a2 C4a2 C32 31.8689 21_566 -10_565 n
C2a2 C4a2 C4a2 25.4697 21_566 4_556 n
C2a2 C4a2 C4a2 110.482 21_566 21_566 n
C2a2 C4a2 C4b2 100.4022 21_566 4_556 n
C2a2 C4a2 C4b2 103.2097 21_566 -20_556 n
C2a2 C4a2 C52 68.4602 21_566 1_555 n
C2a2 C4a2 C52 72.1277 21_566 4_556 n
C2a2 C4a2 C52 107.0866 21_566 -20_556 n
C2a2 C4a2 O1a2 111.9181 21_566 18_565 n
C2a2 C4a2 H12 64.5597 21_566 12_566 n
C2a2 C4a2 H12 105.4784 21_566 15_555 n
C2a2 C4a2 H12 59.2351 21_566 -10_565 n
C2a2 C4a2 H2a2 142.5491 21_566 1_555 n
C2a2 C4a2 C2b2 54.7527 -10_565 12_566 n
C2a2 C4a2 C2b2 84.5932 -10_565 15_555 n
C2a2 C4a2 C2b2 85.1944 -10_565 -20_556 n
C2a2 C4a2 C32 64.8724 -10_565 12_566 n
C2a2 C4a2 C32 28.157 -10_565 15_555 n
C2a2 C4a2 C32 25.8767 -10_565 18_565 n
C2a2 C4a2 C32 67.5675 -10_565 -10_565 n
C2a2 C4a2 C4a2 89.6431 -10_565 4_556 n
C2a2 C4a2 C4a2 45.715 -10_565 21_566 n
C2a2 C4a2 C4b2 91.1412 -10_565 4_556 n
C2a2 C4a2 C4b2 84.9613 -10_565 -20_556 n
C2a2 C4a2 C52 120.3543 -10_565 1_555 n
C2a2 C4a2 C52 122.4807 -10_565 4_556 n
C2a2 C4a2 C52 50.1751 -10_565 -20_556 n
C2a2 C4a2 O1a2 157.0956 -10_565 18_565 n
C2a2 C4a2 H12 124.0533 -10_565 12_566 n
C2a2 C4a2 H12 43.4283 -10_565 15_555 n
C2a2 C4a2 H12 119.5757 -10_565 -10_565 n
C2a2 C4a2 H2a2 119.7313 -10_565 1_555 n
C2b2 C4a2 C2b2 43.9545 12_566 15_555 n
C2b2 C4a2 C2b2 52.3431 12_566 -20_556 n
C2b2 C4a2 C32 54.093 12_566 12_566 n
C2b2 C4a2 C32 27.99 12_566 15_555 n
C2b2 C4a2 C32 30.0278 12_566 18_565 n
C2b2 C4a2 C32 59.0137 12_566 -10_565 n
C2b2 C4a2 C4a2 94.8189 12_566 4_556 n
C2b2 C4a2 C4a2 58.0173 12_566 21_566 n
C2b2 C4a2 C4b2 36.3975 12_566 4_556 n
C2b2 C4a2 C4b2 30.608 12_566 -20_556 n
C2b2 C4a2 C52 86.5792 12_566 1_555 n
C2b2 C4a2 C52 85.9258 12_566 4_556 n
C2b2 C4a2 C52 33.9551 12_566 -20_556 n
C2b2 C4a2 O1a2 147.7591 12_566 18_565 n
C2b2 C4a2 H12 98.452 12_566 12_566 n
C2b2 C4a2 H12 42.9497 12_566 15_555 n
C2b2 C4a2 H12 98.169 12_566 -10_565 n
C2b2 C4a2 H2a2 130.0991 12_566 1_555 n
C2b2 C4a2 C2b2 11.1781 15_555 -20_556 n
C2b2 C4a2 C32 32.8659 15_555 12_566 n
C2b2 C4a2 C32 58.6034 15_555 15_555 n
C2b2 C4a2 C32 60.7287 15_555 18_565 n
C2b2 C4a2 C32 35.2526 15_555 -10_565 n
C2b2 C4a2 C4a2 61.201 15_555 4_556 n
C2b2 C4a2 C4a2 101.9718 15_555 21_566 n
C2b2 C4a2 C4b2 34.7776 15_555 4_556 n
C2b2 C4a2 C4b2 40.2239 15_555 -20_556 n
C2b2 C4a2 C52 43.0528 15_555 1_555 n
C2b2 C4a2 C52 42.9887 15_555 4_556 n
C2b2 C4a2 C52 77.2577 15_555 -20_556 n
C2b2 C4a2 O1a2 115.7152 15_555 18_565 n
C2b2 C4a2 H12 54.5143 15_555 12_566 n
C2b2 C4a2 H12 86.8958 15_555 15_555 n
C2b2 C4a2 H12 54.3276 15_555 -10_565 n
C2b2 C4a2 H2a2 146.3643 15_555 1_555 n
C2b2 C4a2 C32 25.6061 -20_556 12_566 n
C2b2 C4a2 C32 61.9207 -20_556 15_555 n
C2b2 C4a2 C32 63.8207 -20_556 18_565 n
C2b2 C4a2 C32 26.7171 -20_556 -10_565 n
C2b2 C4a2 C4a2 50.0229 -20_556 4_556 n
C2b2 C4a2 C4a2 109.7439 -20_556 21_566 n
C2b2 C4a2 C4b2 45.7484 -20_556 4_556 n
C2b2 C4a2 C4b2 51.4002 -20_556 -20_556 n
C2b2 C4a2 C52 37.5698 -20_556 1_555 n
C2b2 C4a2 C52 38.5161 -20_556 4_556 n
C2b2 C4a2 C52 86.2425 -20_556 -20_556 n
C2b2 C4a2 O1a2 112.6113 -20_556 18_565 n
C2b2 C4a2 H12 47.3381 -20_556 12_566 n
C2b2 C4a2 H12 94.9498 -20_556 15_555 n
C2b2 C4a2 H12 46.1723 -20_556 -10_565 n
C2b2 C4a2 H2a2 152.033 -20_556 1_555 n
C32 C4a2 C32 48.9681 12_566 15_555 n
C32 C4a2 C32 50.102 12_566 18_565 n
C32 C4a2 C32 4.9424 12_566 -10_565 n
C32 C4a2 C4a2 40.868 12_566 4_556 n
C32 C4a2 C4a2 101.5298 12_566 21_566 n
C32 C4a2 C4b2 65.0687 12_566 4_556 n
C32 C4a2 C4b2 67.8203 12_566 -20_556 n
C32 C4a2 C52 55.5296 12_566 1_555 n
C32 C4a2 C52 57.8986 12_566 4_556 n
C32 C4a2 C52 84.9536 12_566 -20_556 n
C32 C4a2 O1a2 126.8083 12_566 18_565 n
C32 C4a2 H12 60.3429 12_566 12_566 n
C32 C4a2 H12 89.4205 12_566 15_555 n
C32 C4a2 H12 56.7931 12_566 -10_565 n
C32 C4a2 H2a2 174.7656 12_566 1_555 n
C32 C4a2 C32 2.2841 15_555 18_565 n
C32 C4a2 C32 53.2961 15_555 -10_565 n
C32 C4a2 C4a2 86.0767 15_555 4_556 n
C32 C4a2 C4a2 52.5615 15_555 21_566 n
C32 C4a2 C4b2 63.7546 15_555 4_556 n
C32 C4a2 C4b2 58.5695 15_555 -20_556 n
C32 C4a2 C52 99.4447 15_555 1_555 n
C32 C4a2 C52 100.3973 15_555 4_556 n
C32 C4a2 C52 40.1991 15_555 -20_556 n
C32 C4a2 O1a2 174.3027 15_555 18_565 n
C32 C4a2 H12 107.738 15_555 12_566 n
C32 C4a2 H12 41.2822 15_555 15_555 n
C32 C4a2 H12 105.012 15_555 -10_565 n
C32 C4a2 H2a2 136.2673 15_555 1_555 n
C32 C4a2 C32 54.3186 18_565 -10_565 n
C32 C4a2 C4a2 86.4702 18_565 4_556 n
C32 C4a2 C4a2 51.4845 18_565 21_566 n
C32 C4a2 C4b2 65.9324 18_565 4_556 n
C32 C4a2 C4b2 60.6315 18_565 -20_556 n
C32 C4a2 C52 101.2907 18_565 1_555 n
C32 C4a2 C52 102.3267 18_565 4_556 n
C32 C4a2 C52 40.3709 18_565 -20_556 n
C32 C4a2 O1a2 176.4168 18_565 18_565 n
C32 C4a2 H12 109.3069 18_565 12_566 n
C32 C4a2 H12 40.738 18_565 15_555 n
C32 C4a2 H12 106.4365 18_565 -10_565 n
C32 C4a2 H2a2 135.1283 18_565 1_555 n
C32 C4a2 C4a2 35.9256 -10_565 4_556 n
C32 C4a2 C4a2 105.8033 -10_565 21_566 n
C32 C4a2 C4b2 68.5418 -10_565 4_556 n
C32 C4a2 C4b2 71.7929 -10_565 -20_556 n
C32 C4a2 C52 53.2048 -10_565 1_555 n
C32 C4a2 C52 55.8398 -10_565 4_556 n
C32 C4a2 C52 89.8234 -10_565 -20_556 n
C32 C4a2 O1a2 122.7013 -10_565 18_565 n
C32 C4a2 H12 56.9813 -10_565 12_566 n
C32 C4a2 H12 94.0411 -10_565 15_555 n
C32 C4a2 H12 53.1479 -10_565 -10_565 n
C32 C4a2 H2a2 170.1714 -10_565 1_555 n
C4a2 C4a2 C4a2 135.0002 4_556 21_566 n
C4a2 C4a2 C4b2 95.3029 4_556 4_556 n
C4a2 C4a2 C4b2 101.4182 4_556 -20_556 n
C4a2 C4a2 C52 46.0182 4_556 1_555 n
C4a2 C4a2 C52 49.8042 4_556 4_556 n
C4a2 C4a2 C52 125.1444 4_556 -20_556 n
C4a2 C4a2 O1a2 91.3081 4_556 18_565 n
C4a2 C4a2 H12 39.7646 4_556 12_566 n
C4a2 C4a2 H12 127.1634 4_556 15_555 n
C4a2 C4a2 H12 34.3912 4_556 -10_565 n
C4a2 C4a2 H2a2 134.5392 4_556 1_555 n
C4a2 C4a2 C4b2 82.4898 21_566 4_556 n
C4a2 C4a2 C4b2 73.7416 21_566 -20_556 n
C4a2 C4a2 C52 143.9872 21_566 1_555 n
C4a2 C4a2 C52 142.5401 21_566 4_556 n
C4a2 C4a2 C52 25.9044 21_566 -20_556 n
C4a2 C4a2 O1a2 131.441 21_566 18_565 n
C4a2 C4a2 H12 156.4279 21_566 12_566 n
C4a2 C4a2 H12 15.1068 21_566 15_555 n
C4a2 C4a2 H12 155.9101 21_566 -10_565 n
C4a2 C4a2 H2a2 83.7058 21_566 1_555 n
C4b2 C4a2 C4b2 8.7482 4_556 -20_556 n
C4b2 C4a2 C52 63.1703 4_556 1_555 n
C4b2 C4a2 C52 60.8173 4_556 4_556 n
C4b2 C4a2 C52 57.1577 4_556 -20_556 n
C4b2 C4a2 O1a2 111.5405 4_556 18_565 n
C4b2 C4a2 H12 76.1824 4_556 12_566 n
C4b2 C4a2 H12 68.9057 4_556 15_555 n
C4b2 C4a2 H12 78.6166 4_556 -10_565 n
C4b2 C4a2 H2a2 116.0719 4_556 1_555 n
C4b2 C4a2 C52 71.7629 -20_556 1_555 n
C4b2 C4a2 C52 69.4897 -20_556 4_556 n
C4b2 C4a2 C52 48.4602 -20_556 -20_556 n
C4b2 C4a2 O1a2 117.1974 -20_556 18_565 n
C4b2 C4a2 H12 84.7986 -20_556 12_566 n
C4b2 C4a2 H12 60.2242 -20_556 15_555 n
C4b2 C4a2 H12 87.0725 -20_556 -10_565 n
C4b2 C4a2 H2a2 114.1267 -20_556 1_555 n
C52 C4a2 C52 3.786 1_555 4_556 n
C52 C4a2 C52 118.1696 1_555 -20_556 n
C52 C4a2 O1a2 75.1621 1_555 18_565 n
C52 C4a2 H12 13.051 1_555 12_566 n
C52 C4a2 H12 128.993 1_555 15_555 n
C52 C4a2 H12 15.8616 1_555 -10_565 n
C52 C4a2 H2a2 119.9132 1_555 1_555 n
C52 C4a2 C52 116.6354 4_556 -20_556 n
C52 C4a2 O1a2 74.1012 4_556 18_565 n
C52 C4a2 H12 15.5099 4_556 12_566 n
C52 C4a2 H12 127.7715 4_556 15_555 n
C52 C4a2 H12 19.021 4_556 -10_565 n
C52 C4a2 H2a2 117.7112 4_556 1_555 n
C52 C4a2 O1a2 140.8905 -20_556 18_565 n
C52 C4a2 H12 130.9132 -20_556 12_566 n
C52 C4a2 H12 11.7818 -20_556 15_555 n
C52 C4a2 H12 131.4993 -20_556 -10_565 n
C52 C4a2 H2a2 99.9559 -20_556 1_555 n
O1a2 C4a2 H12 67.303 18_565 12_566 n
O1a2 C4a2 H12 141.5221 18_565 15_555 n
O1a2 C4a2 H12 70.2818 18_565 -10_565 n
O1a2 C4a2 H2a2 47.9753 18_565 1_555 n
H12 C4a2 H12 141.3206 12_566 15_555 n
H12 C4a2 H12 5.3734 12_566 -10_565 n
H12 C4a2 H2a2 114.615 12_566 1_555 n
H12 C4a2 H12 141.0607 15_555 -10_565 n
H12 C4a2 H2a2 95.7458 15_555 1_555 n
H12 C4a2 H2a2 118.0669 -10_565 1_555 n
C1b2 C4b2 C1b2 85.5642 -10_565 -20_556 n
C1b2 C4b2 C2b2 83.4079 -10_565 1_555 n
C1b2 C4b2 C2b2 154.2402 -10_565 15_555 n
C1b2 C4b2 C2b2 84.2756 -10_565 -10_565 n
C1b2 C4b2 C2b2 154.4512 -10_565 -20_556 n
C1b2 C4b2 C32 153.2334 -10_565 12_566 n
C1b2 C4b2 C32 105.1623 -10_565 21_566 n
C1b2 C4b2 C32 149.9306 -10_565 -10_565 n
C1b2 C4b2 C32 107.5041 -10_565 -20_556 n
C1b2 C4b2 C4a2 122.867 -10_565 4_556 n
C1b2 C4b2 C4a2 103.1994 -10_565 18_565 n
C1b2 C4b2 C4b2 43.0334 -10_565 15_555 n
C1b2 C4b2 C52 155.3043 -10_565 1_555 n
C1b2 C4b2 C52 157.9071 -10_565 4_556 n
C1b2 C4b2 C52 64.1498 -10_565 15_555 n
C1b2 C4b2 C52 64.8938 -10_565 18_565 n
C1b2 C4b2 H12 158.6514 -10_565 12_566 n
C1b2 C4b2 H12 154.0931 -10_565 -10_565 n
C1b2 C4b2 H2b2 37.4685 -10_565 1_555 n
C1b2 C4b2 H2b2 45.2107 -10_565 15_555 n
C1b2 C4b2 C2b2 154.8116 -20_556 1_555 n
C1b2 C4b2 C2b2 97.8131 -20_556 15_555 n
C1b2 C4b2 C2b2 157.0073 -20_556 -10_565 n
C1b2 C4b2 C2b2 101.8126 -20_556 -20_556 n
C1b2 C4b2 C32 121.2002 -20_556 12_566 n
C1b2 C4b2 C32 169.2693 -20_556 21_566 n
C1b2 C4b2 C32 124.3419 -20_556 -10_565 n
C1b2 C4b2 C32 166.6561 -20_556 -20_556 n
C1b2 C4b2 C4a2 115.5034 -20_556 4_556 n
C1b2 C4b2 C4a2 132.1084 -20_556 18_565 n
C1b2 C4b2 C4b2 128.5976 -20_556 15_555 n
C1b2 C4b2 C52 75.6465 -20_556 1_555 n
C1b2 C4b2 C52 76.3809 -20_556 4_556 n
C1b2 C4b2 C52 146.338 -20_556 15_555 n
C1b2 C4b2 C52 148.2106 -20_556 18_565 n
C1b2 C4b2 H12 86.9599 -20_556 12_566 n
C1b2 C4b2 H12 86.9112 -20_556 -10_565 n
C1b2 C4b2 H2b2 48.9141 -20_556 1_555 n
C1b2 C4b2 H2b2 41.1797 -20_556 15_555 n
C2b2 C4b2 C2b2 82.9874 1_555 15_555 n
C2b2 C4b2 C2b2 2.1974 1_555 -10_565 n
C2b2 C4b2 C2b2 79.7844 1_555 -20_556 n
C2b2 C4b2 C32 71.8095 1_555 12_566 n
C2b2 C4b2 C32 31.0832 1_555 21_566 n
C2b2 C4b2 C32 70.177 1_555 -10_565 n
C2b2 C4b2 C32 34.8151 1_555 -20_556 n
C2b2 C4b2 C4a2 89.434 1_555 4_556 n
C2b2 C4b2 C4a2 72.6654 1_555 18_565 n
C2b2 C4b2 C4b2 44.8154 1_555 15_555 n
C2b2 C4b2 C52 120.0068 1_555 1_555 n
C2b2 C4b2 C52 118.1241 1_555 4_556 n
C2b2 C4b2 C52 40.8805 1_555 15_555 n
C2b2 C4b2 C52 38.0346 1_555 18_565 n
C2b2 C4b2 H12 110.6603 1_555 12_566 n
C2b2 C4b2 H12 112.1651 1_555 -10_565 n
C2b2 C4b2 H2b2 120.0121 1_555 1_555 n
C2b2 C4b2 H2b2 127.2394 1_555 15_555 n
C2b2 C4b2 C2b2 82.9457 15_555 -10_565 n
C2b2 C4b2 C2b2 4.1098 15_555 -20_556 n
C2b2 C4b2 C32 33.2556 15_555 12_566 n
C2b2 C4b2 C32 72.4355 15_555 21_566 n
C2b2 C4b2 C32 37.6536 15_555 -10_565 n
C2b2 C4b2 C32 71.6674 15_555 -20_556 n
C2b2 C4b2 C4a2 78.7479 15_555 4_556 n
C2b2 C4b2 C4a2 93.4534 15_555 18_565 n
C2b2 C4b2 C4b2 127.8028 15_555 15_555 n
C2b2 C4b2 C52 47.0607 15_555 1_555 n
C2b2 C4b2 C52 43.8349 15_555 4_556 n
C2b2 C4b2 C52 115.8471 15_555 15_555 n
C2b2 C4b2 C52 113.871 15_555 18_565 n
C2b2 C4b2 H12 46.8657 15_555 12_566 n
C2b2 C4b2 H12 51.5427 15_555 -10_565 n
C2b2 C4b2 H2b2 143.456 15_555 1_555 n
C2b2 C4b2 H2b2 136.9375 15_555 15_555 n
C2b2 C4b2 C2b2 79.6454 -10_565 -20_556 n
C2b2 C4b2 C32 70.6099 -10_565 12_566 n
C2b2 C4b2 C32 29.0474 -10_565 21_566 n
C2b2 C4b2 C32 68.8416 -10_565 -10_565 n
C2b2 C4b2 C32 32.7719 -10_565 -20_556 n
C2b2 C4b2 C4a2 87.2703 -10_565 4_556 n
C2b2 C4b2 C4a2 70.4849 -10_565 18_565 n
C2b2 C4b2 C4b2 44.9046 -10_565 15_555 n
C2b2 C4b2 C52 118.8415 -10_565 1_555 n
C2b2 C4b2 C52 117.0628 -10_565 4_556 n
C2b2 C4b2 C52 39.6744 -10_565 15_555 n
C2b2 C4b2 C52 36.8508 -10_565 18_565 n
C2b2 C4b2 H12 109.2469 -10_565 12_566 n
C2b2 C4b2 H12 110.6136 -10_565 -10_565 n
C2b2 C4b2 H2b2 121.1415 -10_565 1_555 n
C2b2 C4b2 H2b2 128.4779 -10_565 15_555 n
C2b2 C4b2 C32 29.7081 -20_556 12_566 n
C2b2 C4b2 C32 68.3734 -20_556 21_566 n
C2b2 C4b2 C32 34.0648 -20_556 -10_565 n
C2b2 C4b2 C32 67.5723 -20_556 -20_556 n
C2b2 C4b2 C4a2 76.2492 -20_556 4_556 n
C2b2 C4b2 C4a2 90.022 -20_556 18_565 n
C2b2 C4b2 C4b2 124.5499 -20_556 15_555 n
C2b2 C4b2 C52 48.2341 -20_556 1_555 n
C2b2 C4b2 C52 45.0961 -20_556 4_556 n
C2b2 C4b2 C52 111.8486 -20_556 15_555 n
C2b2 C4b2 C52 109.9134 -20_556 18_565 n
C2b2 C4b2 H12 46.8909 -20_556 12_566 n
C2b2 C4b2 H12 51.4487 -20_556 -10_565 n
C2b2 C4b2 H2b2 147.5155 -20_556 1_555 n
C2b2 C4b2 H2b2 141.045 -20_556 15_555 n
C32 C4b2 C32 48.0718 12_566 21_566 n
C32 C4b2 C32 4.4265 12_566 -10_565 n
C32 C4b2 C32 45.7898 12_566 -20_556 n
C32 C4b2 C4a2 48.9817 12_566 4_556 n
C32 C4b2 C4a2 60.3222 12_566 18_565 n
C32 C4b2 C4b2 110.2012 12_566 15_555 n
C32 C4b2 C52 48.232 12_566 1_555 n
C32 C4b2 C52 46.5691 12_566 4_556 n
C32 C4b2 C52 89.9608 12_566 15_555 n
C32 C4b2 C52 88.914 12_566 18_565 n
C32 C4b2 H12 39.3428 12_566 12_566 n
C32 C4b2 H12 41.8199 12_566 -10_565 n
C32 C4b2 H2b2 168.0506 12_566 1_555 n
C32 C4b2 H2b2 160.8985 12_566 15_555 n
C32 C4b2 C32 44.9723 21_566 -10_565 n
C32 C4b2 C32 3.7386 21_566 -20_556 n
C32 C4b2 C4a2 59.03 21_566 4_556 n
C32 C4b2 C4a2 46.5022 21_566 18_565 n
C32 C4b2 C4b2 62.1293 21_566 15_555 n
C32 C4b2 C52 94.1095 21_566 1_555 n
C32 C4b2 C52 93.2102 21_566 4_556 n
C32 C4b2 C52 43.6779 21_566 15_555 n
C32 C4b2 C52 42.0344 21_566 18_565 n
C32 C4b2 H12 83.0556 21_566 12_566 n
C32 C4b2 H12 83.4676 21_566 -10_565 n
C32 C4b2 H2b2 141.7132 21_566 1_555 n
C32 C4b2 H2b2 149.3938 21_566 15_555 n
C32 C4b2 C32 42.4751 -10_565 -20_556 n
C32 C4b2 C4a2 45.5608 -10_565 4_556 n
C32 C4b2 C4a2 56.0027 -10_565 18_565 n
C32 C4b2 C4b2 106.9936 -10_565 15_555 n
C32 C4b2 C52 50.1921 -10_565 1_555 n
C32 C4b2 C52 48.7968 -10_565 4_556 n
C32 C4b2 C52 86.1429 -10_565 15_555 n
C32 C4b2 C52 85.2057 -10_565 18_565 n
C32 C4b2 H12 40.5294 -10_565 12_566 n
C32 C4b2 H12 42.5198 -10_565 -10_565 n
C32 C4b2 H2b2 168.3402 -10_565 1_555 n
C32 C4b2 H2b2 162.4203 -10_565 15_555 n
C32 C4b2 C4a2 55.3465 -20_556 4_556 n
C32 C4b2 C4a2 43.4901 -20_556 18_565 n
C32 C4b2 C4b2 64.5185 -20_556 15_555 n
C32 C4b2 C52 91.0528 -20_556 1_555 n
C32 C4b2 C52 90.2789 -20_556 4_556 n
C32 C4b2 C52 45.0001 -20_556 15_555 n
C32 C4b2 C52 43.5684 -20_556 18_565 n
C32 C4b2 H12 79.8456 -20_556 12_566 n
C32 C4b2 H12 80.1075 -20_556 -10_565 n
C32 C4b2 H2b2 143.3957 -20_556 1_555 n
C32 C4b2 H2b2 150.8877 -20_556 15_555 n
C4a2 C4b2 C4a2 23.7686 4_556 18_565 n
C4a2 C4b2 C4b2 97.5102 4_556 15_555 n
C4a2 C4b2 C52 55.2984 4_556 1_555 n
C4a2 C4b2 C52 57.0896 4_556 4_556 n
C4a2 C4b2 C52 73.9207 4_556 15_555 n
C4a2 C4b2 C52 75.1733 4_556 18_565 n
C4a2 C4b2 H12 44.6978 4_556 12_566 n
C4a2 C4b2 H12 41.2677 4_556 -10_565 n
C4a2 C4b2 H2b2 125.3812 4_556 1_555 n
C4a2 C4b2 H2b2 124.7084 4_556 15_555 n
C4a2 C4b2 C4b2 73.7416 18_565 15_555 n
C4a2 C4b2 C52 78.8865 18_565 1_555 n
C4a2 C4b2 C52 80.4846 18_565 4_556 n
C4a2 C4b2 C52 50.3018 18_565 15_555 n
C4a2 C4b2 C52 51.7189 18_565 18_565 n
C4a2 C4b2 H12 67.8683 18_565 12_566 n
C4a2 C4b2 H12 64.7749 18_565 -10_565 n
C4a2 C4b2 H2b2 119.3805 18_565 1_555 n
C4a2 C4b2 H2b2 122.4309 18_565 15_555 n
C4b2 C4b2 C52 151.8704 15_555 1_555 n
C4b2 C4b2 C52 152.5618 15_555 4_556 n
C4b2 C4b2 C52 24.287 15_555 15_555 n
C4b2 C4b2 C52 23.8792 15_555 18_565 n
C4b2 C4b2 H12 140.0323 15_555 12_566 n
C4b2 C4b2 H12 137.902 15_555 -10_565 n
C4b2 C4b2 H2b2 80.0762 15_555 1_555 n
C4b2 C4b2 H2b2 87.8746 15_555 15_555 n
C52 C4b2 C52 3.3167 1_555 4_556 n
C52 C4b2 C52 127.5834 1_555 15_555 n
C52 C4b2 C52 128.0936 1_555 18_565 n
C52 C4b2 H12 11.9347 1_555 12_566 n
C52 C4b2 H12 14.132 1_555 -10_565 n
C52 C4b2 H2b2 119.9812 1_555 1_555 n
C52 C4b2 H2b2 112.6735 1_555 15_555 n
C52 C4b2 C52 128.3768 4_556 15_555 n
C52 C4b2 C52 128.6825 4_556 18_565 n
C52 C4b2 H12 12.7395 4_556 12_566 n
C52 C4b2 H12 15.8425 4_556 -10_565 n
C52 C4b2 H2b2 121.788 4_556 1_555 n
C52 C4b2 H2b2 114.3404 4_556 15_555 n
C52 C4b2 C52 2.8688 15_555 18_565 n
C52 C4b2 H12 115.7646 15_555 12_566 n
C52 C4b2 H12 113.6528 15_555 -10_565 n
C52 C4b2 H2b2 98.4112 15_555 1_555 n
C52 C4b2 H2b2 105.8996 15_555 15_555 n
C52 C4b2 H12 116.1981 18_565 12_566 n
C52 C4b2 H12 114.3224 18_565 -10_565 n
C52 C4b2 H2b2 99.8356 18_565 1_555 n
C52 C4b2 H2b2 107.4129 18_565 15_555 n
H12 C4b2 H12 4.7905 12_566 -10_565 n
H12 C4b2 H2b2 128.7108 12_566 1_555 n
H12 C4b2 H2b2 121.9298 12_566 15_555 n
H12 C4b2 H2b2 126.3183 -10_565 1_555 n
H12 C4b2 H2b2 119.9103 -10_565 15_555 n
H2b2 C4b2 H2b2 7.7984 1_555 15_555 n
C1b2 C52 C1b2 80.2737 15_555 -20_556 n
C1b2 C52 C2a2 120.2224 15_555 18_565 n
C1b2 C52 C2a2 123.6673 15_555 21_566 n
C1b2 C52 C2b2 65.248 15_555 15_555 n
C1b2 C52 C2b2 79.3008 15_555 -20_556 n
C1b2 C52 C32 101.0878 15_555 12_566 n
C1b2 C52 C32 106.5207 15_555 -10_565 n
C1b2 C52 C4a2 89.7118 15_555 1_555 n
C1b2 C52 C4a2 156.4224 15_555 4_556 n
C1b2 C52 C4a2 146.6905 15_555 18_565 n
C1b2 C52 C4b2 100.471 15_555 1_555 n
C1b2 C52 C4b2 40.0705 15_555 4_556 n
C1b2 C52 C4b2 103.5978 15_555 15_555 n
C1b2 C52 C4b2 43.3847 15_555 -20_556 n
C1b2 C52 C52 48.1815 15_555 4_556 n
C1b2 C52 C62 79.9692 15_555 1_555 n
C1b2 C52 C62 77.3239 15_555 4_556 n
C1b2 C52 H12 117.9059 15_555 12_566 n
C1b2 C52 H12 142.1375 15_555 -10_565 n
C1b2 C52 C2a2 129.3562 -20_556 18_565 n
C1b2 C52 C2a2 126.1608 -20_556 21_566 n
C1b2 C52 C2b2 82.5225 -20_556 15_555 n
C1b2 C52 C2b2 69.0042 -20_556 -20_556 n
C1b2 C52 C32 111.0044 -20_556 12_566 n
C1b2 C52 C32 106.0399 -20_556 -10_565 n
C1b2 C52 C4a2 155.9395 -20_556 1_555 n
C1b2 C52 C4a2 96.2858 -20_556 4_556 n
C1b2 C52 C4a2 87.5373 -20_556 18_565 n
C1b2 C52 C4b2 42.3962 -20_556 1_555 n
C1b2 C52 C4b2 100.267 -20_556 4_556 n
C1b2 C52 C4b2 45.8331 -20_556 15_555 n
C1b2 C52 C4b2 103.0219 -20_556 -20_556 n
C1b2 C52 C52 128.4551 -20_556 4_556 n
C1b2 C52 C62 79.8618 -20_556 1_555 n
C1b2 C52 C62 82.3635 -20_556 4_556 n
C1b2 C52 H12 161.7252 -20_556 12_566 n
C1b2 C52 H12 137.5169 -20_556 -10_565 n
C2a2 C52 C2a2 4.2369 18_565 21_566 n
C2a2 C52 C2b2 69.2575 18_565 15_555 n
C2a2 C52 C2b2 70.5688 18_565 -20_556 n
C2a2 C52 C32 26.9633 18_565 12_566 n
C2a2 C52 C32 27.5463 18_565 -10_565 n
C2a2 C52 C4a2 40.4213 18_565 1_555 n
C2a2 C52 C4a2 45.7217 18_565 4_556 n
C2a2 C52 C4a2 48.8787 18_565 18_565 n
C2a2 C52 C4b2 87.0279 18_565 1_555 n
C2a2 C52 C4b2 80.7625 18_565 4_556 n
C2a2 C52 C4b2 83.5325 18_565 15_555 n
C2a2 C52 C4b2 77.287 18_565 -20_556 n
C2a2 C52 C52 85.4364 18_565 4_556 n
C2a2 C52 C62 144.437 18_565 1_555 n
C2a2 C52 C62 143.6884 18_565 4_556 n
C2a2 C52 H12 41.6016 18_565 12_566 n
C2a2 C52 H12 40.51 18_565 -10_565 n
C2a2 C52 C2b2 70.2494 21_566 15_555 n
C2a2 C52 C2b2 69.9479 21_566 -20_556 n
C2a2 C52 C32 27.7048 21_566 12_566 n
C2a2 C52 C32 27.0382 21_566 -10_565 n
C2a2 C52 C4a2 44.5827 21_566 1_555 n
C2a2 C52 C4a2 41.5664 21_566 4_556 n
C2a2 C52 C4a2 44.6547 21_566 18_565 n
C2a2 C52 C4b2 84.0246 21_566 1_555 n
C2a2 C52 C4b2 83.9161 21_566 4_556 n
C2a2 C52 C4b2 80.4513 21_566 15_555 n
C2a2 C52 C4b2 80.4829 21_566 -20_556 n
C2a2 C52 C52 89.6733 21_566 4_556 n
C2a2 C52 C62 144.7303 21_566 1_555 n
C2a2 C52 C62 144.4721 21_566 4_556 n
C2a2 C52 H12 43.5734 21_566 12_566 n
C2a2 C52 H12 39.8379 21_566 -10_565 n
C2b2 C52 C2b2 20.6371 15_555 -20_556 n
C2b2 C52 C32 42.5448 15_555 12_566 n
C2b2 C52 C32 44.7672 15_555 -10_565 n
C2b2 C52 C4a2 73.4182 15_555 1_555 n
C2b2 C52 C4a2 91.1993 15_555 4_556 n
C2b2 C52 C4a2 82.5722 15_555 18_565 n
C2b2 C52 C4b2 59.1333 15_555 1_555 n
C2b2 C52 C4b2 35.727 15_555 4_556 n
C2b2 C52 C4b2 59.3456 15_555 15_555 n
C2b2 C52 C4b2 35.2305 15_555 -20_556 n
C2b2 C52 C52 76.4522 15_555 4_556 n
C2b2 C52 C62 143.1442 15_555 1_555 n
C2b2 C52 C62 141.4353 15_555 4_556 n
C2b2 C52 H12 102.7984 15_555 12_566 n
C2b2 C52 H12 109.7596 15_555 -10_565 n
C2b2 C52 C32 44.8318 -20_556 12_566 n
C2b2 C52 C32 43.04 -20_556 -10_565 n
C2b2 C52 C4a2 87.7332 -20_556 1_555 n
C2b2 C52 C4a2 77.7243 -20_556 4_556 n
C2b2 C52 C4a2 67.3898 -20_556 18_565 n
C2b2 C52 C4b2 38.8784 -20_556 1_555 n
C2b2 C52 C4b2 55.9872 -20_556 4_556 n
C2b2 C52 C4b2 38.8166 -20_556 15_555 n
C2b2 C52 C4b2 55.7578 -20_556 -20_556 n
C2b2 C52 C52 97.0893 -20_556 4_556 n
C2b2 C52 C62 144.9524 -20_556 1_555 n
C2b2 C52 C62 145.5799 -20_556 4_556 n
C2b2 C52 H12 110.5857 -20_556 12_566 n
C2b2 C52 H12 108.6538 -20_556 -10_565 n
C32 C52 C32 7.7645 12_566 -10_565 n
C32 C52 C4a2 49.3437 12_566 1_555 n
C32 C52 C4a2 58.1192 12_566 4_556 n
C32 C52 C4a2 54.8269 12_566 18_565 n
C32 C52 C4b2 70.7546 12_566 1_555 n
C32 C52 C4b2 61.5595 12_566 4_556 n
C32 C52 C4b2 68.1339 12_566 15_555 n
C32 C52 C4b2 58.5765 12_566 -20_556 n
C32 C52 C52 83.21 12_566 4_556 n
C32 C52 C62 169.1292 12_566 1_555 n
C32 C52 C62 166.2341 12_566 4_556 n
C32 C52 H12 65.7771 12_566 12_566 n
C32 C52 H12 67.3865 12_566 -10_565 n
C32 C52 C4a2 55.8372 -10_565 1_555 n
C32 C52 C4a2 51.7118 -10_565 4_556 n
C32 C52 C4a2 47.5619 -10_565 18_565 n
C32 C52 C4b2 64.6901 -10_565 1_555 n
C32 C52 C4b2 67.7603 -10_565 4_556 n
C32 C52 C4b2 61.8288 -10_565 15_555 n
C32 C52 C4b2 64.9617 -10_565 -20_556 n
C32 C52 C52 90.9745 -10_565 4_556 n
C32 C52 C62 171.7169 -10_565 1_555 n
C32 C52 C62 171.1317 -10_565 4_556 n
C32 C52 H12 68.529 -10_565 12_566 n
C32 C52 H12 66.6313 -10_565 -10_565 n
C4a2 C52 C4a2 84.1775 1_555 4_556 n
C4a2 C52 C4a2 89.0931 1_555 18_565 n
C4a2 C52 C4b2 120.044 1_555 1_555 n
C4a2 C52 C4b2 59.7401 1_555 4_556 n
C4a2 C52 C4b2 117.4772 1_555 15_555 n
C4a2 C52 C4b2 56.5182 1_555 -20_556 n
C4a2 C52 C52 46.0182 1_555 4_556 n
C4a2 C52 C62 120.0924 1_555 1_555 n
C4a2 C52 C62 116.8978 1_555 4_556 n
C4a2 C52 H12 34.1011 1_555 12_566 n
C4a2 C52 H12 54.7934 1_555 -10_565 n
C4a2 C52 C4a2 11.5556 4_556 18_565 n
C4a2 C52 C4b2 63.8844 4_556 1_555 n
C4a2 C52 C4b2 119.4721 4_556 4_556 n
C4a2 C52 C4b2 60.2084 4_556 15_555 n
C4a2 C52 C4b2 116.6315 4_556 -20_556 n
C4a2 C52 C52 130.1958 4_556 4_556 n
C4a2 C52 C62 122.6541 4_556 1_555 n
C4a2 C52 C62 125.6174 4_556 4_556 n
C4a2 C52 H12 66.3941 4_556 12_566 n
C4a2 C52 H12 44.9051 4_556 -10_565 n
C4a2 C52 C4b2 52.6532 18_565 1_555 n
C4a2 C52 C4b2 114.0205 18_565 4_556 n
C4a2 C52 C4b2 48.9216 18_565 15_555 n
C4a2 C52 C4b2 111.6613 18_565 -20_556 n
C4a2 C52 C52 134.1452 18_565 4_556 n
C4a2 C52 C62 128.3486 18_565 1_555 n
C4a2 C52 C62 131.7999 18_565 4_556 n
C4a2 C52 H12 76.0024 18_565 12_566 n
C4a2 C52 H12 55.8035 18_565 -10_565 n
C4b2 C52 C4b2 92.6199 1_555 4_556 n
C4b2 C52 C4b2 3.8426 1_555 15_555 n
C4b2 C52 C4b2 93.1671 1_555 -20_556 n
C4b2 C52 C52 134.6516 1_555 4_556 n
C4b2 C52 C62 119.8635 1_555 1_555 n
C4b2 C52 C62 123.0101 1_555 4_556 n
C4b2 C52 H12 125.8693 1_555 12_566 n
C4b2 C52 H12 108.3866 1_555 -10_565 n
C4b2 C52 C4b2 93.6142 4_556 15_555 n
C4b2 C52 C4b2 3.559 4_556 -20_556 n
C4b2 C52 C52 42.0317 4_556 4_556 n
C4b2 C52 C62 117.4653 4_556 1_555 n
C4b2 C52 C62 114.1427 4_556 4_556 n
C4b2 C52 H12 93.7501 4_556 12_566 n
C4b2 C52 H12 113.244 4_556 -10_565 n
C4b2 C52 C4b2 93.9304 15_555 -20_556 n
C4b2 C52 C52 135.5308 15_555 4_556 n
C4b2 C52 C62 122.3373 15_555 1_555 n
C4b2 C52 C62 125.6193 15_555 4_556 n
C4b2 C52 H12 122.0675 15_555 12_566 n
C4b2 C52 H12 104.6067 15_555 -10_565 n
C4b2 C52 C52 41.6004 -20_556 4_556 n
C4b2 C52 C62 119.962 -20_556 1_555 n
C4b2 C52 C62 116.537 -20_556 4_556 n
C4b2 C52 H12 90.586 -20_556 12_566 n
C4b2 C52 H12 109.7656 -20_556 -10_565 n
C52 C52 C62 89.6968 4_556 1_555 n
C52 C52 C62 85.7638 4_556 4_556 n
C52 C52 H12 69.7484 4_556 12_566 n
C52 C52 H12 93.9928 4_556 -10_565 n
C62 C52 C62 3.933 1_555 4_556 n
C62 C52 H12 104.0399 1_555 12_566 n
C62 C52 H12 105.0862 1_555 -10_565 n
C62 C52 H12 102.6031 4_556 12_566 n
C62 C52 H12 105.3277 4_556 -10_565 n
H12 C52 H12 24.2444 12_566 -10_565 n
C52 C62 C52 4.5394 1_555 4_556 n
C52 C62 C62 90.3031 1_555 4_556 n
C52 C62 O1a2 69.9636 1_555 21_566 n
C52 C62 O2b2 79.3996 1_555 15_555 n
C52 C62 O2b2 78.0381 1_555 -20_556 n
C52 C62 H12 14.3976 1_555 12_566 n
C52 C62 H12 13.5037 1_555 -10_565 n
C52 C62 Hme12 109.9128 1_555 1_555 n
C52 C62 Hme12 108.9558 1_555 4_556 n
C52 C62 Hme22 109.6979 1_555 1_555 n
C52 C62 Hme22 110.9558 1_555 4_556 n
C52 C62 Hme32 109.9353 1_555 1_555 n
C52 C62 Hme32 109.7404 1_555 4_556 n
C52 C62 Dme12 109.9128 1_555 1_555 n
C52 C62 Dme12 108.9558 1_555 4_556 n
C52 C62 Dme22 109.6979 1_555 1_555 n
C52 C62 Dme22 110.9558 1_555 4_556 n
C52 C62 Dme32 109.9353 1_555 1_555 n
C52 C62 Dme32 109.7404 1_555 4_556 n
C52 C62 Dm15 111.7866 1_555 12_566 n
C52 C62 Dm15 111.322 1_555 -10_565 n
C52 C62 C62 85.7638 4_556 4_556 n
C52 C62 O1a2 72.4678 4_556 21_566 n
C52 C62 O2b2 75.0092 4_556 15_555 n
C52 C62 O2b2 82.41 4_556 -20_556 n
C52 C62 H12 13.4426 4_556 12_566 n
C52 C62 H12 14.5341 4_556 -10_565 n
C52 C62 Hme12 113.5465 4_556 1_555 n
C52 C62 Hme12 105.1406 4_556 4_556 n
C52 C62 Hme22 105.5303 4_556 1_555 n
C52 C62 Hme22 115.0167 4_556 4_556 n
C52 C62 Hme32 110.3608 4_556 1_555 n
C52 C62 Hme32 108.757 4_556 4_556 n
C52 C62 Dme12 113.5465 4_556 1_555 n
C52 C62 Dme12 105.1406 4_556 4_556 n
C52 C62 Dme22 105.5303 4_556 1_555 n
C52 C62 Dme22 115.0167 4_556 4_556 n
C52 C62 Dme32 110.3608 4_556 1_555 n
C52 C62 Dme32 108.757 4_556 4_556 n
C52 C62 Dm15 113.4748 4_556 12_566 n
C52 C62 Dm15 109.2062 4_556 -10_565 n
C62 C62 O1a2 120.7306 4_556 21_566 n
C62 C62 O2b2 18.1553 4_556 15_555 n
C62 C62 O2b2 160.5185 4_556 -20_556 n
C62 C62 H12 85.1859 4_556 12_566 n
C62 C62 H12 91.2406 4_556 -10_565 n
C62 C62 Hme12 139.1068 4_556 1_555 n
C62 C62 Hme12 37.5294 4_556 4_556 n
C62 C62 Hme22 30.2104 4_556 1_555 n
C62 C62 Hme22 146.7736 4_556 4_556 n
C62 C62 Hme32 95.7265 4_556 1_555 n
C62 C62 Hme32 78.8635 4_556 4_556 n
C62 C62 Dme12 139.1068 4_556 1_555 n
C62 C62 Dme12 37.5294 4_556 4_556 n
C62 C62 Dme22 30.2104 4_556 1_555 n
C62 C62 Dme22 146.7736 4_556 4_556 n
C62 C62 Dme32 95.7265 4_556 1_555 n
C62 C62 Dme32 78.8635 4_556 4_556 n
C62 C62 Dm15 110.8761 4_556 12_566 n
C62 C62 Dm15 64.8374 4_556 -10_565 n
O1a2 C62 O2b2 128.0897 21_566 15_555 n
O1a2 C62 O2b2 70.0497 21_566 -20_556 n
O1a2 C62 H12 61.9786 21_566 12_566 n
O1a2 C62 H12 58.3018 21_566 -10_565 n
O1a2 C62 Hme12 99.8045 21_566 1_555 n
O1a2 C62 Hme12 157.3926 21_566 4_556 n
O1a2 C62 Hme22 148.5163 21_566 1_555 n
O1a2 C62 Hme22 91.1629 21_566 4_556 n
O1a2 C62 Hme32 47.7191 21_566 1_555 n
O1a2 C62 Hme32 59.0408 21_566 4_556 n
O1a2 C62 Dme12 99.8045 21_566 1_555 n
O1a2 C62 Dme12 157.3926 21_566 4_556 n
O1a2 C62 Dme22 148.5163 21_566 1_555 n
O1a2 C62 Dme22 91.1629 21_566 4_556 n
O1a2 C62 Dme32 47.7191 21_566 1_555 n
O1a2 C62 Dme32 59.0408 21_566 4_556 n
O1a2 C62 Dm15 128.392 21_566 12_566 n
O1a2 C62 Dm15 174.4278 21_566 -10_565 n
O2b2 C62 O2b2 142.3671 15_555 -20_556 n
O2b2 C62 H12 78.1483 15_555 12_566 n
O2b2 C62 H12 83.9454 15_555 -10_565 n
O2b2 C62 Hme12 130.2082 15_555 1_555 n
O2b2 C62 Hme12 34.7874 15_555 4_556 n
O2b2 C62 Hme22 31.5828 15_555 1_555 n
O2b2 C62 Hme22 139.5919 15_555 4_556 n
O2b2 C62 Hme32 113.0072 15_555 1_555 n
O2b2 C62 Hme32 96.2219 15_555 4_556 n
O2b2 C62 Dme12 130.2082 15_555 1_555 n
O2b2 C62 Dme12 34.7874 15_555 4_556 n
O2b2 C62 Dme22 31.5828 15_555 1_555 n
O2b2 C62 Dme22 139.5919 15_555 4_556 n
O2b2 C62 Dme32 113.0072 15_555 1_555 n
O2b2 C62 Dme32 96.2219 15_555 4_556 n
O2b2 C62 Dm15 101.3572 15_555 12_566 n
O2b2 C62 Dm15 57.2289 15_555 -10_565 n
O2b2 C62 H12 86.8271 -20_556 12_566 n
O2b2 C62 H12 81.0644 -20_556 -10_565 n
O2b2 C62 Hme12 37.7647 -20_556 1_555 n
O2b2 C62 Hme12 132.4708 -20_556 4_556 n
O2b2 C62 Hme22 141.4314 -20_556 1_555 n
O2b2 C62 Hme22 34.4692 -20_556 4_556 n
O2b2 C62 Hme32 102.872 -20_556 1_555 n
O2b2 C62 Hme32 119.6387 -20_556 4_556 n
O2b2 C62 Dme12 37.7647 -20_556 1_555 n
O2b2 C62 Dme12 132.4708 -20_556 4_556 n
O2b2 C62 Dme22 141.4314 -20_556 1_555 n
O2b2 C62 Dme22 34.4692 -20_556 4_556 n
O2b2 C62 Dme32 102.872 -20_556 1_555 n
O2b2 C62 Dme32 119.6387 -20_556 4_556 n
O2b2 C62 Dm15 60.8163 -20_556 12_566 n
O2b2 C62 Dm15 104.7113 -20_556 -10_565 n
H12 C62 H12 6.0547 12_566 -10_565 n
H12 C62 Hme12 121.7753 12_566 1_555 n
H12 C62 Hme12 111.3711 12_566 4_556 n
H12 C62 Hme22 109.7156 12_566 1_555 n
H12 C62 Hme22 121.1012 12_566 4_556 n
H12 C62 Hme32 97.0266 12_566 1_555 n
H12 C62 Hme32 95.5182 12_566 4_556 n
H12 C62 Dme12 121.7753 12_566 1_555 n
H12 C62 Dme12 111.3711 12_566 4_556 n
H12 C62 Dme22 109.7156 12_566 1_555 n
H12 C62 Dme22 121.1012 12_566 4_556 n
H12 C62 Dme32 97.0266 12_566 1_555 n
H12 C62 Dme32 95.5182 12_566 4_556 n
H12 C62 Dm15 126.1768 12_566 12_566 n
H12 C62 Dm15 120.4741 12_566 -10_565 n
H12 C62 Hme12 116.6355 -10_565 1_555 n
H12 C62 Hme12 116.7154 -10_565 4_556 n
H12 C62 Hme22 115.4639 -10_565 1_555 n
H12 C62 Hme22 115.4493 -10_565 4_556 n
H12 C62 Hme32 96.4406 -10_565 1_555 n
H12 C62 Hme32 96.7147 -10_565 4_556 n
H12 C62 Dme12 116.6355 -10_565 1_555 n
H12 C62 Dme12 116.7154 -10_565 4_556 n
H12 C62 Dme22 115.4639 -10_565 1_555 n
H12 C62 Dme22 115.4493 -10_565 4_556 n
H12 C62 Dme32 96.4406 -10_565 1_555 n
H12 C62 Dme32 96.7147 -10_565 4_556 n
H12 C62 Dm15 123.6769 -10_565 12_566 n
H12 C62 Dm15 123.6303 -10_565 -10_565 n
Hme12 C62 Hme12 101.5798 1_555 4_556 n
Hme12 C62 Hme22 109.1778 1_555 1_555 n
Hme12 C62 Hme22 9.586 1_555 4_556 n
Hme12 C62 Hme32 109.0918 1_555 1_555 n
Hme12 C62 Hme32 122.8828 1_555 4_556 n
Hme12 C62 Dme12 0.0 1_555 1_555 n
Hme12 C62 Dme12 101.5798 1_555 4_556 n
Hme12 C62 Dme22 109.1778 1_555 1_555 n
Hme12 C62 Dme22 9.586 1_555 4_556 n
Hme12 C62 Dme32 109.0918 1_555 1_555 n
Hme12 C62 Dme32 122.8828 1_555 4_556 n
Hme12 C62 Dm15 28.9849 1_555 12_566 n
Hme12 C62 Dm15 74.6333 1_555 -10_565 n
Hme12 C62 Hme22 9.0465 4_556 1_555 n
Hme12 C62 Hme22 109.5308 4_556 4_556 n
Hme12 C62 Hme32 116.9797 4_556 1_555 n
Hme12 C62 Hme32 102.4833 4_556 4_556 n
Hme12 C62 Dme12 101.5798 4_556 1_555 n
Hme12 C62 Dme12 0.0 4_556 4_556 n
Hme12 C62 Dme22 9.0465 4_556 1_555 n
Hme12 C62 Dme22 109.5308 4_556 4_556 n
Hme12 C62 Dme32 116.9797 4_556 1_555 n
Hme12 C62 Dme32 102.4833 4_556 4_556 n
Hme12 C62 Dm15 73.6989 4_556 12_566 n
Hme12 C62 Dm15 28.0102 4_556 -10_565 n
Hme22 C62 Hme22 116.5653 1_555 4_556 n
Hme22 C62 Hme32 109.0037 1_555 1_555 n
Hme22 C62 Hme32 93.9652 1_555 4_556 n
Hme22 C62 Dme12 109.1778 1_555 1_555 n
Hme22 C62 Dme12 9.0465 1_555 4_556 n
Hme22 C62 Dme22 0.0 1_555 1_555 n
Hme22 C62 Dme22 116.5653 1_555 4_556 n
Hme22 C62 Dme32 109.0037 1_555 1_555 n
Hme22 C62 Dme32 93.9652 1_555 4_556 n
Hme22 C62 Dm15 81.9759 1_555 12_566 n
Hme22 C62 Dm15 36.7756 1_555 -10_565 n
Hme22 C62 Hme32 100.2083 4_556 1_555 n
Hme22 C62 Hme32 114.749 4_556 4_556 n
Hme22 C62 Dme12 9.586 4_556 1_555 n
Hme22 C62 Dme12 109.5308 4_556 4_556 n
Hme22 C62 Dme22 116.5653 4_556 1_555 n
Hme22 C62 Dme22 0.0 4_556 4_556 n
Hme22 C62 Dme32 100.2083 4_556 1_555 n
Hme22 C62 Dme32 114.749 4_556 4_556 n
Hme22 C62 Dm15 38.2359 4_556 12_566 n
Hme22 C62 Dm15 83.3138 4_556 -10_565 n
Hme32 C62 Hme32 16.8632 1_555 4_556 n
Hme32 C62 Dme12 109.0918 1_555 1_555 n
Hme32 C62 Dme12 116.9797 1_555 4_556 n
Hme32 C62 Dme22 109.0037 1_555 1_555 n
Hme32 C62 Dme22 100.2083 1_555 4_556 n
Hme32 C62 Dme32 0.0 1_555 1_555 n
Hme32 C62 Dme32 16.8632 1_555 4_556 n
Hme32 C62 Dm15 129.6172 1_555 12_566 n
Hme32 C62 Dm15 133.9927 1_555 -10_565 n
Hme32 C62 Dme12 122.8828 4_556 1_555 n
Hme32 C62 Dme12 102.4833 4_556 4_556 n
Hme32 C62 Dme22 93.9652 4_556 1_555 n
Hme32 C62 Dme22 114.749 4_556 4_556 n
Hme32 C62 Dme32 16.8632 4_556 1_555 n
Hme32 C62 Dme32 0.0 4_556 4_556 n
Hme32 C62 Dm15 137.1114 4_556 12_566 n
Hme32 C62 Dm15 124.1211 4_556 -10_565 n
Dme12 C62 Dme12 101.5798 1_555 4_556 n
Dme12 C62 Dme22 109.1778 1_555 1_555 n
Dme12 C62 Dme22 9.586 1_555 4_556 n
Dme12 C62 Dme32 109.0918 1_555 1_555 n
Dme12 C62 Dme32 122.8828 1_555 4_556 n
Dme12 C62 Dm15 28.9849 1_555 12_566 n
Dme12 C62 Dm15 74.6333 1_555 -10_565 n
Dme12 C62 Dme22 9.0465 4_556 1_555 n
Dme12 C62 Dme22 109.5308 4_556 4_556 n
Dme12 C62 Dme32 116.9797 4_556 1_555 n
Dme12 C62 Dme32 102.4833 4_556 4_556 n
Dme12 C62 Dm15 73.6989 4_556 12_566 n
Dme12 C62 Dm15 28.0102 4_556 -10_565 n
Dme22 C62 Dme22 116.5653 1_555 4_556 n
Dme22 C62 Dme32 109.0037 1_555 1_555 n
Dme22 C62 Dme32 93.9652 1_555 4_556 n
Dme22 C62 Dm15 81.9759 1_555 12_566 n
Dme22 C62 Dm15 36.7756 1_555 -10_565 n
Dme22 C62 Dme32 100.2083 4_556 1_555 n
Dme22 C62 Dme32 114.749 4_556 4_556 n
Dme22 C62 Dm15 38.2359 4_556 12_566 n
Dme22 C62 Dm15 83.3138 4_556 -10_565 n
Dme32 C62 Dme32 16.8632 1_555 4_556 n
Dme32 C62 Dm15 129.6172 1_555 12_566 n
Dme32 C62 Dm15 133.9927 1_555 -10_565 n
Dme32 C62 Dm15 137.1114 4_556 12_566 n
Dme32 C62 Dm15 124.1211 4_556 -10_565 n
Dm15 C62 Dm15 46.0393 12_566 -10_565 n
C1a2 O1a2 C4a2 41.9659 1_555 -20_556 n
C1a2 O1a2 C62 118.4968 1_555 21_566 n
C1a2 O1a2 H2a2 49.7118 1_555 -20_556 n
C1a2 O1a2 Hme32 132.4469 1_555 21_566 n
C1a2 O1a2 Hme32 122.7471 1_555 -20_556 n
C1a2 O1a2 Dme32 132.4469 1_555 21_566 n
C1a2 O1a2 Dme32 122.7471 1_555 -20_556 n
C1a2 O1a2 Dm3 96.2478 1_555 18_565 n
C4a2 O1a2 C62 90.1253 -20_556 21_566 n
C4a2 O1a2 H2a2 38.0943 -20_556 -20_556 n
C4a2 O1a2 Hme32 124.4741 -20_556 21_566 n
C4a2 O1a2 Hme32 118.7155 -20_556 -20_556 n
C4a2 O1a2 Dme32 124.4741 -20_556 21_566 n
C4a2 O1a2 Dme32 118.7155 -20_556 -20_556 n
C4a2 O1a2 Dm3 137.5231 -20_556 18_565 n
C62 O1a2 H2a2 119.7384 21_566 -20_556 n
C62 O1a2 Hme32 38.2057 21_566 21_566 n
C62 O1a2 Hme32 38.5561 21_566 -20_556 n
C62 O1a2 Dme32 38.2057 21_566 21_566 n
C62 O1a2 Dme32 38.5561 21_566 -20_556 n
C62 O1a2 Dm3 110.9247 21_566 18_565 n
H2a2 O1a2 Hme32 157.9314 -20_556 21_566 n
H2a2 O1a2 Hme32 155.7125 -20_556 -20_556 n
H2a2 O1a2 Dme32 157.9314 -20_556 21_566 n
H2a2 O1a2 Dme32 155.7125 -20_556 -20_556 n
H2a2 O1a2 Dm3 127.9025 -20_556 18_565 n
Hme32 O1a2 Hme32 9.7086 21_566 -20_556 n
Hme32 O1a2 Dme32 0.0 21_566 21_566 n
Hme32 O1a2 Dme32 9.7086 21_566 -20_556 n
Hme32 O1a2 Dm3 73.6902 21_566 18_565 n
Hme32 O1a2 Dme32 9.7086 -20_556 21_566 n
Hme32 O1a2 Dme32 0.0 -20_556 -20_556 n
Hme32 O1a2 Dm3 72.3908 -20_556 18_565 n
Dme32 O1a2 Dme32 9.7086 21_566 -20_556 n
Dme32 O1a2 Dm3 73.6902 21_566 18_565 n
Dme32 O1a2 Dm3 72.3908 -20_556 18_565 n
C1b2 O1b2 C1b2 62.2416 1_555 21_566 n
C1b2 O1b2 O1b2 105.1296 1_555 21_566 n
C1b2 O1b2 H2b2 43.0563 1_555 18_565 n
C1b2 O1b2 H2b2 36.9537 1_555 -10_565 n
C1b2 O1b2 C1d 78.3614 1_555 -11_556 n
C1b2 O1b2 C2d 97.4886 1_555 16_556 n
C1b2 O1b2 C2d 90.1983 1_555 -8_556 n
C1b2 O1b2 C3d 84.4767 1_555 4_556 n
C1b2 O1b2 H2d 67.5181 1_555 -11_556 n
C1b2 O1b2 H2d 93.6073 1_555 -23_556 n
C1b2 O1b2 H5d 116.8987 1_555 16_556 n
C1b2 O1b2 H5d 115.2644 1_555 -8_556 n
C1b2 O1b2 H6d 80.9041 1_555 -8_556 n
C1b2 O1b2 H7d 69.8943 1_555 4_556 n
C1b2 O1b2 H7d 61.7859 1_555 -20_556 n
C1b2 O1b2 O1b2 42.888 21_566 21_566 n
C1b2 O1b2 H2b2 23.5192 21_566 18_565 n
C1b2 O1b2 H2b2 29.6074 21_566 -10_565 n
C1b2 O1b2 C1d 80.2632 21_566 -11_556 n
C1b2 O1b2 C2d 66.3179 21_566 16_556 n
C1b2 O1b2 C2d 87.0121 21_566 -8_556 n
C1b2 O1b2 C3d 90.3536 21_566 4_556 n
C1b2 O1b2 H2d 91.6741 21_566 -11_556 n
C1b2 O1b2 H2d 42.0324 21_566 -23_556 n
C1b2 O1b2 H5d 76.3043 21_566 16_556 n
C1b2 O1b2 H5d 63.4382 21_566 -8_556 n
C1b2 O1b2 H6d 119.119 21_566 -8_556 n
C1b2 O1b2 H7d 45.6008 21_566 4_556 n
C1b2 O1b2 H7d 57.129 21_566 -20_556 n
O1b2 O1b2 H2b2 64.0042 21_566 18_565 n
O1b2 O1b2 H2b2 70.4968 21_566 -10_565 n
O1b2 O1b2 C1d 88.3186 21_566 -11_556 n
O1b2 O1b2 C2d 57.4254 21_566 16_556 n
O1b2 O1b2 C2d 86.5875 21_566 -8_556 n
O1b2 O1b2 C3d 94.632 21_566 4_556 n
O1b2 O1b2 H2d 109.0236 21_566 -11_556 n
O1b2 O1b2 H2d 30.834 21_566 -23_556 n
O1b2 O1b2 H5d 52.6832 21_566 16_556 n
O1b2 O1b2 H5d 35.3099 21_566 -8_556 n
O1b2 O1b2 H6d 130.725 21_566 -8_556 n
O1b2 O1b2 H7d 60.0751 21_566 4_556 n
O1b2 O1b2 H7d 76.7924 21_566 -20_556 n
H2b2 O1b2 H2b2 6.4926 18_565 -10_565 n
H2b2 O1b2 C1d 66.3236 18_565 -11_556 n
H2b2 O1b2 C2d 65.3598 18_565 16_556 n
H2b2 O1b2 C2d 76.0886 18_565 -8_556 n
H2b2 O1b2 C3d 76.3937 18_565 4_556 n
H2b2 O1b2 H2d 72.0085 18_565 -11_556 n
H2b2 O1b2 H2d 51.5909 18_565 -23_556 n
H2b2 O1b2 H5d 81.4542 18_565 16_556 n
H2b2 O1b2 H5d 74.1832 18_565 -8_556 n
H2b2 O1b2 H6d 98.2 18_565 -8_556 n
H2b2 O1b2 H7d 37.4398 18_565 4_556 n
H2b2 O1b2 H7d 41.7183 18_565 -20_556 n
H2b2 O1b2 C1d 65.3265 -10_565 -11_556 n
H2b2 O1b2 C2d 68.3152 -10_565 16_556 n
H2b2 O1b2 C2d 75.839 -10_565 -8_556 n
H2b2 O1b2 C3d 75.1156 -10_565 4_556 n
H2b2 O1b2 H2d 68.5965 -10_565 -11_556 n
H2b2 O1b2 H2d 57.0761 -10_565 -23_556 n
H2b2 O1b2 H5d 85.4357 -10_565 16_556 n
H2b2 O1b2 H5d 79.4448 -10_565 -8_556 n
H2b2 O1b2 H6d 93.8705 -10_565 -8_556 n
H2b2 O1b2 H7d 39.6531 -10_565 4_556 n
H2b2 O1b2 H7d 41.0574 -10_565 -20_556 n
C1d O1b2 C2d 32.8304 -11_556 16_556 n
C1d O1b2 C2d 11.9296 -11_556 -8_556 n
C1d O1b2 C3d 10.227 -11_556 4_556 n
C1d O1b2 H2d 21.6621 -11_556 -11_556 n
C1d O1b2 H2d 57.7067 -11_556 -23_556 n
C1d O1b2 H5d 48.0519 -11_556 16_556 n
C1d O1b2 H5d 60.2093 -11_556 -8_556 n
C1d O1b2 H6d 44.1528 -11_556 -8_556 n
C1d O1b2 H7d 35.1135 -11_556 4_556 n
C1d O1b2 H7d 24.6128 -11_556 -20_556 n
C2d O1b2 C2d 29.162 16_556 -8_556 n
C2d O1b2 C3d 37.3778 16_556 4_556 n
C2d O1b2 H2d 54.4859 16_556 -11_556 n
C2d O1b2 H2d 29.2626 16_556 -23_556 n
C2d O1b2 H5d 19.5836 16_556 16_556 n
C2d O1b2 H5d 27.517 16_556 -8_556 n
C2d O1b2 H6d 73.3159 16_556 -8_556 n
C2d O1b2 H7d 28.8874 16_556 4_556 n
C2d O1b2 H7d 36.4049 16_556 -20_556 n
C2d O1b2 C3d 8.8798 -8_556 4_556 n
C2d O1b2 H2d 28.7647 -8_556 -11_556 n
C2d O1b2 H2d 57.5276 -8_556 -23_556 n
C2d O1b2 H5d 40.0482 -8_556 16_556 n
C2d O1b2 H5d 54.6412 -8_556 -8_556 n
C2d O1b2 H6d 44.1641 -8_556 -8_556 n
C2d O1b2 H7d 41.5213 -8_556 4_556 n
C2d O1b2 H7d 34.7873 -8_556 -20_556 n
C3d O1b2 H2d 20.2033 4_556 -11_556 n
C3d O1b2 H2d 64.8371 4_556 -23_556 n
C3d O1b2 H5d 48.9084 4_556 16_556 n
C3d O1b2 H5d 63.4254 4_556 -8_556 n
C3d O1b2 H6d 36.4222 4_556 -8_556 n
C3d O1b2 H7d 44.9572 4_556 4_556 n
C3d O1b2 H7d 34.7452 4_556 -20_556 n
H2d O1b2 H2d 78.1895 -11_556 -23_556 n
H2d O1b2 H5d 68.585 -11_556 16_556 n
H2d O1b2 H5d 81.7798 -11_556 -8_556 n
H2d O1b2 H6d 27.619 -11_556 -8_556 n
H2d O1b2 H7d 51.1736 -11_556 4_556 n
H2d O1b2 H7d 35.6633 -11_556 -20_556 n
H2d O1b2 H5d 34.3484 -23_556 16_556 n
H2d O1b2 H5d 22.7169 -23_556 -8_556 n
H2d O1b2 H6d 101.2521 -23_556 -8_556 n
H2d O1b2 H7d 31.082 -23_556 4_556 n
H2d O1b2 H7d 47.3867 -23_556 -20_556 n
H5d O1b2 H5d 17.3733 16_556 -8_556 n
H5d O1b2 H6d 80.5047 16_556 -8_556 n
H5d O1b2 H7d 47.3563 16_556 4_556 n
H5d O1b2 H7d 55.9603 16_556 -20_556 n
H5d O1b2 H6d 97.1844 -8_556 -8_556 n
H5d O1b2 H7d 47.1843 -8_556 4_556 n
H5d O1b2 H7d 60.488 -8_556 -20_556 n
H6d O1b2 H7d 77.907 -8_556 4_556 n
H6d O1b2 H7d 63.1361 -8_556 -20_556 n
H7d O1b2 H7d 16.7173 4_556 -20_556 n
C1a2 O2a2 C1a2 66.4058 1_555 15_555 n
C1a2 O2a2 O2a2 110.0043 1_555 15_555 n
C1a2 O2a2 Dm1 89.4175 1_555 15_555 n
C1a2 O2a2 Dm1 89.8121 1_555 18_565 n
C1a2 O2a2 O2a2 43.5985 15_555 15_555 n
C1a2 O2a2 Dm1 155.1522 15_555 15_555 n
C1a2 O2a2 Dm1 155.7589 15_555 18_565 n
O2a2 O2a2 Dm1 159.7371 15_555 15_555 n
O2a2 O2a2 Dm1 159.6261 15_555 18_565 n
Dm1 O2a2 Dm1 1.1392 15_555 18_565 n
C1b2 O2b2 C62 91.3555 1_555 15_555 n
C1b2 O2b2 C62 92.65 1_555 18_565 n
C1b2 O2b2 H2b2 28.1772 1_555 -10_565 n
C1b2 O2b2 Hme12 103.6122 1_555 18_565 n
C1b2 O2b2 Hme22 112.9337 1_555 15_555 n
C1b2 O2b2 Dme12 103.6122 1_555 18_565 n
C1b2 O2b2 Dme22 112.9337 1_555 15_555 n
C1b2 O2b2 C1d 75.3435 1_555 -11_556 n
C1b2 O2b2 O4d 85.7888 1_555 4_556 n
C1b2 O2b2 H1d 87.2729 1_555 -23_556 n
C1b2 O2b2 H3d 107.452 1_555 -11_556 n
C1b2 O2b2 H4d 81.0331 1_555 -8_556 n
C1b2 O2b2 H7d 49.9175 1_555 -20_556 n
C1b2 O2b2 Dm15 84.8369 1_555 -20_556 n
C62 O2b2 C62 1.3259 15_555 18_565 n
C62 O2b2 H2b2 118.6454 15_555 -10_565 n
C62 O2b2 Hme12 50.4864 15_555 18_565 n
C62 O2b2 Hme22 44.5651 15_555 15_555 n
C62 O2b2 Dme12 50.4864 15_555 18_565 n
C62 O2b2 Dme22 44.5651 15_555 15_555 n
C62 O2b2 C1d 142.1909 15_555 -11_556 n
C62 O2b2 O4d 95.5212 15_555 4_556 n
C62 O2b2 H1d 164.7901 15_555 -23_556 n
C62 O2b2 H3d 122.7085 15_555 -11_556 n
C62 O2b2 H4d 164.8802 15_555 -8_556 n
C62 O2b2 H7d 136.3984 15_555 -20_556 n
C62 O2b2 Dm15 53.9792 15_555 -20_556 n
C62 O2b2 H2b2 119.8917 18_565 -10_565 n
C62 O2b2 Hme12 50.4046 18_565 18_565 n
C62 O2b2 Hme22 44.1345 18_565 15_555 n
C62 O2b2 Dme12 50.4046 18_565 18_565 n
C62 O2b2 Dme22 44.1345 18_565 15_555 n
C62 O2b2 C1d 142.938 18_565 -11_556 n
C62 O2b2 O4d 95.8989 18_565 4_556 n
C62 O2b2 H1d 165.1463 18_565 -23_556 n
C62 O2b2 H3d 122.4845 18_565 -11_556 n
C62 O2b2 H4d 165.756 18_565 -8_556 n
C62 O2b2 H7d 137.6944 18_565 -20_556 n
C62 O2b2 Dm15 54.4402 18_565 -20_556 n
H2b2 O2b2 Hme12 125.4367 -10_565 18_565 n
H2b2 O2b2 Hme22 137.1258 -10_565 15_555 n
H2b2 O2b2 Dme12 125.4367 -10_565 18_565 n
H2b2 O2b2 Dme22 137.1258 -10_565 15_555 n
H2b2 O2b2 C1d 58.7225 -10_565 -11_556 n
H2b2 O2b2 O4d 90.1927 -10_565 4_556 n
H2b2 O2b2 H1d 62.9461 -10_565 -23_556 n
H2b2 O2b2 H3d 95.7895 -10_565 -11_556 n
H2b2 O2b2 H4d 56.3973 -10_565 -8_556 n
H2b2 O2b2 H7d 30.6181 -10_565 -20_556 n
H2b2 O2b2 Dm15 106.3491 -10_565 -20_556 n
Hme12 O2b2 Hme22 12.8484 18_565 15_555 n
Hme12 O2b2 Dme12 0.0 18_565 18_565 n
Hme12 O2b2 Dme22 12.8484 18_565 15_555 n
Hme12 O2b2 C1d 97.7899 18_565 -11_556 n
Hme12 O2b2 O4d 48.9196 18_565 4_556 n
Hme12 O2b2 H1d 115.2347 18_565 -23_556 n
Hme12 O2b2 H3d 72.3843 18_565 -11_556 n
Hme12 O2b2 H4d 118.5348 18_565 -8_556 n
Hme12 O2b2 H7d 112.7353 18_565 -20_556 n
Hme12 O2b2 Dm15 19.2156 18_565 -20_556 n
Hme22 O2b2 Dme12 12.8484 15_555 18_565 n
Hme22 O2b2 Dme22 0.0 15_555 15_555 n
Hme22 O2b2 C1d 108.2751 15_555 -11_556 n
Hme22 O2b2 O4d 60.3261 15_555 4_556 n
Hme22 O2b2 H1d 122.7841 15_555 -23_556 n
Hme22 O2b2 H3d 78.6978 15_555 -11_556 n
Hme22 O2b2 H4d 127.161 15_555 -8_556 n
Hme22 O2b2 H7d 125.3752 15_555 -20_556 n
Hme22 O2b2 Dm15 31.0175 15_555 -20_556 n
Dme12 O2b2 Dme22 12.8484 18_565 15_555 n
Dme12 O2b2 C1d 97.7899 18_565 -11_556 n
Dme12 O2b2 O4d 48.9196 18_565 4_556 n
Dme12 O2b2 H1d 115.2347 18_565 -23_556 n
Dme12 O2b2 H3d 72.3843 18_565 -11_556 n
Dme12 O2b2 H4d 118.5348 18_565 -8_556 n
Dme12 O2b2 H7d 112.7353 18_565 -20_556 n
Dme12 O2b2 Dm15 19.2156 18_565 -20_556 n
Dme22 O2b2 C1d 108.2751 15_555 -11_556 n
Dme22 O2b2 O4d 60.3261 15_555 4_556 n
Dme22 O2b2 H1d 122.7841 15_555 -23_556 n
Dme22 O2b2 H3d 78.6978 15_555 -11_556 n
Dme22 O2b2 H4d 127.161 15_555 -8_556 n
Dme22 O2b2 H7d 125.3752 15_555 -20_556 n
Dme22 O2b2 Dm15 31.0175 15_555 -20_556 n
C1d O2b2 O4d 49.0746 -11_556 4_556 n
C1d O2b2 H1d 23.6326 -11_556 -23_556 n
C1d O2b2 H3d 37.2427 -11_556 -11_556 n
C1d O2b2 H4d 22.9305 -11_556 -8_556 n
C1d O2b2 H7d 28.136 -11_556 -20_556 n
C1d O2b2 Dm15 89.1925 -11_556 -20_556 n
O4d O2b2 H1d 69.2732 4_556 -23_556 n
O4d O2b2 H3d 36.3654 4_556 -11_556 n
O4d O2b2 H4d 71.0292 4_556 -8_556 n
O4d O2b2 H7d 66.4497 4_556 -20_556 n
O4d O2b2 Dm15 41.656 4_556 -20_556 n
H1d O2b2 H3d 44.134 -23_556 -11_556 n
H1d O2b2 H4d 6.5583 -23_556 -8_556 n
H1d O2b2 H7d 37.8749 -23_556 -20_556 n
H1d O2b2 Dm15 110.8186 -23_556 -20_556 n
H3d O2b2 H4d 49.0589 -11_556 -8_556 n
H3d O2b2 H7d 65.1872 -11_556 -20_556 n
H3d O2b2 Dm15 73.9626 -11_556 -20_556 n
H4d O2b2 H7d 32.1167 -8_556 -20_556 n
H4d O2b2 Dm15 111.9592 -8_556 -20_556 n
H7d O2b2 Dm15 97.4835 -20_556 -20_556 n
C1a2 H12 C1a2 55.9709 15_555 -20_556 n
C1a2 H12 C2a2 64.3623 15_555 15_555 n
C1a2 H12 C2a2 67.1465 15_555 -20_556 n
C1a2 H12 C2b2 121.2278 15_555 18_565 n
C1a2 H12 C2b2 133.386 15_555 21_566 n
C1a2 H12 C32 96.7027 15_555 1_555 n
C1a2 H12 C32 92.3141 15_555 4_556 n
C1a2 H12 C4a2 95.8698 15_555 12_566 n
C1a2 H12 C4a2 102.0767 15_555 15_555 n
C1a2 H12 C4a2 47.0937 15_555 -10_565 n
C1a2 H12 C4b2 101.4723 15_555 12_566 n
C1a2 H12 C4b2 153.2466 15_555 -10_565 n
C1a2 H12 C52 127.7196 15_555 12_566 n
C1a2 H12 C52 143.4687 15_555 -10_565 n
C1a2 H12 C62 102.0004 15_555 12_566 n
C1a2 H12 C62 103.9264 15_555 -10_565 n
C1a2 H12 H12 59.1556 15_555 4_556 n
C1a2 H12 C2a2 70.3096 -20_556 15_555 n
C1a2 H12 C2a2 67.7503 -20_556 -20_556 n
C1a2 H12 C2b2 139.4035 -20_556 18_565 n
C1a2 H12 C2b2 130.2149 -20_556 21_566 n
C1a2 H12 C32 97.4824 -20_556 1_555 n
C1a2 H12 C32 100.9972 -20_556 4_556 n
C1a2 H12 C4a2 50.6433 -20_556 12_566 n
C1a2 H12 C4a2 59.0566 -20_556 15_555 n
C1a2 H12 C4a2 94.5098 -20_556 -10_565 n
C1a2 H12 C4b2 149.0142 -20_556 12_566 n
C1a2 H12 C4b2 110.8624 -20_556 -10_565 n
C1a2 H12 C52 168.3157 -20_556 12_566 n
C1a2 H12 C52 156.1426 -20_556 -10_565 n
C1a2 H12 C62 107.4734 -20_556 12_566 n
C1a2 H12 C62 105.944 -20_556 -10_565 n
C1a2 H12 H12 115.1264 -20_556 4_556 n
C2a2 H12 C2a2 5.2664 15_555 -20_556 n
C2a2 H12 C2b2 73.4995 15_555 18_565 n
C2a2 H12 C2b2 75.3862 15_555 21_566 n
C2a2 H12 C32 34.3177 15_555 1_555 n
C2a2 H12 C32 33.4642 15_555 4_556 n
C2a2 H12 C4a2 57.6068 15_555 12_566 n
C2a2 H12 C4a2 56.9773 15_555 15_555 n
C2a2 H12 C4a2 48.7754 15_555 -10_565 n
C2a2 H12 C4b2 80.9355 15_555 12_566 n
C2a2 H12 C4b2 89.7135 15_555 -10_565 n
C2a2 H12 C52 121.3418 15_555 12_566 n
C2a2 H12 C52 126.1544 15_555 -10_565 n
C2a2 H12 C62 165.2979 15_555 12_566 n
C2a2 H12 C62 168.0112 15_555 -10_565 n
C2a2 H12 H12 82.8986 15_555 4_556 n
C2a2 H12 C2b2 74.5915 -20_556 18_565 n
C2a2 H12 C2b2 74.8311 -20_556 21_566 n
C2a2 H12 C32 33.7781 -20_556 1_555 n
C2a2 H12 C32 34.305 -20_556 4_556 n
C2a2 H12 C4a2 52.3605 -20_556 12_566 n
C2a2 H12 C4a2 51.7338 -20_556 15_555 n
C2a2 H12 C4a2 54.0246 -20_556 -10_565 n
C2a2 H12 C4b2 84.4548 -20_556 12_566 n
C2a2 H12 C4b2 86.4946 -20_556 -10_565 n
C2a2 H12 C52 123.7736 -20_556 12_566 n
C2a2 H12 C52 126.9171 -20_556 -10_565 n
C2a2 H12 C62 169.1121 -20_556 12_566 n
C2a2 H12 C62 170.8398 -20_556 -10_565 n
C2a2 H12 H12 88.1651 -20_556 4_556 n
C2b2 H12 C2b2 17.4006 18_565 21_566 n
C2b2 H12 C32 42.3235 18_565 1_555 n
C2b2 H12 C32 40.2873 18_565 4_556 n
C2b2 H12 C4a2 94.13 18_565 12_566 n
C2b2 H12 C4a2 85.9735 18_565 15_555 n
C2b2 H12 C4a2 74.4752 18_565 -10_565 n
C2b2 H12 C4b2 30.5619 18_565 12_566 n
C2b2 H12 C4b2 50.8668 18_565 -10_565 n
C2b2 H12 C52 50.7866 18_565 12_566 n
C2b2 H12 C52 52.6628 18_565 -10_565 n
C2b2 H12 C62 112.1538 18_565 12_566 n
C2b2 H12 C62 113.0863 18_565 -10_565 n
C2b2 H12 H12 77.2763 18_565 4_556 n
C2b2 H12 C32 41.1338 21_566 1_555 n
C2b2 H12 C32 42.9164 21_566 4_556 n
C2b2 H12 C4a2 80.6727 21_566 12_566 n
C2b2 H12 C4a2 72.234 21_566 15_555 n
C2b2 H12 C4a2 88.8259 21_566 -10_565 n
C2b2 H12 C4b2 47.6119 21_566 12_566 n
C2b2 H12 C4b2 33.8167 21_566 -10_565 n
C2b2 H12 C52 57.3267 21_566 12_566 n
C2b2 H12 C52 53.2478 21_566 -10_565 n
C2b2 H12 C62 114.2695 21_566 12_566 n
C2b2 H12 C62 114.0346 21_566 -10_565 n
C2b2 H12 H12 94.6769 21_566 4_556 n
C32 H12 C32 8.4066 1_555 4_556 n
C32 H12 C4a2 61.1144 1_555 12_566 n
C32 H12 C4a2 55.1187 1_555 15_555 n
C32 H12 C4a2 64.0427 1_555 -10_565 n
C32 H12 C4b2 61.4834 1_555 12_566 n
C32 H12 C4b2 59.8673 1_555 -10_565 n
C32 H12 C52 93.0882 1_555 12_566 n
C32 H12 C52 93.4106 1_555 -10_565 n
C32 H12 C62 154.3611 1_555 12_566 n
C32 H12 C62 154.8208 1_555 -10_565 n
C32 H12 H12 89.5761 1_555 4_556 n
C32 H12 C4a2 68.5944 4_556 12_566 n
C32 H12 C4a2 63.011 4_556 15_555 n
C32 H12 C4a2 56.4152 4_556 -10_565 n
C32 H12 C4b2 55.2605 4_556 12_566 n
C32 H12 C4b2 65.9592 4_556 -10_565 n
C32 H12 C52 90.1506 4_556 12_566 n
C32 H12 C52 92.786 4_556 -10_565 n
C32 H12 C62 151.4748 4_556 12_566 n
C32 H12 C62 153.0135 4_556 -10_565 n
C32 H12 H12 81.1695 4_556 4_556 n
C4a2 H12 C4a2 8.4656 12_566 15_555 n
C4a2 H12 C4a2 105.8442 12_566 -10_565 n
C4a2 H12 C4b2 121.3722 12_566 12_566 n
C4a2 H12 C4b2 62.5499 12_566 -10_565 n
C4a2 H12 C52 132.8478 12_566 12_566 n
C4a2 H12 C52 119.5848 12_566 -10_565 n
C4a2 H12 C62 132.8468 12_566 12_566 n
C4a2 H12 C62 129.3613 12_566 -10_565 n
C4a2 H12 H12 140.2351 12_566 4_556 n
C4a2 H12 C4a2 105.7519 15_555 -10_565 n
C4a2 H12 C4b2 113.9782 15_555 12_566 n
C4a2 H12 C4b2 55.0009 15_555 -10_565 n
C4a2 H12 C52 124.9078 15_555 12_566 n
C4a2 H12 C52 112.4147 15_555 -10_565 n
C4a2 H12 C62 135.21 15_555 12_566 n
C4a2 H12 C62 131.6382 15_555 -10_565 n
C4a2 H12 H12 139.5745 15_555 4_556 n
C4a2 H12 C4b2 56.6856 -10_565 12_566 n
C4a2 H12 C4b2 120.3453 -10_565 -10_565 n
C4a2 H12 C52 94.5848 -10_565 12_566 n
C4a2 H12 C52 109.3449 -10_565 -10_565 n
C4a2 H12 C62 118.3139 -10_565 12_566 n
C4a2 H12 C62 121.8356 -10_565 -10_565 n
C4a2 H12 H12 34.3908 -10_565 4_556 n
C4b2 H12 C4b2 79.4747 12_566 -10_565 n
C4b2 H12 C52 42.196 12_566 12_566 n
C4b2 H12 C52 54.0165 12_566 -10_565 n
C4b2 H12 C62 97.3595 12_566 12_566 n
C4b2 H12 C62 99.8157 12_566 -10_565 n
C4b2 H12 H12 47.8674 12_566 4_556 n
C4b2 H12 C52 70.4074 -10_565 12_566 n
C4b2 H12 C52 57.4814 -10_565 -10_565 n
C4b2 H12 C62 104.3938 -10_565 12_566 n
C4b2 H12 C62 102.2083 -10_565 -10_565 n
C4b2 H12 H12 127.3421 -10_565 4_556 n
C52 H12 C52 16.2588 12_566 -10_565 n
C52 H12 C62 61.5627 12_566 12_566 n
C52 H12 C62 62.863 12_566 -10_565 n
C52 H12 H12 69.7484 12_566 4_556 n
C52 H12 C62 61.2298 -10_565 12_566 n
C52 H12 C62 61.4103 -10_565 -10_565 n
C52 H12 H12 86.0072 -10_565 4_556 n
C62 H12 C62 3.5734 12_566 -10_565 n
C62 H12 H12 85.1863 12_566 4_556 n
C62 H12 H12 88.7598 -10_565 4_556 n
C1a2 H2a2 C1a2 91.9585 18_565 -10_565 n
C1a2 H2a2 C4a2 66.7943 18_565 1_555 n
C1a2 H2a2 C4a2 87.9381 18_565 21_566 n
C1a2 H2a2 O1a2 59.5425 18_565 18_565 n
C1a2 H2a2 H2a2 129.8856 18_565 21_566 n
C1a2 H2a2 C4a2 80.0468 -10_565 1_555 n
C1a2 H2a2 C4a2 55.9584 -10_565 21_566 n
C1a2 H2a2 O1a2 150.4879 -10_565 18_565 n
C1a2 H2a2 H2a2 37.9274 -10_565 21_566 n
C4a2 H2a2 C4a2 30.3525 1_555 21_566 n
C4a2 H2a2 O1a2 93.9303 1_555 18_565 n
C4a2 H2a2 H2a2 96.294 1_555 21_566 n
C4a2 H2a2 O1a2 124.1344 21_566 18_565 n
C4a2 H2a2 H2a2 65.9415 21_566 21_566 n
O1a2 H2a2 H2a2 168.4945 18_565 21_566 n
C1b2 H2b2 C1b2 142.4217 -10_565 -20_556 n
C1b2 H2b2 C4b2 80.8652 -10_565 1_555 n
C1b2 H2b2 C4b2 68.9227 -10_565 15_555 n
C1b2 H2b2 O1b2 73.1875 -10_565 -10_565 n
C1b2 H2b2 O1b2 115.6692 -10_565 -20_556 n
C1b2 H2b2 O2b2 54.6202 -10_565 -10_565 n
C1b2 H2b2 H2b2 159.5522 -10_565 15_555 n
C1b2 H2b2 C1d 98.2697 -10_565 -5_566 n
C1b2 H2b2 C1d 127.0649 -10_565 -17_566 n
C1b2 H2b2 C2d 96.6126 -10_565 9_566 n
C1b2 H2b2 C2d 124.7098 -10_565 24_566 n
C1b2 H2b2 C3d 91.2199 -10_565 12_566 n
C1b2 H2b2 H1d 98.5413 -10_565 -17_566 n
C1b2 H2b2 H2d 71.0882 -10_565 -5_566 n
C1b2 H2b2 H2d 141.3521 -10_565 -17_566 n
C1b2 H2b2 H4d 107.9068 -10_565 9_566 n
C1b2 H2b2 H4d 117.3483 -10_565 24_566 n
C1b2 H2b2 H5d 107.2585 -10_565 9_566 n
C1b2 H2b2 H5d 95.2939 -10_565 24_566 n
C1b2 H2b2 H7d 127.9811 -10_565 12_566 n
C1b2 H2b2 H7d 101.3197 -10_565 21_566 n
C1b2 H2b2 C4b2 64.2344 -20_556 1_555 n
C1b2 H2b2 C4b2 76.2039 -20_556 15_555 n
C1b2 H2b2 O1b2 109.8118 -20_556 -10_565 n
C1b2 H2b2 O1b2 66.428 -20_556 -20_556 n
C1b2 H2b2 O2b2 144.5434 -20_556 -10_565 n
C1b2 H2b2 H2b2 17.1304 -20_556 15_555 n
C1b2 H2b2 C1d 118.877 -20_556 -5_566 n
C1b2 H2b2 C1d 90.0647 -20_556 -17_566 n
C1b2 H2b2 C2d 116.7079 -20_556 9_566 n
C1b2 H2b2 C2d 88.4587 -20_556 24_566 n
C1b2 H2b2 C3d 123.9712 -20_556 12_566 n
C1b2 H2b2 H1d 116.7721 -20_556 -17_566 n
C1b2 H2b2 H2d 134.3757 -20_556 -5_566 n
C1b2 H2b2 H2d 62.9759 -20_556 -17_566 n
C1b2 H2b2 H4d 108.4569 -20_556 9_566 n
C1b2 H2b2 H4d 99.0004 -20_556 24_566 n
C1b2 H2b2 H5d 87.5351 -20_556 9_566 n
C1b2 H2b2 H5d 99.7215 -20_556 24_566 n
C1b2 H2b2 H7d 88.3546 -20_556 12_566 n
C1b2 H2b2 H7d 115.0648 -20_556 21_566 n
C4b2 H2b2 C4b2 12.0492 1_555 15_555 n
C4b2 H2b2 O1b2 117.2888 1_555 -10_565 n
C4b2 H2b2 O1b2 107.865 1_555 -20_556 n
C4b2 H2b2 O2b2 103.8089 1_555 -10_565 n
C4b2 H2b2 H2b2 80.0762 1_555 15_555 n
C4b2 H2b2 C1d 167.1672 1_555 -5_566 n
C4b2 H2b2 C1d 150.3077 1_555 -17_566 n
C4b2 H2b2 C2d 174.1055 1_555 9_566 n
C4b2 H2b2 C2d 152.5982 1_555 24_566 n
C4b2 H2b2 C3d 171.7926 1_555 12_566 n
C4b2 H2b2 H1d 139.4844 1_555 -17_566 n
C4b2 H2b2 H2d 146.547 1_555 -5_566 n
C4b2 H2b2 H2d 125.1103 1_555 -17_566 n
C4b2 H2b2 H4d 143.4951 1_555 9_566 n
C4b2 H2b2 H4d 140.243 1_555 24_566 n
C4b2 H2b2 H5d 131.434 1_555 9_566 n
C4b2 H2b2 H5d 135.128 1_555 24_566 n
C4b2 H2b2 H7d 150.9125 1_555 12_566 n
C4b2 H2b2 H7d 172.7486 1_555 21_566 n
C4b2 H2b2 O1b2 113.2265 15_555 -10_565 n
C4b2 H2b2 O1b2 113.8352 15_555 -20_556 n
C4b2 H2b2 O2b2 94.818 15_555 -10_565 n
C4b2 H2b2 H2b2 92.1254 15_555 15_555 n
C4b2 H2b2 C1d 160.9519 15_555 -5_566 n
C4b2 H2b2 C1d 160.5343 15_555 -17_566 n
C4b2 H2b2 C2d 165.0944 15_555 9_566 n
C4b2 H2b2 C2d 164.1994 15_555 24_566 n
C4b2 H2b2 C3d 159.7918 15_555 12_566 n
C4b2 H2b2 H1d 137.0344 15_555 -17_566 n
C4b2 H2b2 H2d 136.7483 15_555 -5_566 n
C4b2 H2b2 H2d 135.938 15_555 -17_566 n
C4b2 H2b2 H4d 143.9487 15_555 9_566 n
C4b2 H2b2 H4d 143.8945 15_555 24_566 n
C4b2 H2b2 H5d 134.986 15_555 9_566 n
C4b2 H2b2 H5d 135.0641 15_555 24_566 n
C4b2 H2b2 H7d 162.3673 15_555 12_566 n
C4b2 H2b2 H7d 167.1709 15_555 21_566 n
O1b2 H2b2 O1b2 45.499 -10_565 -20_556 n
O1b2 H2b2 O2b2 105.2643 -10_565 -10_565 n
O1b2 H2b2 H2b2 109.5032 -10_565 15_555 n
O1b2 H2b2 C1d 74.2455 -10_565 -5_566 n
O1b2 H2b2 C1d 84.2065 -10_565 -17_566 n
O1b2 H2b2 C2d 56.817 -10_565 9_566 n
O1b2 H2b2 C2d 68.1654 -10_565 24_566 n
O1b2 H2b2 C3d 61.7444 -10_565 12_566 n
O1b2 H2b2 H1d 100.7901 -10_565 -17_566 n
O1b2 H2b2 H2d 37.3453 -10_565 -5_566 n
O1b2 H2b2 H2d 69.3793 -10_565 -17_566 n
O1b2 H2b2 H4d 99.0167 -10_565 9_566 n
O1b2 H2b2 H4d 102.1497 -10_565 24_566 n
O1b2 H2b2 H5d 35.0684 -10_565 9_566 n
O1b2 H2b2 H5d 25.3994 -10_565 24_566 n
O1b2 H2b2 H7d 79.7778 -10_565 12_566 n
O1b2 H2b2 H7d 69.9222 -10_565 21_566 n
O1b2 H2b2 O2b2 144.6575 -20_556 -10_565 n
O1b2 H2b2 H2b2 64.0043 -20_556 15_555 n
O1b2 H2b2 C1d 84.1378 -20_556 -5_566 n
O1b2 H2b2 C1d 71.577 -20_556 -17_566 n
O1b2 H2b2 C2d 68.3363 -20_556 9_566 n
O1b2 H2b2 C2d 54.9422 -20_556 24_566 n
O1b2 H2b2 C3d 77.4678 -20_556 12_566 n
O1b2 H2b2 H1d 108.6316 -20_556 -17_566 n
O1b2 H2b2 H2d 70.3382 -20_556 -5_566 n
O1b2 H2b2 H2d 35.0967 -20_556 -17_566 n
O1b2 H2b2 H4d 100.0381 -20_556 9_566 n
O1b2 H2b2 H4d 95.7743 -20_556 24_566 n
O1b2 H2b2 H5d 24.8372 -20_556 9_566 n
O1b2 H2b2 H5d 34.7251 -20_556 24_566 n
O1b2 H2b2 H7d 66.0106 -20_556 12_566 n
O1b2 H2b2 H7d 77.5582 -20_556 21_566 n
O2b2 H2b2 H2b2 138.2685 -10_565 15_555 n
O2b2 H2b2 C1d 66.1361 -10_565 -5_566 n
O2b2 H2b2 C1d 88.4116 -10_565 -17_566 n
O2b2 H2b2 C2d 78.7401 -10_565 9_566 n
O2b2 H2b2 C2d 99.9705 -10_565 24_566 n
O2b2 H2b2 C3d 69.4815 -10_565 12_566 n
O2b2 H2b2 H1d 49.7338 -10_565 -17_566 n
O2b2 H2b2 H2d 74.6321 -10_565 -5_566 n
O2b2 H2b2 H2d 127.9994 -10_565 -17_566 n
O2b2 H2b2 H4d 60.0641 -10_565 9_566 n
O2b2 H2b2 H4d 68.1679 -10_565 24_566 n
O2b2 H2b2 H5d 120.1097 -10_565 9_566 n
O2b2 H2b2 H5d 110.0172 -10_565 24_566 n
O2b2 H2b2 H7d 92.9052 -10_565 12_566 n
O2b2 H2b2 H7d 72.4586 -10_565 21_566 n
H2b2 H2b2 C1d 101.9572 15_555 -5_566 n
H2b2 H2b2 C1d 73.1146 15_555 -17_566 n
H2b2 H2b2 C2d 101.6451 15_555 9_566 n
H2b2 H2b2 C2d 73.1162 15_555 24_566 n
H2b2 H2b2 C3d 108.0482 15_555 12_566 n
H2b2 H2b2 H1d 100.7372 15_555 -17_566 n
H2b2 H2b2 H2d 123.8608 15_555 -5_566 n
H2b2 H2b2 H2d 50.3943 15_555 -17_566 n
H2b2 H2b2 H4d 91.883 15_555 9_566 n
H2b2 H2b2 H4d 82.3995 15_555 24_566 n
H2b2 H2b2 H5d 80.3324 15_555 9_566 n
H2b2 H2b2 H5d 92.9905 15_555 24_566 n
H2b2 H2b2 H7d 71.7189 15_555 12_566 n
H2b2 H2b2 H7d 98.5044 15_555 21_566 n
C1d H2b2 C1d 28.8427 -5_566 -17_566 n
C1d H2b2 C2d 18.2514 -5_566 9_566 n
C1d H2b2 C2d 34.2261 -5_566 24_566 n
C1d H2b2 C3d 12.8362 -5_566 12_566 n
C1d H2b2 H1d 27.7602 -5_566 -17_566 n
C1d H2b2 H2d 41.23 -5_566 -5_566 n
C1d H2b2 H2d 62.7033 -5_566 -17_566 n
C1d H2b2 H4d 24.8609 -5_566 9_566 n
C1d H2b2 H4d 30.0383 -5_566 24_566 n
C1d H2b2 H5d 61.1556 -5_566 9_566 n
C1d H2b2 H5d 57.6717 -5_566 24_566 n
C1d H2b2 H7d 30.7574 -5_566 12_566 n
C1d H2b2 H7d 6.5882 -5_566 21_566 n
C1d H2b2 C2d 33.9659 -17_566 9_566 n
C1d H2b2 C2d 17.8358 -17_566 24_566 n
C1d H2b2 C3d 36.7844 -17_566 12_566 n
C1d H2b2 H1d 39.3158 -17_566 -17_566 n
C1d H2b2 H2d 62.5573 -17_566 -5_566 n
C1d H2b2 H2d 40.2782 -17_566 -17_566 n
C1d H2b2 H4d 29.3938 -17_566 9_566 n
C1d H2b2 H4d 24.2221 -17_566 24_566 n
C1d H2b2 H5d 56.3113 -17_566 9_566 n
C1d H2b2 H5d 60.1759 -17_566 24_566 n
C1d H2b2 H7d 5.6121 -17_566 12_566 n
C1d H2b2 H7d 26.0086 -17_566 21_566 n
C2d H2b2 C2d 28.5288 9_566 24_566 n
C2d H2b2 C3d 9.2708 9_566 12_566 n
C2d H2b2 H1d 46.0085 9_566 -17_566 n
C2d H2b2 H2d 28.6104 9_566 -5_566 n
C2d H2b2 H2d 54.444 9_566 -17_566 n
C2d H2b2 H4d 42.3595 9_566 9_566 n
C2d H2b2 H4d 45.6083 9_566 24_566 n
C2d H2b2 H5d 44.1693 9_566 9_566 n
C2d H2b2 H5d 39.5117 9_566 24_566 n
C2d H2b2 H7d 32.5376 9_566 12_566 n
C2d H2b2 H7d 13.1229 9_566 21_566 n
C2d H2b2 C3d 35.5936 24_566 12_566 n
C2d H2b2 H1d 54.0038 24_566 -17_566 n
C2d H2b2 H2d 54.1257 24_566 -5_566 n
C2d H2b2 H2d 28.4784 24_566 -17_566 n
C2d H2b2 H4d 45.0963 24_566 9_566 n
C2d H2b2 H4d 41.585 24_566 24_566 n
C2d H2b2 H5d 38.4934 24_566 9_566 n
C2d H2b2 H5d 43.2547 24_566 24_566 n
C2d H2b2 H7d 12.4151 24_566 12_566 n
C2d H2b2 H7d 28.4327 24_566 21_566 n
C3d H2b2 H1d 39.3509 12_566 -17_566 n
C3d H2b2 H2d 28.5989 12_566 -5_566 n
C3d H2b2 H2d 62.81 12_566 -17_566 n
C3d H2b2 H4d 37.6205 12_566 9_566 n
C3d H2b2 H4d 42.7382 12_566 24_566 n
C3d H2b2 H5d 53.0798 12_566 9_566 n
C3d H2b2 H5d 47.3596 12_566 24_566 n
C3d H2b2 H7d 36.8055 12_566 12_566 n
C3d H2b2 H7d 11.1861 12_566 21_566 n
H1d H2b2 H2d 64.7541 -17_566 -5_566 n
H1d H2b2 H2d 79.5933 -17_566 -17_566 n
H1d H2b2 H4d 10.3358 -17_566 9_566 n
H1d H2b2 H4d 19.1009 -17_566 24_566 n
H1d H2b2 H5d 87.7909 -17_566 9_566 n
H1d H2b2 H5d 85.3849 -17_566 24_566 n
H1d H2b2 H7d 44.3597 -17_566 12_566 n
H1d H2b2 H7d 33.5805 -17_566 21_566 n
H2d H2b2 H2d 73.4665 -5_566 -17_566 n
H2d H2b2 H4d 65.3875 -5_566 9_566 n
H2d H2b2 H4d 71.2651 -5_566 24_566 n
H2d H2b2 H5d 47.1825 -5_566 9_566 n
H2d H2b2 H5d 35.6716 -5_566 24_566 n
H2d H2b2 H7d 60.742 -5_566 12_566 n
H2d H2b2 H7d 39.3306 -5_566 21_566 n
H2d H2b2 H4d 69.6056 -17_566 9_566 n
H2d H2b2 H4d 63.2115 -17_566 24_566 n
H2d H2b2 H5d 34.465 -17_566 9_566 n
H2d H2b2 H5d 46.0921 -17_566 24_566 n
H2d H2b2 H7d 35.354 -17_566 12_566 n
H2d H2b2 H7d 56.8428 -17_566 21_566 n
H4d H2b2 H4d 9.4835 9_566 24_566 n
H4d H2b2 H5d 80.9569 9_566 9_566 n
H4d H2b2 H5d 80.4139 9_566 24_566 n
H4d H2b2 H7d 34.6472 9_566 12_566 n
H4d H2b2 H7d 29.2537 9_566 21_566 n
H4d H2b2 H5d 79.4225 24_566 9_566 n
H4d H2b2 H5d 80.993 24_566 24_566 n
H4d H2b2 H7d 29.82 24_566 12_566 n
H4d H2b2 H7d 32.766 24_566 21_566 n
H5d H2b2 H5d 12.6581 9_566 24_566 n
H5d H2b2 H7d 50.8977 9_566 12_566 n
H5d H2b2 H7d 54.7443 9_566 21_566 n
H5d H2b2 H7d 55.306 24_566 12_566 n
H5d H2b2 H7d 51.8576 24_566 21_566 n
H7d H2b2 H7d 26.7855 12_566 21_566 n
C62 Hme12 C62 3.3645 1_555 4_556 n
C62 Hme12 O2b2 91.8308 1_555 -20_556 n
C62 Hme12 Hme22 59.197 1_555 4_556 n
C62 Hme12 Dme22 59.197 1_555 4_556 n
C62 Hme12 O4d 153.0603 1_555 21_566 n
C62 Hme12 Cm4 98.8893 1_555 12_566 n
C62 Hme12 Dm14 136.5986 1_555 -10_565 n
C62 Hme12 Dm15 92.0857 1_555 12_566 n
C62 Hme12 Dm15 59.6198 1_555 -10_565 n
C62 Hme12 O2b2 94.7261 4_556 -20_556 n
C62 Hme12 Hme22 62.0262 4_556 4_556 n
C62 Hme12 Dme22 62.0262 4_556 4_556 n
C62 Hme12 O4d 150.5842 4_556 21_566 n
C62 Hme12 Cm4 95.5545 4_556 12_566 n
C62 Hme12 Dm14 133.2614 4_556 -10_565 n
C62 Hme12 Dm15 88.8517 4_556 12_566 n
C62 Hme12 Dm15 56.2869 4_556 -10_565 n
O2b2 Hme12 Hme22 68.7827 -20_556 4_556 n
O2b2 Hme12 Dme22 68.7827 -20_556 4_556 n
O2b2 Hme12 O4d 94.9251 -20_556 21_566 n
O2b2 Hme12 Cm4 140.4247 -20_556 12_566 n
O2b2 Hme12 Dm14 127.4993 -20_556 -10_565 n
O2b2 Hme12 Dm15 133.2451 -20_556 12_566 n
O2b2 Hme12 Dm15 133.8549 -20_556 -10_565 n
Hme22 Hme12 Dme22 0.0 4_556 4_556 n
Hme22 Hme12 O4d 146.911 4_556 21_566 n
Hme22 Hme12 Cm4 147.5922 4_556 12_566 n
Hme22 Hme12 Dm14 144.9573 4_556 -10_565 n
Hme22 Hme12 Dm15 146.9675 4_556 12_566 n
Hme22 Hme12 Dm15 114.1738 4_556 -10_565 n
Dme22 Hme12 O4d 146.911 4_556 21_566 n
Dme22 Hme12 Cm4 147.5922 4_556 12_566 n
Dme22 Hme12 Dm14 144.9573 4_556 -10_565 n
Dme22 Hme12 Dm15 146.9675 4_556 12_566 n
Dme22 Hme12 Dm15 114.1738 4_556 -10_565 n
O4d Hme12 Cm4 60.3604 21_566 12_566 n
O4d Hme12 Dm14 33.0769 21_566 -10_565 n
O4d Hme12 Dm15 64.5775 21_566 12_566 n
O4d Hme12 Dm15 97.9914 21_566 -10_565 n
Cm4 Hme12 Dm14 39.8773 12_566 -10_565 n
Cm4 Hme12 Dm15 10.7543 12_566 12_566 n
Cm4 Hme12 Dm15 39.2696 12_566 -10_565 n
Dm14 Hme12 Dm15 49.0147 -10_565 12_566 n
Dm14 Hme12 Dm15 78.2046 -10_565 -10_565 n
Dm15 Hme12 Dm15 33.4175 12_566 -10_565 n
O2a Hme22 C62 108.6218 -20_556 1_555 n
O2a Hme22 C62 107.7607 -20_556 4_556 n
O2a Hme22 O2b2 103.4053 -20_556 15_555 n
O2a Hme22 Hme12 129.9935 -20_556 4_556 n
O2a Hme22 Dme12 129.9935 -20_556 4_556 n
O2a Hme22 O4d 109.6217 -20_556 18_565 n
O2a Hme22 Dm14 99.6911 -20_556 12_566 n
O2a Hme22 Dm15 127.1677 -20_556 12_566 n
O2a Hme22 Dm15 132.1216 -20_556 -10_565 n
C62 Hme22 C62 3.0158 1_555 4_556 n
C62 Hme22 O2b2 103.8521 1_555 15_555 n
C62 Hme22 Hme12 108.9274 1_555 4_556 n
C62 Hme22 Dme12 108.9274 1_555 4_556 n
C62 Hme22 O4d 136.9129 1_555 18_565 n
C62 Hme22 Dm14 124.4485 1_555 12_566 n
C62 Hme22 Dm15 53.9632 1_555 12_566 n
C62 Hme22 Dm15 86.9324 1_555 -10_565 n
C62 Hme22 O2b2 101.3964 4_556 15_555 n
C62 Hme22 Hme12 111.2176 4_556 4_556 n
C62 Hme22 Dme12 111.2176 4_556 4_556 n
C62 Hme22 O4d 138.9849 4_556 18_565 n
C62 Hme22 Dm14 127.4129 4_556 12_566 n
C62 Hme22 Dm15 56.855 4_556 12_566 n
C62 Hme22 Dm15 89.6064 4_556 -10_565 n
O2b2 Hme22 Hme12 98.3687 15_555 4_556 n
O2b2 Hme22 Dme12 98.3687 15_555 4_556 n
O2b2 Hme22 O4d 85.8594 15_555 18_565 n
O2b2 Hme22 Dm14 114.8191 15_555 12_566 n
O2b2 Hme22 Dm15 128.2435 15_555 12_566 n
O2b2 Hme22 Dm15 116.6792 15_555 -10_565 n
Hme12 Hme22 Dme12 0.0 4_556 4_556 n
Hme12 Hme22 O4d 28.3039 4_556 18_565 n
Hme12 Hme22 Dm14 30.6676 4_556 12_566 n
Hme12 Hme22 Dm15 59.2766 4_556 12_566 n
Hme12 Hme22 Dm15 25.2829 4_556 -10_565 n
Dme12 Hme22 O4d 28.3039 4_556 18_565 n
Dme12 Hme22 Dm14 30.6676 4_556 12_566 n
Dme12 Hme22 Dm15 59.2766 4_556 12_566 n
Dme12 Hme22 Dm15 25.2829 4_556 -10_565 n
O4d Hme22 Dm14 29.0062 18_565 12_566 n
O4d Hme22 Dm15 86.8318 18_565 12_566 n
O4d Hme22 Dm15 52.3908 18_565 -10_565 n
Dm14 Hme22 Dm15 70.7363 12_566 12_566 n
Dm14 Hme22 Dm15 40.8427 12_566 -10_565 n
Dm15 Hme22 Dm15 34.4411 12_566 -10_565 n
C62 Hme32 C62 5.4098 1_555 4_556 n
C62 Hme32 O1a2 86.3407 1_555 18_565 n
C62 Hme32 O1a2 94.0751 1_555 21_566 n
C62 Hme32 Hme32 84.2733 1_555 4_556 n
C62 Hme32 Dme32 84.2733 1_555 4_556 n
C62 Hme32 O1a2 82.403 4_556 18_565 n
C62 Hme32 O1a2 97.3222 4_556 21_566 n
C62 Hme32 Hme32 78.8635 4_556 4_556 n
C62 Hme32 Dme32 78.8635 4_556 4_556 n
O1a2 Hme32 O1a2 84.2421 18_565 21_566 n
O1a2 Hme32 Hme32 43.0247 18_565 4_556 n
O1a2 Hme32 Dme32 43.0247 18_565 4_556 n
O1a2 Hme32 Hme32 127.2668 21_566 4_556 n
O1a2 Hme32 Dme32 127.2668 21_566 4_556 n
Hme32 Hme32 Dme32 0.0 4_556 4_556 n
C62 Dme12 C62 3.3645 1_555 4_556 n
C62 Dme12 O2b2 91.8308 1_555 -20_556 n
C62 Dme12 Hme22 59.197 1_555 4_556 n
C62 Dme12 Dme22 59.197 1_555 4_556 n
C62 Dme12 O4d 153.0603 1_555 21_566 n
C62 Dme12 Cm4 98.8893 1_555 12_566 n
C62 Dme12 Dm14 136.5986 1_555 -10_565 n
C62 Dme12 Dm15 92.0857 1_555 12_566 n
C62 Dme12 Dm15 59.6198 1_555 -10_565 n
C62 Dme12 O2b2 94.7261 4_556 -20_556 n
C62 Dme12 Hme22 62.0262 4_556 4_556 n
C62 Dme12 Dme22 62.0262 4_556 4_556 n
C62 Dme12 O4d 150.5842 4_556 21_566 n
C62 Dme12 Cm4 95.5545 4_556 12_566 n
C62 Dme12 Dm14 133.2614 4_556 -10_565 n
C62 Dme12 Dm15 88.8517 4_556 12_566 n
C62 Dme12 Dm15 56.2869 4_556 -10_565 n
O2b2 Dme12 Hme22 68.7827 -20_556 4_556 n
O2b2 Dme12 Dme22 68.7827 -20_556 4_556 n
O2b2 Dme12 O4d 94.9251 -20_556 21_566 n
O2b2 Dme12 Cm4 140.4247 -20_556 12_566 n
O2b2 Dme12 Dm14 127.4993 -20_556 -10_565 n
O2b2 Dme12 Dm15 133.2451 -20_556 12_566 n
O2b2 Dme12 Dm15 133.8549 -20_556 -10_565 n
Hme22 Dme12 Dme22 0.0 4_556 4_556 n
Hme22 Dme12 O4d 146.911 4_556 21_566 n
Hme22 Dme12 Cm4 147.5922 4_556 12_566 n
Hme22 Dme12 Dm14 144.9573 4_556 -10_565 n
Hme22 Dme12 Dm15 146.9675 4_556 12_566 n
Hme22 Dme12 Dm15 114.1738 4_556 -10_565 n
Dme22 Dme12 O4d 146.911 4_556 21_566 n
Dme22 Dme12 Cm4 147.5922 4_556 12_566 n
Dme22 Dme12 Dm14 144.9573 4_556 -10_565 n
Dme22 Dme12 Dm15 146.9675 4_556 12_566 n
Dme22 Dme12 Dm15 114.1738 4_556 -10_565 n
O4d Dme12 Cm4 60.3604 21_566 12_566 n
O4d Dme12 Dm14 33.0769 21_566 -10_565 n
O4d Dme12 Dm15 64.5775 21_566 12_566 n
O4d Dme12 Dm15 97.9914 21_566 -10_565 n
Cm4 Dme12 Dm14 39.8773 12_566 -10_565 n
Cm4 Dme12 Dm15 10.7543 12_566 12_566 n
Cm4 Dme12 Dm15 39.2696 12_566 -10_565 n
Dm14 Dme12 Dm15 49.0147 -10_565 12_566 n
Dm14 Dme12 Dm15 78.2046 -10_565 -10_565 n
Dm15 Dme12 Dm15 33.4175 12_566 -10_565 n
O2a Dme22 C62 108.6218 -20_556 1_555 n
O2a Dme22 C62 107.7607 -20_556 4_556 n
O2a Dme22 O2b2 103.4053 -20_556 15_555 n
O2a Dme22 Hme12 129.9935 -20_556 4_556 n
O2a Dme22 Dme12 129.9935 -20_556 4_556 n
O2a Dme22 O4d 109.6217 -20_556 18_565 n
O2a Dme22 Dm14 99.6911 -20_556 12_566 n
O2a Dme22 Dm15 127.1677 -20_556 12_566 n
O2a Dme22 Dm15 132.1216 -20_556 -10_565 n
C62 Dme22 C62 3.0158 1_555 4_556 n
C62 Dme22 O2b2 103.8521 1_555 15_555 n
C62 Dme22 Hme12 108.9274 1_555 4_556 n
C62 Dme22 Dme12 108.9274 1_555 4_556 n
C62 Dme22 O4d 136.9129 1_555 18_565 n
C62 Dme22 Dm14 124.4485 1_555 12_566 n
C62 Dme22 Dm15 53.9632 1_555 12_566 n
C62 Dme22 Dm15 86.9324 1_555 -10_565 n
C62 Dme22 O2b2 101.3964 4_556 15_555 n
C62 Dme22 Hme12 111.2176 4_556 4_556 n
C62 Dme22 Dme12 111.2176 4_556 4_556 n
C62 Dme22 O4d 138.9849 4_556 18_565 n
C62 Dme22 Dm14 127.4129 4_556 12_566 n
C62 Dme22 Dm15 56.855 4_556 12_566 n
C62 Dme22 Dm15 89.6064 4_556 -10_565 n
O2b2 Dme22 Hme12 98.3687 15_555 4_556 n
O2b2 Dme22 Dme12 98.3687 15_555 4_556 n
O2b2 Dme22 O4d 85.8594 15_555 18_565 n
O2b2 Dme22 Dm14 114.8191 15_555 12_566 n
O2b2 Dme22 Dm15 128.2435 15_555 12_566 n
O2b2 Dme22 Dm15 116.6792 15_555 -10_565 n
Hme12 Dme22 Dme12 0.0 4_556 4_556 n
Hme12 Dme22 O4d 28.3039 4_556 18_565 n
Hme12 Dme22 Dm14 30.6676 4_556 12_566 n
Hme12 Dme22 Dm15 59.2766 4_556 12_566 n
Hme12 Dme22 Dm15 25.2829 4_556 -10_565 n
Dme12 Dme22 O4d 28.3039 4_556 18_565 n
Dme12 Dme22 Dm14 30.6676 4_556 12_566 n
Dme12 Dme22 Dm15 59.2766 4_556 12_566 n
Dme12 Dme22 Dm15 25.2829 4_556 -10_565 n
O4d Dme22 Dm14 29.0062 18_565 12_566 n
O4d Dme22 Dm15 86.8318 18_565 12_566 n
O4d Dme22 Dm15 52.3908 18_565 -10_565 n
Dm14 Dme22 Dm15 70.7363 12_566 12_566 n
Dm14 Dme22 Dm15 40.8427 12_566 -10_565 n
Dm15 Dme22 Dm15 34.4411 12_566 -10_565 n
C62 Dme32 C62 5.4098 1_555 4_556 n
C62 Dme32 O1a2 86.3407 1_555 18_565 n
C62 Dme32 O1a2 94.0751 1_555 21_566 n
C62 Dme32 Hme32 84.2733 1_555 4_556 n
C62 Dme32 Dme32 84.2733 1_555 4_556 n
C62 Dme32 O1a2 82.403 4_556 18_565 n
C62 Dme32 O1a2 97.3222 4_556 21_566 n
C62 Dme32 Hme32 78.8635 4_556 4_556 n
C62 Dme32 Dme32 78.8635 4_556 4_556 n
O1a2 Dme32 O1a2 84.2421 18_565 21_566 n
O1a2 Dme32 Hme32 43.0247 18_565 4_556 n
O1a2 Dme32 Dme32 43.0247 18_565 4_556 n
O1a2 Dme32 Hme32 127.2668 21_566 4_556 n
O1a2 Dme32 Dme32 127.2668 21_566 4_556 n
Hme32 Dme32 Dme32 0.0 4_556 4_556 n
C6N2 N1a C6N2 132.1934 1_555 19_656 n
C6N2 N1a C7N1 104.7448 1_555 1_555 n
C6N2 N1a C7N1 54.3599 1_555 19_656 n
C6N2 N1a C7N1 104.7448 1_555 -10_565 n
C6N2 N1a C7N1 54.3599 1_555 -14_666 n
C6N2 N1a C7N1 54.3599 19_656 1_555 n
C6N2 N1a C7N1 104.7448 19_656 19_656 n
C6N2 N1a C7N1 54.3599 19_656 -10_565 n
C6N2 N1a C7N1 104.7448 19_656 -14_666 n
C7N1 N1a C7N1 54.5001 1_555 19_656 n
C7N1 N1a C7N1 104.638 1_555 -10_565 n
C7N1 N1a C7N1 132.2224 1_555 -14_666 n
C7N1 N1a C7N1 132.2224 19_656 -10_565 n
C7N1 N1a C7N1 104.6381 19_656 -14_666 n
C7N1 N1a C7N1 54.5001 -10_565 -14_666 n
N1a C6N2 C6N2 113.9032 1_555 214_554 n
N1a C6N2 D4N3 117.0675 1_555 1_555 n
N1a C6N2 D4N3 117.0674 1_555 -10_565 n
N1a C6N2 H4N3 117.0675 1_555 1_555 n
N1a C6N2 H4N3 117.0674 1_555 -10_565 n
N1a C6N2 C7N1 62.8517 1_555 19_656 n
N1a C6N2 C7N1 62.8517 1_555 -14_666 n
N1a C6N2 D5N3 99.5161 1_555 19_656 n
N1a C6N2 D5N3 99.5161 1_555 -14_666 n
N1a C6N2 H5N3 99.5161 1_555 19_656 n
N1a C6N2 H5N3 99.5161 1_555 -14_666 n
C6N2 C6N2 D4N3 106.4227 214_554 1_555 n
C6N2 C6N2 D4N3 106.4227 214_554 -10_565 n
C6N2 C6N2 H4N3 106.4227 214_554 1_555 n
C6N2 C6N2 H4N3 106.4227 214_554 -10_565 n
C6N2 C6N2 C7N1 90.0 214_554 19_656 n
C6N2 C6N2 C7N1 90.0 214_554 -14_666 n
C6N2 C6N2 D5N3 102.8029 214_554 19_656 n
C6N2 C6N2 D5N3 102.8029 214_554 -14_666 n
C6N2 C6N2 H5N3 102.8029 214_554 19_656 n
C6N2 C6N2 H5N3 102.8029 214_554 -14_666 n
D4N3 C6N2 D4N3 93.6579 1_555 -10_565 n
D4N3 C6N2 H4N3 0.0 1_555 1_555 n
D4N3 C6N2 H4N3 93.6579 1_555 -10_565 n
D4N3 C6N2 C7N1 71.2751 1_555 19_656 n
D4N3 C6N2 C7N1 160.5511 1_555 -14_666 n
D4N3 C6N2 D5N3 23.3721 1_555 19_656 n
D4N3 C6N2 D5N3 116.4191 1_555 -14_666 n
D4N3 C6N2 H5N3 23.3721 1_555 19_656 n
D4N3 C6N2 H5N3 116.4191 1_555 -14_666 n
D4N3 C6N2 H4N3 93.6579 -10_565 1_555 n
D4N3 C6N2 H4N3 0.0 -10_565 -10_565 n
D4N3 C6N2 C7N1 160.5511 -10_565 19_656 n
D4N3 C6N2 C7N1 71.2751 -10_565 -14_666 n
D4N3 C6N2 D5N3 116.4191 -10_565 19_656 n
D4N3 C6N2 D5N3 23.3721 -10_565 -14_666 n
D4N3 C6N2 H5N3 116.4191 -10_565 19_656 n
D4N3 C6N2 H5N3 23.3721 -10_565 -14_666 n
H4N3 C6N2 H4N3 93.6579 1_555 -10_565 n
H4N3 C6N2 C7N1 71.2751 1_555 19_656 n
H4N3 C6N2 C7N1 160.5511 1_555 -14_666 n
H4N3 C6N2 D5N3 23.3721 1_555 19_656 n
H4N3 C6N2 D5N3 116.4191 1_555 -14_666 n
H4N3 C6N2 H5N3 23.3721 1_555 19_656 n
H4N3 C6N2 H5N3 116.4191 1_555 -14_666 n
H4N3 C6N2 C7N1 160.5511 -10_565 19_656 n
H4N3 C6N2 C7N1 71.2751 -10_565 -14_666 n
H4N3 C6N2 D5N3 116.4191 -10_565 19_656 n
H4N3 C6N2 D5N3 23.3721 -10_565 -14_666 n
H4N3 C6N2 H5N3 116.4191 -10_565 19_656 n
H4N3 C6N2 H5N3 23.3721 -10_565 -14_666 n
C7N1 C6N2 C7N1 120.1186 19_656 -14_666 n
C7N1 C6N2 D5N3 47.903 19_656 19_656 n
C7N1 C6N2 D5N3 161.6108 19_656 -14_666 n
C7N1 C6N2 H5N3 47.903 19_656 19_656 n
C7N1 C6N2 H5N3 161.6108 19_656 -14_666 n
C7N1 C6N2 D5N3 161.6107 -14_666 19_656 n
C7N1 C6N2 D5N3 47.903 -14_666 -14_666 n
C7N1 C6N2 H5N3 161.6107 -14_666 19_656 n
C7N1 C6N2 H5N3 47.903 -14_666 -14_666 n
D5N3 C6N2 D5N3 138.2495 19_656 -14_666 n
D5N3 C6N2 H5N3 0.0 19_656 19_656 n
D5N3 C6N2 H5N3 138.2495 19_656 -14_666 n
D5N3 C6N2 H5N3 138.2495 -14_666 19_656 n
D5N3 C6N2 H5N3 0.0 -14_666 -14_666 n
H5N3 C6N2 H5N3 138.2495 19_656 -14_666 n
C6N2 D4N3 C7N1 60.7617 1_555 19_656 n
C6N2 D4N3 D5N3 108.6825 1_555 19_656 n
C6N2 D4N3 H5N3 108.6825 1_555 19_656 n
C7N1 D4N3 D5N3 47.9208 19_656 19_656 n
C7N1 D4N3 H5N3 47.9208 19_656 19_656 n
D5N3 D4N3 H5N3 0.0 19_656 19_656 n
C6N2 H4N3 C7N1 60.7617 1_555 19_656 n
C6N2 H4N3 D5N3 108.6825 1_555 19_656 n
C6N2 H4N3 H5N3 108.6825 1_555 19_656 n
C7N1 H4N3 D5N3 47.9208 19_656 19_656 n
C7N1 H4N3 H5N3 47.9208 19_656 19_656 n
D5N3 H4N3 H5N3 0.0 19_656 19_656 n
N1a C7N1 C6N2 62.7884 1_555 19_656 n
N1a C7N1 D4N3 99.5125 1_555 19_656 n
N1a C7N1 H4N3 99.5125 1_555 19_656 n
N1a C7N1 C7N1 62.75 1_555 19_656 n
N1a C7N1 C7N1 113.8888 1_555 214_554 n
N1a C7N1 D5N3 117.0713 1_555 1_555 n
N1a C7N1 D5N4 117.0312 1_555 1_555 n
N1a C7N1 D5N4 99.4541 1_555 19_656 n
N1a C7N1 H5N3 117.0713 1_555 1_555 n
N1a C7N1 H5N4 117.0312 1_555 1_555 n
N1a C7N1 H5N4 99.4541 1_555 19_656 n
C6N2 C7N1 D4N3 47.9632 19_656 19_656 n
C6N2 C7N1 H4N3 47.9632 19_656 19_656 n
C6N2 C7N1 C7N1 119.9407 19_656 19_656 n
C6N2 C7N1 C7N1 89.9999 19_656 214_554 n
C6N2 C7N1 D5N3 71.3464 19_656 1_555 n
C6N2 C7N1 D5N4 160.7968 19_656 1_555 n
C6N2 C7N1 D5N4 161.5431 19_656 19_656 n
C6N2 C7N1 H5N3 71.3464 19_656 1_555 n
C6N2 C7N1 H5N4 160.7968 19_656 1_555 n
C6N2 C7N1 H5N4 161.5431 19_656 19_656 n
D4N3 C7N1 H4N3 0.0 19_656 19_656 n
D4N3 C7N1 C7N1 161.5231 19_656 19_656 n
D4N3 C7N1 C7N1 102.8097 19_656 214_554 n
D4N3 C7N1 D5N3 23.3832 19_656 1_555 n
D4N3 C7N1 D5N4 116.6328 19_656 1_555 n
D4N3 C7N1 D5N4 138.43 19_656 19_656 n
D4N3 C7N1 H5N3 23.3832 19_656 1_555 n
D4N3 C7N1 H5N4 116.6328 19_656 1_555 n
D4N3 C7N1 H5N4 138.43 19_656 19_656 n
H4N3 C7N1 C7N1 161.5231 19_656 19_656 n
H4N3 C7N1 C7N1 102.8097 19_656 214_554 n
H4N3 C7N1 D5N3 23.3832 19_656 1_555 n
H4N3 C7N1 D5N4 116.6328 19_656 1_555 n
H4N3 C7N1 D5N4 138.43 19_656 19_656 n
H4N3 C7N1 H5N3 23.3832 19_656 1_555 n
H4N3 C7N1 H5N4 116.6328 19_656 1_555 n
H4N3 C7N1 H5N4 138.43 19_656 19_656 n
C7N1 C7N1 C7N1 90.0 19_656 214_554 n
C7N1 C7N1 D5N3 160.5947 19_656 1_555 n
C7N1 C7N1 D5N4 71.1984 19_656 1_555 n
C7N1 C7N1 D5N4 47.8511 19_656 19_656 n
C7N1 C7N1 H5N3 160.5947 19_656 1_555 n
C7N1 C7N1 H5N4 71.1984 19_656 1_555 n
C7N1 C7N1 H5N4 47.8511 19_656 19_656 n
C7N1 C7N1 D5N3 106.4367 214_554 1_555 n
C7N1 C7N1 D5N4 106.2821 214_554 1_555 n
C7N1 C7N1 D5N4 102.6845 214_554 19_656 n
C7N1 C7N1 H5N3 106.4367 214_554 1_555 n
C7N1 C7N1 H5N4 106.2821 214_554 1_555 n
C7N1 C7N1 H5N4 102.6845 214_554 19_656 n
D5N3 C7N1 D5N4 93.8529 1_555 1_555 n
D5N3 C7N1 D5N4 116.5826 1_555 19_656 n
D5N3 C7N1 H5N3 0.0 1_555 1_555 n
D5N3 C7N1 H5N4 93.8529 1_555 1_555 n
D5N3 C7N1 H5N4 116.5826 1_555 19_656 n
D5N4 C7N1 D5N4 23.3474 1_555 19_656 n
D5N4 C7N1 H5N3 93.8529 1_555 1_555 n
D5N4 C7N1 H5N4 0.0 1_555 1_555 n
D5N4 C7N1 H5N4 23.3474 1_555 19_656 n
D5N4 C7N1 H5N3 116.5826 19_656 1_555 n
D5N4 C7N1 H5N4 23.3474 19_656 1_555 n
D5N4 C7N1 H5N4 0.0 19_656 19_656 n
H5N3 C7N1 H5N4 93.8529 1_555 1_555 n
H5N3 C7N1 H5N4 116.5826 1_555 19_656 n
H5N4 C7N1 H5N4 23.3474 1_555 19_656 n
C6N2 D5N3 D4N3 47.9454 19_656 19_656 n
C6N2 D5N3 H4N3 47.9454 19_656 19_656 n
C6N2 D5N3 C7N1 60.7505 19_656 1_555 n
D4N3 D5N3 H4N3 0.0 19_656 19_656 n
D4N3 D5N3 C7N1 108.6959 19_656 1_555 n
H4N3 D5N3 C7N1 108.6959 19_656 1_555 n
C7N1 D5N4 C7N1 60.9506 1_555 19_656 n
C7N1 D5N4 D5N4 108.8016 1_555 19_656 n
C7N1 D5N4 H5N4 108.8016 1_555 19_656 n
C7N1 D5N4 D5N4 47.8511 19_656 19_656 n
C7N1 D5N4 H5N4 47.8511 19_656 19_656 n
D5N4 D5N4 H5N4 0.0 19_656 19_656 n
C6N2 H5N3 D4N3 47.9454 19_656 19_656 n
C6N2 H5N3 H4N3 47.9454 19_656 19_656 n
C6N2 H5N3 C7N1 60.7505 19_656 1_555 n
D4N3 H5N3 H4N3 0.0 19_656 19_656 n
D4N3 H5N3 C7N1 108.6959 19_656 1_555 n
H4N3 H5N3 C7N1 108.6959 19_656 1_555 n
C7N1 H5N4 C7N1 60.9506 1_555 19_656 n
C7N1 H5N4 D5N4 108.8016 1_555 19_656 n
C7N1 H5N4 H5N4 108.8016 1_555 19_656 n
C7N1 H5N4 D5N4 47.8511 19_656 19_656 n
C7N1 H5N4 H5N4 47.8511 19_656 19_656 n
D5N4 H5N4 H5N4 0.0 19_656 19_656 n
C1d N1d C1d 119.7057 1_555 2_555 n
C1d N1d C1d 119.7057 1_555 3_555 n
C1d N1d C1d 33.3076 1_555 13_555 n
C1d N1d C1d 152.6488 1_555 14_555 n
C1d N1d C1d 86.4809 1_555 15_555 n
C1d N1d C2d 116.0678 1_555 1_555 n
C1d N1d C2d 20.5331 1_555 2_555 n
C1d N1d C2d 115.5591 1_555 3_555 n
C1d N1d C2d 142.9117 1_555 13_555 n
C1d N1d C2d 85.4083 1_555 14_555 n
C1d N1d C2d 38.4413 1_555 15_555 n
C1d N1d C3d 110.0129 1_555 1_555 n
C1d N1d C3d 125.5806 1_555 2_555 n
C1d N1d C3d 14.6827 1_555 3_555 n
C1d N1d C3d 77.9741 1_555 13_555 n
C1d N1d C3d 42.7541 1_555 14_555 n
C1d N1d C3d 154.0745 1_555 15_555 n
C1d N1d C1d 119.7057 2_555 3_555 n
C1d N1d C1d 86.4809 2_555 13_555 n
C1d N1d C1d 33.3076 2_555 14_555 n
C1d N1d C1d 152.6488 2_555 15_555 n
C1d N1d C2d 115.5591 2_555 1_555 n
C1d N1d C2d 116.0678 2_555 2_555 n
C1d N1d C2d 20.5331 2_555 3_555 n
C1d N1d C2d 38.4413 2_555 13_555 n
C1d N1d C2d 142.9117 2_555 14_555 n
C1d N1d C2d 85.4083 2_555 15_555 n
C1d N1d C3d 14.6827 2_555 1_555 n
C1d N1d C3d 110.0129 2_555 2_555 n
C1d N1d C3d 125.5806 2_555 3_555 n
C1d N1d C3d 154.0745 2_555 13_555 n
C1d N1d C3d 77.9741 2_555 14_555 n
C1d N1d C3d 42.7541 2_555 15_555 n
C1d N1d C1d 152.6488 3_555 13_555 n
C1d N1d C1d 86.4809 3_555 14_555 n
C1d N1d C1d 33.3076 3_555 15_555 n
C1d N1d C2d 20.5331 3_555 1_555 n
C1d N1d C2d 115.5591 3_555 2_555 n
C1d N1d C2d 116.0678 3_555 3_555 n
C1d N1d C2d 85.4083 3_555 13_555 n
C1d N1d C2d 38.4413 3_555 14_555 n
C1d N1d C2d 142.9117 3_555 15_555 n
C1d N1d C3d 125.5806 3_555 1_555 n
C1d N1d C3d 14.6827 3_555 2_555 n
C1d N1d C3d 110.0129 3_555 3_555 n
C1d N1d C3d 42.7541 3_555 13_555 n
C1d N1d C3d 154.0745 3_555 14_555 n
C1d N1d C3d 77.9741 3_555 15_555 n
C1d N1d C1d 119.7057 13_555 14_555 n
C1d N1d C1d 119.7057 13_555 15_555 n
C1d N1d C2d 142.9117 13_555 1_555 n
C1d N1d C2d 38.4413 13_555 2_555 n
C1d N1d C2d 85.4083 13_555 3_555 n
C1d N1d C2d 116.0678 13_555 13_555 n
C1d N1d C2d 115.5591 13_555 14_555 n
C1d N1d C2d 20.5331 13_555 15_555 n
C1d N1d C3d 77.9741 13_555 1_555 n
C1d N1d C3d 154.0745 13_555 2_555 n
C1d N1d C3d 42.7541 13_555 3_555 n
C1d N1d C3d 110.0129 13_555 13_555 n
C1d N1d C3d 14.6827 13_555 14_555 n
C1d N1d C3d 125.5806 13_555 15_555 n
C1d N1d C1d 119.7057 14_555 15_555 n
C1d N1d C2d 85.4083 14_555 1_555 n
C1d N1d C2d 142.9117 14_555 2_555 n
C1d N1d C2d 38.4413 14_555 3_555 n
C1d N1d C2d 20.5331 14_555 13_555 n
C1d N1d C2d 116.0678 14_555 14_555 n
C1d N1d C2d 115.5591 14_555 15_555 n
C1d N1d C3d 42.7541 14_555 1_555 n
C1d N1d C3d 77.9741 14_555 2_555 n
C1d N1d C3d 154.0745 14_555 3_555 n
C1d N1d C3d 125.5806 14_555 13_555 n
C1d N1d C3d 110.0129 14_555 14_555 n
C1d N1d C3d 14.6827 14_555 15_555 n
C1d N1d C2d 38.4413 15_555 1_555 n
C1d N1d C2d 85.4083 15_555 2_555 n
C1d N1d C2d 142.9117 15_555 3_555 n
C1d N1d C2d 115.5591 15_555 13_555 n
C1d N1d C2d 20.5331 15_555 14_555 n
C1d N1d C2d 116.0678 15_555 15_555 n
C1d N1d C3d 154.0745 15_555 1_555 n
C1d N1d C3d 42.7541 15_555 2_555 n
C1d N1d C3d 77.9741 15_555 3_555 n
C1d N1d C3d 14.6827 15_555 13_555 n
C1d N1d C3d 125.5806 15_555 14_555 n
C1d N1d C3d 110.0129 15_555 15_555 n
C2d N1d C2d 104.9824 1_555 2_555 n
C2d N1d C2d 104.9824 1_555 3_555 n
C2d N1d C2d 77.3738 1_555 13_555 n
C2d N1d C2d 31.0101 1_555 14_555 n
C2d N1d C2d 126.3496 1_555 15_555 n
C2d N1d C3d 115.9312 1_555 1_555 n
C2d N1d C3d 11.1961 1_555 2_555 n
C2d N1d C3d 103.0102 1_555 3_555 n
C2d N1d C3d 40.2204 1_555 13_555 n
C2d N1d C3d 137.1774 1_555 14_555 n
C2d N1d C3d 73.2348 1_555 15_555 n
C2d N1d C2d 104.9824 2_555 3_555 n
C2d N1d C2d 126.3496 2_555 13_555 n
C2d N1d C2d 77.3738 2_555 14_555 n
C2d N1d C2d 31.0101 2_555 15_555 n
C2d N1d C3d 103.0102 2_555 1_555 n
C2d N1d C3d 115.9312 2_555 2_555 n
C2d N1d C3d 11.1961 2_555 3_555 n
C2d N1d C3d 73.2348 2_555 13_555 n
C2d N1d C3d 40.2204 2_555 14_555 n
C2d N1d C3d 137.1774 2_555 15_555 n
C2d N1d C2d 31.0101 3_555 13_555 n
C2d N1d C2d 126.3496 3_555 14_555 n
C2d N1d C2d 77.3738 3_555 15_555 n
C2d N1d C3d 11.1961 3_555 1_555 n
C2d N1d C3d 103.0102 3_555 2_555 n
C2d N1d C3d 115.9312 3_555 3_555 n
C2d N1d C3d 137.1774 3_555 13_555 n
C2d N1d C3d 73.2348 3_555 14_555 n
C2d N1d C3d 40.2204 3_555 15_555 n
C2d N1d C2d 104.9824 13_555 14_555 n
C2d N1d C2d 104.9824 13_555 15_555 n
C2d N1d C3d 40.2204 13_555 1_555 n
C2d N1d C3d 73.2348 13_555 2_555 n
C2d N1d C3d 137.1774 13_555 3_555 n
C2d N1d C3d 115.9312 13_555 13_555 n
C2d N1d C3d 103.0102 13_555 14_555 n
C2d N1d C3d 11.1961 13_555 15_555 n
C2d N1d C2d 104.9824 14_555 15_555 n
C2d N1d C3d 137.1774 14_555 1_555 n
C2d N1d C3d 40.2204 14_555 2_555 n
C2d N1d C3d 73.2348 14_555 3_555 n
C2d N1d C3d 11.1961 14_555 13_555 n
C2d N1d C3d 115.9312 14_555 14_555 n
C2d N1d C3d 103.0102 14_555 15_555 n
C2d N1d C3d 73.2348 15_555 1_555 n
C2d N1d C3d 137.1774 15_555 2_555 n
C2d N1d C3d 40.2204 15_555 3_555 n
C2d N1d C3d 103.0102 15_555 13_555 n
C2d N1d C3d 11.1961 15_555 14_555 n
C2d N1d C3d 115.9312 15_555 15_555 n
C3d N1d C3d 113.2624 1_555 2_555 n
C3d N1d C3d 113.2624 1_555 3_555 n
C3d N1d C3d 147.7205 1_555 13_555 n
C3d N1d C3d 67.2779 1_555 14_555 n
C3d N1d C3d 47.9865 1_555 15_555 n
C3d N1d C3d 113.2624 2_555 3_555 n
C3d N1d C3d 47.9865 2_555 13_555 n
C3d N1d C3d 147.7205 2_555 14_555 n
C3d N1d C3d 67.2779 2_555 15_555 n
C3d N1d C3d 67.2779 3_555 13_555 n
C3d N1d C3d 47.9865 3_555 14_555 n
C3d N1d C3d 147.7205 3_555 15_555 n
C3d N1d C3d 113.2624 13_555 14_555 n
C3d N1d C3d 113.2624 13_555 15_555 n
C3d N1d C3d 113.2624 14_555 15_555 n
O1b2 C1d O2b2 77.9071 6_565 6_565 n
O1b2 C1d H2b2 40.4279 6_565 8_665 n
O1b2 C1d H2b2 42.0994 6_565 23_665 n
O1b2 C1d N1d 111.5831 6_565 1_555 n
O1b2 C1d C1d 91.6814 6_565 13_555 n
O1b2 C1d C2d 32.3986 6_565 2_555 n
O1b2 C1d C2d 64.3223 6_565 15_555 n
O1b2 C1d C3d 46.5864 6_565 3_555 n
O1b2 C1d C3d 95.3276 6_565 13_555 n
O1b2 C1d C3d 77.9827 6_565 14_555 n
O1b2 C1d O4d 79.0624 6_565 3_555 n
O1b2 C1d H1d 102.452 6_565 1_555 n
O1b2 C1d H1d 106.1327 6_565 13_555 n
O1b2 C1d H2d 14.5415 6_565 1_555 n
O1b2 C1d H2d 48.7565 6_565 13_555 n
O1b2 C1d H3d 124.16 6_565 1_555 n
O1b2 C1d H4d 103.5181 6_565 2_555 n
O1b2 C1d H4d 101.8081 6_565 15_555 n
O1b2 C1d H5d 25.091 6_565 2_555 n
O1b2 C1d H5d 16.168 6_565 15_555 n
O1b2 C1d H6d 58.5489 6_565 2_555 n
O1b2 C1d H7d 49.2615 6_565 3_555 n
O1b2 C1d H7d 36.3349 6_565 14_555 n
O2b2 C1d H2b2 55.1414 6_565 8_665 n
O2b2 C1d H2b2 58.8525 6_565 23_665 n
O2b2 C1d N1d 165.5008 6_565 1_555 n
O2b2 C1d C1d 118.4237 6_565 13_555 n
O2b2 C1d C2d 108.3578 6_565 2_555 n
O2b2 C1d C2d 123.8319 6_565 15_555 n
O2b2 C1d C3d 97.7524 6_565 3_555 n
O2b2 C1d C3d 118.9922 6_565 13_555 n
O2b2 C1d C3d 125.3161 6_565 14_555 n
O2b2 C1d O4d 53.7071 6_565 3_555 n
O2b2 C1d H1d 78.1848 6_565 1_555 n
O2b2 C1d H1d 42.893 6_565 13_555 n
O2b2 C1d H2d 67.7908 6_565 1_555 n
O2b2 C1d H2d 99.8097 6_565 13_555 n
O2b2 C1d H3d 65.4 6_565 1_555 n
O2b2 C1d H4d 59.4069 6_565 2_555 n
O2b2 C1d H4d 73.3937 6_565 15_555 n
O2b2 C1d H5d 97.6749 6_565 2_555 n
O2b2 C1d H5d 92.7935 6_565 15_555 n
O2b2 C1d H6d 71.8476 6_565 2_555 n
O2b2 C1d H7d 77.9455 6_565 3_555 n
O2b2 C1d H7d 61.4383 6_565 14_555 n
H2b2 C1d H2b2 4.9282 8_665 23_665 n
H2b2 C1d N1d 139.0445 8_665 1_555 n
H2b2 C1d C1d 78.0427 8_665 13_555 n
H2b2 C1d C2d 70.1377 8_665 2_555 n
H2b2 C1d C2d 69.3864 8_665 15_555 n
H2b2 C1d C3d 85.7746 8_665 3_555 n
H2b2 C1d C3d 134.6112 8_665 13_555 n
H2b2 C1d C3d 75.1157 8_665 14_555 n
H2b2 C1d O4d 90.7717 8_665 3_555 n
H2b2 C1d H1d 65.9148 8_665 1_555 n
H2b2 C1d H1d 67.3682 8_665 13_555 n
H2b2 C1d H2d 43.4764 8_665 1_555 n
H2b2 C1d H2d 45.1467 8_665 13_555 n
H2b2 C1d H3d 120.2492 8_665 1_555 n
H2b2 C1d H4d 63.2205 8_665 2_555 n
H2b2 C1d H4d 63.9599 8_665 15_555 n
H2b2 C1d H5d 47.0825 8_665 2_555 n
H2b2 C1d H5d 47.3264 8_665 15_555 n
H2b2 C1d H6d 85.6173 8_665 2_555 n
H2b2 C1d H7d 25.9013 8_665 3_555 n
H2b2 C1d H7d 6.554 8_665 14_555 n
H2b2 C1d N1d 135.5222 23_665 1_555 n
H2b2 C1d C1d 73.1145 23_665 13_555 n
H2b2 C1d C2d 70.2959 23_665 2_555 n
H2b2 C1d C2d 65.2768 23_665 15_555 n
H2b2 C1d C3d 88.2289 23_665 3_555 n
H2b2 C1d C3d 137.2163 23_665 13_555 n
H2b2 C1d C3d 70.4432 23_665 14_555 n
H2b2 C1d O4d 95.6994 23_665 3_555 n
H2b2 C1d H1d 62.5181 23_665 1_555 n
H2b2 C1d H1d 67.4886 23_665 13_555 n
H2b2 C1d H2d 46.6715 23_665 1_555 n
H2b2 C1d H2d 41.0618 23_665 13_555 n
H2b2 C1d H3d 124.2069 23_665 1_555 n
H2b2 C1d H4d 61.457 23_665 2_555 n
H2b2 C1d H4d 60.8896 23_665 15_555 n
H2b2 C1d H5d 45.7256 23_665 2_555 n
H2b2 C1d H5d 47.1724 23_665 15_555 n
H2b2 C1d H6d 89.9444 23_665 2_555 n
H2b2 C1d H7d 21.0759 23_665 3_555 n
H2b2 C1d H7d 5.816 23_665 14_555 n
N1d C1d C1d 73.3462 1_555 13_555 n
N1d C1d C2d 79.5174 1_555 2_555 n
N1d C1d C2d 70.6671 1_555 15_555 n
N1d C1d C3d 82.4931 1_555 3_555 n
N1d C1d C3d 50.9866 1_555 13_555 n
N1d C1d C3d 68.5685 1_555 14_555 n
N1d C1d O4d 115.8409 1_555 3_555 n
N1d C1d H1d 109.1413 1_555 1_555 n
N1d C1d H1d 136.9448 1_555 13_555 n
N1d C1d H2d 119.1323 1_555 1_555 n
N1d C1d H2d 94.6587 1_555 13_555 n
N1d C1d H3d 100.1412 1_555 1_555 n
N1d C1d H4d 125.4205 1_555 2_555 n
N1d C1d H4d 113.6437 1_555 15_555 n
N1d C1d H5d 94.6434 1_555 2_555 n
N1d C1d H5d 98.0928 1_555 15_555 n
N1d C1d H6d 103.1417 1_555 2_555 n
N1d C1d H7d 116.5344 1_555 3_555 n
N1d C1d H7d 132.6312 1_555 14_555 n
C1d C1d C2d 86.841 13_555 2_555 n
C1d C1d C2d 32.7222 13_555 15_555 n
C1d C1d C3d 117.95 13_555 3_555 n
C1d C1d C3d 122.3627 13_555 13_555 n
C1d C1d C3d 18.0394 13_555 14_555 n
C1d C1d O4d 168.7852 13_555 3_555 n
C1d C1d H1d 44.8015 13_555 1_555 n
C1d C1d H1d 85.7654 13_555 13_555 n
C1d C1d H2d 105.5847 13_555 1_555 n
C1d C1d H2d 43.0728 13_555 13_555 n
C1d C1d H3d 142.2652 13_555 1_555 n
C1d C1d H4d 64.9917 13_555 2_555 n
C1d C1d H4d 49.4373 13_555 15_555 n
C1d C1d H5d 68.5896 13_555 2_555 n
C1d C1d H5d 78.9631 13_555 15_555 n
C1d C1d H6d 147.1521 13_555 2_555 n
C1d C1d H7d 52.6719 13_555 3_555 n
C1d C1d H7d 74.7246 13_555 14_555 n
C2d C1d C2d 54.1187 2_555 15_555 n
C2d C1d C3d 32.1054 2_555 3_555 n
C2d C1d C3d 71.1921 2_555 13_555 n
C2d C1d C3d 68.9978 2_555 14_555 n
C2d C1d O4d 88.5995 2_555 3_555 n
C2d C1d H1d 118.9867 2_555 1_555 n
C2d C1d H1d 137.4864 2_555 13_555 n
C2d C1d H2d 40.5679 2_555 1_555 n
C2d C1d H2d 53.8905 2_555 13_555 n
C2d C1d H3d 129.344 2_555 1_555 n
C2d C1d H4d 129.0282 2_555 2_555 n
C2d C1d H4d 120.7682 2_555 15_555 n
C2d C1d H5d 28.1226 2_555 2_555 n
C2d C1d H5d 23.2 2_555 15_555 n
C2d C1d H6d 60.7049 2_555 2_555 n
C2d C1d H7d 67.9937 2_555 3_555 n
C2d C1d H7d 64.6239 2_555 14_555 n
C2d C1d C3d 85.5114 15_555 3_555 n
C2d C1d C3d 105.0592 15_555 13_555 n
C2d C1d C3d 15.0689 15_555 14_555 n
C2d C1d O4d 141.512 15_555 3_555 n
C2d C1d H1d 71.7347 15_555 1_555 n
C2d C1d H1d 109.825 15_555 13_555 n
C2d C1d H2d 78.8576 15_555 1_555 n
C2d C1d H2d 24.2416 15_555 13_555 n
C2d C1d H3d 170.056 15_555 1_555 n
C2d C1d H4d 89.8778 15_555 2_555 n
C2d C1d H4d 75.4797 15_555 15_555 n
C2d C1d H5d 39.313 15_555 2_555 n
C2d C1d H5d 49.235 15_555 15_555 n
C2d C1d H6d 114.6338 15_555 2_555 n
C2d C1d H7d 45.9793 15_555 3_555 n
C2d C1d H7d 63.5252 15_555 14_555 n
C3d C1d C3d 48.988 3_555 13_555 n
C3d C1d C3d 99.9106 3_555 14_555 n
C3d C1d O4d 59.6057 3_555 3_555 n
C3d C1d H1d 148.2886 3_555 1_555 n
C3d C1d H1d 140.1668 3_555 13_555 n
C3d C1d H2d 42.9751 3_555 1_555 n
C3d C1d H2d 85.0045 3_555 13_555 n
C3d C1d H3d 97.2532 3_555 1_555 n
C3d C1d H4d 148.1404 3_555 2_555 n
C3d C1d H4d 148.2857 3_555 15_555 n
C3d C1d H5d 57.3648 3_555 2_555 n
C3d C1d H5d 48.7609 3_555 15_555 n
C3d C1d H6d 31.5117 3_555 2_555 n
C3d C1d H7d 94.3773 3_555 3_555 n
C3d C1d H7d 82.6047 3_555 14_555 n
C3d C1d C3d 111.5228 13_555 14_555 n
C3d C1d O4d 65.4046 13_555 3_555 n
C3d C1d H1d 157.8017 13_555 1_555 n
C3d C1d H1d 144.3276 13_555 13_555 n
C3d C1d H2d 91.22 13_555 1_555 n
C3d C1d H2d 120.5352 13_555 13_555 n
C3d C1d H3d 70.3584 13_555 1_555 n
C3d C1d H4d 159.7777 13_555 2_555 n
C3d C1d H4d 160.9088 13_555 15_555 n
C3d C1d H5d 99.1514 13_555 2_555 n
C3d C1d H5d 93.6777 13_555 15_555 n
C3d C1d H6d 54.7581 13_555 2_555 n
C3d C1d H7d 139.0475 13_555 3_555 n
C3d C1d H7d 131.5669 13_555 14_555 n
C3d C1d O4d 156.4186 14_555 3_555 n
C3d C1d H1d 60.4598 14_555 1_555 n
C3d C1d H1d 100.7695 14_555 13_555 n
C3d C1d H2d 92.4709 14_555 1_555 n
C3d C1d H2d 32.3142 14_555 13_555 n
C3d C1d H3d 157.8469 14_555 1_555 n
C3d C1d H4d 79.9979 14_555 2_555 n
C3d C1d H4d 64.7261 14_555 15_555 n
C3d C1d H5d 53.4064 14_555 2_555 n
C3d C1d H5d 63.6038 14_555 15_555 n
C3d C1d H6d 129.642 14_555 2_555 n
C3d C1d H7d 49.5 14_555 3_555 n
C3d C1d H7d 70.189 14_555 14_555 n
O4d C1d H1d 130.8082 3_555 1_555 n
O4d C1d H1d 90.7058 3_555 13_555 n
O4d C1d H2d 64.7788 3_555 1_555 n
O4d C1d H2d 126.9608 3_555 13_555 n
O4d C1d H3d 45.4784 3_555 1_555 n
O4d C1d H4d 110.7623 3_555 2_555 n
O4d C1d H4d 125.9734 3_555 15_555 n
O4d C1d H5d 103.1882 3_555 2_555 n
O4d C1d H5d 92.9125 3_555 15_555 n
O4d C1d H6d 28.2919 3_555 2_555 n
O4d C1d H7d 116.1172 3_555 3_555 n
O4d C1d H7d 94.0648 3_555 14_555 n
H1d C1d H1d 40.9639 1_555 13_555 n
H1d C1d H2d 109.1885 1_555 1_555 n
H1d C1d H2d 65.1374 1_555 13_555 n
H1d C1d H3d 108.9843 1_555 1_555 n
H1d C1d H4d 20.2491 1_555 2_555 n
H1d C1d H4d 4.8425 1_555 15_555 n
H1d C1d H5d 91.6914 1_555 2_555 n
H1d C1d H5d 99.6921 1_555 15_555 n
H1d C1d H6d 147.1009 1_555 2_555 n
H1d C1d H7d 53.9266 1_555 3_555 n
H1d C1d H7d 67.7096 1_555 14_555 n
H1d C1d H2d 102.4278 13_555 1_555 n
H1d C1d H2d 94.8518 13_555 13_555 n
H1d C1d H3d 74.0153 13_555 1_555 n
H1d C1d H4d 20.8549 13_555 2_555 n
H1d C1d H4d 36.3689 13_555 15_555 n
H1d C1d H5d 112.4203 13_555 2_555 n
H1d C1d H5d 114.6059 13_555 15_555 n
H1d C1d H6d 113.9967 13_555 2_555 n
H1d C1d H7d 74.3842 13_555 3_555 n
H1d C1d H7d 73.0403 13_555 14_555 n
H2d C1d H2d 62.5119 1_555 13_555 n
H2d C1d H3d 109.6531 1_555 1_555 n
H2d C1d H4d 105.2186 1_555 2_555 n
H2d C1d H4d 107.4305 1_555 15_555 n
H2d C1d H5d 39.5852 1_555 2_555 n
H2d C1d H5d 30.1793 1_555 15_555 n
H2d C1d H6d 46.5529 1_555 2_555 n
H2d C1d H7d 59.184 1_555 3_555 n
H2d C1d H7d 41.5539 1_555 14_555 n
H2d C1d H3d 165.1947 13_555 1_555 n
H2d C1d H4d 78.2743 13_555 2_555 n
H2d C1d H4d 67.2626 13_555 15_555 n
H2d C1d H5d 28.0422 13_555 2_555 n
H2d C1d H5d 37.8887 13_555 15_555 n
H2d C1d H6d 106.6277 13_555 2_555 n
H2d C1d H7d 22.8301 13_555 3_555 n
H2d C1d H7d 39.3579 13_555 14_555 n
H3d C1d H4d 92.6756 1_555 2_555 n
H3d C1d H4d 105.8512 1_555 15_555 n
H3d C1d H5d 148.6659 1_555 2_555 n
H3d C1d H5d 138.3773 1_555 15_555 n
H3d C1d H6d 70.456 1_555 2_555 n
H3d C1d H7d 142.6573 1_555 3_555 n
H3d C1d H7d 126.2326 1_555 14_555 n
H4d C1d H4d 15.5544 2_555 15_555 n
H4d C1d H5d 101.027 2_555 2_555 n
H4d C1d H5d 106.4641 2_555 15_555 n
H4d C1d H6d 130.9604 2_555 2_555 n
H4d C1d H7d 61.104 2_555 3_555 n
H4d C1d H7d 67.2562 2_555 14_555 n
H4d C1d H5d 92.9994 15_555 2_555 n
H4d C1d H5d 100.4243 15_555 15_555 n
H4d C1d H6d 142.9502 15_555 2_555 n
H4d C1d H7d 54.2322 15_555 3_555 n
H4d C1d H7d 66.2938 15_555 14_555 n
H5d C1d H5d 10.3735 2_555 15_555 n
H5d C1d H6d 79.3754 2_555 2_555 n
H5d C1d H7d 39.9245 2_555 3_555 n
H5d C1d H7d 40.7125 2_555 14_555 n
H5d C1d H6d 69.0921 15_555 2_555 n
H5d C1d H7d 46.2732 15_555 3_555 n
H5d C1d H7d 41.5685 15_555 14_555 n
H6d C1d H7d 105.5661 2_555 3_555 n
H6d C1d H7d 85.9213 2_555 14_555 n
H7d C1d H7d 22.0527 3_555 14_555 n
C1b2 C2d O1b2 41.7709 5_655 5_655 n
C1b2 C2d O1b2 59.92 5_655 16_556 n
C1b2 C2d H2b2 24.5553 5_655 7_656 n
C1b2 C2d H2b2 29.7371 5_655 22_656 n
C1b2 C2d N1d 173.127 5_655 1_555 n
C1b2 C2d C1d 94.1055 5_655 3_555 n
C1b2 C2d C1d 103.2251 5_655 15_555 n
C1b2 C2d C2d 133.9391 5_655 13_555 n
C1b2 C2d C2d 102.599 5_655 14_555 n
C1b2 C2d C3d 93.5723 5_655 2_555 n
C1b2 C2d C3d 106.0053 5_655 13_555 n
C1b2 C2d C3d 130.9068 5_655 15_555 n
C1b2 C2d O4d 69.7819 5_655 2_555 n
C1b2 C2d H1d 80.0143 5_655 3_555 n
C1b2 C2d H1d 70.4905 5_655 15_555 n
C1b2 C2d H2d 24.8033 5_655 3_555 n
C1b2 C2d H2d 72.3727 5_655 15_555 n
C1b2 C2d H3d 92.7318 5_655 3_555 n
C1b2 C2d H4d 74.9607 5_655 1_555 n
C1b2 C2d H4d 78.7081 5_655 14_555 n
C1b2 C2d H5d 64.6518 5_655 1_555 n
C1b2 C2d H5d 57.6829 5_655 14_555 n
C1b2 C2d H6d 71.5735 5_655 1_555 n
C1b2 C2d H6d 98.361 5_655 13_555 n
O1b2 C2d O1b2 35.9871 5_655 16_556 n
O1b2 C2d H2b2 47.344 5_655 7_656 n
O1b2 C2d H2b2 48.9692 5_655 22_656 n
O1b2 C2d N1d 143.6911 5_655 1_555 n
O1b2 C2d C1d 135.6718 5_655 3_555 n
O1b2 C2d C1d 116.0488 5_655 15_555 n
O1b2 C2d C2d 114.2236 5_655 13_555 n
O1b2 C2d C2d 93.4125 5_655 14_555 n
O1b2 C2d C3d 124.1238 5_655 2_555 n
O1b2 C2d C3d 103.2723 5_655 13_555 n
O1b2 C2d C3d 118.2241 5_655 15_555 n
O1b2 C2d O4d 91.7475 5_655 2_555 n
O1b2 C2d H1d 109.4928 5_655 3_555 n
O1b2 C2d H1d 110.9164 5_655 15_555 n
O1b2 C2d H2d 27.4284 5_655 3_555 n
O1b2 C2d H2d 62.3984 5_655 15_555 n
O1b2 C2d H3d 127.7047 5_655 3_555 n
O1b2 C2d H4d 112.1281 5_655 1_555 n
O1b2 C2d H4d 111.2473 5_655 14_555 n
O1b2 C2d H5d 33.6873 5_655 1_555 n
O1b2 C2d H5d 20.5744 5_655 14_555 n
O1b2 C2d H6d 77.1057 5_655 1_555 n
O1b2 C2d H6d 93.5532 5_655 13_555 n
O1b2 C2d H2b2 46.3038 16_556 7_656 n
O1b2 C2d H2b2 43.5194 16_556 22_656 n
O1b2 C2d N1d 121.5282 16_556 1_555 n
O1b2 C2d C1d 129.5186 16_556 3_555 n
O1b2 C2d C1d 82.8472 16_556 15_555 n
O1b2 C2d C2d 129.8436 16_556 13_555 n
O1b2 C2d C2d 57.4254 16_556 14_555 n
O1b2 C2d C3d 153.4461 16_556 2_555 n
O1b2 C2d C3d 67.4713 16_556 13_555 n
O1b2 C2d C3d 137.8601 16_556 15_555 n
O1b2 C2d O4d 125.5804 16_556 2_555 n
O1b2 C2d H1d 88.3708 16_556 3_555 n
O1b2 C2d H1d 106.7058 16_556 15_555 n
O1b2 C2d H2d 59.6608 16_556 3_555 n
O1b2 C2d H2d 27.617 16_556 15_555 n
O1b2 C2d H3d 150.7601 16_556 3_555 n
O1b2 C2d H4d 100.118 16_556 1_555 n
O1b2 C2d H4d 92.9461 16_556 14_555 n
O1b2 C2d H5d 9.5364 16_556 1_555 n
O1b2 C2d H5d 20.3163 16_556 14_555 n
O1b2 C2d H6d 113.0748 16_556 1_555 n
O1b2 C2d H6d 125.9486 16_556 13_555 n
H2b2 C2d H2b2 5.2388 7_656 22_656 n
H2b2 C2d N1d 150.9813 7_656 1_555 n
H2b2 C2d C1d 91.6107 7_656 3_555 n
H2b2 C2d C1d 80.7572 7_656 15_555 n
H2b2 C2d C2d 157.368 7_656 13_555 n
H2b2 C2d C2d 78.3549 7_656 14_555 n
H2b2 C2d C3d 108.5705 7_656 2_555 n
H2b2 C2d C3d 81.4638 7_656 13_555 n
H2b2 C2d C3d 155.4451 7_656 15_555 n
H2b2 C2d O4d 91.7876 7_656 2_555 n
H2b2 C2d H1d 63.3539 7_656 3_555 n
H2b2 C2d H1d 65.9714 7_656 15_555 n
H2b2 C2d H2d 44.7099 7_656 3_555 n
H2b2 C2d H2d 50.0338 7_656 15_555 n
H2b2 C2d H3d 104.4849 7_656 3_555 n
H2b2 C2d H4d 64.9854 7_656 1_555 n
H2b2 C2d H4d 64.2234 7_656 14_555 n
H2b2 C2d H5d 54.1776 7_656 1_555 n
H2b2 C2d H5d 53.8601 7_656 14_555 n
H2b2 C2d H6d 96.123 7_656 1_555 n
H2b2 C2d H6d 122.8519 7_656 13_555 n
H2b2 C2d N1d 146.0405 22_656 1_555 n
H2b2 C2d C1d 91.8682 22_656 3_555 n
H2b2 C2d C1d 76.3874 22_656 15_555 n
H2b2 C2d C2d 161.511 22_656 13_555 n
H2b2 C2d C2d 73.1162 22_656 14_555 n
H2b2 C2d C3d 112.1984 22_656 2_555 n
H2b2 C2d C3d 76.3262 22_656 13_555 n
H2b2 C2d C3d 160.5368 22_656 15_555 n
H2b2 C2d O4d 96.8083 22_656 2_555 n
H2b2 C2d H1d 60.838 22_656 3_555 n
H2b2 C2d H1d 66.4197 22_656 15_555 n
H2b2 C2d H2d 49.0299 22_656 3_555 n
H2b2 C2d H2d 45.0937 22_656 15_555 n
H2b2 C2d H3d 107.5056 22_656 3_555 n
H2b2 C2d H4d 64.1725 22_656 1_555 n
H2b2 C2d H4d 62.2785 22_656 14_555 n
H2b2 C2d H5d 51.9205 22_656 1_555 n
H2b2 C2d H5d 53.1624 22_656 14_555 n
H2b2 C2d H6d 101.3099 22_656 1_555 n
H2b2 C2d H6d 127.9289 22_656 13_555 n
N1d C2d C1d 79.9495 1_555 3_555 n
N1d C2d C1d 70.8916 1_555 15_555 n
N1d C2d C2d 51.3131 1_555 13_555 n
N1d C2d C2d 74.495 1_555 14_555 n
N1d C2d C3d 84.5835 1_555 2_555 n
N1d C2d C3d 69.9384 1_555 13_555 n
N1d C2d C3d 53.4065 1_555 15_555 n
N1d C2d O4d 110.9556 1_555 2_555 n
N1d C2d H1d 93.2202 1_555 3_555 n
N1d C2d H1d 103.0265 1_555 15_555 n
N1d C2d H2d 162.0146 1_555 3_555 n
N1d C2d H2d 105.9697 1_555 15_555 n
N1d C2d H3d 84.3781 1_555 3_555 n
N1d C2d H4d 98.221 1_555 1_555 n
N1d C2d H4d 94.4357 1_555 14_555 n
N1d C2d H5d 117.9162 1_555 1_555 n
N1d C2d H5d 126.3525 1_555 14_555 n
N1d C2d H6d 112.1416 1_555 1_555 n
N1d C2d H6d 85.9885 1_555 13_555 n
C1d C2d C1d 60.4368 3_555 15_555 n
C1d C2d C2d 99.8358 3_555 13_555 n
C1d C2d C2d 93.159 3_555 14_555 n
C1d C2d C3d 44.1597 3_555 2_555 n
C1d C2d C3d 82.0479 3_555 13_555 n
C1d C2d C3d 92.3711 3_555 15_555 n
C1d C2d O4d 70.5266 3_555 2_555 n
C1d C2d H1d 42.3986 3_555 3_555 n
C1d C2d H1d 25.6529 3_555 15_555 n
C1d C2d H2d 113.7595 3_555 3_555 n
C1d C2d H2d 107.4356 3_555 15_555 n
C1d C2d H3d 34.9609 3_555 3_555 n
C1d C2d H4d 29.4737 3_555 1_555 n
C1d C2d H4d 37.1044 3_555 14_555 n
C1d C2d H5d 138.9991 3_555 1_555 n
C1d C2d H5d 144.9221 3_555 14_555 n
C1d C2d H6d 94.9168 3_555 1_555 n
C1d C2d H6d 98.2841 3_555 13_555 n
C1d C2d C2d 121.8738 15_555 13_555 n
C1d C2d C2d 32.7222 15_555 14_555 n
C1d C2d C3d 103.5652 15_555 2_555 n
C1d C2d C3d 21.7622 15_555 13_555 n
C1d C2d C3d 121.9331 15_555 15_555 n
C1d C2d O4d 129.9777 15_555 2_555 n
C1d C2d H1d 30.8228 15_555 3_555 n
C1d C2d H1d 59.4274 15_555 15_555 n
C1d C2d H2d 125.4136 15_555 3_555 n
C1d C2d H2d 55.2334 15_555 15_555 n
C1d C2d H3d 94.7938 15_555 3_555 n
C1d C2d H4d 47.0054 15_555 1_555 n
C1d C2d H4d 36.0545 15_555 14_555 n
C1d C2d H5d 89.3506 15_555 1_555 n
C1d C2d H5d 102.9942 15_555 14_555 n
C1d C2d H6d 154.8514 15_555 1_555 n
C1d C2d H6d 150.3847 15_555 13_555 n
C2d C2d C2d 120.0 13_555 14_555 n
C2d C2d C3d 68.741 13_555 2_555 n
C2d C2d C3d 119.2512 13_555 13_555 n
C2d C2d C3d 8.767 13_555 15_555 n
C2d C2d O4d 74.04 13_555 2_555 n
C2d C2d H1d 136.2116 13_555 3_555 n
C2d C2d H1d 123.4415 13_555 15_555 n
C2d C2d H2d 112.6708 13_555 3_555 n
C2d C2d H2d 140.6334 13_555 15_555 n
C2d C2d H3d 75.8299 13_555 3_555 n
C2d C2d H4d 129.1754 13_555 1_555 n
C2d C2d H4d 133.6994 13_555 14_555 n
C2d C2d H5d 120.3638 13_555 1_555 n
C2d C2d H5d 114.6752 13_555 14_555 n
C2d C2d H6d 63.681 13_555 1_555 n
C2d C2d H6d 36.4092 13_555 13_555 n
C2d C2d C3d 135.651 14_555 2_555 n
C2d C2d C3d 11.4391 14_555 13_555 n
C2d C2d C3d 125.5532 14_555 15_555 n
C2d C2d O4d 160.8584 14_555 2_555 n
C2d C2d H1d 58.2074 14_555 3_555 n
C2d C2d H1d 88.6447 14_555 15_555 n
C2d C2d H2d 114.5069 14_555 3_555 n
C2d C2d H2d 32.7749 14_555 15_555 n
C2d C2d H3d 127.2475 14_555 3_555 n
C2d C2d H4d 76.0096 14_555 1_555 n
C2d C2d H4d 64.38 14_555 14_555 n
C2d C2d H5d 61.1814 14_555 1_555 n
C2d C2d H5d 75.4938 14_555 14_555 n
C2d C2d H6d 170.3489 14_555 1_555 n
C2d C2d H6d 155.2881 14_555 13_555 n
C3d C2d C3d 124.2119 2_555 13_555 n
C3d C2d C3d 59.974 2_555 15_555 n
C3d C2d O4d 32.964 2_555 2_555 n
C3d C2d H1d 85.1251 2_555 3_555 n
C3d C2d H1d 58.2531 2_555 15_555 n
C3d C2d H2d 97.2598 2_555 3_555 n
C3d C2d H2d 148.5295 2_555 15_555 n
C3d C2d H3d 9.2863 2_555 3_555 n
C3d C2d H4d 68.7612 2_555 1_555 n
C3d C2d H4d 79.1599 2_555 14_555 n
C3d C2d H5d 157.0 2_555 1_555 n
C3d C2d H5d 144.6234 2_555 14_555 n
C3d C2d H6d 53.5235 2_555 1_555 n
C3d C2d H6d 54.6182 2_555 13_555 n
C3d C2d C3d 123.0868 13_555 15_555 n
C3d C2d O4d 151.5906 13_555 2_555 n
C3d C2d H1d 49.6556 13_555 3_555 n
C3d C2d H1d 79.7896 13_555 15_555 n
C3d C2d H2d 121.7743 13_555 3_555 n
C3d C2d H2d 41.1749 13_555 15_555 n
C3d C2d H3d 115.8511 13_555 3_555 n
C3d C2d H4d 67.121 13_555 1_555 n
C3d C2d H4d 55.6049 13_555 14_555 n
C3d C2d H5d 71.9951 13_555 1_555 n
C3d C2d H5d 86.2734 13_555 14_555 n
C3d C2d H6d 176.0378 13_555 1_555 n
C3d C2d H6d 155.5611 13_555 13_555 n
C3d C2d O4d 66.8795 15_555 2_555 n
C3d C2d H1d 131.0532 15_555 3_555 n
C3d C2d H1d 115.2086 15_555 15_555 n
C3d C2d H2d 112.2559 15_555 3_555 n
C3d C2d H2d 149.061 15_555 15_555 n
C3d C2d H3d 67.1185 15_555 3_555 n
C3d C2d H4d 121.8442 15_555 1_555 n
C3d C2d H4d 127.6674 15_555 14_555 n
C3d C2d H5d 128.3273 15_555 1_555 n
C3d C2d H5d 121.4121 15_555 14_555 n
C3d C2d H6d 59.3945 15_555 1_555 n
C3d C2d H6d 32.609 15_555 13_555 n
O4d C2d H1d 102.7267 2_555 3_555 n
O4d C2d H1d 72.3048 2_555 15_555 n
O4d C2d H2d 66.0094 2_555 3_555 n
O4d C2d H2d 141.7726 2_555 15_555 n
O4d C2d H3d 39.2851 2_555 3_555 n
O4d C2d H4d 84.9701 2_555 1_555 n
O4d C2d H4d 96.5913 2_555 14_555 n
O4d C2d H5d 125.4062 2_555 1_555 n
O4d C2d H5d 111.9398 2_555 14_555 n
O4d C2d H6d 24.8739 2_555 1_555 n
O4d C2d H6d 42.1554 2_555 13_555 n
H1d C2d H1d 30.4374 3_555 15_555 n
H1d C2d H2d 104.7579 3_555 3_555 n
H1d C2d H2d 65.0745 3_555 15_555 n
H1d C2d H3d 75.8814 3_555 3_555 n
H1d C2d H4d 17.8301 3_555 1_555 n
H1d C2d H4d 6.246 3_555 14_555 n
H1d C2d H5d 97.4946 3_555 1_555 n
H1d C2d H5d 107.0243 3_555 14_555 n
H1d C2d H6d 126.4329 3_555 1_555 n
H1d C2d H6d 139.6674 3_555 13_555 n
H1d C2d H2d 93.0029 15_555 3_555 n
H1d C2d H2d 90.3119 15_555 15_555 n
H1d C2d H3d 49.6348 15_555 3_555 n
H1d C2d H4d 12.681 15_555 1_555 n
H1d C2d H4d 24.2874 15_555 14_555 n
H1d C2d H5d 116.1499 15_555 1_555 n
H1d C2d H5d 119.5813 15_555 14_555 n
H1d C2d H6d 96.3691 15_555 1_555 n
H1d C2d H6d 110.8042 15_555 13_555 n
H2d C2d H2d 81.732 3_555 15_555 n
H2d C2d H3d 100.2951 3_555 3_555 n
H2d C2d H4d 99.112 3_555 1_555 n
H2d C2d H4d 103.4934 3_555 14_555 n
H2d C2d H5d 59.9097 3_555 1_555 n
H2d C2d H5d 47.8533 3_555 14_555 n
H2d C2d H6d 57.1417 3_555 1_555 n
H2d C2d H6d 80.6628 3_555 13_555 n
H2d C2d H3d 139.8711 15_555 3_555 n
H2d C2d H4d 80.2868 15_555 1_555 n
H2d C2d H4d 70.643 15_555 14_555 n
H2d C2d H5d 34.6603 15_555 1_555 n
H2d C2d H5d 47.8058 15_555 14_555 n
H2d C2d H6d 138.5386 15_555 1_555 n
H2d C2d H6d 153.0574 15_555 13_555 n
H3d C2d H4d 59.7203 3_555 1_555 n
H3d C2d H4d 69.952 3_555 14_555 n
H3d C2d H5d 157.3339 3_555 1_555 n
H3d C2d H5d 148.0872 3_555 14_555 n
H3d C2d H6d 61.607 3_555 1_555 n
H3d C2d H6d 63.8944 3_555 13_555 n
H4d C2d H4d 11.6295 1_555 14_555 n
H4d C2d H5d 109.6369 1_555 1_555 n
H4d C2d H5d 116.0751 1_555 14_555 n
H4d C2d H6d 109.0262 1_555 1_555 n
H4d C2d H6d 122.602 1_555 13_555 n
H4d C2d H5d 102.2478 14_555 1_555 n
H4d C2d H5d 110.88 14_555 14_555 n
H4d C2d H6d 120.5134 14_555 1_555 n
H4d C2d H6d 133.5825 14_555 13_555 n
H5d C2d H5d 14.3124 1_555 14_555 n
H5d C2d H6d 109.1678 1_555 1_555 n
H5d C2d H6d 118.4133 1_555 13_555 n
H5d C2d H6d 94.8554 14_555 1_555 n
H5d C2d H6d 105.6323 14_555 13_555 n
H6d C2d H6d 27.2717 1_555 13_555 n
C1b2 C3d O1b2 40.4575 4_556 4_556 n
C1b2 C3d H2b2 24.1618 4_556 12_566 n
C1b2 C3d N1d 160.6683 4_556 1_555 n
C1b2 C3d C1d 95.0277 4_556 2_555 n
C1b2 C3d C1d 144.8989 4_556 13_555 n
C1b2 C3d C1d 96.4443 4_556 14_555 n
C1b2 C3d C2d 77.6103 4_556 3_555 n
C1b2 C3d C2d 91.1275 4_556 13_555 n
C1b2 C3d C2d 137.2763 4_556 15_555 n
C1b2 C3d C3d 137.2852 4_556 14_555 n
C1b2 C3d C3d 95.9486 4_556 15_555 n
C1b2 C3d O4d 72.6663 4_556 1_555 n
C1b2 C3d O4d 102.4404 4_556 14_555 n
C1b2 C3d H1d 78.5279 4_556 2_555 n
C1b2 C3d H1d 70.7474 4_556 14_555 n
C1b2 C3d H2d 27.0225 4_556 2_555 n
C1b2 C3d H2d 66.5411 4_556 14_555 n
C1b2 C3d H3d 101.1629 4_556 2_555 n
C1b2 C3d H4d 74.3073 4_556 3_555 n
C1b2 C3d H4d 77.421 4_556 13_555 n
C1b2 C3d H5d 60.2813 4_556 3_555 n
C1b2 C3d H5d 55.2179 4_556 13_555 n
C1b2 C3d H6d 71.6998 4_556 3_555 n
C1b2 C3d H6d 102.3166 4_556 15_555 n
O1b2 C3d H2b2 43.14 4_556 12_566 n
O1b2 C3d N1d 126.5845 4_556 1_555 n
O1b2 C3d C1d 123.1866 4_556 2_555 n
O1b2 C3d C1d 125.4254 4_556 13_555 n
O1b2 C3d C1d 97.3753 4_556 14_555 n
O1b2 C3d C2d 46.9964 4_556 3_555 n
O1b2 C3d C2d 75.1508 4_556 13_555 n
O1b2 C3d C2d 109.8163 4_556 15_555 n
O1b2 C3d C3d 115.4721 4_556 14_555 n
O1b2 C3d C3d 85.368 4_556 15_555 n
O1b2 C3d O4d 93.4261 4_556 1_555 n
O1b2 C3d O4d 106.743 4_556 14_555 n
O1b2 C3d H1d 100.0172 4_556 2_555 n
O1b2 C3d H1d 106.3689 4_556 14_555 n
O1b2 C3d H2d 17.3792 4_556 2_555 n
O1b2 C3d H2d 53.0079 4_556 14_555 n
O1b2 C3d H3d 137.0131 4_556 2_555 n
O1b2 C3d H4d 103.835 4_556 3_555 n
O1b2 C3d H4d 101.2353 4_556 13_555 n
O1b2 C3d H5d 29.3169 4_556 3_555 n
O1b2 C3d H5d 19.3205 4_556 13_555 n
O1b2 C3d H6d 72.4385 4_556 3_555 n
O1b2 C3d H6d 92.878 4_556 15_555 n
H2b2 C3d N1d 137.7439 12_566 1_555 n
H2b2 C3d C1d 81.3889 12_566 2_555 n
H2b2 C3d C1d 167.0502 12_566 13_555 n
H2b2 C3d C1d 72.7723 12_566 14_555 n
H2b2 C3d C2d 62.1584 12_566 3_555 n
H2b2 C3d C2d 68.0801 12_566 13_555 n
H2b2 C3d C2d 152.8925 12_566 15_555 n
H2b2 C3d C3d 157.3097 12_566 14_555 n
H2b2 C3d C3d 71.9518 12_566 15_555 n
H2b2 C3d O4d 95.4869 12_566 1_555 n
H2b2 C3d O4d 126.545 12_566 14_555 n
H2b2 C3d H1d 60.2854 12_566 2_555 n
H2b2 C3d H1d 63.5714 12_566 14_555 n
H2b2 C3d H2d 39.4506 12_566 2_555 n
H2b2 C3d H2d 44.7473 12_566 14_555 n
H2b2 C3d H3d 112.5789 12_566 2_555 n
H2b2 C3d H4d 61.0892 12_566 3_555 n
H2b2 C3d H4d 60.407 12_566 13_555 n
H2b2 C3d H5d 48.4958 12_566 3_555 n
H2b2 C3d H5d 48.6339 12_566 13_555 n
H2b2 C3d H6d 95.2413 12_566 3_555 n
H2b2 C3d H6d 125.1175 12_566 15_555 n
N1d C3d C1d 82.8242 1_555 2_555 n
N1d C3d C1d 51.0393 1_555 13_555 n
N1d C3d C1d 68.6775 1_555 14_555 n
N1d C3d C2d 84.2203 1_555 3_555 n
N1d C3d C2d 69.8412 1_555 13_555 n
N1d C3d C2d 53.3586 1_555 15_555 n
N1d C3d C3d 56.361 1_555 14_555 n
N1d C3d C3d 66.0068 1_555 15_555 n
N1d C3d O4d 126.4945 1_555 1_555 n
N1d C3d O4d 95.3717 1_555 14_555 n
N1d C3d H1d 93.0067 1_555 2_555 n
N1d C3d H1d 109.7827 1_555 14_555 n
N1d C3d H2d 143.4571 1_555 2_555 n
N1d C3d H2d 94.1804 1_555 14_555 n
N1d C3d H3d 95.3233 1_555 2_555 n
N1d C3d H4d 101.5363 1_555 3_555 n
N1d C3d H4d 95.2398 1_555 13_555 n
N1d C3d H5d 102.1897 1_555 3_555 n
N1d C3d H5d 108.9764 1_555 13_555 n
N1d C3d H6d 122.3741 1_555 3_555 n
N1d C3d H6d 91.6189 1_555 15_555 n
C1d C3d C1d 110.957 2_555 13_555 n
C1d C3d C1d 44.0106 2_555 14_555 n
C1d C3d C2d 103.7349 2_555 3_555 n
C1d C3d C2d 72.7264 2_555 13_555 n
C1d C3d C2d 125.3205 2_555 15_555 n
C1d C3d C3d 120.9845 2_555 14_555 n
C1d C3d C3d 62.05 2_555 15_555 n
C1d C3d O4d 105.2342 2_555 1_555 n
C1d C3d O4d 118.4977 2_555 14_555 n
C1d C3d H1d 23.828 2_555 2_555 n
C1d C3d H1d 27.1624 2_555 14_555 n
C1d C3d H2d 119.9124 2_555 2_555 n
C1d C3d H2d 81.2346 2_555 14_555 n
C1d C3d H3d 64.8933 2_555 2_555 n
C1d C3d H4d 20.883 2_555 3_555 n
C1d C3d H4d 22.0406 2_555 13_555 n
C1d C3d H5d 109.3452 2_555 3_555 n
C1d C3d H5d 118.1494 2_555 13_555 n
C1d C3d H6d 136.7399 2_555 3_555 n
C1d C3d H6d 138.5643 2_555 15_555 n
C1d C3d C1d 118.6129 13_555 14_555 n
C1d C3d C2d 116.3069 13_555 3_555 n
C1d C3d C2d 118.364 13_555 13_555 n
C1d C3d C2d 16.4368 13_555 15_555 n
C1d C3d C3d 10.0275 13_555 14_555 n
C1d C3d C3d 116.7082 13_555 15_555 n
C1d C3d O4d 77.8461 13_555 1_555 n
C1d C3d O4d 44.7169 13_555 14_555 n
C1d C3d H1d 132.5991 13_555 2_555 n
C1d C3d H1d 126.1766 13_555 14_555 n
C1d C3d H2d 127.6393 13_555 2_555 n
C1d C3d H2d 138.4578 13_555 14_555 n
C1d C3d H3d 71.2422 13_555 2_555 n
C1d C3d H4d 130.7382 13_555 3_555 n
C1d C3d H4d 132.3163 13_555 13_555 n
C1d C3d H5d 126.354 13_555 3_555 n
C1d C3d H5d 123.5097 13_555 13_555 n
C1d C3d H6d 73.2019 13_555 3_555 n
C1d C3d H6d 42.6754 13_555 15_555 n
C1d C3d C2d 61.3659 14_555 3_555 n
C1d C3d C2d 28.9543 14_555 13_555 n
C1d C3d C2d 121.5125 14_555 15_555 n
C1d C3d C3d 125.0114 14_555 14_555 n
C1d C3d C3d 18.0394 14_555 15_555 n
C1d C3d O4d 147.4967 14_555 1_555 n
C1d C3d O4d 155.8634 14_555 14_555 n
C1d C3d H1d 32.2418 14_555 2_555 n
C1d C3d H1d 61.3453 14_555 14_555 n
C1d C3d H2d 106.5219 14_555 2_555 n
C1d C3d H2d 44.6466 14_555 14_555 n
C1d C3d H3d 107.7659 14_555 2_555 n
C1d C3d H4d 46.7592 14_555 3_555 n
C1d C3d H4d 36.109 14_555 13_555 n
C1d C3d H5d 72.1692 14_555 3_555 n
C1d C3d H5d 82.9809 14_555 13_555 n
C1d C3d H6d 167.98 14_555 3_555 n
C1d C3d H6d 160.201 14_555 15_555 n
C2d C3d C2d 32.9099 3_555 13_555 n
C2d C3d C2d 102.492 3_555 15_555 n
C2d C3d C3d 111.259 3_555 14_555 n
C2d C3d C3d 44.349 3_555 15_555 n
C2d C3d O4d 139.806 3_555 1_555 n
C2d C3d O4d 137.4289 3_555 14_555 n
C2d C3d H1d 83.4348 3_555 2_555 n
C2d C3d H1d 108.9112 3_555 14_555 n
C2d C3d H2d 63.6738 3_555 2_555 n
C2d C3d H2d 26.0135 3_555 14_555 n
C2d C3d H3d 168.5334 3_555 2_555 n
C2d C3d H4d 96.3759 3_555 3_555 n
C2d C3d H4d 86.9824 3_555 13_555 n
C2d C3d H5d 18.3327 3_555 3_555 n
C2d C3d H5d 27.7323 3_555 13_555 n
C2d C3d H6d 112.6504 3_555 3_555 n
C2d C3d H6d 116.5591 3_555 15_555 n
C2d C3d C2d 112.185 13_555 15_555 n
C2d C3d C3d 119.439 13_555 14_555 n
C2d C3d C3d 11.4391 13_555 15_555 n
C2d C3d O4d 163.5564 13_555 1_555 n
C2d C3d O4d 160.9888 13_555 14_555 n
C2d C3d H1d 56.5394 13_555 2_555 n
C2d C3d H1d 85.7736 13_555 14_555 n
C2d C3d H2d 88.9944 13_555 2_555 n
C2d C3d H2d 25.1444 13_555 14_555 n
C2d C3d H3d 136.5996 13_555 2_555 n
C2d C3d H4d 71.2279 13_555 3_555 n
C2d C3d H4d 60.5153 13_555 13_555 n
C2d C3d H5d 46.6332 13_555 3_555 n
C2d C3d H5d 57.6345 13_555 13_555 n
C2d C3d H6d 145.4376 13_555 3_555 n
C2d C3d H6d 142.8373 13_555 15_555 n
C2d C3d C3d 8.767 15_555 14_555 n
C2d C3d C3d 114.0076 15_555 15_555 n
C2d C3d O4d 82.5948 15_555 1_555 n
C2d C3d O4d 48.9918 15_555 14_555 n
C2d C3d H1d 144.1896 15_555 2_555 n
C2d C3d H1d 142.6075 15_555 14_555 n
C2d C3d H2d 114.6699 15_555 2_555 n
C2d C3d H2d 127.0583 15_555 14_555 n
C2d C3d H3d 86.2097 15_555 2_555 n
C2d C3d H4d 145.9249 15_555 3_555 n
C2d C3d H4d 145.0768 15_555 13_555 n
C2d C3d H5d 110.4963 15_555 3_555 n
C2d C3d H5d 107.1005 15_555 13_555 n
C2d C3d H6d 69.0707 15_555 3_555 n
C2d C3d H6d 38.7029 15_555 15_555 n
C3d C3d C3d 120.0 14_555 15_555 n
C3d C3d O4d 75.9791 14_555 1_555 n
C3d C3d O4d 42.1568 14_555 14_555 n
C3d C3d H1d 142.3679 14_555 2_555 n
C3d C3d H1d 135.0551 14_555 14_555 n
C3d C3d H2d 117.882 14_555 2_555 n
C3d C3d H2d 135.6869 14_555 14_555 n
C3d C3d H3d 77.5201 14_555 2_555 n
C3d C3d H4d 140.653 14_555 3_555 n
C3d C3d H4d 142.2671 14_555 13_555 n
C3d C3d H5d 118.8437 14_555 3_555 n
C3d C3d H5d 114.7628 14_555 13_555 n
C3d C3d H6d 66.3531 14_555 3_555 n
C3d C3d H6d 35.4394 14_555 15_555 n
C3d C3d O4d 162.7717 15_555 1_555 n
C3d C3d O4d 161.3678 15_555 14_555 n
C3d C3d H1d 48.1147 15_555 2_555 n
C3d C3d H1d 77.6945 15_555 14_555 n
C3d C3d H2d 98.0075 15_555 2_555 n
C3d C3d H2d 33.2148 15_555 14_555 n
C3d C3d H3d 125.2435 15_555 2_555 n
C3d C3d H4d 62.9629 15_555 3_555 n
C3d C3d H4d 52.1186 15_555 13_555 n
C3d C3d H5d 57.5234 15_555 3_555 n
C3d C3d H5d 68.5532 15_555 13_555 n
C3d C3d H6d 156.7716 15_555 3_555 n
C3d C3d H6d 149.5531 15_555 15_555 n
O4d C3d O4d 33.8223 1_555 14_555 n
O4d C3d H1d 115.6063 1_555 2_555 n
O4d C3d H1d 86.2084 1_555 14_555 n
O4d C3d H2d 77.8427 1_555 2_555 n
O4d C3d H2d 139.1294 1_555 14_555 n
O4d C3d H3d 47.9567 1_555 2_555 n
O4d C3d H4d 100.8754 1_555 3_555 n
O4d C3d H4d 111.6501 1_555 13_555 n
O4d C3d H5d 122.7429 1_555 3_555 n
O4d C3d H5d 112.3418 1_555 13_555 n
O4d C3d H6d 31.7672 1_555 3_555 n
O4d C3d H6d 47.6202 1_555 15_555 n
O4d C3d H1d 138.879 14_555 2_555 n
O4d C3d H1d 111.1199 14_555 14_555 n
O4d C3d H2d 97.0429 14_555 2_555 n
O4d C3d H2d 159.0062 14_555 14_555 n
O4d C3d H3d 54.0378 14_555 2_555 n
O4d C3d H4d 125.0423 14_555 3_555 n
O4d C3d H4d 135.1497 14_555 13_555 n
O4d C3d H5d 130.6117 14_555 3_555 n
O4d C3d H5d 120.2166 14_555 13_555 n
O4d C3d H6d 35.0895 14_555 3_555 n
O4d C3d H6d 20.9805 14_555 15_555 n
H1d C3d H1d 29.5798 2_555 14_555 n
H1d C3d H2d 99.7356 2_555 2_555 n
H1d C3d H2d 58.9043 2_555 14_555 n
H1d C3d H3d 85.1494 2_555 2_555 n
H1d C3d H4d 14.8493 2_555 3_555 n
H1d C3d H4d 4.0074 2_555 13_555 n
H1d C3d H5d 86.1796 2_555 3_555 n
H1d C3d H5d 94.4679 2_555 13_555 n
H1d C3d H6d 141.3919 2_555 3_555 n
H1d C3d H6d 159.8498 2_555 15_555 n
H1d C3d H2d 97.4439 14_555 2_555 n
H1d C3d H2d 82.9312 14_555 14_555 n
H1d C3d H3d 60.4233 14_555 2_555 n
H1d C3d H4d 14.733 14_555 3_555 n
H1d C3d H4d 25.5767 14_555 13_555 n
H1d C3d H5d 105.5805 14_555 3_555 n
H1d C3d H5d 110.1617 14_555 13_555 n
H1d C3d H6d 114.5953 14_555 3_555 n
H1d C3d H6d 131.331 14_555 15_555 n
H2d C3d H2d 64.7926 2_555 14_555 n
H2d C3d H3d 119.6528 2_555 2_555 n
H2d C3d H4d 99.0742 2_555 3_555 n
H2d C3d H4d 99.74 2_555 13_555 n
H2d C3d H5d 45.4908 2_555 3_555 n
H2d C3d H5d 36.3866 2_555 13_555 n
H2d C3d H6d 61.9823 2_555 3_555 n
H2d C3d H6d 87.9904 2_555 15_555 n
H2d C3d H3d 143.2181 14_555 2_555 n
H2d C3d H4d 70.8473 14_555 3_555 n
H2d C3d H4d 62.1316 14_555 13_555 n
H2d C3d H5d 28.5509 14_555 3_555 n
H2d C3d H5d 38.7945 14_555 13_555 n
H2d C3d H6d 125.4342 14_555 3_555 n
H2d C3d H6d 140.2002 14_555 15_555 n
H3d C3d H4d 72.4492 2_555 3_555 n
H3d C3d H4d 81.644 2_555 13_555 n
H3d C3d H5d 160.8226 2_555 3_555 n
H3d C3d H5d 155.6728 2_555 13_555 n
H3d C3d H6d 77.2784 2_555 3_555 n
H3d C3d H6d 74.895 2_555 15_555 n
H4d C3d H4d 10.8444 3_555 13_555 n
H4d C3d H5d 96.1796 3_555 3_555 n
H4d C3d H5d 102.818 3_555 13_555 n
H4d C3d H6d 128.2948 3_555 3_555 n
H4d C3d H6d 145.6876 3_555 15_555 n
H4d C3d H5d 88.9668 13_555 3_555 n
H4d C3d H5d 96.8552 13_555 13_555 n
H4d C3d H6d 138.0084 13_555 3_555 n
H4d C3d H6d 156.0664 13_555 15_555 n
H5d C3d H5d 11.0298 3_555 13_555 n
H5d C3d H6d 99.4 3_555 3_555 n
H5d C3d H6d 111.959 3_555 15_555 n
H5d C3d H6d 88.3837 13_555 3_555 n
H5d C3d H6d 102.5364 13_555 15_555 n
H6d C3d H6d 30.9137 3_555 15_555 n
O2b2 O4d Hme12 36.1552 4_556 21_566 n
O2b2 O4d Hme22 33.8146 4_556 -20_556 n
O2b2 O4d Dme12 36.1552 4_556 21_566 n
O2b2 O4d Dme22 33.8146 4_556 -20_556 n
O2b2 O4d C1d 77.2183 4_556 2_555 n
O2b2 O4d C2d 86.293 4_556 3_555 n
O2b2 O4d C3d 86.8934 4_556 1_555 n
O2b2 O4d C3d 146.8572 4_556 14_555 n
O2b2 O4d O4d 164.2533 4_556 14_555 n
O2b2 O4d H1d 50.9075 4_556 14_555 n
O2b2 O4d H2d 74.1332 4_556 2_555 n
O2b2 O4d H3d 82.1552 4_556 2_555 n
O2b2 O4d H3d 129.3507 4_556 13_555 n
O2b2 O4d H6d 113.3005 4_556 3_555 n
O2b2 O4d H6d 160.9955 4_556 15_555 n
O2b2 O4d H7d 59.4335 4_556 15_555 n
O2b2 O4d Cm4 109.5435 4_556 3_555 n
O2b2 O4d Dm14 124.3473 4_556 6_565 n
O2b2 O4d Dm15 137.9423 4_556 3_555 n
O2b2 O4d Dm15 63.9606 4_556 15_555 n
Hme12 O4d Hme22 4.7848 21_566 -20_556 n
Hme12 O4d Dme12 0.0 21_566 21_566 n
Hme12 O4d Dme22 4.7848 21_566 -20_556 n
Hme12 O4d C1d 113.151 21_566 2_555 n
Hme12 O4d C2d 121.4854 21_566 3_555 n
Hme12 O4d C3d 122.869 21_566 1_555 n
Hme12 O4d C3d 171.8571 21_566 14_555 n
Hme12 O4d O4d 132.5366 21_566 14_555 n
Hme12 O4d H1d 85.3428 21_566 14_555 n
Hme12 O4d H2d 101.3069 21_566 2_555 n
Hme12 O4d H3d 100.7193 21_566 2_555 n
Hme12 O4d H3d 129.6537 21_566 13_555 n
Hme12 O4d H6d 132.1351 21_566 3_555 n
Hme12 O4d H6d 152.8855 21_566 15_555 n
Hme12 O4d H7d 93.8146 21_566 15_555 n
Hme12 O4d Cm4 79.096 21_566 3_555 n
Hme12 O4d Dm14 88.716 21_566 6_565 n
Hme12 O4d Dm15 101.79 21_566 3_555 n
Hme12 O4d Dm15 33.4797 21_566 15_555 n
Hme22 O4d Dme12 4.7848 -20_556 21_566 n
Hme22 O4d Dme22 0.0 -20_556 -20_556 n
Hme22 O4d C1d 110.0923 -20_556 2_555 n
Hme22 O4d C2d 119.9476 -20_556 3_555 n
Hme22 O4d C3d 120.6883 -20_556 1_555 n
Hme22 O4d C3d 168.6476 -20_556 14_555 n
Hme22 O4d O4d 133.65 -20_556 14_555 n
Hme22 O4d H1d 81.7797 -20_556 14_555 n
Hme22 O4d H2d 102.0584 -20_556 2_555 n
Hme22 O4d H3d 95.9394 -20_556 2_555 n
Hme22 O4d H3d 126.3301 -20_556 13_555 n
Hme22 O4d H6d 134.9798 -20_556 3_555 n
Hme22 O4d H6d 157.1269 -20_556 15_555 n
Hme22 O4d H7d 92.5662 -20_556 15_555 n
Hme22 O4d Cm4 83.437 -20_556 3_555 n
Hme22 O4d Dm14 90.5917 -20_556 6_565 n
Hme22 O4d Dm15 104.3523 -20_556 3_555 n
Hme22 O4d Dm15 38.14 -20_556 15_555 n
Dme12 O4d Dme22 4.7848 21_566 -20_556 n
Dme12 O4d C1d 113.151 21_566 2_555 n
Dme12 O4d C2d 121.4854 21_566 3_555 n
Dme12 O4d C3d 122.869 21_566 1_555 n
Dme12 O4d C3d 171.8571 21_566 14_555 n
Dme12 O4d O4d 132.5366 21_566 14_555 n
Dme12 O4d H1d 85.3428 21_566 14_555 n
Dme12 O4d H2d 101.3069 21_566 2_555 n
Dme12 O4d H3d 100.7193 21_566 2_555 n
Dme12 O4d H3d 129.6537 21_566 13_555 n
Dme12 O4d H6d 132.1351 21_566 3_555 n
Dme12 O4d H6d 152.8855 21_566 15_555 n
Dme12 O4d H7d 93.8146 21_566 15_555 n
Dme12 O4d Cm4 79.096 21_566 3_555 n
Dme12 O4d Dm14 88.716 21_566 6_565 n
Dme12 O4d Dm15 101.79 21_566 3_555 n
Dme12 O4d Dm15 33.4797 21_566 15_555 n
Dme22 O4d C1d 110.0923 -20_556 2_555 n
Dme22 O4d C2d 119.9476 -20_556 3_555 n
Dme22 O4d C3d 120.6883 -20_556 1_555 n
Dme22 O4d C3d 168.6476 -20_556 14_555 n
Dme22 O4d O4d 133.65 -20_556 14_555 n
Dme22 O4d H1d 81.7797 -20_556 14_555 n
Dme22 O4d H2d 102.0584 -20_556 2_555 n
Dme22 O4d H3d 95.9394 -20_556 2_555 n
Dme22 O4d H3d 126.3301 -20_556 13_555 n
Dme22 O4d H6d 134.9798 -20_556 3_555 n
Dme22 O4d H6d 157.1269 -20_556 15_555 n
Dme22 O4d H7d 92.5662 -20_556 15_555 n
Dme22 O4d Cm4 83.437 -20_556 3_555 n
Dme22 O4d Dm14 90.5917 -20_556 6_565 n
Dme22 O4d Dm15 104.3523 -20_556 3_555 n
Dme22 O4d Dm15 38.14 -20_556 15_555 n
C1d O4d C2d 20.874 2_555 3_555 n
C1d O4d C3d 15.1601 2_555 1_555 n
C1d O4d C3d 69.8784 2_555 14_555 n
C1d O4d O4d 110.8623 2_555 14_555 n
C1d O4d H1d 29.2559 2_555 14_555 n
C1d O4d H2d 47.5906 2_555 2_555 n
C1d O4d H3d 52.4555 2_555 2_555 n
C1d O4d H3d 81.5126 2_555 13_555 n
C1d O4d H6d 65.5358 2_555 3_555 n
C1d O4d H6d 91.5822 2_555 15_555 n
C1d O4d H7d 30.2008 2_555 15_555 n
C1d O4d Cm4 152.3813 2_555 3_555 n
C1d O4d Dm14 153.2179 2_555 6_565 n
C1d O4d Dm15 144.543 2_555 3_555 n
C1d O4d Dm15 137.0773 2_555 15_555 n
C2d O4d C3d 7.23 3_555 1_555 n
C2d O4d C3d 64.1287 3_555 14_555 n
C2d O4d O4d 105.96 3_555 14_555 n
C2d O4d H1d 46.6202 3_555 14_555 n
C2d O4d H2d 31.9943 3_555 2_555 n
C2d O4d H3d 71.862 3_555 2_555 n
C2d O4d H3d 89.7087 3_555 13_555 n
C2d O4d H6d 44.9976 3_555 3_555 n
C2d O4d H6d 78.3814 3_555 15_555 n
C2d O4d H7d 27.7627 3_555 15_555 n
C2d O4d Cm4 131.5835 3_555 3_555 n
C2d O4d Dm14 149.327 3_555 6_565 n
C2d O4d Dm15 134.26 3_555 3_555 n
C2d O4d Dm15 132.8235 3_555 15_555 n
C3d O4d C3d 61.8641 1_555 14_555 n
C3d O4d O4d 104.0209 1_555 14_555 n
C3d O4d H1d 43.1792 1_555 14_555 n
C3d O4d H2d 38.863 1_555 2_555 n
C3d O4d H3d 64.7866 1_555 2_555 n
C3d O4d H3d 83.7873 1_555 13_555 n
C3d O4d H6d 50.4536 1_555 3_555 n
C3d O4d H6d 79.3218 1_555 15_555 n
C3d O4d H7d 30.7559 1_555 15_555 n
C3d O4d Cm4 137.8938 1_555 3_555 n
C3d O4d Dm14 148.3114 1_555 6_565 n
C3d O4d Dm15 134.8351 1_555 3_555 n
C3d O4d Dm15 138.4437 1_555 15_555 n
C3d O4d O4d 42.1568 14_555 14_555 n
C3d O4d H1d 96.159 14_555 14_555 n
C3d O4d H2d 86.2965 14_555 2_555 n
C3d O4d H3d 74.8999 14_555 2_555 n
C3d O4d H3d 42.4035 14_555 13_555 n
C3d O4d H6d 55.9443 14_555 3_555 n
C3d O4d H6d 28.9513 14_555 15_555 n
C3d O4d H7d 91.8822 14_555 15_555 n
C3d O4d Cm4 101.5959 14_555 3_555 n
C3d O4d Dm14 86.473 14_555 6_565 n
C3d O4d Dm15 74.6904 14_555 3_555 n
C3d O4d Dm15 148.0279 14_555 15_555 n
O4d O4d H1d 132.3027 14_555 14_555 n
O4d O4d H2d 121.4371 14_555 2_555 n
O4d O4d H3d 92.1553 14_555 2_555 n
O4d O4d H3d 43.1093 14_555 13_555 n
O4d O4d H6d 82.4422 14_555 3_555 n
O4d O4d H6d 34.7447 14_555 15_555 n
O4d O4d H7d 133.6452 14_555 15_555 n
O4d O4d Cm4 69.9091 14_555 3_555 n
O4d O4d Dm14 44.3309 14_555 6_565 n
O4d O4d Dm15 34.1957 14_555 3_555 n
O4d O4d Dm15 111.333 14_555 15_555 n
H1d O4d H2d 59.6921 14_555 2_555 n
H1d O4d H3d 46.6844 14_555 2_555 n
H1d O4d H3d 92.2648 14_555 13_555 n
H1d O4d H6d 90.5865 14_555 3_555 n
H1d O4d H6d 120.533 14_555 15_555 n
H1d O4d H7d 34.3397 14_555 15_555 n
H1d O4d Cm4 157.2558 14_555 3_555 n
H1d O4d Dm14 154.0885 14_555 6_565 n
H1d O4d Dm15 163.1242 14_555 3_555 n
H1d O4d Dm15 114.7405 14_555 15_555 n
H2d O4d H3d 99.5232 2_555 2_555 n
H2d O4d H3d 120.4859 2_555 13_555 n
H2d O4d H6d 39.731 2_555 3_555 n
H2d O4d H6d 86.9612 2_555 15_555 n
H2d O4d H7d 25.4025 2_555 15_555 n
H2d O4d Cm4 107.1404 2_555 3_555 n
H2d O4d Dm14 146.1534 2_555 6_565 n
H2d O4d Dm15 132.0151 2_555 3_555 n
H2d O4d Dm15 101.8062 2_555 15_555 n
H3d O4d H3d 49.046 2_555 13_555 n
H3d O4d H6d 110.5967 2_555 3_555 n
H3d O4d H6d 103.3152 2_555 15_555 n
H3d O4d H7d 77.111 2_555 15_555 n
H3d O4d Cm4 152.8831 2_555 3_555 n
H3d O4d Dm14 110.3525 2_555 6_565 n
H3d O4d Dm15 116.5263 2_555 3_555 n
H3d O4d Dm15 132.4513 2_555 15_555 n
H3d O4d H6d 98.1159 13_555 3_555 n
H3d O4d H6d 62.3859 13_555 15_555 n
H3d O4d H7d 111.6588 13_555 15_555 n
H3d O4d Cm4 110.4316 13_555 3_555 n
H3d O4d Dm14 72.3762 13_555 6_565 n
H3d O4d Dm15 71.3558 13_555 3_555 n
H3d O4d Dm15 137.4368 13_555 15_555 n
H6d O4d H6d 47.6974 3_555 15_555 n
H6d O4d H7d 60.84 3_555 15_555 n
H6d O4d Cm4 87.7199 3_555 3_555 n
H6d O4d Dm14 111.7631 3_555 6_565 n
H6d O4d Dm15 95.6246 3_555 3_555 n
H6d O4d Dm15 112.9914 3_555 15_555 n
H6d O4d H7d 103.5805 15_555 15_555 n
H6d O4d Cm4 73.7899 15_555 3_555 n
H6d O4d Dm14 71.3054 15_555 6_565 n
H6d O4d Dm15 55.892 15_555 3_555 n
H6d O4d Dm15 119.7339 15_555 15_555 n
H7d O4d Cm4 129.9941 15_555 3_555 n
H7d O4d Dm14 171.5539 15_555 6_565 n
H7d O4d Dm15 156.3695 15_555 3_555 n
H7d O4d Dm15 108.7338 15_555 15_555 n
Cm4 O4d Dm14 42.7065 3_555 6_565 n
Cm4 O4d Dm15 39.1617 3_555 3_555 n
Cm4 O4d Dm15 46.4325 3_555 15_555 n
Dm14 O4d Dm15 16.2889 6_565 3_555 n
Dm14 O4d Dm15 69.5106 6_565 15_555 n
Dm15 O4d Dm15 77.1373 3_555 15_555 n
O2b2 H1d H2b2 67.3201 17_655 23_665 n
O2b2 H1d C1d 143.4367 17_655 1_555 n
O2b2 H1d C1d 113.4744 17_655 13_555 n
O2b2 H1d C2d 126.0191 17_655 2_555 n
O2b2 H1d C2d 104.5382 17_655 15_555 n
O2b2 H1d C3d 135.5836 17_655 3_555 n
O2b2 H1d C3d 101.0266 17_655 14_555 n
O2b2 H1d O4d 59.8193 17_655 14_555 n
O2b2 H1d H1d 133.2312 17_655 13_555 n
O2b2 H1d H2d 74.6837 17_655 13_555 n
O2b2 H1d H3d 83.5586 17_655 13_555 n
O2b2 H1d H4d 139.3897 17_655 2_555 n
O2b2 H1d H4d 140.6144 17_655 15_555 n
O2b2 H1d H7d 84.836 17_655 3_555 n
O2b2 H1d H7d 99.645 17_655 14_555 n
H2b2 H1d C1d 78.1661 23_665 1_555 n
H2b2 H1d C1d 84.8714 23_665 13_555 n
H2b2 H1d C2d 65.1581 23_665 2_555 n
H2b2 H1d C2d 68.02 23_665 15_555 n
H2b2 H1d C3d 71.0317 23_665 3_555 n
H2b2 H1d C3d 77.0776 23_665 14_555 n
H2b2 H1d O4d 87.9092 23_665 14_555 n
H2b2 H1d H1d 79.2627 23_665 13_555 n
H2b2 H1d H2d 44.6814 23_665 13_555 n
H2b2 H1d H3d 126.0504 23_665 13_555 n
H2b2 H1d H4d 75.6105 23_665 2_555 n
H2b2 H1d H4d 73.3417 23_665 15_555 n
H2b2 H1d H7d 28.6378 23_665 3_555 n
H2b2 H1d H7d 33.4744 23_665 14_555 n
C1d H1d C1d 49.4331 1_555 13_555 n
C1d H1d C2d 18.6147 1_555 2_555 n
C1d H1d C2d 48.8379 1_555 15_555 n
C1d H1d C3d 7.8834 1_555 3_555 n
C1d H1d C3d 58.1949 1_555 14_555 n
C1d H1d O4d 108.783 1_555 14_555 n
C1d H1d H1d 44.8015 1_555 13_555 n
C1d H1d H2d 72.3621 1_555 13_555 n
C1d H1d H3d 108.7683 1_555 13_555 n
C1d H1d H4d 28.5858 1_555 2_555 n
C1d H1d H4d 14.6683 1_555 15_555 n
C1d H1d H7d 58.6532 1_555 3_555 n
C1d H1d H7d 44.783 1_555 14_555 n
C1d H1d C2d 39.3521 13_555 2_555 n
C1d H1d C2d 16.8607 13_555 15_555 n
C1d H1d C3d 46.9887 13_555 3_555 n
C1d H1d C3d 12.6708 13_555 14_555 n
C1d H1d O4d 60.0383 13_555 14_555 n
C1d H1d H1d 94.2346 13_555 13_555 n
C1d H1d H2d 46.655 13_555 13_555 n
C1d H1d H3d 65.9379 13_555 13_555 n
C1d H1d H4d 77.9375 13_555 2_555 n
C1d H1d H4d 63.5347 13_555 15_555 n
C1d H1d H7d 56.4184 13_555 3_555 n
C1d H1d H7d 62.8103 13_555 14_555 n
C2d H1d C2d 33.1479 2_555 15_555 n
C2d H1d C3d 11.4401 2_555 3_555 n
C2d H1d C3d 44.5708 2_555 14_555 n
C2d H1d O4d 94.2078 2_555 14_555 n
C2d H1d H1d 58.2074 2_555 13_555 n
C2d H1d H2d 53.7632 2_555 13_555 n
C2d H1d H3d 104.8047 2_555 13_555 n
C2d H1d H4d 41.939 2_555 2_555 n
C2d H1d H4d 27.6998 2_555 15_555 n
C2d H1d H7d 41.6252 2_555 3_555 n
C2d H1d H7d 32.5658 2_555 14_555 n
C2d H1d C3d 43.671 15_555 3_555 n
C2d H1d C3d 12.8357 15_555 14_555 n
C2d H1d O4d 61.075 15_555 14_555 n
C2d H1d H1d 91.3552 15_555 13_555 n
C2d H1d H2d 31.8991 15_555 13_555 n
C2d H1d H3d 77.6141 15_555 13_555 n
C2d H1d H4d 75.0475 15_555 2_555 n
C2d H1d H4d 60.6392 15_555 15_555 n
C2d H1d H7d 39.6518 15_555 3_555 n
C2d H1d H7d 48.3566 15_555 14_555 n
C3d H1d C3d 54.1908 3_555 14_555 n
C3d H1d O4d 104.5876 3_555 14_555 n
C3d H1d H1d 48.1147 3_555 13_555 n
C3d H1d H2d 65.0372 3_555 13_555 n
C3d H1d H3d 109.8945 3_555 13_555 n
C3d H1d H4d 31.6435 3_555 2_555 n
C3d H1d H4d 17.0772 3_555 15_555 n
C3d H1d H7d 50.7752 3_555 3_555 n
C3d H1d H7d 37.5576 3_555 14_555 n
C3d H1d O4d 50.6123 14_555 14_555 n
C3d H1d H1d 102.3055 14_555 13_555 n
C3d H1d H2d 35.5009 14_555 13_555 n
C3d H1d H3d 64.8169 14_555 13_555 n
C3d H1d H4d 85.8322 14_555 2_555 n
C3d H1d H4d 71.2547 14_555 15_555 n
C3d H1d H7d 49.8454 14_555 3_555 n
C3d H1d H7d 60.8533 14_555 14_555 n
O4d H1d H1d 152.3711 14_555 13_555 n
O4d H1d H2d 51.9738 14_555 13_555 n
O4d H1d H3d 38.4217 14_555 13_555 n
O4d H1d H4d 136.1199 14_555 2_555 n
O4d H1d H4d 121.6472 14_555 15_555 n
O4d H1d H7d 76.9701 14_555 3_555 n
O4d H1d H7d 96.9733 14_555 14_555 n
H1d H1d H2d 103.8227 13_555 13_555 n
H1d H1d H3d 143.1869 13_555 13_555 n
H1d H1d H4d 16.4781 13_555 2_555 n
H1d H1d H4d 31.06 13_555 15_555 n
H1d H1d H7d 80.2201 13_555 3_555 n
H1d H1d H7d 59.4728 13_555 14_555 n
H2d H1d H3d 85.1879 13_555 13_555 n
H2d H1d H4d 90.6656 13_555 2_555 n
H2d H1d H4d 78.9928 13_555 15_555 n
H2d H1d H7d 25.0761 13_555 3_555 n
H2d H1d H7d 45.1042 13_555 14_555 n
H3d H1d H4d 133.6289 13_555 2_555 n
H3d H1d H4d 122.9857 13_555 15_555 n
H3d H1d H7d 109.2631 13_555 3_555 n
H3d H1d H7d 125.1808 13_555 14_555 n
H4d H1d H4d 14.5819 2_555 15_555 n
H4d H1d H7d 69.1633 2_555 3_555 n
H4d H1d H7d 49.0329 2_555 14_555 n
H4d H1d H7d 60.249 15_555 3_555 n
H4d H1d H7d 42.1249 15_555 14_555 n
H7d H1d H7d 20.7473 3_555 14_555 n
C1b2 H2d O1b2 75.6517 6_565 6_565 n
C1b2 H2d O1b2 84.7245 6_565 17_655 n
C1b2 H2d H2b2 38.5298 6_565 8_665 n
C1b2 H2d H2b2 44.0844 6_565 23_665 n
C1b2 H2d C1d 117.2417 6_565 1_555 n
C1b2 H2d C1d 110.9851 6_565 13_555 n
C1b2 H2d C2d 138.6789 6_565 2_555 n
C1b2 H2d C2d 118.931 6_565 15_555 n
C1b2 H2d C3d 133.0519 6_565 3_555 n
C1b2 H2d C3d 115.1425 6_565 14_555 n
C1b2 H2d O4d 98.3162 6_565 3_555 n
C1b2 H2d H1d 86.3628 6_565 13_555 n
C1b2 H2d H2d 93.5658 6_565 13_555 n
C1b2 H2d H4d 90.7029 6_565 2_555 n
C1b2 H2d H4d 91.2117 6_565 15_555 n
C1b2 H2d H5d 102.9233 6_565 2_555 n
C1b2 H2d H5d 105.6547 6_565 15_555 n
C1b2 H2d H6d 118.1235 6_565 2_555 n
C1b2 H2d H7d 83.2411 6_565 3_555 n
C1b2 H2d H7d 78.302 6_565 14_555 n
O1b2 H2d O1b2 40.1424 6_565 17_655 n
O1b2 H2d H2b2 74.0582 6_565 8_665 n
O1b2 H2d H2b2 72.8949 6_565 23_665 n
O1b2 H2d C1d 143.7964 6_565 1_555 n
O1b2 H2d C1d 113.3337 6_565 13_555 n
O1b2 H2d C2d 123.8069 6_565 2_555 n
O1b2 H2d C2d 97.8971 6_565 15_555 n
O1b2 H2d C3d 142.4174 6_565 3_555 n
O1b2 H2d C3d 100.9989 6_565 14_555 n
O1b2 H2d O4d 147.4237 6_565 3_555 n
O1b2 H2d H1d 141.1094 6_565 13_555 n
O1b2 H2d H2d 70.9765 6_565 13_555 n
O1b2 H2d H4d 133.7264 6_565 2_555 n
O1b2 H2d H4d 126.0382 6_565 15_555 n
O1b2 H2d H5d 49.1411 6_565 2_555 n
O1b2 H2d H5d 42.6812 6_565 15_555 n
O1b2 H2d H6d 130.785 6_565 2_555 n
O1b2 H2d H7d 95.0349 6_565 3_555 n
O1b2 H2d H7d 107.6303 6_565 14_555 n
O1b2 H2d H2b2 58.071 17_655 8_665 n
O1b2 H2d H2b2 53.5445 17_655 23_665 n
O1b2 H2d C1d 104.7306 17_655 1_555 n
O1b2 H2d C1d 73.5368 17_655 13_555 n
O1b2 H2d C2d 91.0766 17_655 2_555 n
O1b2 H2d C2d 60.0739 17_655 15_555 n
O1b2 H2d C3d 109.5516 17_655 3_555 n
O1b2 H2d C3d 62.155 17_655 14_555 n
O1b2 H2d O4d 172.3503 17_655 3_555 n
O1b2 H2d H1d 105.0146 17_655 13_555 n
O1b2 H2d H2d 30.834 17_655 13_555 n
O1b2 H2d H4d 95.5533 17_655 2_555 n
O1b2 H2d H4d 87.3823 17_655 15_555 n
O1b2 H2d H5d 18.2618 17_655 2_555 n
O1b2 H2d H5d 22.7638 17_655 15_555 n
O1b2 H2d H6d 154.7345 17_655 2_555 n
O1b2 H2d H7d 56.9002 17_655 3_555 n
O1b2 H2d H7d 71.4359 17_655 14_555 n
H2b2 H2d H2b2 5.745 8_665 23_665 n
H2b2 H2d C1d 95.2935 8_665 1_555 n
H2b2 H2d C1d 76.3808 8_665 13_555 n
H2b2 H2d C2d 106.6795 8_665 2_555 n
H2b2 H2d C2d 80.7805 8_665 15_555 n
H2b2 H2d C3d 111.9504 8_665 3_555 n
H2b2 H2d C3d 77.5004 8_665 14_555 n
H2b2 H2d O4d 120.8272 8_665 3_555 n
H2b2 H2d H1d 70.5644 8_665 13_555 n
H2b2 H2d H2d 56.1392 8_665 13_555 n
H2b2 H2d H4d 68.5554 8_665 2_555 n
H2b2 H2d H4d 64.7811 8_665 15_555 n
H2b2 H2d H5d 73.5562 8_665 2_555 n
H2b2 H2d H5d 80.7029 8_665 15_555 n
H2b2 H2d H6d 147.0023 8_665 2_555 n
H2b2 H2d H7d 46.3318 8_665 3_555 n
H2b2 H2d H7d 46.4278 8_665 14_555 n
H2b2 H2d C1d 93.0503 23_665 1_555 n
H2b2 H2d C1d 72.1499 23_665 13_555 n
H2b2 H2d C2d 102.4917 23_665 2_555 n
H2b2 H2d C2d 75.5221 23_665 15_555 n
H2b2 H2d C3d 109.2705 23_665 3_555 n
H2b2 H2d C3d 72.4427 23_665 14_555 n
H2b2 H2d O4d 124.743 23_665 3_555 n
H2b2 H2d H1d 70.2738 23_665 13_555 n
H2b2 H2d H2d 50.3943 23_665 13_555 n
H2b2 H2d H4d 67.1482 23_665 2_555 n
H2b2 H2d H4d 62.6272 23_665 15_555 n
H2b2 H2d H5d 68.4194 23_665 2_555 n
H2b2 H2d H5d 75.9696 23_665 15_555 n
H2b2 H2d H6d 151.0932 23_665 2_555 n
H2b2 H2d H7d 41.7909 23_665 3_555 n
H2b2 H2d H7d 43.5465 23_665 14_555 n
C1d H2d C1d 31.3424 1_555 13_555 n
C1d H2d C2d 25.6726 1_555 2_555 n
C1d H2d C2d 45.9091 1_555 15_555 n
C1d H2d C3d 17.1125 1_555 3_555 n
C1d H2d C3d 42.8825 1_555 14_555 n
C1d H2d O4d 67.6306 1_555 3_555 n
C1d H2d H1d 30.9172 1_555 13_555 n
C1d H2d H2d 74.4153 1_555 13_555 n
C1d H2d H4d 27.7244 1_555 2_555 n
C1d H2d H4d 30.517 1_555 15_555 n
C1d H2d H5d 94.7528 1_555 2_555 n
C1d H2d H5d 102.1051 1_555 15_555 n
C1d H2d H6d 75.5163 1_555 2_555 n
C1d H2d H7d 56.4747 1_555 3_555 n
C1d H2d H7d 49.6563 1_555 14_555 n
C1d H2d C2d 30.3447 13_555 2_555 n
C1d H2d C2d 18.6739 13_555 15_555 n
C1d H2d C3d 41.1639 13_555 3_555 n
C1d H2d C3d 13.7609 13_555 14_555 n
C1d H2d O4d 98.8135 13_555 3_555 n
C1d H2d H1d 42.5006 13_555 13_555 n
C1d H2d H2d 43.0728 13_555 13_555 n
C1d H2d H4d 32.0349 13_555 2_555 n
C1d H2d H4d 25.9033 13_555 15_555 n
C1d H2d H5d 65.6454 13_555 2_555 n
C1d H2d H5d 74.5796 13_555 15_555 n
C1d H2d H6d 104.9725 13_555 2_555 n
C1d H2d H7d 30.4919 13_555 3_555 n
C1d H2d H7d 32.7415 13_555 14_555 n
C2d H2d C2d 32.7182 2_555 15_555 n
C2d H2d C3d 19.0664 2_555 3_555 n
C2d H2d C3d 33.0814 2_555 14_555 n
C2d H2d O4d 81.9963 2_555 3_555 n
C2d H2d H1d 55.098 2_555 13_555 n
C2d H2d H2d 65.4931 2_555 13_555 n
C2d H2d H4d 48.7294 2_555 2_555 n
C2d H2d H4d 47.4884 2_555 15_555 n
C2d H2d H5d 76.4543 2_555 2_555 n
C2d H2d H5d 81.3118 2_555 15_555 n
C2d H2d H6d 78.6954 2_555 2_555 n
C2d H2d H7d 60.7615 2_555 3_555 n
C2d H2d H7d 61.5506 2_555 14_555 n
C2d H2d C3d 49.8307 15_555 3_555 n
C2d H2d C3d 5.457 15_555 14_555 n
C2d H2d O4d 112.4901 15_555 3_555 n
C2d H2d H1d 61.1623 15_555 13_555 n
C2d H2d H2d 32.7749 15_555 13_555 n
C2d H2d H4d 50.6115 15_555 2_555 n
C2d H2d H4d 43.974 15_555 15_555 n
C2d H2d H5d 48.8829 15_555 2_555 n
C2d H2d H5d 56.9125 15_555 15_555 n
C2d H2d H6d 111.2622 15_555 2_555 n
C2d H2d H7d 36.1242 15_555 3_555 n
C2d H2d H7d 45.269 15_555 14_555 n
C3d H2d C3d 48.7777 3_555 14_555 n
C3d H2d O4d 63.2943 3_555 3_555 n
C3d H2d H1d 47.0552 3_555 13_555 n
C3d H2d H2d 81.9925 3_555 13_555 n
C3d H2d H4d 44.8285 3_555 2_555 n
C3d H2d H4d 47.2924 3_555 15_555 n
C3d H2d H5d 95.4962 3_555 2_555 n
C3d H2d H5d 100.2525 3_555 15_555 n
C3d H2d H6d 63.8859 3_555 2_555 n
C3d H2d H7d 70.1945 3_555 3_555 n
C3d H2d H7d 65.7327 3_555 14_555 n
C3d H2d O4d 110.2703 14_555 3_555 n
C3d H2d H1d 56.0584 14_555 13_555 n
C3d H2d H2d 33.2148 14_555 13_555 n
C3d H2d H4d 45.4165 14_555 2_555 n
C3d H2d H4d 38.6162 14_555 15_555 n
C3d H2d H5d 52.4323 14_555 2_555 n
C3d H2d H5d 61.0081 14_555 15_555 n
C3d H2d H6d 111.6745 14_555 2_555 n
C3d H2d H7d 31.9299 14_555 3_555 n
C3d H2d H7d 40.1054 14_555 14_555 n
O4d H2d H1d 68.334 3_555 13_555 n
O4d H2d H2d 141.5737 3_555 13_555 n
O4d H2d H4d 77.4491 3_555 2_555 n
O4d H2d H4d 85.5423 3_555 15_555 n
O4d H2d H5d 157.1085 3_555 2_555 n
O4d H2d H5d 155.9497 3_555 15_555 n
O4d H2d H6d 26.3511 3_555 2_555 n
O4d H2d H7d 116.3076 3_555 3_555 n
O4d H2d H7d 102.205 3_555 14_555 n
H1d H2d H2d 76.1773 13_555 13_555 n
H1d H2d H4d 10.848 13_555 2_555 n
H1d H2d H4d 18.8268 13_555 15_555 n
H1d H2d H5d 104.3848 13_555 2_555 n
H1d H2d H5d 114.558 13_555 15_555 n
H1d H2d H6d 88.1056 13_555 2_555 n
H1d H2d H7d 48.1174 13_555 3_555 n
H1d H2d H7d 33.995 13_555 14_555 n
H2d H2d H4d 65.9436 13_555 2_555 n
H2d H2d H4d 57.6754 13_555 15_555 n
H2d H2d H5d 29.2555 13_555 2_555 n
H2d H2d H5d 39.8493 13_555 15_555 n
H2d H2d H6d 143.7847 13_555 2_555 n
H2d H2d H7d 29.4735 13_555 3_555 n
H2d H2d H7d 44.9556 13_555 14_555 n
H4d H2d H4d 8.2681 2_555 15_555 n
H4d H2d H5d 93.7283 2_555 2_555 n
H4d H2d H5d 103.8042 2_555 15_555 n
H4d H2d H6d 94.8203 2_555 2_555 n
H4d H2d H7d 38.9244 2_555 3_555 n
H4d H2d H7d 26.3571 2_555 14_555 n
H4d H2d H5d 85.5711 15_555 2_555 n
H4d H2d H5d 95.7335 15_555 15_555 n
H4d H2d H6d 101.8191 15_555 2_555 n
H4d H2d H7d 31.0131 15_555 3_555 n
H4d H2d H7d 19.8386 15_555 14_555 n
H5d H2d H5d 10.5938 2_555 15_555 n
H5d H2d H6d 137.8632 2_555 2_555 n
H5d H2d H7d 58.7289 2_555 3_555 n
H5d H2d H7d 74.211 2_555 14_555 n
H5d H2d H6d 131.9726 15_555 2_555 n
H5d H2d H7d 69.3226 15_555 3_555 n
H5d H2d H7d 84.8048 15_555 14_555 n
H6d H2d H7d 131.7053 2_555 3_555 n
H6d H2d H7d 121.1764 2_555 14_555 n
H7d H2d H7d 15.4822 3_555 14_555 n
O2b2 H3d C1d 77.3573 6_565 1_555 n
O2b2 H3d C2d 78.9567 6_565 2_555 n
O2b2 H3d C3d 79.5707 6_565 3_555 n
O2b2 H3d O4d 61.4792 6_565 3_555 n
O2b2 H3d O4d 105.003 6_565 13_555 n
O2b2 H3d H1d 52.3074 6_565 13_555 n
O2b2 H3d H3d 146.2169 6_565 15_555 n
O2b2 H3d H4d 61.067 6_565 2_555 n
O2b2 H3d H4d 65.3207 6_565 15_555 n
O2b2 H3d H6d 73.7835 6_565 2_555 n
O2b2 H3d Dm14 79.1659 6_565 5_655 n
C1d H3d C2d 15.6951 1_555 2_555 n
C1d H3d C3d 17.8535 1_555 3_555 n
C1d H3d O4d 82.0661 1_555 3_555 n
C1d H3d O4d 101.251 1_555 13_555 n
C1d H3d H1d 40.0468 1_555 13_555 n
C1d H3d H3d 114.2698 1_555 15_555 n
C1d H3d H4d 31.5894 1_555 2_555 n
C1d H3d H4d 31.0838 1_555 15_555 n
C1d H3d H6d 60.049 1_555 2_555 n
C1d H3d Dm14 108.0224 1_555 5_655 n
C2d H3d C3d 2.1804 2_555 3_555 n
C2d H3d O4d 68.8529 2_555 3_555 n
C2d H3d O4d 85.7392 2_555 13_555 n
C2d H3d H1d 52.7511 2_555 13_555 n
C2d H3d H3d 104.1701 2_555 15_555 n
C2d H3d H4d 45.6432 2_555 2_555 n
C2d H3d H4d 45.8985 2_555 15_555 n
C2d H3d H6d 45.0716 2_555 2_555 n
C2d H3d Dm14 93.2312 2_555 5_655 n
C3d H3d O4d 67.2567 3_555 3_555 n
C3d H3d O4d 83.5587 3_555 13_555 n
C3d H3d H1d 54.7599 3_555 13_555 n
C3d H3d H3d 102.4799 3_555 15_555 n
C3d H3d H4d 47.7633 3_555 2_555 n
C3d H3d H4d 48.0603 3_555 15_555 n
C3d H3d H6d 43.158 3_555 2_555 n
C3d H3d Dm14 91.303 3_555 5_655 n
O4d H3d O4d 44.7354 3_555 13_555 n
O4d H3d H1d 94.8939 3_555 13_555 n
O4d H3d H3d 87.8447 3_555 15_555 n
O4d H3d H4d 96.7081 3_555 2_555 n
O4d H3d H4d 100.1917 3_555 15_555 n
O4d H3d H6d 26.6254 3_555 2_555 n
O4d H3d Dm14 28.3602 3_555 5_655 n
O4d H3d H1d 133.226 13_555 13_555 n
O4d H3d H3d 43.1093 13_555 15_555 n
O4d H3d H4d 129.8505 13_555 2_555 n
O4d H3d H4d 131.1595 13_555 15_555 n
O4d H3d H6d 47.5517 13_555 2_555 n
O4d H3d Dm14 28.8726 13_555 5_655 n
H1d H3d H3d 152.8165 13_555 15_555 n
H1d H3d H4d 10.0744 13_555 2_555 n
H1d H3d H4d 13.6247 13_555 15_555 n
H1d H3d H6d 85.6847 13_555 2_555 n
H1d H3d Dm14 122.248 13_555 5_655 n
H3d H3d H4d 142.7839 15_555 2_555 n
H3d H3d H4d 139.6974 15_555 15_555 n
H3d H3d H6d 84.8217 15_555 2_555 n
H3d H3d Dm14 67.1153 15_555 5_655 n
H4d H3d H4d 4.3928 2_555 15_555 n
H4d H3d H6d 83.2957 2_555 2_555 n
H4d H3d Dm14 124.9715 2_555 5_655 n
H4d H3d H6d 85.4788 15_555 2_555 n
H4d H3d Dm14 128.5371 15_555 5_655 n
H6d H3d Dm14 48.1602 2_555 5_655 n
O2b2 H4d H2b2 63.5385 5_655 7_656 n
O2b2 H4d H2b2 68.3941 5_655 22_656 n
O2b2 H4d C1d 97.6627 5_655 3_555 n
O2b2 H4d C1d 148.7146 5_655 15_555 n
O2b2 H4d C2d 96.9533 5_655 1_555 n
O2b2 H4d C2d 126.7481 5_655 14_555 n
O2b2 H4d C3d 90.4238 5_655 2_555 n
O2b2 H4d C3d 139.3201 5_655 13_555 n
O2b2 H4d H1d 126.5284 5_655 3_555 n
O2b2 H4d H1d 32.8274 5_655 15_555 n
O2b2 H4d H2d 69.1452 5_655 3_555 n
O2b2 H4d H2d 110.1703 5_655 15_555 n
O2b2 H4d H3d 69.8741 5_655 3_555 n
O2b2 H4d H3d 158.9969 5_655 15_555 n
O2b2 H4d H4d 137.6773 5_655 14_555 n
O2b2 H4d H7d 94.4594 5_655 2_555 n
O2b2 H4d H7d 75.0546 5_655 13_555 n
H2b2 H4d H2b2 5.7176 7_656 22_656 n
H2b2 H4d C1d 91.9185 7_656 3_555 n
H2b2 H4d C1d 89.7165 7_656 15_555 n
H2b2 H4d C2d 72.655 7_656 1_555 n
H2b2 H4d C2d 72.6252 7_656 14_555 n
H2b2 H4d C3d 81.2902 7_656 2_555 n
H2b2 H4d C3d 80.3519 7_656 13_555 n
H2b2 H4d H1d 90.7768 7_656 3_555 n
H2b2 H4d H1d 96.3221 7_656 15_555 n
H2b2 H4d H2d 46.057 7_656 3_555 n
H2b2 H4d H2d 47.7671 7_656 15_555 n
H2b2 H4d H3d 117.7725 7_656 3_555 n
H2b2 H4d H3d 110.1918 7_656 15_555 n
H2b2 H4d H4d 88.1168 7_656 14_555 n
H2b2 H4d H7d 32.6975 7_656 2_555 n
H2b2 H4d H7d 28.3184 7_656 13_555 n
H2b2 H4d C1d 94.3208 22_656 3_555 n
H2b2 H4d C1d 86.0018 22_656 15_555 n
H2b2 H4d C2d 74.2424 22_656 1_555 n
H2b2 H4d C2d 70.1683 22_656 14_555 n
H2b2 H4d C3d 83.9803 22_656 2_555 n
H2b2 H4d C3d 76.8548 22_656 13_555 n
H2b2 H4d H1d 85.2885 22_656 3_555 n
H2b2 H4d H1d 101.2212 22_656 15_555 n
H2b2 H4d H2d 49.6403 22_656 3_555 n
H2b2 H4d H2d 43.9538 22_656 15_555 n
H2b2 H4d H3d 123.3284 22_656 3_555 n
H2b2 H4d H3d 104.5706 22_656 15_555 n
H2b2 H4d H4d 82.3993 22_656 14_555 n
H2b2 H4d H7d 29.5858 22_656 2_555 n
H2b2 H4d H7d 30.1846 22_656 13_555 n
C1d H4d C1d 65.571 3_555 15_555 n
C1d H4d C2d 21.4981 3_555 1_555 n
C1d H4d C2d 54.0677 3_555 14_555 n
C1d H4d C3d 10.9766 3_555 2_555 n
C1d H4d C3d 63.8931 3_555 13_555 n
C1d H4d H1d 131.1651 3_555 3_555 n
C1d H4d H1d 95.6104 3_555 15_555 n
C1d H4d H2d 47.057 3_555 3_555 n
C1d H4d H2d 75.8224 3_555 15_555 n
C1d H4d H3d 55.735 3_555 3_555 n
C1d H4d H3d 102.6817 3_555 15_555 n
C1d H4d H4d 115.0083 3_555 14_555 n
C1d H4d H7d 76.8872 3_555 2_555 n
C1d H4d H7d 64.14 3_555 13_555 n
C1d H4d C2d 57.515 15_555 1_555 n
C1d H4d C2d 22.1274 15_555 14_555 n
C1d H4d C3d 68.5147 15_555 2_555 n
C1d H4d C3d 9.6737 15_555 13_555 n
C1d H4d H1d 65.6936 15_555 3_555 n
C1d H4d H1d 160.4893 15_555 15_555 n
C1d H4d H2d 80.7025 15_555 3_555 n
C1d H4d H2d 42.0526 15_555 15_555 n
C1d H4d H3d 114.0861 15_555 3_555 n
C1d H4d H3d 43.065 15_555 15_555 n
C1d H4d H4d 49.4373 15_555 14_555 n
C1d H4d H7d 57.0973 15_555 2_555 n
C1d H4d H7d 73.8333 15_555 13_555 n
C2d H4d C2d 39.6104 1_555 14_555 n
C2d H4d C3d 14.8629 1_555 2_555 n
C2d H4d C3d 52.3636 1_555 13_555 n
C2d H4d H1d 120.2309 1_555 3_555 n
C2d H4d H1d 106.6798 1_555 15_555 n
C2d H4d H2d 32.1586 1_555 3_555 n
C2d H4d H2d 55.7393 1_555 15_555 n
C2d H4d H3d 74.6366 1_555 3_555 n
C2d H4d H3d 100.0485 1_555 15_555 n
C2d H4d H4d 103.9904 1_555 14_555 n
C2d H4d H7d 55.4302 1_555 2_555 n
C2d H4d H7d 44.3442 1_555 13_555 n
C2d H4d C3d 53.1672 14_555 2_555 n
C2d H4d C3d 13.8576 14_555 13_555 n
C2d H4d H1d 80.6651 14_555 3_555 n
C2d H4d H1d 146.0542 14_555 15_555 n
C2d H4d H2d 58.7455 14_555 3_555 n
C2d H4d H2d 29.0182 14_555 15_555 n
C2d H4d H3d 109.2313 14_555 3_555 n
C2d H4d H3d 64.1496 14_555 15_555 n
C2d H4d H4d 64.38 14_555 14_555 n
C2d H4d H7d 40.6987 14_555 2_555 n
C2d H4d H7d 52.5895 14_555 13_555 n
C3d H4d C3d 64.9185 2_555 13_555 n
C3d H4d H1d 133.5072 2_555 3_555 n
C3d H4d H1d 94.0124 2_555 15_555 n
C3d H4d H2d 36.0973 2_555 3_555 n
C3d H4d H2d 70.5365 2_555 15_555 n
C3d H4d H3d 59.7875 2_555 3_555 n
C3d H4d H3d 108.8886 2_555 15_555 n
C3d H4d H4d 117.0371 2_555 14_555 n
C3d H4d H7d 69.097 2_555 2_555 n
C3d H4d H7d 53.9086 2_555 13_555 n
C3d H4d H1d 68.5911 13_555 3_555 n
C3d H4d H1d 158.9154 13_555 15_555 n
C3d H4d H2d 72.4519 13_555 3_555 n
C3d H4d H2d 32.9676 13_555 15_555 n
C3d H4d H3d 116.4129 13_555 3_555 n
C3d H4d H3d 50.2958 13_555 15_555 n
C3d H4d H4d 52.1186 13_555 14_555 n
C3d H4d H7d 47.6649 13_555 2_555 n
C3d H4d H7d 64.2953 13_555 13_555 n
H1d H4d H1d 132.4619 3_555 15_555 n
H1d H4d H2d 125.7606 3_555 3_555 n
H1d H4d H2d 70.5076 3_555 15_555 n
H1d H4d H3d 151.3068 3_555 3_555 n
H1d H4d H3d 32.7464 3_555 15_555 n
H1d H4d H4d 16.4781 3_555 14_555 n
H1d H4d H7d 79.7207 3_555 2_555 n
H1d H4d H7d 104.5904 3_555 13_555 n
H1d H4d H2d 90.1592 15_555 3_555 n
H1d H4d H2d 141.607 15_555 15_555 n
H1d H4d H3d 46.9399 15_555 3_555 n
H1d H4d H3d 146.9163 15_555 15_555 n
H1d H4d H4d 148.94 15_555 14_555 n
H1d H4d H7d 126.1099 15_555 2_555 n
H1d H4d H7d 103.441 15_555 13_555 n
H2d H4d H2d 56.381 3_555 15_555 n
H2d H4d H3d 80.5154 3_555 3_555 n
H2d H4d H3d 122.4176 3_555 15_555 n
H2d H4d H4d 114.0564 3_555 14_555 n
H2d H4d H7d 46.0575 3_555 2_555 n
H2d H4d H7d 22.1485 3_555 13_555 n
H2d H4d H3d 130.2684 15_555 3_555 n
H2d H4d H3d 70.4818 15_555 15_555 n
H2d H4d H4d 57.6754 15_555 14_555 n
H2d H4d H7d 15.7138 15_555 2_555 n
H2d H4d H7d 38.9253 15_555 13_555 n
H3d H4d H3d 126.7191 3_555 15_555 n
H3d H4d H4d 151.1631 3_555 14_555 n
H3d H4d H7d 125.6767 3_555 2_555 n
H3d H4d H7d 102.533 3_555 13_555 n
H3d H4d H4d 24.444 15_555 14_555 n
H3d H4d H7d 85.2031 15_555 2_555 n
H3d H4d H7d 109.2951 15_555 13_555 n
H4d H4d H7d 69.4275 14_555 2_555 n
H4d H4d H7d 94.9796 14_555 13_555 n
H7d H4d H7d 25.5521 2_555 13_555 n
C1b2 H5d C1b2 58.5402 5_655 16_556 n
C1b2 H5d O1b2 40.8426 5_655 5_655 n
C1b2 H5d O1b2 85.2598 5_655 16_556 n
C1b2 H5d H2b2 25.7028 5_655 7_656 n
C1b2 H5d H2b2 32.0677 5_655 22_656 n
C1b2 H5d C1d 73.641 5_655 3_555 n
C1b2 H5d C1d 91.2869 5_655 15_555 n
C1b2 H5d C2d 78.8267 5_655 1_555 n
C1b2 H5d C2d 102.7036 5_655 14_555 n
C1b2 H5d C3d 74.4464 5_655 2_555 n
C1b2 H5d C3d 103.6 5_655 13_555 n
C1b2 H5d H2d 42.2401 5_655 3_555 n
C1b2 H5d H2d 95.0939 5_655 15_555 n
C1b2 H5d H5d 56.3428 5_655 14_555 n
C1b2 H5d H6d 121.4295 5_655 14_555 n
C1b2 H5d H7d 60.4209 5_655 2_555 n
C1b2 H5d H7d 47.3953 5_655 13_555 n
C1b2 H5d O1b2 90.6748 16_556 5_655 n
C1b2 H5d O1b2 44.6579 16_556 16_556 n
C1b2 H5d H2b2 35.9105 16_556 7_656 n
C1b2 H5d H2b2 29.5282 16_556 22_656 n
C1b2 H5d C1d 93.8493 16_556 3_555 n
C1b2 H5d C1d 80.1128 16_556 15_555 n
C1b2 H5d C2d 106.4274 16_556 1_555 n
C1b2 H5d C2d 89.0245 16_556 14_555 n
C1b2 H5d C3d 104.9534 16_556 2_555 n
C1b2 H5d C3d 83.1985 16_556 13_555 n
C1b2 H5d H2d 95.0034 16_556 3_555 n
C1b2 H5d H2d 46.3697 16_556 15_555 n
C1b2 H5d H5d 114.8829 16_556 14_555 n
C1b2 H5d H6d 71.5616 16_556 14_555 n
C1b2 H5d H7d 53.3437 16_556 2_555 n
C1b2 H5d H7d 65.9499 16_556 13_555 n
O1b2 H5d O1b2 92.0068 5_655 16_556 n
O1b2 H5d H2b2 65.4868 5_655 7_656 n
O1b2 H5d H2b2 71.0917 5_655 22_656 n
O1b2 H5d C1d 94.6997 5_655 3_555 n
O1b2 H5d C1d 123.8249 5_655 15_555 n
O1b2 H5d C2d 91.6716 5_655 1_555 n
O1b2 H5d C2d 132.1667 5_655 14_555 n
O1b2 H5d C3d 87.2577 5_655 2_555 n
O1b2 H5d C3d 136.8048 5_655 13_555 n
O1b2 H5d H2d 49.0791 5_655 3_555 n
O1b2 H5d H2d 134.5192 5_655 15_555 n
O1b2 H5d H5d 35.3099 5_655 14_555 n
O1b2 H5d H6d 161.4724 5_655 14_555 n
O1b2 H5d H7d 99.351 5_655 2_555 n
O1b2 H5d H7d 81.1722 5_655 13_555 n
O1b2 H5d H2b2 73.7087 16_556 7_656 n
O1b2 H5d H2b2 69.1649 16_556 22_656 n
O1b2 H5d C1d 138.0661 16_556 3_555 n
O1b2 H5d C1d 115.7802 16_556 15_555 n
O1b2 H5d C2d 150.88 16_556 1_555 n
O1b2 H5d C2d 119.3774 16_556 14_555 n
O1b2 H5d C3d 149.6085 16_556 2_555 n
O1b2 H5d C3d 111.7711 16_556 13_555 n
O1b2 H5d H2d 127.3899 16_556 3_555 n
O1b2 H5d H2d 68.7338 16_556 15_555 n
O1b2 H5d H5d 127.3168 16_556 14_555 n
O1b2 H5d H6d 79.1718 16_556 14_555 n
O1b2 H5d H7d 97.1214 16_556 2_555 n
O1b2 H5d H7d 110.2439 16_556 13_555 n
H2b2 H5d H2b2 6.6772 7_656 22_656 n
H2b2 H5d C1d 71.7619 7_656 3_555 n
H2b2 H5d C1d 76.5162 7_656 15_555 n
H2b2 H5d C2d 81.653 7_656 1_555 n
H2b2 H5d C2d 88.3442 7_656 14_555 n
H2b2 H5d C3d 78.4243 7_656 2_555 n
H2b2 H5d C3d 86.5314 7_656 13_555 n
H2b2 H5d H2d 59.2613 7_656 3_555 n
H2b2 H5d H2d 69.5655 7_656 15_555 n
H2b2 H5d H5d 80.3324 7_656 14_555 n
H2b2 H5d H6d 96.2495 7_656 14_555 n
H2b2 H5d H7d 42.599 7_656 2_555 n
H2b2 H5d H7d 40.4221 7_656 13_555 n
H2b2 H5d C1d 74.0984 22_656 3_555 n
H2b2 H5d C1d 75.0019 22_656 15_555 n
H2b2 H5d C2d 84.8248 22_656 1_555 n
H2b2 H5d C2d 86.6282 22_656 14_555 n
H2b2 H5d C3d 81.9556 22_656 2_555 n
H2b2 H5d C3d 84.0065 22_656 13_555 n
H2b2 H5d H2d 65.4885 22_656 3_555 n
H2b2 H5d H2d 63.6254 22_656 15_555 n
H2b2 H5d H5d 87.0095 22_656 14_555 n
H2b2 H5d H6d 90.4848 22_656 14_555 n
H2b2 H5d H7d 41.1934 22_656 2_555 n
H2b2 H5d H7d 42.8451 22_656 13_555 n
C1d H5d C1d 32.4473 3_555 15_555 n
C1d H5d C2d 12.8783 3_555 1_555 n
C1d H5d C2d 37.6928 3_555 14_555 n
C1d H5d C3d 13.2901 3_555 2_555 n
C1d H5d C3d 43.6128 3_555 13_555 n
C1d H5d H2d 45.662 3_555 3_555 n
C1d H5d H2d 77.3782 3_555 15_555 n
C1d H5d H5d 68.5896 3_555 14_555 n
C1d H5d H6d 81.6586 3_555 14_555 n
C1d H5d H7d 40.946 3_555 2_555 n
C1d H5d H7d 31.3729 3_555 13_555 n
C1d H5d C2d 41.4144 15_555 1_555 n
C1d H5d C2d 11.8779 15_555 14_555 n
C1d H5d C3d 44.2271 15_555 2_555 n
C1d H5d C3d 13.0896 15_555 13_555 n
C1d H5d H2d 76.4659 15_555 3_555 n
C1d H5d H2d 47.7156 15_555 15_555 n
C1d H5d H5d 101.0369 15_555 14_555 n
C1d H5d H6d 49.4286 15_555 14_555 n
C1d H5d H7d 33.952 15_555 2_555 n
C1d H5d H7d 44.4047 15_555 13_555 n
C2d H5d C2d 43.3248 1_555 14_555 n
C2d H5d C3d 4.6674 1_555 2_555 n
C2d H5d C3d 50.3704 1_555 13_555 n
C2d H5d H2d 43.636 1_555 3_555 n
C2d H5d H2d 88.4272 1_555 15_555 n
C2d H5d H5d 61.1814 1_555 14_555 n
C2d H5d H6d 88.4955 1_555 14_555 n
C2d H5d H7d 53.7947 1_555 2_555 n
C2d H5d H7d 42.118 1_555 13_555 n
C2d H5d C3d 47.0934 14_555 2_555 n
C2d H5d C3d 7.6443 14_555 13_555 n
C2d H5d H2d 83.3113 14_555 3_555 n
C2d H5d H2d 50.8349 14_555 15_555 n
C2d H5d H5d 104.5062 14_555 14_555 n
C2d H5d H6d 45.1707 14_555 14_555 n
C2d H5d H7d 45.7497 14_555 2_555 n
C2d H5d H7d 55.4399 14_555 13_555 n
C3d H5d C3d 53.9234 2_555 13_555 n
C3d H5d H2d 39.013 2_555 3_555 n
C3d H5d H2d 90.441 2_555 15_555 n
C3d H5d H5d 57.5234 2_555 14_555 n
C3d H5d H6d 92.1983 2_555 14_555 n
C3d H5d H7d 53.2347 2_555 2_555 n
C3d H5d H7d 39.654 2_555 13_555 n
C3d H5d H2d 88.7732 13_555 3_555 n
C3d H5d H2d 43.361 13_555 15_555 n
C3d H5d H5d 111.4468 13_555 14_555 n
C3d H5d H6d 38.31 13_555 14_555 n
C3d H5d H7d 44.3114 13_555 2_555 n
C3d H5d H7d 57.2677 13_555 13_555 n
H2d H5d H2d 110.8953 3_555 15_555 n
H2d H5d H5d 29.2555 3_555 14_555 n
H2d H5d H6d 125.3592 3_555 14_555 n
H2d H5d H7d 64.0467 3_555 2_555 n
H2d H5d H7d 41.9458 3_555 13_555 n
H2d H5d H5d 140.1507 15_555 14_555 n
H2d H5d H6d 26.9561 15_555 14_555 n
H2d H5d H7d 46.8487 15_555 2_555 n
H2d H5d H7d 68.9496 15_555 13_555 n
H5d H5d H6d 149.6768 14_555 14_555 n
H5d H5d H7d 93.3021 14_555 2_555 n
H5d H5d H7d 71.2012 14_555 13_555 n
H6d H5d H7d 66.0809 14_555 2_555 n
H6d H5d H7d 86.6089 14_555 13_555 n
H7d H5d H7d 22.1009 2_555 13_555 n
O1b2 H6d C1d 77.2983 5_655 3_555 n
O1b2 H6d C2d 58.7303 5_655 1_555 n
O1b2 H6d C2d 113.5481 5_655 13_555 n
O1b2 H6d C3d 71.1393 5_655 2_555 n
O1b2 H6d C3d 121.2297 5_655 15_555 n
O1b2 H6d O4d 129.3886 5_655 2_555 n
O1b2 H6d O4d 166.4115 5_655 15_555 n
O1b2 H6d H2d 21.5959 5_655 3_555 n
O1b2 H6d H3d 122.4321 5_655 3_555 n
O1b2 H6d H5d 20.3235 5_655 14_555 n
O1b2 H6d H6d 132.5833 5_655 13_555 n
O1b2 H6d H7d 46.779 5_655 13_555 n
O1b2 H6d Cm4 113.2511 5_655 1_555 n
O1b2 H6d Dm13 84.1595 5_655 1_555 n
O1b2 H6d Dm14 148.8038 5_655 4_556 n
O1b2 H6d Dm15 103.8628 5_655 13_555 n
C1d H6d C2d 24.3783 3_555 1_555 n
C1d H6d C2d 84.3106 3_555 13_555 n
C1d H6d C3d 11.7484 3_555 2_555 n
C1d H6d C3d 82.5664 3_555 15_555 n
C1d H6d O4d 86.1723 3_555 2_555 n
C1d H6d O4d 111.9235 3_555 15_555 n
C1d H6d H2d 57.9308 3_555 3_555 n
C1d H6d H3d 49.495 3_555 3_555 n
C1d H6d H5d 61.4793 3_555 14_555 n
C1d H6d H6d 117.3139 3_555 13_555 n
C1d H6d H7d 34.9416 3_555 13_555 n
C1d H6d Cm4 153.412 3_555 1_555 n
C1d H6d Dm13 161.3132 3_555 1_555 n
C1d H6d Dm14 117.1486 3_555 4_556 n
C1d H6d Dm15 113.6655 3_555 13_555 n
C2d H6d C2d 79.9098 1_555 13_555 n
C2d H6d C3d 13.826 1_555 2_555 n
C2d H6d C3d 81.9026 1_555 15_555 n
C2d H6d O4d 110.1285 1_555 2_555 n
C2d H6d O4d 126.5616 1_555 15_555 n
C2d H6d H2d 44.1629 1_555 3_555 n
C2d H6d H3d 73.3214 1_555 3_555 n
C2d H6d H5d 39.9739 1_555 14_555 n
C2d H6d H6d 116.3191 1_555 13_555 n
C2d H6d H7d 31.3885 1_555 13_555 n
C2d H6d Cm4 168.9483 1_555 1_555 n
C2d H6d Dm13 138.4818 1_555 1_555 n
C2d H6d Dm14 141.1912 1_555 4_556 n
C2d H6d Dm15 130.0839 1_555 13_555 n
C2d H6d C3d 78.3203 13_555 2_555 n
C2d H6d C3d 8.8227 13_555 15_555 n
C2d H6d O4d 111.8604 13_555 2_555 n
C2d H6d O4d 59.4632 13_555 15_555 n
C2d H6d H2d 116.3975 13_555 3_555 n
C2d H6d H3d 84.7838 13_555 3_555 n
C2d H6d H5d 97.7479 13_555 14_555 n
C2d H6d H6d 36.4092 13_555 13_555 n
C2d H6d H7d 111.2616 13_555 13_555 n
C2d H6d Cm4 111.0064 13_555 1_555 n
C2d H6d Dm13 101.2359 13_555 1_555 n
C2d H6d Dm14 95.9968 13_555 4_556 n
C2d H6d Dm15 141.4443 13_555 13_555 n
C3d H6d C3d 78.2076 2_555 15_555 n
C3d H6d O4d 97.7792 2_555 2_555 n
C3d H6d O4d 115.9592 2_555 15_555 n
C3d H6d H2d 54.1318 2_555 3_555 n
C3d H6d H3d 59.5635 2_555 3_555 n
C3d H6d H5d 53.3063 2_555 14_555 n
C3d H6d H6d 113.6469 2_555 13_555 n
C3d H6d H7d 35.1357 2_555 13_555 n
C3d H6d Cm4 165.051 2_555 1_555 n
C3d H6d Dm13 152.2922 2_555 1_555 n
C3d H6d Dm14 127.405 2_555 4_556 n
C3d H6d Dm15 124.3618 2_555 13_555 n
C3d H6d O4d 103.0753 15_555 2_555 n
C3d H6d O4d 53.058 15_555 15_555 n
C3d H6d H2d 121.5887 15_555 3_555 n
C3d H6d H3d 77.0434 15_555 3_555 n
C3d H6d H5d 104.2783 15_555 14_555 n
C3d H6d H6d 35.4394 15_555 13_555 n
C3d H6d H7d 112.6503 15_555 13_555 n
C3d H6d Cm4 109.1491 15_555 1_555 n
C3d H6d Dm13 105.5215 15_555 1_555 n
C3d H6d Dm14 89.0905 15_555 4_556 n
C3d H6d Dm15 134.6878 15_555 13_555 n
O4d H6d O4d 62.8131 2_555 15_555 n
O4d H6d H2d 113.9179 2_555 3_555 n
O4d H6d H3d 42.7779 2_555 3_555 n
O4d H6d H5d 133.7047 2_555 14_555 n
O4d H6d H6d 97.5578 2_555 13_555 n
O4d H6d H7d 96.1233 2_555 13_555 n
O4d H6d Cm4 68.1634 2_555 1_555 n
O4d H6d Dm13 107.7511 2_555 1_555 n
O4d H6d Dm14 35.8068 2_555 4_556 n
O4d H6d Dm15 41.6282 2_555 13_555 n
O4d H6d H2d 169.8542 15_555 3_555 n
O4d H6d H3d 70.0625 15_555 3_555 n
O4d H6d H5d 157.2102 15_555 14_555 n
O4d H6d H6d 34.7447 15_555 13_555 n
O4d H6d H7d 145.0216 15_555 13_555 n
O4d H6d Cm4 63.1322 15_555 1_555 n
O4d H6d Dm13 85.9523 15_555 1_555 n
O4d H6d Dm14 36.6353 15_555 4_556 n
O4d H6d Dm15 81.9972 15_555 13_555 n
H2d H6d H3d 100.867 3_555 3_555 n
H2d H6d H5d 21.0713 3_555 14_555 n
H2d H6d H6d 146.8506 3_555 13_555 n
H2d H6d H7d 25.3124 3_555 13_555 n
H2d H6d Cm4 125.6621 3_555 1_555 n
H2d H6d Dm13 104.1385 3_555 1_555 n
H2d H6d Dm14 145.1004 3_555 4_556 n
H2d H6d Dm15 101.7823 3_555 13_555 n
H3d H6d H5d 110.3508 3_555 14_555 n
H3d H6d H6d 95.1783 3_555 13_555 n
H3d H6d H7d 75.6658 3_555 13_555 n
H3d H6d Cm4 108.5102 3_555 1_555 n
H3d H6d Dm13 148.0939 3_555 1_555 n
H3d H6d Dm14 67.8714 3_555 4_556 n
H3d H6d Dm15 82.9165 3_555 13_555 n
H5d H6d H6d 125.7848 14_555 13_555 n
H5d H6d H7d 38.5779 14_555 13_555 n
H5d H6d Cm4 133.1062 14_555 1_555 n
H5d H6d Dm13 99.9371 14_555 1_555 n
H5d H6d Dm14 165.9176 14_555 4_556 n
H5d H6d Dm15 120.7912 14_555 13_555 n
H6d H6d H7d 147.6493 13_555 13_555 n
H6d H6d Cm4 74.6133 13_555 1_555 n
H6d H6d Dm13 74.0973 13_555 1_555 n
H6d H6d Dm14 67.9961 13_555 4_556 n
H6d H6d Dm15 108.8902 13_555 13_555 n
H7d H6d Cm4 137.7313 13_555 1_555 n
H7d H6d Dm13 128.4698 13_555 1_555 n
H7d H6d Dm14 131.7909 13_555 4_556 n
H7d H6d Dm15 100.7921 13_555 13_555 n
Cm4 H6d Dm13 39.9688 1_555 1_555 n
Cm4 H6d Dm14 42.2404 1_555 4_556 n
Cm4 H6d Dm15 41.3687 1_555 13_555 n
Dm13 H6d Dm14 80.3016 1_555 4_556 n
Dm13 H6d Dm15 72.8811 1_555 13_555 n
Dm14 H6d Dm15 45.6146 4_556 13_555 n
C1b2 H7d C1b2 70.711 4_556 18_565 n
C1b2 H7d O1b2 50.8519 4_556 4_556 n
C1b2 H7d O1b2 79.6902 4_556 18_565 n
C1b2 H7d O2b2 104.1089 4_556 18_565 n
C1b2 H7d H2b2 24.1294 4_556 12_566 n
C1b2 H7d H2b2 33.8636 4_556 21_566 n
C1b2 H7d C1d 100.1026 4_556 2_555 n
C1b2 H7d C1d 152.1659 4_556 14_555 n
C1b2 H7d C2d 94.9721 4_556 3_555 n
C1b2 H7d C2d 141.6105 4_556 13_555 n
C1b2 H7d C3d 91.1335 4_556 1_555 n
C1b2 H7d C3d 160.0061 4_556 15_555 n
C1b2 H7d O4d 150.8825 4_556 15_555 n
C1b2 H7d H1d 118.8798 4_556 2_555 n
C1b2 H7d H1d 88.9096 4_556 14_555 n
C1b2 H7d H2d 51.4601 4_556 2_555 n
C1b2 H7d H2d 114.908 4_556 14_555 n
C1b2 H7d H4d 100.6124 4_556 3_555 n
C1b2 H7d H4d 112.8884 4_556 13_555 n
C1b2 H7d H5d 83.3 4_556 3_555 n
C1b2 H7d H5d 73.1117 4_556 13_555 n
C1b2 H7d H6d 147.4162 4_556 13_555 n
C1b2 H7d H7d 47.7694 4_556 15_555 n
C1b2 H7d O1b2 83.4811 18_565 4_556 n
C1b2 H7d O1b2 59.7546 18_565 18_565 n
C1b2 H7d O2b2 54.4267 18_565 18_565 n
C1b2 H7d H2b2 46.881 18_565 12_566 n
C1b2 H7d H2b2 37.1353 18_565 21_566 n
C1b2 H7d C1d 168.8706 18_565 2_555 n
C1b2 H7d C1d 135.5544 18_565 14_555 n
C1b2 H7d C2d 152.7805 18_565 3_555 n
C1b2 H7d C2d 127.8878 18_565 13_555 n
C1b2 H7d C3d 158.8761 18_565 1_555 n
C1b2 H7d C3d 122.5042 18_565 15_555 n
C1b2 H7d O4d 80.3136 18_565 15_555 n
C1b2 H7d H1d 110.9042 18_565 2_555 n
C1b2 H7d H1d 128.675 18_565 14_555 n
C1b2 H7d H2d 111.7232 18_565 2_555 n
C1b2 H7d H2d 66.2902 18_565 14_555 n
C1b2 H7d H4d 131.8012 18_565 3_555 n
C1b2 H7d H4d 124.9144 18_565 13_555 n
C1b2 H7d H5d 86.2689 18_565 3_555 n
C1b2 H7d H5d 93.7794 18_565 13_555 n
C1b2 H7d H6d 83.4434 18_565 13_555 n
C1b2 H7d H7d 118.4803 18_565 15_555 n
O1b2 H7d O1b2 43.1325 4_556 18_565 n
O1b2 H7d O2b2 137.6771 4_556 18_565 n
O1b2 H7d H2b2 60.5691 4_556 12_566 n
O1b2 H7d H2b2 65.002 4_556 21_566 n
O1b2 H7d C1d 95.625 4_556 2_555 n
O1b2 H7d C1d 128.1206 4_556 14_555 n
O1b2 H7d C2d 69.7761 4_556 3_555 n
O1b2 H7d C2d 94.4218 4_556 13_555 n
O1b2 H7d C3d 76.5085 4_556 1_555 n
O1b2 H7d C3d 112.466 4_556 15_555 n
O1b2 H7d O4d 129.7036 4_556 15_555 n
O1b2 H7d H1d 159.6752 4_556 2_555 n
O1b2 H7d H1d 119.4855 4_556 14_555 n
O1b2 H7d H2d 33.7915 4_556 2_555 n
O1b2 H7d H2d 77.4822 4_556 14_555 n
O1b2 H7d H4d 128.619 4_556 3_555 n
O1b2 H7d H4d 143.8394 4_556 13_555 n
O1b2 H7d H5d 33.4648 4_556 3_555 n
O1b2 H7d H5d 22.3998 4_556 13_555 n
O1b2 H7d H6d 108.1029 4_556 13_555 n
O1b2 H7d H7d 60.0751 4_556 15_555 n
O1b2 H7d O2b2 106.9444 18_565 18_565 n
O1b2 H7d H2b2 72.2711 18_565 12_566 n
O1b2 H7d H2b2 69.0204 18_565 21_566 n
O1b2 H7d C1d 126.047 18_565 2_555 n
O1b2 H7d C1d 119.0523 18_565 14_555 n
O1b2 H7d C2d 95.643 18_565 3_555 n
O1b2 H7d C2d 83.7332 18_565 13_555 n
O1b2 H7d C3d 107.4972 18_565 1_555 n
O1b2 H7d C3d 94.0971 18_565 15_555 n
O1b2 H7d O4d 88.3768 18_565 15_555 n
O1b2 H7d H1d 156.8343 18_565 2_555 n
O1b2 H7d H1d 162.4765 18_565 14_555 n
O1b2 H7d H2d 75.7131 18_565 2_555 n
O1b2 H7d H2d 36.7064 18_565 14_555 n
O1b2 H7d H4d 168.0421 18_565 3_555 n
O1b2 H7d H4d 167.2637 18_565 13_555 n
O1b2 H7d H5d 26.9183 18_565 3_555 n
O1b2 H7d H5d 38.3398 18_565 13_555 n
O1b2 H7d H6d 70.085 18_565 13_555 n
O1b2 H7d H7d 103.2076 18_565 15_555 n
O2b2 H7d H2b2 84.2672 18_565 12_566 n
O2b2 H7d H2b2 76.9233 18_565 21_566 n
O2b2 H7d C1d 124.6748 18_565 2_555 n
O2b2 H7d C1d 90.4257 18_565 14_555 n
O2b2 H7d C2d 152.5439 18_565 3_555 n
O2b2 H7d C2d 113.8111 18_565 13_555 n
O2b2 H7d C3d 144.2668 18_565 1_555 n
O2b2 H7d C3d 95.877 18_565 15_555 n
O2b2 H7d O4d 54.1168 18_565 15_555 n
O2b2 H7d H1d 57.2892 18_565 2_555 n
O2b2 H7d H1d 88.6378 18_565 14_555 n
O2b2 H7d H2d 155.1833 18_565 2_555 n
O2b2 H7d H2d 88.0217 18_565 14_555 n
O2b2 H7d H4d 84.6604 18_565 3_555 n
O2b2 H7d H4d 72.8288 18_565 13_555 n
O2b2 H7d H5d 132.3298 18_565 3_555 n
O2b2 H7d H5d 145.2278 18_565 13_555 n
O2b2 H7d H6d 74.4476 18_565 13_555 n
O2b2 H7d H7d 133.1083 18_565 15_555 n
H2b2 H7d H2b2 9.7769 12_566 21_566 n
H2b2 H7d C1d 123.3412 12_566 2_555 n
H2b2 H7d C1d 168.5714 12_566 14_555 n
H2b2 H7d C2d 118.1095 12_566 3_555 n
H2b2 H7d C2d 153.6293 12_566 13_555 n
H2b2 H7d C3d 115.2282 12_566 1_555 n
H2b2 H7d C3d 165.6646 12_566 15_555 n
H2b2 H7d O4d 126.763 12_566 15_555 n
H2b2 H7d H1d 118.4677 12_566 2_555 n
H2b2 H7d H1d 102.1657 12_566 14_555 n
H2b2 H7d H2d 72.9261 12_566 2_555 n
H2b2 H7d H2d 101.0994 12_566 14_555 n
H2b2 H7d H4d 112.6551 12_566 3_555 n
H2b2 H7d H4d 119.9953 12_566 13_555 n
H2b2 H7d H5d 86.5032 12_566 3_555 n
H2b2 H7d H5d 81.8489 12_566 13_555 n
H2b2 H7d H6d 128.3343 12_566 13_555 n
H2b2 H7d H7d 71.7187 12_566 15_555 n
H2b2 H7d C1d 132.9153 21_566 2_555 n
H2b2 H7d C1d 166.8569 21_566 14_555 n
H2b2 H7d C2d 126.9466 21_566 3_555 n
H2b2 H7d C2d 152.7236 21_566 13_555 n
H2b2 H7d C3d 124.8561 21_566 1_555 n
H2b2 H7d C3d 158.1291 21_566 15_555 n
H2b2 H7d O4d 117.019 21_566 15_555 n
H2b2 H7d H1d 117.7815 21_566 2_555 n
H2b2 H7d H1d 108.0798 21_566 14_555 n
H2b2 H7d H2d 81.3663 21_566 2_555 n
H2b2 H7d H2d 94.2415 21_566 14_555 n
H2b2 H7d H4d 117.648 21_566 3_555 n
H2b2 H7d H4d 122.4277 21_566 13_555 n
H2b2 H7d H5d 86.9489 21_566 3_555 n
H2b2 H7d H5d 84.8336 21_566 13_555 n
H2b2 H7d H6d 119.3198 21_566 13_555 n
H2b2 H7d H7d 81.4955 21_566 15_555 n
C1d H7d C1d 52.6034 2_555 14_555 n
C1d H7d C2d 30.4182 2_555 3_555 n
C1d H7d C2d 63.2235 2_555 13_555 n
C1d H7d C3d 19.5964 2_555 1_555 n
C1d H7d C3d 68.1045 2_555 15_555 n
C1d H7d O4d 108.3372 2_555 15_555 n
C1d H7d H1d 67.4202 2_555 2_555 n
C1d H7d H1d 42.8055 2_555 14_555 n
C1d H7d H2d 64.3413 2_555 2_555 n
C1d H7d H2d 124.4284 2_555 14_555 n
C1d H7d H4d 42.0088 2_555 3_555 n
C1d H7d H4d 51.9345 2_555 13_555 n
C1d H7d H5d 99.1294 2_555 3_555 n
C1d H7d H5d 89.3221 2_555 13_555 n
C1d H7d H6d 107.2858 2_555 13_555 n
C1d H7d H7d 52.6719 2_555 15_555 n
C1d H7d C2d 64.5432 14_555 3_555 n
C1d H7d C2d 37.3945 14_555 13_555 n
C1d H7d C3d 64.5204 14_555 1_555 n
C1d H7d C3d 25.1003 14_555 15_555 n
C1d H7d O4d 55.7343 14_555 15_555 n
C1d H7d H1d 50.5413 14_555 2_555 n
C1d H7d H1d 67.5074 14_555 14_555 n
C1d H7d H2d 110.1502 14_555 2_555 n
C1d H7d H2d 88.7897 14_555 14_555 n
C1d H7d H4d 56.6089 14_555 3_555 n
C1d H7d H4d 48.6038 14_555 13_555 n
C1d H7d H5d 104.4795 14_555 3_555 n
C1d H7d H5d 107.9145 14_555 13_555 n
C1d H7d H6d 59.1371 14_555 13_555 n
C1d H7d H7d 105.2754 14_555 15_555 n
C2d H7d C2d 52.4587 3_555 13_555 n
C2d H7d C3d 13.2804 3_555 1_555 n
C2d H7d C3d 66.5313 3_555 15_555 n
C2d H7d O4d 112.6893 3_555 15_555 n
C2d H7d H1d 96.249 3_555 2_555 n
C2d H7d H1d 71.9527 3_555 14_555 n
C2d H7d H2d 45.6707 3_555 2_555 n
C2d H7d H2d 101.7895 3_555 14_555 n
C2d H7d H4d 72.4034 3_555 3_555 n
C2d H7d H4d 81.6877 3_555 13_555 n
C2d H7d H5d 68.7339 3_555 3_555 n
C2d H7d H5d 59.4013 3_555 13_555 n
C2d H7d H6d 99.7209 3_555 13_555 n
C2d H7d H7d 51.91 3_555 15_555 n
C2d H7d C3d 61.3636 13_555 1_555 n
C2d H7d C3d 18.7126 13_555 15_555 n
C2d H7d O4d 61.4555 13_555 15_555 n
C2d H7d H1d 87.8706 13_555 2_555 n
C2d H7d H1d 97.4939 13_555 14_555 n
C2d H7d H2d 90.9738 13_555 2_555 n
C2d H7d H2d 62.519 13_555 14_555 n
C2d H7d H4d 88.9638 13_555 3_555 n
C2d H7d H4d 84.8081 13_555 13_555 n
C2d H7d H5d 67.1455 13_555 3_555 n
C2d H7d H5d 72.43 13_555 13_555 n
C2d H7d H6d 47.7044 13_555 13_555 n
C2d H7d H7d 104.3687 13_555 15_555 n
C3d H7d C3d 72.4813 1_555 15_555 n
C3d H7d O4d 117.8586 1_555 15_555 n
C3d H7d H1d 87.0135 1_555 2_555 n
C3d H7d H1d 59.0829 1_555 14_555 n
C3d H7d H2d 47.1532 1_555 2_555 n
C3d H7d H2d 114.8383 1_555 14_555 n
C3d H7d H4d 60.5873 1_555 3_555 n
C3d H7d H4d 71.4725 1_555 13_555 n
C3d H7d H5d 80.7995 1_555 3_555 n
C3d H7d H5d 69.9694 1_555 13_555 n
C3d H7d H6d 109.0287 1_555 13_555 n
C3d H7d H7d 44.4921 1_555 15_555 n
C3d H7d O4d 46.1789 15_555 15_555 n
C3d H7d H1d 72.6988 15_555 2_555 n
C3d H7d H1d 92.1656 15_555 14_555 n
C3d H7d H2d 108.6528 15_555 2_555 n
C3d H7d H2d 64.6121 15_555 14_555 n
C3d H7d H4d 81.5833 15_555 3_555 n
C3d H7d H4d 73.3827 15_555 13_555 n
C3d H7d H5d 82.8221 15_555 3_555 n
C3d H7d H5d 90.1666 15_555 13_555 n
C3d H7d H6d 39.1941 15_555 13_555 n
C3d H7d H7d 116.9735 15_555 15_555 n
O4d H7d H1d 68.6903 15_555 2_555 n
O4d H7d H1d 107.64 15_555 14_555 n
O4d H7d H2d 149.7907 15_555 2_555 n
O4d H7d H2d 52.3924 15_555 14_555 n
O4d H7d H4d 96.4535 15_555 3_555 n
O4d H7d H4d 81.2641 15_555 13_555 n
O4d H7d H5d 97.9373 15_555 3_555 n
O4d H7d H5d 112.5816 15_555 13_555 n
O4d H7d H6d 23.0367 15_555 13_555 n
O4d H7d H7d 161.0076 15_555 15_555 n
H1d H7d H1d 40.3071 2_555 14_555 n
H1d H7d H2d 126.1214 2_555 2_555 n
H1d H7d H2d 120.9289 2_555 14_555 n
H1d H7d H4d 31.1161 2_555 3_555 n
H1d H7d H4d 16.3101 2_555 13_555 n
H1d H7d H5d 155.0133 2_555 3_555 n
H1d H7d H5d 154.8155 2_555 13_555 n
H1d H7d H6d 88.3325 2_555 13_555 n
H1d H7d H7d 99.7799 2_555 15_555 n
H1d H7d H2d 86.7785 14_555 2_555 n
H1d H7d H2d 156.0331 14_555 14_555 n
H1d H7d H4d 11.7652 14_555 3_555 n
H1d H7d H4d 26.3767 14_555 13_555 n
H1d H7d H5d 138.9792 14_555 3_555 n
H1d H7d H5d 125.4134 14_555 13_555 n
H1d H7d H6d 123.2606 14_555 13_555 n
H1d H7d H7d 59.4728 14_555 15_555 n
H2d H7d H2d 105.5709 2_555 14_555 n
H2d H7d H4d 95.0181 2_555 3_555 n
H2d H7d H4d 110.0616 2_555 13_555 n
H2d H7d H5d 57.2245 2_555 3_555 n
H2d H7d H5d 41.7278 2_555 13_555 n
H2d H7d H6d 127.6853 2_555 13_555 n
H2d H7d H7d 29.4735 2_555 15_555 n
H2d H7d H4d 144.4476 14_555 3_555 n
H2d H7d H4d 131.4944 14_555 13_555 n
H2d H7d H5d 48.3465 14_555 3_555 n
H2d H7d H5d 63.8432 14_555 13_555 n
H2d H7d H6d 33.5112 14_555 13_555 n
H2d H7d H7d 135.0444 14_555 15_555 n
H4d H7d H4d 15.5929 3_555 13_555 n
H4d H7d H5d 141.1354 3_555 3_555 n
H4d H7d H5d 130.1116 3_555 13_555 n
H4d H7d H6d 111.4956 3_555 13_555 n
H4d H7d H7d 69.4275 3_555 15_555 n
H4d H7d H5d 147.679 13_555 3_555 n
H4d H7d H5d 141.0858 13_555 13_555 n
H4d H7d H6d 97.9844 13_555 13_555 n
H4d H7d H7d 85.0204 13_555 15_555 n
H5d H7d H5d 15.4967 3_555 13_555 n
H5d H7d H6d 75.3412 3_555 13_555 n
H5d H7d H7d 86.6979 3_555 15_555 n
H5d H7d H6d 89.657 13_555 13_555 n
H5d H7d H7d 71.2012 13_555 15_555 n
H6d H7d H7d 150.9574 13_555 15_555 n
Dm1 Cm1 Dm1 2.244 1_555 4_556 n
Dm1 Cm1 Dm2 109.4725 1_555 1_555 n
Dm1 Cm1 Dm2 107.2285 1_555 4_556 n
Dm1 Cm1 Dm3 109.4729 1_555 1_555 n
Dm1 Cm1 Dm3 110.574 1_555 4_556 n
Dm1 Cm1 Dm4 109.4808 1_555 1_555 n
Dm1 Cm1 Dm4 110.5998 1_555 4_556 n
Dm1 Cm1 Dm2 107.2285 4_556 1_555 n
Dm1 Cm1 Dm2 109.4725 4_556 4_556 n
Dm1 Cm1 Dm3 110.574 4_556 1_555 n
Dm1 Cm1 Dm3 109.4729 4_556 4_556 n
Dm1 Cm1 Dm4 110.5999 4_556 1_555 n
Dm1 Cm1 Dm4 109.4807 4_556 4_556 n
Dm2 Cm1 Dm2 143.2956 1_555 4_556 n
Dm2 Cm1 Dm3 109.4684 1_555 1_555 n
Dm2 Cm1 Dm3 57.1854 1_555 4_556 n
Dm2 Cm1 Dm4 109.4705 1_555 1_555 n
Dm2 Cm1 Dm4 56.215 1_555 4_556 n
Dm2 Cm1 Dm3 57.1854 4_556 1_555 n
Dm2 Cm1 Dm3 109.4684 4_556 4_556 n
Dm2 Cm1 Dm4 56.215 4_556 1_555 n
Dm2 Cm1 Dm4 109.4704 4_556 4_556 n
Dm3 Cm1 Dm3 54.9103 1_555 4_556 n
Dm3 Cm1 Dm4 109.4624 1_555 1_555 n
Dm3 Cm1 Dm4 139.9268 1_555 4_556 n
Dm3 Cm1 Dm4 139.9268 4_556 1_555 n
Dm3 Cm1 Dm4 109.4624 4_556 4_556 n
Dm4 Cm1 Dm4 55.8778 1_555 4_556 n
O2a2 Dm1 O2a2 93.6557 15_555 -20_556 n
O2a2 Dm1 Cm1 123.689 15_555 1_555 n
O2a2 Dm1 Dm1 42.6025 15_555 4_556 n
O2a2 Dm1 Cm1 126.5438 -20_556 1_555 n
O2a2 Dm1 Dm1 136.2583 -20_556 4_556 n
Cm1 Dm1 Dm1 88.878 1_555 4_556 n
Cm1 Dm2 Dm3 61.4023 1_555 4_556 n
Cm1 Dm2 Dm4 61.894 1_555 4_556 n
Dm3 Dm2 Dm4 118.5579 4_556 4_556 n
O1a2 Dm3 Cm1 129.4487 -20_556 1_555 n
O1a2 Dm3 Dm2 122.7601 -20_556 4_556 n
O1a2 Dm3 Dm3 106.9419 -20_556 4_556 n
Cm1 Dm3 Dm2 61.4124 1_555 4_556 n
Cm1 Dm3 Dm3 62.5448 1_555 4_556 n
Dm2 Dm3 Dm3 120.6639 4_556 4_556 n
Cm1 Dm4 Dm2 61.891 1_555 4_556 n
Cm1 Dm4 Dm4 62.061 1_555 4_556 n
Dm2 Dm4 Dm4 120.6665 4_556 4_556 n
Dm5 Cm2 Dm6 109.4711 1_555 1_555 n
Dm5 Cm2 Dm7 109.4782 1_555 1_555 n
Dm5 Cm2 Dm7 109.4782 1_555 13_555 n
Dm6 Cm2 Dm7 109.4566 1_555 1_555 n
Dm6 Cm2 Dm7 109.4566 1_555 13_555 n
Dm7 Cm2 Dm7 109.4865 1_555 13_555 n
Dm9a Cm3 Dm9b 180.0 1_555 1_555 n
Dm9a Cm3 Dm12a 109.3538 1_555 1_555 n
Dm9a Cm3 Dm12a 109.3538 1_555 2_555 n
Dm9a Cm3 Dm12a 109.3538 1_555 3_555 n
Dm9a Cm3 Dm12b 70.5287 1_555 1_555 n
Dm9a Cm3 Dm12b 70.5287 1_555 2_555 n
Dm9a Cm3 Dm12b 70.5287 1_555 3_555 n
Dm9b Cm3 Dm12a 70.6462 1_555 1_555 n
Dm9b Cm3 Dm12a 70.6462 1_555 2_555 n
Dm9b Cm3 Dm12a 70.6462 1_555 3_555 n
Dm9b Cm3 Dm12b 109.4713 1_555 1_555 n
Dm9b Cm3 Dm12b 109.4713 1_555 2_555 n
Dm9b Cm3 Dm12b 109.4713 1_555 3_555 n
Dm12a Cm3 Dm12a 109.5884 1_555 2_555 n
Dm12a Cm3 Dm12a 109.5884 1_555 3_555 n
Dm12a Cm3 Dm12b 38.8251 1_555 1_555 n
Dm12a Cm3 Dm12b 123.7267 1_555 2_555 n
Dm12a Cm3 Dm12b 123.7267 1_555 3_555 n
Dm12a Cm3 Dm12a 109.5884 2_555 3_555 n
Dm12a Cm3 Dm12b 123.7267 2_555 1_555 n
Dm12a Cm3 Dm12b 38.8251 2_555 2_555 n
Dm12a Cm3 Dm12b 123.7267 2_555 3_555 n
Dm12a Cm3 Dm12b 123.7267 3_555 1_555 n
Dm12a Cm3 Dm12b 123.7267 3_555 2_555 n
Dm12a Cm3 Dm12b 38.8251 3_555 3_555 n
Dm12b Cm3 Dm12b 109.4711 1_555 2_555 n
Dm12b Cm3 Dm12b 109.4711 1_555 3_555 n
Dm12b Cm3 Dm12b 109.4711 2_555 3_555 n
Cm3 Dm9a Dm12b 54.7356 1_555 1_555 n
Cm3 Dm9a Dm12b 54.7356 1_555 2_555 n
Cm3 Dm9a Dm12b 54.7356 1_555 3_555 n
Dm12b Dm9a Dm12b 90.0 1_555 2_555 n
Dm12b Dm9a Dm12b 90.0 1_555 3_555 n
Dm12b Dm9a Dm12b 90.0 2_555 3_555 n
Cm3 Dm9b Dm12a 54.912 1_555 1_555 n
Cm3 Dm9b Dm12a 54.912 1_555 2_555 n
Cm3 Dm9b Dm12a 54.912 1_555 3_555 n
Dm12a Dm9b Dm12a 90.2492 1_555 2_555 n
Dm12a Dm9b Dm12a 90.2492 1_555 3_555 n
Dm12a Dm9b Dm12a 90.2492 2_555 3_555 n
Cm3 Dm12a Dm9b 54.4417 1_555 1_555 n
Cm3 Dm12a Dm12b 70.6462 1_555 1_555 n
Dm9b Dm12a Dm12b 125.088 1_555 1_555 n
Cm3 Dm12b Dm9a 54.7357 1_555 1_555 n
Cm3 Dm12b Dm12a 70.5287 1_555 1_555 n
Dm9a Dm12b Dm12a 125.2644 1_555 1_555 n
Fe1 Cm4 Hme12 66.3972 -6_656 12_566 n
Fe1 Cm4 Hme12 66.3972 -6_656 22_656 n
Fe1 Cm4 Hme12 66.3972 -6_656 -10_565 n
Fe1 Cm4 Hme12 66.3972 -6_656 -24_655 n
Fe1 Cm4 Dme12 66.3972 -6_656 12_566 n
Fe1 Cm4 Dme12 66.3972 -6_656 22_656 n
Fe1 Cm4 Dme12 66.3972 -6_656 -10_565 n
Fe1 Cm4 Dme12 66.3972 -6_656 -24_655 n
Fe1 Cm4 O4d 88.6288 -6_656 2_555 n
Fe1 Cm4 O4d 88.6288 -6_656 15_555 n
Fe1 Cm4 O4d 88.6288 -6_656 -11_556 n
Fe1 Cm4 O4d 88.6288 -6_656 -20_556 n
Fe1 Cm4 H6d 112.5158 -6_656 1_555 n
Fe1 Cm4 H6d 112.5158 -6_656 4_556 n
Fe1 Cm4 H6d 112.5158 -6_656 13_555 n
Fe1 Cm4 H6d 112.5158 -6_656 16_556 n
Fe1 Cm4 Dm13 180.0 -6_656 1_555 n
Fe1 Cm4 Dm14 70.5505 -6_656 1_555 n
Fe1 Cm4 Dm14 70.5505 -6_656 4_556 n
Fe1 Cm4 Dm15 70.5542 -6_656 1_555 n
Fe1 Cm4 Dm15 70.5542 -6_656 4_556 n
Fe1 Cm4 Dm15 70.5542 -6_656 13_555 n
Fe1 Cm4 Dm15 70.5542 -6_656 16_556 n
Hme12 Cm4 Hme12 97.457 12_566 22_656 n
Hme12 Cm4 Hme12 63.23 12_566 -10_565 n
Hme12 Cm4 Hme12 132.7945 12_566 -24_655 n
Hme12 Cm4 Dme12 0.0 12_566 12_566 n
Hme12 Cm4 Dme12 97.457 12_566 22_656 n
Hme12 Cm4 Dme12 63.23 12_566 -10_565 n
Hme12 Cm4 Dme12 132.7945 12_566 -24_655 n
Hme12 Cm4 O4d 75.9038 12_566 2_555 n
Hme12 Cm4 O4d 40.5436 12_566 15_555 n
Hme12 Cm4 O4d 137.7953 12_566 -11_556 n
Hme12 Cm4 O4d 102.967 12_566 -20_556 n
Hme12 Cm4 H6d 83.6214 12_566 1_555 n
Hme12 Cm4 H6d 144.7453 12_566 4_556 n
Hme12 Cm4 H6d 59.3401 12_566 13_555 n
Hme12 Cm4 H6d 114.6926 12_566 16_556 n
Hme12 Cm4 Dm13 113.6028 12_566 1_555 n
Hme12 Cm4 Dm14 111.16 12_566 1_555 n
Hme12 Cm4 Dm14 51.1255 12_566 4_556 n
Hme12 Cm4 Dm15 6.1599 12_566 1_555 n
Hme12 Cm4 Dm15 60.0114 12_566 4_556 n
Hme12 Cm4 Dm15 103.4876 12_566 13_555 n
Hme12 Cm4 Dm15 136.6884 12_566 16_556 n
Hme12 Cm4 Hme12 132.7945 22_656 -10_565 n
Hme12 Cm4 Hme12 63.23 22_656 -24_655 n
Hme12 Cm4 Dme12 97.457 22_656 12_566 n
Hme12 Cm4 Dme12 0.0 22_656 22_656 n
Hme12 Cm4 Dme12 132.7945 22_656 -10_565 n
Hme12 Cm4 Dme12 63.23 22_656 -24_655 n
Hme12 Cm4 O4d 40.5436 22_656 2_555 n
Hme12 Cm4 O4d 75.9038 22_656 15_555 n
Hme12 Cm4 O4d 102.967 22_656 -11_556 n
Hme12 Cm4 O4d 137.7953 22_656 -20_556 n
Hme12 Cm4 H6d 59.3401 22_656 1_555 n
Hme12 Cm4 H6d 114.6926 22_656 4_556 n
Hme12 Cm4 H6d 83.6214 22_656 13_555 n
Hme12 Cm4 H6d 144.7453 22_656 16_556 n
Hme12 Cm4 Dm13 113.6028 22_656 1_555 n
Hme12 Cm4 Dm14 111.16 22_656 1_555 n
Hme12 Cm4 Dm14 51.1255 22_656 4_556 n
Hme12 Cm4 Dm15 103.4876 22_656 1_555 n
Hme12 Cm4 Dm15 136.6884 22_656 4_556 n
Hme12 Cm4 Dm15 6.1599 22_656 13_555 n
Hme12 Cm4 Dm15 60.0114 22_656 16_556 n
Hme12 Cm4 Hme12 97.457 -10_565 -24_655 n
Hme12 Cm4 Dme12 63.23 -10_565 12_566 n
Hme12 Cm4 Dme12 132.7945 -10_565 22_656 n
Hme12 Cm4 Dme12 0.0 -10_565 -10_565 n
Hme12 Cm4 Dme12 97.457 -10_565 -24_655 n
Hme12 Cm4 O4d 137.7952 -10_565 2_555 n
Hme12 Cm4 O4d 102.9669 -10_565 15_555 n
Hme12 Cm4 O4d 75.9038 -10_565 -11_556 n
Hme12 Cm4 O4d 40.5436 -10_565 -20_556 n
Hme12 Cm4 H6d 144.7452 -10_565 1_555 n
Hme12 Cm4 H6d 83.6214 -10_565 4_556 n
Hme12 Cm4 H6d 114.6926 -10_565 13_555 n
Hme12 Cm4 H6d 59.3401 -10_565 16_556 n
Hme12 Cm4 Dm13 113.6028 -10_565 1_555 n
Hme12 Cm4 Dm14 51.1255 -10_565 1_555 n
Hme12 Cm4 Dm14 111.16 -10_565 4_556 n
Hme12 Cm4 Dm15 60.0114 -10_565 1_555 n
Hme12 Cm4 Dm15 6.1598 -10_565 4_556 n
Hme12 Cm4 Dm15 136.6883 -10_565 13_555 n
Hme12 Cm4 Dm15 103.4875 -10_565 16_556 n
Hme12 Cm4 Dme12 132.7945 -24_655 12_566 n
Hme12 Cm4 Dme12 63.23 -24_655 22_656 n
Hme12 Cm4 Dme12 97.457 -24_655 -10_565 n
Hme12 Cm4 Dme12 0.0 -24_655 -24_655 n
Hme12 Cm4 O4d 102.9669 -24_655 2_555 n
Hme12 Cm4 O4d 137.7952 -24_655 15_555 n
Hme12 Cm4 O4d 40.5436 -24_655 -11_556 n
Hme12 Cm4 O4d 75.9038 -24_655 -20_556 n
Hme12 Cm4 H6d 114.6926 -24_655 1_555 n
Hme12 Cm4 H6d 59.3401 -24_655 4_556 n
Hme12 Cm4 H6d 144.7452 -24_655 13_555 n
Hme12 Cm4 H6d 83.6214 -24_655 16_556 n
Hme12 Cm4 Dm13 113.6028 -24_655 1_555 n
Hme12 Cm4 Dm14 51.1255 -24_655 1_555 n
Hme12 Cm4 Dm14 111.16 -24_655 4_556 n
Hme12 Cm4 Dm15 136.6883 -24_655 1_555 n
Hme12 Cm4 Dm15 103.4875 -24_655 4_556 n
Hme12 Cm4 Dm15 60.0114 -24_655 13_555 n
Hme12 Cm4 Dm15 6.1598 -24_655 16_556 n
Dme12 Cm4 Dme12 97.457 12_566 22_656 n
Dme12 Cm4 Dme12 63.23 12_566 -10_565 n
Dme12 Cm4 Dme12 132.7945 12_566 -24_655 n
Dme12 Cm4 O4d 75.9038 12_566 2_555 n
Dme12 Cm4 O4d 40.5436 12_566 15_555 n
Dme12 Cm4 O4d 137.7953 12_566 -11_556 n
Dme12 Cm4 O4d 102.967 12_566 -20_556 n
Dme12 Cm4 H6d 83.6214 12_566 1_555 n
Dme12 Cm4 H6d 144.7453 12_566 4_556 n
Dme12 Cm4 H6d 59.3401 12_566 13_555 n
Dme12 Cm4 H6d 114.6926 12_566 16_556 n
Dme12 Cm4 Dm13 113.6028 12_566 1_555 n
Dme12 Cm4 Dm14 111.16 12_566 1_555 n
Dme12 Cm4 Dm14 51.1255 12_566 4_556 n
Dme12 Cm4 Dm15 6.1599 12_566 1_555 n
Dme12 Cm4 Dm15 60.0114 12_566 4_556 n
Dme12 Cm4 Dm15 103.4876 12_566 13_555 n
Dme12 Cm4 Dm15 136.6884 12_566 16_556 n
Dme12 Cm4 Dme12 132.7945 22_656 -10_565 n
Dme12 Cm4 Dme12 63.23 22_656 -24_655 n
Dme12 Cm4 O4d 40.5436 22_656 2_555 n
Dme12 Cm4 O4d 75.9038 22_656 15_555 n
Dme12 Cm4 O4d 102.967 22_656 -11_556 n
Dme12 Cm4 O4d 137.7953 22_656 -20_556 n
Dme12 Cm4 H6d 59.3401 22_656 1_555 n
Dme12 Cm4 H6d 114.6926 22_656 4_556 n
Dme12 Cm4 H6d 83.6214 22_656 13_555 n
Dme12 Cm4 H6d 144.7453 22_656 16_556 n
Dme12 Cm4 Dm13 113.6028 22_656 1_555 n
Dme12 Cm4 Dm14 111.16 22_656 1_555 n
Dme12 Cm4 Dm14 51.1255 22_656 4_556 n
Dme12 Cm4 Dm15 103.4876 22_656 1_555 n
Dme12 Cm4 Dm15 136.6884 22_656 4_556 n
Dme12 Cm4 Dm15 6.1599 22_656 13_555 n
Dme12 Cm4 Dm15 60.0114 22_656 16_556 n
Dme12 Cm4 Dme12 97.457 -10_565 -24_655 n
Dme12 Cm4 O4d 137.7952 -10_565 2_555 n
Dme12 Cm4 O4d 102.9669 -10_565 15_555 n
Dme12 Cm4 O4d 75.9038 -10_565 -11_556 n
Dme12 Cm4 O4d 40.5436 -10_565 -20_556 n
Dme12 Cm4 H6d 144.7452 -10_565 1_555 n
Dme12 Cm4 H6d 83.6214 -10_565 4_556 n
Dme12 Cm4 H6d 114.6926 -10_565 13_555 n
Dme12 Cm4 H6d 59.3401 -10_565 16_556 n
Dme12 Cm4 Dm13 113.6028 -10_565 1_555 n
Dme12 Cm4 Dm14 51.1255 -10_565 1_555 n
Dme12 Cm4 Dm14 111.16 -10_565 4_556 n
Dme12 Cm4 Dm15 60.0114 -10_565 1_555 n
Dme12 Cm4 Dm15 6.1598 -10_565 4_556 n
Dme12 Cm4 Dm15 136.6883 -10_565 13_555 n
Dme12 Cm4 Dm15 103.4875 -10_565 16_556 n
Dme12 Cm4 O4d 102.9669 -24_655 2_555 n
Dme12 Cm4 O4d 137.7952 -24_655 15_555 n
Dme12 Cm4 O4d 40.5436 -24_655 -11_556 n
Dme12 Cm4 O4d 75.9038 -24_655 -20_556 n
Dme12 Cm4 H6d 114.6926 -24_655 1_555 n
Dme12 Cm4 H6d 59.3401 -24_655 4_556 n
Dme12 Cm4 H6d 144.7452 -24_655 13_555 n
Dme12 Cm4 H6d 83.6214 -24_655 16_556 n
Dme12 Cm4 Dm13 113.6028 -24_655 1_555 n
Dme12 Cm4 Dm14 51.1255 -24_655 1_555 n
Dme12 Cm4 Dm14 111.16 -24_655 4_556 n
Dme12 Cm4 Dm15 136.6883 -24_655 1_555 n
Dme12 Cm4 Dm15 103.4875 -24_655 4_556 n
Dme12 Cm4 Dm15 60.0114 -24_655 13_555 n
Dme12 Cm4 Dm15 6.1598 -24_655 16_556 n
O4d Cm4 O4d 40.1819 2_555 15_555 n
O4d Cm4 O4d 139.7165 2_555 -11_556 n
O4d Cm4 O4d 177.2577 2_555 -20_556 n
O4d Cm4 H6d 24.1166 2_555 1_555 n
O4d Cm4 H6d 138.4825 2_555 4_556 n
O4d Cm4 H6d 43.0779 2_555 13_555 n
O4d Cm4 H6d 158.5979 2_555 16_556 n
O4d Cm4 Dm13 91.3712 2_555 1_555 n
O4d Cm4 Dm14 151.3185 2_555 1_555 n
O4d Cm4 Dm14 26.7172 2_555 4_556 n
O4d Cm4 Dm15 80.201 2_555 1_555 n
O4d Cm4 Dm15 135.6648 2_555 4_556 n
O4d Cm4 Dm15 43.0132 2_555 13_555 n
O4d Cm4 Dm15 98.8738 2_555 16_556 n
O4d Cm4 O4d 177.2577 15_555 -11_556 n
O4d Cm4 O4d 139.7165 15_555 -20_556 n
O4d Cm4 H6d 43.0779 15_555 1_555 n
O4d Cm4 H6d 158.5979 15_555 4_556 n
O4d Cm4 H6d 24.1166 15_555 13_555 n
O4d Cm4 H6d 138.4825 15_555 16_556 n
O4d Cm4 Dm13 91.3712 15_555 1_555 n
O4d Cm4 Dm14 151.3185 15_555 1_555 n
O4d Cm4 Dm14 26.7172 15_555 4_556 n
O4d Cm4 Dm15 43.0132 15_555 1_555 n
O4d Cm4 Dm15 98.8738 15_555 4_556 n
O4d Cm4 Dm15 80.201 15_555 13_555 n
O4d Cm4 Dm15 135.6648 15_555 16_556 n
O4d Cm4 O4d 40.1819 -11_556 -20_556 n
O4d Cm4 H6d 138.4825 -11_556 1_555 n
O4d Cm4 H6d 24.1166 -11_556 4_556 n
O4d Cm4 H6d 158.5979 -11_556 13_555 n
O4d Cm4 H6d 43.0779 -11_556 16_556 n
O4d Cm4 Dm13 91.3712 -11_556 1_555 n
O4d Cm4 Dm14 26.7172 -11_556 1_555 n
O4d Cm4 Dm14 151.3187 -11_556 4_556 n
O4d Cm4 Dm15 135.6648 -11_556 1_555 n
O4d Cm4 Dm15 80.201 -11_556 4_556 n
O4d Cm4 Dm15 98.8738 -11_556 13_555 n
O4d Cm4 Dm15 43.0132 -11_556 16_556 n
O4d Cm4 H6d 158.5979 -20_556 1_555 n
O4d Cm4 H6d 43.0779 -20_556 4_556 n
O4d Cm4 H6d 138.4825 -20_556 13_555 n
O4d Cm4 H6d 24.1166 -20_556 16_556 n
O4d Cm4 Dm13 91.3712 -20_556 1_555 n
O4d Cm4 Dm14 26.7172 -20_556 1_555 n
O4d Cm4 Dm14 151.3187 -20_556 4_556 n
O4d Cm4 Dm15 98.8738 -20_556 1_555 n
O4d Cm4 Dm15 43.0132 -20_556 4_556 n
O4d Cm4 Dm15 135.6648 -20_556 13_555 n
O4d Cm4 Dm15 80.201 -20_556 16_556 n
H6d Cm4 H6d 124.4657 1_555 4_556 n
H6d Cm4 H6d 30.7734 1_555 13_555 n
H6d Cm4 H6d 134.9684 1_555 16_556 n
H6d Cm4 Dm13 67.4842 1_555 1_555 n
H6d Cm4 Dm14 164.1258 1_555 1_555 n
H6d Cm4 Dm14 45.0212 1_555 4_556 n
H6d Cm4 Dm15 85.807 1_555 1_555 n
H6d Cm4 Dm15 139.5891 1_555 4_556 n
H6d Cm4 Dm15 59.5728 1_555 13_555 n
H6d Cm4 Dm15 109.1528 1_555 16_556 n
H6d Cm4 H6d 134.9684 4_556 13_555 n
H6d Cm4 H6d 30.7734 4_556 16_556 n
H6d Cm4 Dm13 67.4842 4_556 1_555 n
H6d Cm4 Dm14 45.0212 4_556 1_555 n
H6d Cm4 Dm14 164.1261 4_556 4_556 n
H6d Cm4 Dm15 139.5891 4_556 1_555 n
H6d Cm4 Dm15 85.807 4_556 4_556 n
H6d Cm4 Dm15 109.1527 4_556 13_555 n
H6d Cm4 Dm15 59.5728 4_556 16_556 n
H6d Cm4 H6d 124.4657 13_555 16_556 n
H6d Cm4 Dm13 67.4842 13_555 1_555 n
H6d Cm4 Dm14 164.1258 13_555 1_555 n
H6d Cm4 Dm14 45.0212 13_555 4_556 n
H6d Cm4 Dm15 59.5728 13_555 1_555 n
H6d Cm4 Dm15 109.1528 13_555 4_556 n
H6d Cm4 Dm15 85.807 13_555 13_555 n
H6d Cm4 Dm15 139.5891 13_555 16_556 n
H6d Cm4 Dm13 67.4842 16_556 1_555 n
H6d Cm4 Dm14 45.0212 16_556 1_555 n
H6d Cm4 Dm14 164.1261 16_556 4_556 n
H6d Cm4 Dm15 109.1527 16_556 1_555 n
H6d Cm4 Dm15 59.5728 16_556 4_556 n
H6d Cm4 Dm15 139.5891 16_556 13_555 n
H6d Cm4 Dm15 85.807 16_556 16_556 n
Dm13 Cm4 Dm14 109.4495 1_555 1_555 n
Dm13 Cm4 Dm14 109.4496 1_555 4_556 n
Dm13 Cm4 Dm15 109.4458 1_555 1_555 n
Dm13 Cm4 Dm15 109.4458 1_555 4_556 n
Dm13 Cm4 Dm15 109.4458 1_555 13_555 n
Dm13 Cm4 Dm15 109.4458 1_555 16_556 n
Dm14 Cm4 Dm14 141.1011 1_555 4_556 n
Dm14 Cm4 Dm15 109.4998 1_555 1_555 n
Dm14 Cm4 Dm15 56.2542 1_555 4_556 n
Dm14 Cm4 Dm15 109.4998 1_555 13_555 n
Dm14 Cm4 Dm15 56.2542 1_555 16_556 n
Dm14 Cm4 Dm15 56.2542 4_556 1_555 n
Dm14 Cm4 Dm15 109.4999 4_556 4_556 n
Dm14 Cm4 Dm15 56.2542 4_556 13_555 n
Dm14 Cm4 Dm15 109.4999 4_556 16_556 n
Dm15 Cm4 Dm15 56.2721 1_555 4_556 n
Dm15 Cm4 Dm15 109.4865 1_555 13_555 n
Dm15 Cm4 Dm15 141.1084 1_555 16_556 n
Dm15 Cm4 Dm15 141.1084 4_556 13_555 n
Dm15 Cm4 Dm15 109.4865 4_556 16_556 n
Dm15 Cm4 Dm15 56.2721 13_555 16_556 n
H6d Dm13 H6d 132.0622 1_555 4_556 n
H6d Dm13 H6d 31.8053 1_555 13_555 n
H6d Dm13 H6d 145.0941 1_555 16_556 n
H6d Dm13 Cm4 72.547 1_555 1_555 n
H6d Dm13 H6d 145.0941 4_556 13_555 n
H6d Dm13 H6d 31.8053 4_556 16_556 n
H6d Dm13 Cm4 72.547 4_556 1_555 n
H6d Dm13 H6d 132.0622 13_555 16_556 n
H6d Dm13 Cm4 72.547 13_555 1_555 n
H6d Dm13 Cm4 72.547 16_556 1_555 n
Fe1 Dm14 Hme12 74.9469 -6_656 -10_565 n
Fe1 Dm14 Hme12 74.9469 -6_656 -24_655 n
Fe1 Dm14 Hme22 71.941 -6_656 12_566 n
Fe1 Dm14 Hme22 71.941 -6_656 22_656 n
Fe1 Dm14 Dme12 74.9469 -6_656 -10_565 n
Fe1 Dm14 Dme12 74.9469 -6_656 -24_655 n
Fe1 Dm14 Dme22 71.941 -6_656 12_566 n
Fe1 Dm14 Dme22 71.941 -6_656 22_656 n
Fe1 Dm14 O4d 131.0279 -6_656 -11_556 n
Fe1 Dm14 O4d 131.0279 -6_656 -20_556 n
Fe1 Dm14 H3d 114.9578 -6_656 -8_556 n
Fe1 Dm14 H3d 114.9578 -6_656 -23_556 n
Fe1 Dm14 H6d 156.9081 -6_656 4_556 n
Fe1 Dm14 H6d 156.9081 -6_656 16_556 n
Fe1 Dm14 Cm4 79.8609 -6_656 1_555 n
Fe1 Dm14 Dm15 75.7127 -6_656 4_556 n
Fe1 Dm14 Dm15 75.7127 -6_656 16_556 n
Hme12 Dm14 Hme12 149.7065 -10_565 -24_655 n
Hme12 Dm14 Hme22 4.3751 -10_565 12_566 n
Hme12 Dm14 Hme22 146.2321 -10_565 22_656 n
Hme12 Dm14 Dme12 0.0 -10_565 -10_565 n
Hme12 Dm14 Dme12 149.7065 -10_565 -24_655 n
Hme12 Dm14 Dme22 4.3751 -10_565 12_566 n
Hme12 Dm14 Dme22 146.2321 -10_565 22_656 n
Hme12 Dm14 O4d 148.6582 -10_565 -11_556 n
Hme12 Dm14 O4d 58.207 -10_565 -20_556 n
Hme12 Dm14 H3d 117.4825 -10_565 -8_556 n
Hme12 Dm14 H3d 73.1865 -10_565 -23_556 n
Hme12 Dm14 H6d 127.1485 -10_565 4_556 n
Hme12 Dm14 H6d 83.1412 -10_565 16_556 n
Hme12 Dm14 Cm4 88.9972 -10_565 1_555 n
Hme12 Dm14 Dm15 27.4156 -10_565 4_556 n
Hme12 Dm14 Dm15 141.6671 -10_565 16_556 n
Hme12 Dm14 Hme22 146.2321 -24_655 12_566 n
Hme12 Dm14 Hme22 4.3751 -24_655 22_656 n
Hme12 Dm14 Dme12 149.7065 -24_655 -10_565 n
Hme12 Dm14 Dme12 0.0 -24_655 -24_655 n
Hme12 Dm14 Dme22 146.2321 -24_655 12_566 n
Hme12 Dm14 Dme22 4.3751 -24_655 22_656 n
Hme12 Dm14 O4d 58.207 -24_655 -11_556 n
Hme12 Dm14 O4d 148.6582 -24_655 -20_556 n
Hme12 Dm14 H3d 73.1865 -24_655 -8_556 n
Hme12 Dm14 H3d 117.4825 -24_655 -23_556 n
Hme12 Dm14 H6d 83.1412 -24_655 4_556 n
Hme12 Dm14 H6d 127.1485 -24_655 16_556 n
Hme12 Dm14 Cm4 88.9972 -24_655 1_555 n
Hme12 Dm14 Dm15 141.6671 -24_655 4_556 n
Hme12 Dm14 Dm15 27.4156 -24_655 16_556 n
Hme22 Dm14 Hme22 142.5583 12_566 22_656 n
Hme22 Dm14 Dme12 4.3751 12_566 -10_565 n
Hme22 Dm14 Dme12 146.2321 12_566 -24_655 n
Hme22 Dm14 Dme22 0.0 12_566 12_566 n
Hme22 Dm14 Dme22 142.5583 12_566 22_656 n
Hme22 Dm14 O4d 149.4324 12_566 -11_556 n
Hme22 Dm14 O4d 60.402 12_566 -20_556 n
Hme22 Dm14 H3d 115.5309 12_566 -8_556 n
Hme22 Dm14 H3d 72.2052 12_566 -23_556 n
Hme22 Dm14 H6d 130.5151 12_566 4_556 n
Hme22 Dm14 H6d 86.5576 12_566 16_556 n
Hme22 Dm14 Cm4 91.5639 12_566 1_555 n
Hme22 Dm14 Dm15 30.607 12_566 4_556 n
Hme22 Dm14 Dm15 141.257 12_566 16_556 n
Hme22 Dm14 Dme12 146.2321 22_656 -10_565 n
Hme22 Dm14 Dme12 4.3751 22_656 -24_655 n
Hme22 Dm14 Dme22 142.5583 22_656 12_566 n
Hme22 Dm14 Dme22 0.0 22_656 22_656 n
Hme22 Dm14 O4d 60.402 22_656 -11_556 n
Hme22 Dm14 O4d 149.4324 22_656 -20_556 n
Hme22 Dm14 H3d 72.2052 22_656 -8_556 n
Hme22 Dm14 H3d 115.5309 22_656 -23_556 n
Hme22 Dm14 H6d 86.5576 22_656 4_556 n
Hme22 Dm14 H6d 130.5151 22_656 16_556 n
Hme22 Dm14 Cm4 91.5639 22_656 1_555 n
Hme22 Dm14 Dm15 141.257 22_656 4_556 n
Hme22 Dm14 Dm15 30.607 22_656 16_556 n
Dme12 Dm14 Dme12 149.7065 -10_565 -24_655 n
Dme12 Dm14 Dme22 4.3751 -10_565 12_566 n
Dme12 Dm14 Dme22 146.2321 -10_565 22_656 n
Dme12 Dm14 O4d 148.6582 -10_565 -11_556 n
Dme12 Dm14 O4d 58.207 -10_565 -20_556 n
Dme12 Dm14 H3d 117.4825 -10_565 -8_556 n
Dme12 Dm14 H3d 73.1865 -10_565 -23_556 n
Dme12 Dm14 H6d 127.1485 -10_565 4_556 n
Dme12 Dm14 H6d 83.1412 -10_565 16_556 n
Dme12 Dm14 Cm4 88.9972 -10_565 1_555 n
Dme12 Dm14 Dm15 27.4156 -10_565 4_556 n
Dme12 Dm14 Dm15 141.6671 -10_565 16_556 n
Dme12 Dm14 Dme22 146.2321 -24_655 12_566 n
Dme12 Dm14 Dme22 4.3751 -24_655 22_656 n
Dme12 Dm14 O4d 58.207 -24_655 -11_556 n
Dme12 Dm14 O4d 148.6582 -24_655 -20_556 n
Dme12 Dm14 H3d 73.1865 -24_655 -8_556 n
Dme12 Dm14 H3d 117.4825 -24_655 -23_556 n
Dme12 Dm14 H6d 83.1412 -24_655 4_556 n
Dme12 Dm14 H6d 127.1485 -24_655 16_556 n
Dme12 Dm14 Cm4 88.9972 -24_655 1_555 n
Dme12 Dm14 Dm15 141.6671 -24_655 4_556 n
Dme12 Dm14 Dm15 27.4156 -24_655 16_556 n
Dme22 Dm14 Dme22 142.5583 12_566 22_656 n
Dme22 Dm14 O4d 149.4324 12_566 -11_556 n
Dme22 Dm14 O4d 60.402 12_566 -20_556 n
Dme22 Dm14 H3d 115.5309 12_566 -8_556 n
Dme22 Dm14 H3d 72.2052 12_566 -23_556 n
Dme22 Dm14 H6d 130.5151 12_566 4_556 n
Dme22 Dm14 H6d 86.5576 12_566 16_556 n
Dme22 Dm14 Cm4 91.5639 12_566 1_555 n
Dme22 Dm14 Dm15 30.607 12_566 4_556 n
Dme22 Dm14 Dm15 141.257 12_566 16_556 n
Dme22 Dm14 O4d 60.402 22_656 -11_556 n
Dme22 Dm14 O4d 149.4324 22_656 -20_556 n
Dme22 Dm14 H3d 72.2052 22_656 -8_556 n
Dme22 Dm14 H3d 115.5309 22_656 -23_556 n
Dme22 Dm14 H6d 86.5576 22_656 4_556 n
Dme22 Dm14 H6d 130.5151 22_656 16_556 n
Dme22 Dm14 Cm4 91.5639 22_656 1_555 n
Dme22 Dm14 Dm15 141.257 22_656 4_556 n
Dme22 Dm14 Dm15 30.607 22_656 16_556 n
O4d Dm14 O4d 91.3381 -11_556 -20_556 n
O4d Dm14 H3d 41.2871 -11_556 -8_556 n
O4d Dm14 H3d 78.7511 -11_556 -23_556 n
O4d Dm14 H6d 32.43 -11_556 4_556 n
O4d Dm14 H6d 72.0592 -11_556 16_556 n
O4d Dm14 Cm4 110.5764 -11_556 1_555 n
O4d Dm14 Dm15 152.3396 -11_556 4_556 n
O4d Dm14 Dm15 69.3034 -11_556 16_556 n
O4d Dm14 H3d 78.7511 -20_556 -8_556 n
O4d Dm14 H3d 41.2871 -20_556 -23_556 n
O4d Dm14 H6d 72.0592 -20_556 4_556 n
O4d Dm14 H6d 32.43 -20_556 16_556 n
O4d Dm14 Cm4 110.5764 -20_556 1_555 n
O4d Dm14 Dm15 69.3034 -20_556 4_556 n
O4d Dm14 Dm15 152.3396 -20_556 16_556 n
H3d Dm14 H3d 45.7693 -8_556 -23_556 n
H3d Dm14 H6d 63.9684 -8_556 4_556 n
H3d Dm14 H6d 81.5199 -8_556 16_556 n
H3d Dm14 Cm4 151.6994 -8_556 1_555 n
H3d Dm14 Dm15 142.8348 -8_556 4_556 n
H3d Dm14 Dm15 97.0796 -8_556 16_556 n
H3d Dm14 H6d 81.5199 -23_556 4_556 n
H3d Dm14 H6d 63.9684 -23_556 16_556 n
H3d Dm14 Cm4 151.6994 -23_556 1_555 n
H3d Dm14 Dm15 97.0796 -23_556 4_556 n
H3d Dm14 Dm15 142.8348 -23_556 16_556 n
H6d Dm14 H6d 44.0078 4_556 16_556 n
H6d Dm14 Cm4 92.7384 4_556 1_555 n
H6d Dm14 Dm15 120.0746 4_556 4_556 n
H6d Dm14 Dm15 81.4942 4_556 16_556 n
H6d Dm14 Cm4 92.7384 16_556 1_555 n
H6d Dm14 Dm15 81.4942 16_556 4_556 n
H6d Dm14 Dm15 120.0746 16_556 16_556 n
Cm4 Dm14 Dm15 61.8831 1_555 4_556 n
Cm4 Dm14 Dm15 61.8831 1_555 16_556 n
Dm15 Dm14 Dm15 120.0274 4_556 16_556 n
Fe1 Dm15 C62 83.8579 -6_656 12_566 n
Fe1 Dm15 C62 82.9115 -6_656 -10_565 n
Fe1 Dm15 O2b2 115.9294 -6_656 18_565 n
Fe1 Dm15 Hme12 88.4035 -6_656 12_566 n
Fe1 Dm15 Hme12 72.1368 -6_656 -10_565 n
Fe1 Dm15 Hme22 70.4117 -6_656 12_566 n
Fe1 Dm15 Hme22 84.08 -6_656 -10_565 n
Fe1 Dm15 Dme12 88.4035 -6_656 12_566 n
Fe1 Dm15 Dme12 72.1368 -6_656 -10_565 n
Fe1 Dm15 Dme22 70.4117 -6_656 12_566 n
Fe1 Dm15 Dme22 84.08 -6_656 -10_565 n
Fe1 Dm15 O4d 86.7797 -6_656 2_555 n
Fe1 Dm15 O4d 109.7295 -6_656 15_555 n
Fe1 Dm15 H6d 128.4723 -6_656 13_555 n
Fe1 Dm15 Cm4 79.8519 -6_656 1_555 n
Fe1 Dm15 Dm14 75.7012 -6_656 4_556 n
Fe1 Dm15 Dm15 75.7016 -6_656 4_556 n
C62 Dm15 C62 4.2863 12_566 -10_565 n
C62 Dm15 O2b2 64.7435 12_566 18_565 n
C62 Dm15 Hme12 58.9295 12_566 12_566 n
C62 Dm15 Hme12 50.0143 12_566 -10_565 n
C62 Dm15 Hme22 44.0608 12_566 12_566 n
C62 Dm15 Hme22 52.1578 12_566 -10_565 n
C62 Dm15 Dme12 58.9295 12_566 12_566 n
C62 Dm15 Dme12 50.0143 12_566 -10_565 n
C62 Dm15 Dme22 44.0608 12_566 12_566 n
C62 Dm15 Dme22 52.1578 12_566 -10_565 n
C62 Dm15 O4d 163.1369 12_566 2_555 n
C62 Dm15 O4d 138.6463 12_566 15_555 n
C62 Dm15 H6d 142.7437 12_566 13_555 n
C62 Dm15 Cm4 130.7296 12_566 1_555 n
C62 Dm15 Dm14 153.7227 12_566 4_556 n
C62 Dm15 Dm15 69.1235 12_566 4_556 n
C62 Dm15 O2b2 68.792 -10_565 18_565 n
C62 Dm15 Hme12 63.1382 -10_565 12_566 n
C62 Dm15 Hme12 45.7469 -10_565 -10_565 n
C62 Dm15 Hme22 39.8312 -10_565 12_566 n
C62 Dm15 Hme22 56.292 -10_565 -10_565 n
C62 Dm15 Dme12 63.1382 -10_565 12_566 n
C62 Dm15 Dme12 45.7469 -10_565 -10_565 n
C62 Dm15 Dme22 39.8312 -10_565 12_566 n
C62 Dm15 Dme22 56.292 -10_565 -10_565 n
C62 Dm15 O4d 165.7639 -10_565 2_555 n
C62 Dm15 O4d 142.8605 -10_565 15_555 n
C62 Dm15 H6d 145.3562 -10_565 13_555 n
C62 Dm15 Cm4 126.4658 -10_565 1_555 n
C62 Dm15 Dm14 155.3089 -10_565 4_556 n
C62 Dm15 Dm15 64.8371 -10_565 4_556 n
O2b2 Dm15 Hme12 27.5392 18_565 12_566 n
O2b2 Dm15 Hme12 113.4143 18_565 -10_565 n
O2b2 Dm15 Hme22 108.1633 18_565 12_566 n
O2b2 Dm15 Hme22 32.3033 18_565 -10_565 n
O2b2 Dm15 Dme12 27.5392 18_565 12_566 n
O2b2 Dm15 Dme12 113.4143 18_565 -10_565 n
O2b2 Dm15 Dme22 108.1633 18_565 12_566 n
O2b2 Dm15 Dme22 32.3033 18_565 -10_565 n
O2b2 Dm15 O4d 107.5131 18_565 2_555 n
O2b2 Dm15 O4d 74.3834 18_565 15_555 n
O2b2 Dm15 H6d 82.4509 18_565 13_555 n
O2b2 Dm15 Cm4 160.9135 18_565 1_555 n
O2b2 Dm15 Dm14 109.7753 18_565 4_556 n
O2b2 Dm15 Dm15 130.1328 18_565 4_556 n
Hme12 Dm15 Hme12 107.341 12_566 -10_565 n
Hme12 Dm15 Hme22 100.8654 12_566 12_566 n
Hme12 Dm15 Hme22 7.7501 12_566 -10_565 n
Hme12 Dm15 Dme12 0.0 12_566 12_566 n
Hme12 Dm15 Dme12 107.341 12_566 -10_565 n
Hme12 Dm15 Dme22 100.8654 12_566 12_566 n
Hme12 Dm15 Dme22 7.7501 12_566 -10_565 n
Hme12 Dm15 O4d 106.9089 12_566 2_555 n
Hme12 Dm15 O4d 81.9428 12_566 15_555 n
Hme12 Dm15 H6d 99.3097 12_566 13_555 n
Hme12 Dm15 Cm4 163.0862 12_566 1_555 n
Hme12 Dm15 Dm14 103.5696 12_566 4_556 n
Hme12 Dm15 Dm15 126.9619 12_566 4_556 n
Hme12 Dm15 Hme22 6.55 -10_565 12_566 n
Hme12 Dm15 Hme22 99.839 -10_565 -10_565 n
Hme12 Dm15 Dme12 107.341 -10_565 12_566 n
Hme12 Dm15 Dme12 0.0 -10_565 -10_565 n
Hme12 Dm15 Dme22 6.55 -10_565 12_566 n
Hme12 Dm15 Dme22 99.839 -10_565 -10_565 n
Hme12 Dm15 O4d 138.8646 -10_565 2_555 n
Hme12 Dm15 O4d 170.6746 -10_565 15_555 n
Hme12 Dm15 H6d 147.1204 -10_565 13_555 n
Hme12 Dm15 Cm4 80.719 -10_565 1_555 n
Hme12 Dm15 Dm14 134.0804 -10_565 4_556 n
Hme12 Dm15 Dm15 19.6208 -10_565 4_556 n
Hme22 Dm15 Hme22 93.334 12_566 -10_565 n
Hme22 Dm15 Dme12 100.8654 12_566 12_566 n
Hme22 Dm15 Dme12 6.55 12_566 -10_565 n
Hme22 Dm15 Dme22 0.0 12_566 12_566 n
Hme22 Dm15 Dme22 93.334 12_566 -10_565 n
Hme22 Dm15 O4d 143.3751 12_566 2_555 n
Hme22 Dm15 O4d 177.1896 12_566 15_555 n
Hme22 Dm15 H6d 152.7141 12_566 13_555 n
Hme22 Dm15 Cm4 86.7071 12_566 1_555 n
Hme22 Dm15 Dm14 137.2027 12_566 4_556 n
Hme22 Dm15 Dm15 26.1124 12_566 4_556 n
Hme22 Dm15 Dme12 7.7501 -10_565 12_566 n
Hme22 Dm15 Dme12 99.839 -10_565 -10_565 n
Hme22 Dm15 Dme22 93.334 -10_565 12_566 n
Hme22 Dm15 Dme22 0.0 -10_565 -10_565 n
Hme22 Dm15 O4d 112.952 -10_565 2_555 n
Hme22 Dm15 O4d 89.4691 -10_565 15_555 n
Hme22 Dm15 H6d 107.0332 -10_565 13_555 n
Hme22 Dm15 Cm4 162.9317 -10_565 1_555 n
Hme22 Dm15 Dm14 108.5503 -10_565 4_556 n
Hme22 Dm15 Dm15 119.4465 -10_565 4_556 n
Dme12 Dm15 Dme12 107.341 12_566 -10_565 n
Dme12 Dm15 Dme22 100.8654 12_566 12_566 n
Dme12 Dm15 Dme22 7.7501 12_566 -10_565 n
Dme12 Dm15 O4d 106.9089 12_566 2_555 n
Dme12 Dm15 O4d 81.9428 12_566 15_555 n
Dme12 Dm15 H6d 99.3097 12_566 13_555 n
Dme12 Dm15 Cm4 163.0862 12_566 1_555 n
Dme12 Dm15 Dm14 103.5696 12_566 4_556 n
Dme12 Dm15 Dm15 126.9619 12_566 4_556 n
Dme12 Dm15 Dme22 6.55 -10_565 12_566 n
Dme12 Dm15 Dme22 99.839 -10_565 -10_565 n
Dme12 Dm15 O4d 138.8646 -10_565 2_555 n
Dme12 Dm15 O4d 170.6746 -10_565 15_555 n
Dme12 Dm15 H6d 147.1204 -10_565 13_555 n
Dme12 Dm15 Cm4 80.719 -10_565 1_555 n
Dme12 Dm15 Dm14 134.0804 -10_565 4_556 n
Dme12 Dm15 Dm15 19.6208 -10_565 4_556 n
Dme22 Dm15 Dme22 93.334 12_566 -10_565 n
Dme22 Dm15 O4d 143.3751 12_566 2_555 n
Dme22 Dm15 O4d 177.1896 12_566 15_555 n
Dme22 Dm15 H6d 152.7141 12_566 13_555 n
Dme22 Dm15 Cm4 86.7071 12_566 1_555 n
Dme22 Dm15 Dm14 137.2027 12_566 4_556 n
Dme22 Dm15 Dm15 26.1124 12_566 4_556 n
Dme22 Dm15 O4d 112.952 -10_565 2_555 n
Dme22 Dm15 O4d 89.4691 -10_565 15_555 n
Dme22 Dm15 H6d 107.0332 -10_565 13_555 n
Dme22 Dm15 Cm4 162.9317 -10_565 1_555 n
Dme22 Dm15 Dm14 108.5503 -10_565 4_556 n
Dme22 Dm15 Dm15 119.4465 -10_565 4_556 n
O4d Dm15 O4d 34.4714 2_555 15_555 n
O4d Dm15 H6d 42.1108 2_555 13_555 n
O4d Dm15 Cm4 60.6373 2_555 1_555 n
O4d Dm15 Dm14 11.3715 2_555 4_556 n
O4d Dm15 Dm15 121.8798 2_555 4_556 n
O4d Dm15 H6d 25.3804 15_555 13_555 n
O4d Dm15 Cm4 90.5543 15_555 1_555 n
O4d Dm15 Dm14 41.186 15_555 4_556 n
O4d Dm15 Dm15 151.0838 15_555 4_556 n
H6d Dm15 Cm4 79.0584 13_555 1_555 n
H6d Dm15 Dm14 52.8912 13_555 4_556 n
H6d Dm15 Dm15 130.2472 13_555 4_556 n
Cm4 Dm15 Dm14 61.8628 1_555 4_556 n
Cm4 Dm15 Dm15 61.8639 1_555 4_556 n
Dm14 Dm15 Dm15 119.9864 4_556 4_556 n

loop_
_geom_bond_atom_site_label_1
_geom_bond_atom_site_label_2
_geom_bond_distance
_geom_bond_site_symmetry_2
_geom_bond_publ_flag
Fe1 Fe2 2.56067 1_555 n
Fe1 O2a 1.98621 3_555 n
Fe1 O2a 1.98621 24_566 n
Fe1 O2a 1.98621 -9_655 n
Fe1 O2a 1.98621 -13_666 n
Fe1 C62 2.28314 14_555 n
Fe1 C62 2.28314 17_655 n
Fe1 C62 2.28314 -2_666 n
Fe1 C62 2.28314 -5_566 n
Fe1 Hme12 2.11383 14_555 n
Fe1 Hme12 2.11383 17_655 n
Fe1 Hme12 2.11383 -2_666 n
Fe1 Hme12 2.11383 -5_566 n
Fe1 Hme22 2.10846 14_555 n
Fe1 Hme22 2.10846 17_655 n
Fe1 Hme22 2.10846 -2_666 n
Fe1 Hme22 2.10846 -5_566 n
Fe1 Hme32 2.29101 14_555 n
Fe1 Hme32 2.29101 17_655 n
Fe1 Hme32 2.29101 -2_666 n
Fe1 Hme32 2.29101 -5_566 n
Fe1 Dme12 2.11383 14_555 n
Fe1 Dme12 2.11383 17_655 n
Fe1 Dme12 2.11383 -2_666 n
Fe1 Dme12 2.11383 -5_566 n
Fe1 Dme22 2.10846 14_555 n
Fe1 Dme22 2.10846 17_655 n
Fe1 Dme22 2.10846 -2_666 n
Fe1 Dme22 2.10846 -5_566 n
Fe1 Dme32 2.29101 14_555 n
Fe1 Dme32 2.29101 17_655 n
Fe1 Dme32 2.29101 -2_666 n
Fe1 Dme32 2.29101 -5_566 n
Fe1 Cm4 2.12934 11_665 n
Fe1 Dm14 2.03968 11_665 n
Fe1 Dm14 2.03968 -7_565 n
Fe1 Dm15 2.03978 11_665 n
Fe1 Dm15 2.03978 23_665 n
Fe1 Dm15 2.03978 -7_565 n
Fe1 Dm15 2.03978 -19_565 n
Fe2 Fe1 2.56067 1_555 n
Fe2 O1a 2.00547 3_555 n
Fe2 O1a 2.00547 24_566 n
Fe2 O1a 2.00547 -9_655 n
Fe2 O1a 2.00547 -13_666 n
Fe2 N1a 2.27046 109_556 n
C1a C2a 1.45069 1_555 n
C1a O1a 1.29549 1_555 n
C1a O2a 1.30151 1_555 n
C2a C1a 1.45069 1_555 n
C2a C3 1.34814 1_555 n
C2a C3 1.36294 15_555 n
C2a C4a 1.34786 1_555 n
C3 C2a 1.34814 1_555 n
C3 C2a 1.36294 15_555 n
C3 C3 0.01707 15_555 n
C3 H1 1.08945 1_555 n
C3 H1 1.08963 15_555 n
C4a C2a 1.34786 1_555 n
C4a C5 1.34632 1_555 n
C4a C5 1.36114 15_555 n
C4a H2a 1.08923 1_555 n
C5 C4a 1.34632 1_555 n
C5 C4a 1.36114 15_555 n
C5 C5 0.01707 15_555 n
C5 C6 1.44856 1_555 n
C5 C6 1.44866 15_555 n
C5 Hme1 2.09611 1_555 n
C5 Hme1 2.08871 15_555 n
C5 Hme3 2.08153 1_555 n
C5 Dme1 2.09611 1_555 n
C5 Dme1 2.08871 15_555 n
C5 Dme3 2.08153 1_555 n
C6 C5 1.44856 1_555 n
C6 C5 1.44866 15_555 n
C6 C6 0.01707 15_555 n
C6 Hme1 1.09344 1_555 n
C6 Hme1 1.07918 15_555 n
C6 Hme3 1.08304 1_555 n
C6 Dme1 1.09344 1_555 n
C6 Dme1 1.07918 15_555 n
C6 Dme3 1.08304 1_555 n
O1a Fe2 2.00547 2_555 n
O1a C1a 1.29549 1_555 n
O2a Fe1 1.98621 2_555 n
O2a C1a 1.30151 1_555 n
O2a C62 2.1271 15_555 n
O2a C62 2.20159 18_565 n
O2a O2b2 1.95251 -10_565 n
O2a Hme12 1.72765 15_555 n
O2a Hme22 1.59658 18_565 n
O2a Hme32 1.7545 15_555 n
O2a Hme32 2.01753 18_565 n
O2a Dme12 1.72765 15_555 n
O2a Dme22 1.59658 18_565 n
O2a Dme32 1.7545 15_555 n
O2a Dme32 2.01753 18_565 n
H1 C3 1.08945 1_555 n
H1 C3 1.08963 15_555 n
H1 H1 0.02276 15_555 n
H1 H1d 1.82509 -5_566 n
H1 H1d 1.82061 -17_566 n
H1 H4d 1.92618 9_566 n
H1 H4d 1.92762 24_566 n
H2a C4a 1.08923 1_555 n
Hme1 C5 2.09611 1_555 n
Hme1 C5 2.08871 15_555 n
Hme1 C6 1.09344 1_555 n
Hme1 C6 1.07918 15_555 n
Hme1 Hme1 1.81523 15_555 n
Hme1 Hme3 1.73599 1_555 n
Hme1 Dme1 1.81523 15_555 n
Hme1 Dme3 1.73599 1_555 n
Hme3 C5 2.08153 1_555 n
Hme3 C5 2.08153 15_555 n
Hme3 C6 1.08304 1_555 n
Hme3 C6 1.08304 15_555 n
Hme3 Hme1 1.73599 1_555 n
Hme3 Hme1 1.73599 15_555 n
Hme3 Dme1 1.73599 1_555 n
Hme3 Dme1 1.73599 15_555 n
Dme1 C5 2.09611 1_555 n
Dme1 C5 2.08871 15_555 n
Dme1 C6 1.09344 1_555 n
Dme1 C6 1.07918 15_555 n
Dme1 Hme1 1.81523 15_555 n
Dme1 Hme3 1.73599 1_555 n
Dme1 Dme1 1.81523 15_555 n
Dme1 Dme3 1.73599 1_555 n
Dme3 C5 2.08153 1_555 n
Dme3 C5 2.08153 15_555 n
Dme3 C6 1.08304 1_555 n
Dme3 C6 1.08304 15_555 n
Dme3 Hme1 1.73599 1_555 n
Dme3 Hme1 1.73599 15_555 n
Dme3 Dme1 1.73599 1_555 n
Dme3 Dme1 1.73599 15_555 n
C1a2 C1a2 1.72418 15_555 n
C1a2 C1a2 1.47267 -10_565 n
C1a2 C2a2 1.51659 1_555 n
C1a2 C2a2 2.09051 15_555 n
C1a2 C2a2 1.56656 -10_565 n
C1a2 C2a2 2.18618 -20_556 n
C1a2 C32 2.04457 15_555 n
C1a2 C32 1.98576 18_565 n
C1a2 C4a2 2.01991 21_566 n
C1a2 C4a2 1.56257 -10_565 n
C1a2 C4a2 1.18391 -20_556 n
C1a2 C52 1.90263 21_566 n
C1a2 C52 1.94878 -20_556 n
C1a2 O1a2 1.19832 1_555 n
C1a2 O1a2 2.05739 -10_565 n
C1a2 O2a2 1.29746 1_555 n
C1a2 O2a2 1.76795 15_555 n
C1a2 O2a2 2.18554 -10_565 n
C1a2 H12 1.60883 15_555 n
C1a2 H12 1.52564 18_565 n
C1a2 H2a2 1.32378 -10_565 n
C1a2 H2a2 1.06041 -20_556 n
C1a2 Dm1 1.93973 15_555 n
C1a2 Dm1 1.92378 18_565 n
C1a2 Dm3 2.07499 18_565 n
C1b2 C1b2 1.55916 21_566 n
C1b2 C1b2 2.02795 -10_565 n
C1b2 C2b2 1.51438 1_555 n
C1b2 C2b2 2.0496 21_566 n
C1b2 C2b2 1.74939 -10_565 n
C1b2 C32 2.18015 21_566 n
C1b2 C4a2 2.12683 15_555 n
C1b2 C4b2 1.06721 18_565 n
C1b2 C4b2 1.22222 -10_565 n
C1b2 C52 1.61123 15_555 n
C1b2 C52 1.53339 18_565 n
C1b2 C62 2.01393 15_555 n
C1b2 C62 1.96055 18_565 n
C1b2 O1b2 1.19911 1_555 n
C1b2 O1b2 1.70085 21_566 n
C1b2 O2b2 1.30028 1_555 n
C1b2 H12 1.85196 21_566 n
C1b2 H12 1.94648 -20_556 n
C1b2 H2b2 0.89318 18_565 n
C1b2 H2b2 0.75306 -10_565 n
C1b2 Hme12 1.72153 18_565 n
C1b2 Hme22 1.78212 15_555 n
C1b2 Dme12 1.72153 18_565 n
C1b2 Dme22 1.78212 15_555 n
C1b2 C1d 1.90783 -11_556 n
C1b2 C1d 2.22152 -23_556 n
C1b2 C2d 2.10873 16_556 n
C1b2 C2d 1.80004 -8_556 n
C1b2 C3d 1.83938 4_556 n
C1b2 O4d 1.88051 4_556 n
C1b2 H1d 2.08778 -11_556 n
C1b2 H1d 1.80026 -23_556 n
C1b2 H2d 1.14365 -11_556 n
C1b2 H2d 1.8754 -23_556 n
C1b2 H4d 1.94862 16_556 n
C1b2 H4d 1.84814 -8_556 n
C1b2 H5d 1.52144 16_556 n
C1b2 H5d 1.65816 -8_556 n
C1b2 H6d 1.78573 -8_556 n
C1b2 H7d 1.45198 4_556 n
C1b2 H7d 1.22314 -20_556 n
C1b2 Dm15 1.79475 -20_556 n
C2a2 C1a2 1.51659 1_555 n
C2a2 C1a2 2.09051 15_555 n
C2a2 C1a2 2.18618 18_565 n
C2a2 C1a2 1.56656 -10_565 n
C2a2 C2a2 1.80262 4_556 n
C2a2 C2a2 1.80565 12_566 n
C2a2 C2a2 1.20067 15_555 n
C2a2 C2a2 1.27679 18_565 n
C2a2 C2a2 1.34862 21_566 n
C2a2 C2a2 0.10461 -10_565 n
C2a2 C2a2 1.27679 -20_556 n
C2a2 C2b2 1.43909 4_556 n
C2a2 C2b2 1.45277 12_566 n
C2a2 C2b2 1.9392 15_555 n
C2a2 C2b2 1.88147 18_565 n
C2a2 C2b2 2.05468 21_566 n
C2a2 C2b2 2.10767 -20_556 n
C2a2 C32 1.39917 1_555 n
C2a2 C32 1.29133 4_556 n
C2a2 C32 1.35589 12_566 n
C2a2 C32 0.65884 15_555 n
C2a2 C32 0.64594 18_565 n
C2a2 C32 1.83358 21_566 n
C2a2 C32 1.45896 -10_565 n
C2a2 C32 1.83817 -20_556 n
C2a2 C4a2 1.39574 1_555 n
C2a2 C4a2 2.22419 12_566 n
C2a2 C4a2 1.06519 21_566 n
C2a2 C4a2 1.29173 -10_565 n
C2a2 C4a2 0.97178 -20_556 n
C2a2 C4b2 2.01454 4_556 n
C2a2 C4b2 1.95106 12_566 n
C2a2 C4b2 1.87972 21_566 n
C2a2 C4b2 1.93685 -20_556 n
C2a2 C52 1.41152 21_566 n
C2a2 C52 1.41598 -20_556 n
C2a2 H12 2.08655 4_556 n
C2a2 H12 1.13916 15_555 n
C2a2 H12 1.131 18_565 n
C2a2 H2a2 2.04109 21_566 n
C2a2 H2a2 2.06231 -10_565 n
C2a2 H2a2 1.95342 -20_556 n
C2b2 C1b2 1.51438 1_555 n
C2b2 C1b2 2.0496 21_566 n
C2b2 C1b2 1.74939 -10_565 n
C2b2 C2a2 1.43909 4_556 n
C2b2 C2a2 1.45277 12_566 n
C2b2 C2a2 1.9392 15_555 n
C2b2 C2a2 2.10767 18_565 n
C2b2 C2a2 2.05468 21_566 n
C2b2 C2a2 1.88147 -20_556 n
C2b2 C2b2 2.10842 4_556 n
C2b2 C2b2 2.14208 12_566 n
C2b2 C2b2 1.75832 15_555 n
C2b2 C2b2 1.51468 18_565 n
C2b2 C2b2 1.22343 21_566 n
C2b2 C2b2 0.37823 -10_565 n
C2b2 C2b2 1.51468 -20_556 n
C2b2 C32 1.39921 1_555 n
C2b2 C32 1.51563 4_556 n
C2b2 C32 1.70734 12_566 n
C2b2 C32 2.04671 15_555 n
C2b2 C32 2.03178 18_565 n
C2b2 C32 0.82692 21_566 n
C2b2 C32 1.60489 -10_565 n
C2b2 C32 0.86294 -20_556 n
C2b2 C4a2 1.99594 4_556 n
C2b2 C4a2 1.72431 12_566 n
C2b2 C4a2 1.49509 15_555 n
C2b2 C4a2 1.70973 18_565 n
C2b2 C4b2 1.39977 1_555 n
C2b2 C4b2 1.24865 15_555 n
C2b2 C4b2 0.87795 18_565 n
C2b2 C4b2 1.02434 -10_565 n
C2b2 C52 2.15311 12_566 n
C2b2 C52 1.06494 15_555 n
C2b2 C52 1.04329 18_565 n
C2b2 C52 2.09317 -10_565 n
C2b2 H12 1.2337 21_566 n
C2b2 H12 1.26055 -20_556 n
C2b2 H2b2 1.88996 18_565 n
C2b2 H2b2 1.84145 -10_565 n
C32 C1a2 2.04457 15_555 n
C32 C1a2 1.98576 -20_556 n
C32 C1b2 2.18015 21_566 n
C32 C2a2 1.39917 1_555 n
C32 C2a2 1.29133 4_556 n
C32 C2a2 1.35589 12_566 n
C32 C2a2 0.65884 15_555 n
C32 C2a2 1.83817 18_565 n
C32 C2a2 1.83358 21_566 n
C32 C2a2 1.45896 -10_565 n
C32 C2a2 0.64594 -20_556 n
C32 C2b2 1.39921 1_555 n
C32 C2b2 1.51563 4_556 n
C32 C2b2 1.70734 12_566 n
C32 C2b2 2.04671 15_555 n
C32 C2b2 0.86294 18_565 n
C32 C2b2 0.82692 21_566 n
C32 C2b2 1.60489 -10_565 n
C32 C2b2 2.03178 -20_556 n
C32 C32 0.16095 4_556 n
C32 C32 1.64153 12_566 n
C32 C32 1.26895 15_555 n
C32 C32 1.16074 18_565 n
C32 C32 1.04134 21_566 n
C32 C32 1.63362 -10_565 n
C32 C32 1.16074 -20_556 n
C32 C4a2 1.09609 12_566 n
C32 C4a2 1.3526 15_555 n
C32 C4a2 2.19103 18_565 n
C32 C4a2 1.22234 -10_565 n
C32 C4a2 1.50317 -20_556 n
C32 C4b2 1.50778 12_566 n
C32 C4b2 1.47477 18_565 n
C32 C4b2 1.60069 21_566 n
C32 C4b2 1.39209 -10_565 n
C32 C52 1.19114 12_566 n
C32 C52 2.09747 15_555 n
C32 C52 2.04992 18_565 n
C32 C52 2.19869 21_566 n
C32 C52 1.18295 -10_565 n
C32 H12 1.08785 1_555 n
C32 H12 1.10086 4_556 n
C32 H12 1.96212 21_566 n
C32 H12 2.03449 -20_556 n
C4a2 C1a2 1.18391 18_565 n
C4a2 C1a2 2.01991 21_566 n
C4a2 C1a2 1.56257 -10_565 n
C4a2 C1b2 2.12683 15_555 n
C4a2 C2a2 1.39574 1_555 n
C4a2 C2a2 2.22419 12_566 n
C4a2 C2a2 0.97178 18_565 n
C4a2 C2a2 1.06519 21_566 n
C4a2 C2a2 1.29173 -10_565 n
C4a2 C2b2 1.99594 4_556 n
C4a2 C2b2 1.72431 12_566 n
C4a2 C2b2 1.49509 15_555 n
C4a2 C2b2 1.70973 -20_556 n
C4a2 C32 1.09609 12_566 n
C4a2 C32 1.3526 15_555 n
C4a2 C32 1.50317 18_565 n
C4a2 C32 1.22234 -10_565 n
C4a2 C32 2.19103 -20_556 n
C4a2 C4a2 1.81871 4_556 n
C4a2 C4a2 0.60318 21_566 n
C4a2 C4b2 1.43671 4_556 n
C4a2 C4b2 1.48372 -20_556 n
C4a2 C52 1.39642 1_555 n
C4a2 C52 1.31546 4_556 n
C4a2 C52 1.9174 21_566 n
C4a2 C52 1.83137 -20_556 n
C4a2 O1a2 1.76253 18_565 n
C4a2 O1a2 2.20853 -10_565 n
C4a2 H12 1.06785 12_566 n
C4a2 H12 1.63855 15_555 n
C4a2 H12 1.77704 18_565 n
C4a2 H12 1.20925 -10_565 n
C4a2 H2a2 1.08997 1_555 n
C4a2 H2a2 1.18647 21_566 n
C4b2 C1b2 1.22222 -10_565 n
C4b2 C1b2 1.06721 -20_556 n
C4b2 C2a2 2.01454 4_556 n
C4b2 C2a2 1.95106 12_566 n
C4b2 C2a2 1.93685 18_565 n
C4b2 C2a2 1.87972 21_566 n
C4b2 C2b2 1.39977 1_555 n
C4b2 C2b2 1.24865 15_555 n
C4b2 C2b2 1.02434 -10_565 n
C4b2 C2b2 0.87795 -20_556 n
C4b2 C32 1.50778 12_566 n
C4b2 C32 1.60069 21_566 n
C4b2 C32 1.39209 -10_565 n
C4b2 C32 1.47477 -20_556 n
C4b2 C4a2 1.43671 4_556 n
C4b2 C4a2 1.48372 18_565 n
C4b2 C4b2 2.08428 4_556 n
C4b2 C4b2 0.22762 15_555 n
C4b2 C52 1.39697 1_555 n
C4b2 C52 1.48429 4_556 n
C4b2 C52 1.6013 15_555 n
C4b2 C52 1.68956 18_565 n
C4b2 O1b2 1.9353 -10_565 n
C4b2 O1b2 1.87961 -20_556 n
C4b2 O2b2 2.12452 -10_565 n
C4b2 O2b2 1.98555 -20_556 n
C4b2 H12 1.68542 12_566 n
C4b2 H12 1.8656 21_566 n
C4b2 H12 1.57214 -10_565 n
C4b2 H12 1.7477 -20_556 n
C4b2 H2b2 1.08961 1_555 n
C4b2 H2b2 1.07405 15_555 n
C4b2 H2d 2.05717 -17_566 n
C4b2 H7d 1.88964 12_566 n
C4b2 H7d 1.91314 21_566 n
C52 C1a2 1.94878 18_565 n
C52 C1a2 1.90263 21_566 n
C52 C1b2 1.61123 15_555 n
C52 C1b2 1.53339 -20_556 n
C52 C2a2 1.41598 18_565 n
C52 C2a2 1.41152 21_566 n
C52 C2b2 2.15311 12_566 n
C52 C2b2 1.06494 15_555 n
C52 C2b2 2.09317 -10_565 n
C52 C2b2 1.04329 -20_556 n
C52 C32 1.19114 12_566 n
C52 C32 2.09747 15_555 n
C52 C32 2.19869 21_566 n
C52 C32 1.18295 -10_565 n
C52 C32 2.04992 -20_556 n
C52 C4a2 1.39642 1_555 n
C52 C4a2 1.31546 4_556 n
C52 C4a2 1.83137 18_565 n
C52 C4a2 1.9174 21_566 n
C52 C4b2 1.39697 1_555 n
C52 C4b2 1.48429 4_556 n
C52 C4b2 1.6013 15_555 n
C52 C4b2 1.68956 -20_556 n
C52 C52 0.12071 4_556 n
C52 C62 1.52105 1_555 n
C52 C62 1.5252 4_556 n
C52 O1a2 1.94831 18_565 n
C52 O1a2 1.88856 21_566 n
C52 O2b2 1.93454 15_555 n
C52 O2b2 1.84642 -20_556 n
C52 H12 0.4301 12_566 n
C52 H12 0.4045 -10_565 n
C52 H2a2 2.06203 4_556 n
C52 H2b2 2.06443 15_555 n
C52 Hme22 2.09835 4_556 n
C52 Dme22 2.09835 4_556 n
C62 Fe1 2.28314 8_665 n
C62 O2a 2.1271 15_555 n
C62 O2a 2.20159 -20_556 n
C62 C1b2 2.01393 15_555 n
C62 C1b2 1.96055 -20_556 n
C62 C52 1.52105 1_555 n
C62 C52 1.5252 4_556 n
C62 C62 0.10462 4_556 n
C62 O1a2 1.8116 18_565 n
C62 O1a2 1.75591 21_566 n
C62 O2b2 1.50747 15_555 n
C62 O2b2 1.40844 -20_556 n
C62 H12 1.67809 12_566 n
C62 H12 1.67257 -10_565 n
C62 Hme12 1.08585 1_555 n
C62 Hme12 1.16694 4_556 n
C62 Hme22 1.08951 1_555 n
C62 Hme22 1.00049 4_556 n
C62 Hme32 1.08876 1_555 n
C62 Hme32 1.10412 4_556 n
C62 Dme12 1.08585 1_555 n
C62 Dme12 1.16694 4_556 n
C62 Dme22 1.08951 1_555 n
C62 Dme22 1.00049 4_556 n
C62 Dme32 1.08876 1_555 n
C62 Dme32 1.10412 4_556 n
C62 O4d 2.19525 18_565 n
C62 O4d 2.12827 21_566 n
C62 Cm4 2.12424 12_566 n
C62 Dm15 1.26688 12_566 n
C62 Dm15 1.30782 -10_565 n
O1a2 C1a2 1.19832 1_555 n
O1a2 C1a2 2.05739 -10_565 n
O1a2 C4a2 2.20853 -10_565 n
O1a2 C4a2 1.76253 -20_556 n
O1a2 C52 1.88856 21_566 n
O1a2 C52 1.94831 -20_556 n
O1a2 C62 1.75591 21_566 n
O1a2 C62 1.8116 -20_556 n
O1a2 O1a2 1.89918 -10_565 n
O1a2 O2b2 1.83827 4_556 n
O1a2 H12 1.76935 15_555 n
O1a2 H12 1.67163 18_565 n
O1a2 H2a2 1.67084 -10_565 n
O1a2 H2a2 1.31239 -20_556 n
O1a2 Hme22 2.0385 -20_556 n
O1a2 Hme32 1.30241 21_566 n
O1a2 Hme32 1.51908 -20_556 n
O1a2 Dme22 2.0385 -20_556 n
O1a2 Dme32 1.30241 21_566 n
O1a2 Dme32 1.51908 -20_556 n
O1a2 Dm3 1.5686 18_565 n
O1b2 C1b2 1.19911 1_555 n
O1b2 C1b2 1.70085 21_566 n
O1b2 C4b2 1.87961 18_565 n
O1b2 C4b2 1.9353 -10_565 n
O1b2 O1b2 0.93322 21_566 n
O1b2 H2b2 1.23335 18_565 n
O1b2 H2b2 1.17605 -10_565 n
O1b2 C1d 1.74539 -11_556 n
O1b2 C1d 1.95492 -23_556 n
O1b2 C2d 1.58536 16_556 n
O1b2 C2d 1.33834 -8_556 n
O1b2 C3d 1.51498 4_556 n
O1b2 C3d 1.84239 -20_556 n
O1b2 O4d 2.00198 4_556 n
O1b2 H2d 0.74195 -11_556 n
O1b2 H2d 1.36849 -23_556 n
O1b2 H4d 2.02301 -8_556 n
O1b2 H5d 0.53973 16_556 n
O1b2 H5d 0.74264 -8_556 n
O1b2 H6d 1.52632 -8_556 n
O1b2 H7d 1.32887 4_556 n
O1b2 H7d 1.183 -20_556 n
O1b2 Dm13 2.05281 9_566 n
O2a2 C1a2 1.29746 1_555 n
O2a2 C1a2 1.76795 15_555 n
O2a2 C1a2 2.18554 -10_565 n
O2a2 O2a2 0.83648 15_555 n
O2a2 O2a2 2.10037 -10_565 n
O2a2 H2a2 1.9276 -10_565 n
O2a2 H2a2 1.8469 -20_556 n
O2a2 Dm1 1.45518 15_555 n
O2a2 Dm1 1.42466 18_565 n
O2b2 O2a 1.95251 -10_565 n
O2b2 C1b2 1.30028 1_555 n
O2b2 C4b2 1.98555 18_565 n
O2b2 C4b2 2.12452 -10_565 n
O2b2 C52 1.93454 15_555 n
O2b2 C52 1.84642 18_565 n
O2b2 C62 1.50747 15_555 n
O2b2 C62 1.40844 18_565 n
O2b2 O1a2 1.83827 4_556 n
O2b2 H12 2.01231 21_566 n
O2b2 H2b2 1.69547 18_565 n
O2b2 H2b2 1.5822 -10_565 n
O2b2 Hme12 0.863 18_565 n
O2b2 Hme22 0.81316 15_555 n
O2b2 Hme32 1.96273 18_565 n
O2b2 Dme12 0.863 18_565 n
O2b2 Dme22 0.81316 15_555 n
O2b2 Dme32 1.96273 18_565 n
O2b2 C1d 1.76334 -11_556 n
O2b2 C2d 1.98732 -8_556 n
O2b2 C3d 1.85004 4_556 n
O2b2 O4d 1.45737 4_556 n
O2b2 H1d 1.87386 -11_556 n
O2b2 H1d 1.30848 -23_556 n
O2b2 H2d 1.68675 -11_556 n
O2b2 H3d 1.64313 -11_556 n
O2b2 H4d 1.72038 16_556 n
O2b2 H4d 1.53156 -8_556 n
O2b2 H6d 1.81474 -8_556 n
O2b2 H7d 1.83958 4_556 n
O2b2 H7d 1.54879 -20_556 n
O2b2 Dm14 1.94667 9_566 n
O2b2 Dm15 1.35962 -20_556 n
H12 C1a2 1.60883 15_555 n
H12 C1a2 1.52564 -20_556 n
H12 C1b2 1.94648 18_565 n
H12 C1b2 1.85196 21_566 n
H12 C2a2 2.08655 4_556 n
H12 C2a2 1.13916 15_555 n
H12 C2a2 1.131 -20_556 n
H12 C2b2 1.26055 18_565 n
H12 C2b2 1.2337 21_566 n
H12 C32 1.08785 1_555 n
H12 C32 1.10086 4_556 n
H12 C32 2.03449 18_565 n
H12 C32 1.96212 21_566 n
H12 C4a2 1.06785 12_566 n
H12 C4a2 1.63855 15_555 n
H12 C4a2 1.20925 -10_565 n
H12 C4a2 1.77704 -20_556 n
H12 C4b2 1.68542 12_566 n
H12 C4b2 1.7477 18_565 n
H12 C4b2 1.8656 21_566 n
H12 C4b2 1.57214 -10_565 n
H12 C52 0.4301 12_566 n
H12 C52 0.4045 -10_565 n
H12 C62 1.67809 12_566 n
H12 C62 1.67257 -10_565 n
H12 O1a2 1.76935 15_555 n
H12 O1a2 1.67163 -20_556 n
H12 O2b2 2.01231 21_566 n
H12 H12 0.17704 4_556 n
H12 H2a2 1.81602 12_566 n
H2a2 C1a2 1.06041 18_565 n
H2a2 C1a2 1.32378 -10_565 n
H2a2 C2a2 1.95342 18_565 n
H2a2 C2a2 2.04109 21_566 n
H2a2 C2a2 2.06231 -10_565 n
H2a2 C4a2 1.08997 1_555 n
H2a2 C4a2 1.18647 21_566 n
H2a2 C52 2.06203 4_556 n
H2a2 O1a2 1.31239 18_565 n
H2a2 O1a2 1.67084 -10_565 n
H2a2 O2a2 1.8469 18_565 n
H2a2 O2a2 1.9276 -10_565 n
H2a2 H12 1.81602 12_566 n
H2a2 H2a2 0.36418 21_566 n
H2b2 C1b2 0.75306 -10_565 n
H2b2 C1b2 0.89318 -20_556 n
H2b2 C2b2 1.84145 -10_565 n
H2b2 C2b2 1.88996 -20_556 n
H2b2 C4b2 1.08961 1_555 n
H2b2 C4b2 1.07405 15_555 n
H2b2 C52 2.06443 15_555 n
H2b2 O1b2 1.17605 -10_565 n
H2b2 O1b2 1.23335 -20_556 n
H2b2 O2b2 1.5822 -10_565 n
H2b2 O2b2 1.69547 -20_556 n
H2b2 H2b2 0.14795 15_555 n
H2b2 C1d 1.64795 -5_566 n
H2b2 C1d 1.68483 -17_566 n
H2b2 C2d 1.55053 9_566 n
H2b2 C2d 1.58702 24_566 n
H2b2 C3d 1.6622 12_566 n
H2b2 C3d 1.71382 21_566 n
H2b2 H1d 1.56151 -5_566 n
H2b2 H1d 1.52716 -17_566 n
H2b2 H2d 1.13874 -5_566 n
H2b2 H2d 1.22733 -17_566 n
H2b2 H4d 1.47202 9_566 n
H2b2 H4d 1.48427 24_566 n
H2b2 H5d 1.27068 9_566 n
H2b2 H5d 1.25434 24_566 n
H2b2 H7d 0.86168 12_566 n
H2b2 H7d 0.82729 21_566 n
Hme12 Fe1 2.11383 8_665 n
Hme12 O2a 1.72765 15_555 n
Hme12 C1b2 1.72153 -20_556 n
Hme12 C62 1.08585 1_555 n
Hme12 C62 1.16694 4_556 n
Hme12 O2b2 0.863 -20_556 n
Hme12 Hme12 1.74629 4_556 n
Hme12 Hme22 1.77295 1_555 n
Hme12 Hme22 0.19397 4_556 n
Hme12 Hme32 1.77139 1_555 n
Hme12 Hme32 1.92353 4_556 n
Hme12 Dme12 1.74629 4_556 n
Hme12 Dme22 1.77295 1_555 n
Hme12 Dme22 0.19397 4_556 n
Hme12 Dme32 1.77139 1_555 n
Hme12 Dme32 1.92353 4_556 n
Hme12 C1d 2.06559 -17_566 n
Hme12 C3d 2.04184 21_566 n
Hme12 O4d 1.10262 21_566 n
Hme12 O4d 1.93696 -5_566 n
Hme12 H1d 1.84924 -5_566 n
Hme12 H2d 1.89205 -17_566 n
Hme12 H3d 1.60822 -17_566 n
Hme12 H6d 1.61153 24_566 n
Hme12 Cm4 1.66564 12_566 n
Hme12 Dm14 1.29694 -10_565 n
Hme12 Dm15 0.61431 12_566 n
Hme12 Dm15 1.46179 -10_565 n
Hme22 Fe1 2.10846 8_665 n
Hme22 O2a 1.59658 -20_556 n
Hme22 C1b2 1.78212 15_555 n
Hme22 C52 2.09835 4_556 n
Hme22 C62 1.08951 1_555 n
Hme22 C62 1.00049 4_556 n
Hme22 O1a2 2.0385 18_565 n
Hme22 O2b2 0.81316 15_555 n
Hme22 Hme12 1.77295 1_555 n
Hme22 Hme12 0.19397 4_556 n
Hme22 Hme22 1.77847 4_556 n
Hme22 Hme32 1.7734 1_555 n
Hme22 Hme32 1.60389 4_556 n
Hme22 Dme12 1.77295 1_555 n
Hme22 Dme12 0.19397 4_556 n
Hme22 Dme22 1.77847 4_556 n
Hme22 Dme32 1.7734 1_555 n
Hme22 Dme32 1.60389 4_556 n
Hme22 O4d 1.26956 18_565 n
Hme22 H1d 1.87766 -7_565 n
Hme22 H3d 1.68446 -19_565 n
Hme22 H6d 1.78821 -22_565 n
Hme22 Cm4 1.83235 12_566 n
Hme22 Dm14 1.46 12_566 n
Hme22 Dm15 1.55135 12_566 n
Hme22 Dm15 0.78409 -10_565 n
Hme32 Fe1 2.29101 8_665 n
Hme32 O2a 1.7545 15_555 n
Hme32 O2a 2.01753 -20_556 n
Hme32 C62 1.08876 1_555 n
Hme32 C62 1.10412 4_556 n
Hme32 O1a2 1.51908 18_565 n
Hme32 O1a2 1.30241 21_566 n
Hme32 O2b2 1.96273 -20_556 n
Hme32 Hme12 1.77139 1_555 n
Hme32 Hme12 1.92353 4_556 n
Hme32 Hme22 1.7734 1_555 n
Hme32 Hme22 1.60389 4_556 n
Hme32 Hme32 0.3219 4_556 n
Hme32 Dme12 1.77139 1_555 n
Hme32 Dme12 1.92353 4_556 n
Hme32 Dme22 1.7734 1_555 n
Hme32 Dme22 1.60389 4_556 n
Hme32 Dme32 0.3219 4_556 n
Hme32 Dm3 1.82384 12_566 n
Hme32 Dm3 1.73474 -10_565 n
Dme12 Fe1 2.11383 8_665 n
Dme12 O2a 1.72765 15_555 n
Dme12 C1b2 1.72153 -20_556 n
Dme12 C62 1.08585 1_555 n
Dme12 C62 1.16694 4_556 n
Dme12 O2b2 0.863 -20_556 n
Dme12 Hme12 1.74629 4_556 n
Dme12 Hme22 1.77295 1_555 n
Dme12 Hme22 0.19397 4_556 n
Dme12 Hme32 1.77139 1_555 n
Dme12 Hme32 1.92353 4_556 n
Dme12 Dme12 1.74629 4_556 n
Dme12 Dme22 1.77295 1_555 n
Dme12 Dme22 0.19397 4_556 n
Dme12 Dme32 1.77139 1_555 n
Dme12 Dme32 1.92353 4_556 n
Dme12 C1d 2.06559 -17_566 n
Dme12 C3d 2.04184 21_566 n
Dme12 O4d 1.10262 21_566 n
Dme12 O4d 1.93696 -5_566 n
Dme12 H1d 1.84924 -5_566 n
Dme12 H2d 1.89205 -17_566 n
Dme12 H3d 1.60822 -17_566 n
Dme12 H6d 1.61153 24_566 n
Dme12 Cm4 1.66564 12_566 n
Dme12 Dm14 1.29694 -10_565 n
Dme12 Dm15 0.61431 12_566 n
Dme12 Dm15 1.46179 -10_565 n
Dme22 Fe1 2.10846 8_665 n
Dme22 O2a 1.59658 -20_556 n
Dme22 C1b2 1.78212 15_555 n
Dme22 C52 2.09835 4_556 n
Dme22 C62 1.08951 1_555 n
Dme22 C62 1.00049 4_556 n
Dme22 O1a2 2.0385 18_565 n
Dme22 O2b2 0.81316 15_555 n
Dme22 Hme12 1.77295 1_555 n
Dme22 Hme12 0.19397 4_556 n
Dme22 Hme22 1.77847 4_556 n
Dme22 Hme32 1.7734 1_555 n
Dme22 Hme32 1.60389 4_556 n
Dme22 Dme12 1.77295 1_555 n
Dme22 Dme12 0.19397 4_556 n
Dme22 Dme22 1.77847 4_556 n
Dme22 Dme32 1.7734 1_555 n
Dme22 Dme32 1.60389 4_556 n
Dme22 O4d 1.26956 18_565 n
Dme22 H1d 1.87766 -7_565 n
Dme22 H3d 1.68446 -19_565 n
Dme22 H6d 1.78821 -22_565 n
Dme22 Cm4 1.83235 12_566 n
Dme22 Dm14 1.46 12_566 n
Dme22 Dm15 1.55135 12_566 n
Dme22 Dm15 0.78409 -10_565 n
Dme32 Fe1 2.29101 8_665 n
Dme32 O2a 1.7545 15_555 n
Dme32 O2a 2.01753 -20_556 n
Dme32 C62 1.08876 1_555 n
Dme32 C62 1.10412 4_556 n
Dme32 O1a2 1.51908 18_565 n
Dme32 O1a2 1.30241 21_566 n
Dme32 O2b2 1.96273 -20_556 n
Dme32 Hme12 1.77139 1_555 n
Dme32 Hme12 1.92353 4_556 n
Dme32 Hme22 1.7734 1_555 n
Dme32 Hme22 1.60389 4_556 n
Dme32 Hme32 0.3219 4_556 n
Dme32 Dme12 1.77139 1_555 n
Dme32 Dme12 1.92353 4_556 n
Dme32 Dme22 1.7734 1_555 n
Dme32 Dme22 1.60389 4_556 n
Dme32 Dme32 0.3219 4_556 n
Dme32 Dm3 1.82384 12_566 n
Dme32 Dm3 1.73474 -10_565 n
N1a Fe2 2.27046 207_655 n
N1a C6N2 1.39734 1_555 n
N1a C6N2 1.39734 19_656 n
N1a C7N1 1.39813 1_555 n
N1a C7N1 1.39813 19_656 n
N1a C7N1 1.39813 -10_565 n
N1a C7N1 1.39813 -14_666 n
C6N2 N1a 1.39734 1_555 n
C6N2 C6N2 1.51933 214_554 n
C6N2 D4N3 1.08687 1_555 n
C6N2 D4N3 1.08687 -10_565 n
C6N2 H4N3 1.08687 1_555 n
C6N2 H4N3 1.08687 -10_565 n
C6N2 C7N1 2.214 1_555 n
C6N2 C7N1 1.27693 19_656 n
C6N2 C7N1 2.214 -10_565 n
C6N2 C7N1 1.27693 -14_666 n
C6N2 C7N1 1.98467 210_655 n
C6N2 C7N1 1.98467 -201_564 n
C6N2 D5N3 1.38665 19_656 n
C6N2 D5N3 1.38665 -14_666 n
C6N2 H5N3 1.38665 19_656 n
C6N2 H5N3 1.38665 -14_666 n
D4N3 C6N2 1.08687 1_555 n
D4N3 D4N3 1.58534 -10_565 n
D4N3 H4N3 1.58534 -10_565 n
D4N3 C7N1 1.38592 19_656 n
D4N3 D5N3 0.58068 19_656 n
D4N3 H5N3 0.58068 19_656 n
H4N3 C6N2 1.08687 1_555 n
H4N3 D4N3 1.58534 -10_565 n
H4N3 H4N3 1.58534 -10_565 n
H4N3 C7N1 1.38592 19_656 n
H4N3 D5N3 0.58068 19_656 n
H4N3 H5N3 0.58068 19_656 n
C7N1 N1a 1.39813 1_555 n
C7N1 C6N2 2.214 1_555 n
C7N1 C6N2 1.27693 19_656 n
C7N1 C6N2 1.98467 210_655 n
C7N1 D4N3 1.38592 19_656 n
C7N1 H4N3 1.38592 19_656 n
C7N1 C7N1 1.28033 19_656 n
C7N1 C7N1 2.21303 -10_565 n
C7N1 C7N1 1.98686 210_655 n
C7N1 C7N1 1.51933 214_554 n
C7N1 D5N3 1.08596 1_555 n
C7N1 D5N4 1.08584 1_555 n
C7N1 D5N4 1.38643 19_656 n
C7N1 H5N3 1.08596 1_555 n
C7N1 H5N4 1.08584 1_555 n
C7N1 H5N4 1.38643 19_656 n
D5N3 C6N2 1.38665 19_656 n
D5N3 D4N3 0.58068 19_656 n
D5N3 H4N3 0.58068 19_656 n
D5N3 C7N1 1.08596 1_555 n
D5N3 D5N4 1.58645 1_555 n
D5N3 H5N4 1.58645 1_555 n
D5N4 C7N1 1.08584 1_555 n
D5N4 C7N1 1.38643 19_656 n
D5N4 D5N3 1.58645 1_555 n
D5N4 D5N4 0.58042 19_656 n
D5N4 H5N3 1.58645 1_555 n
D5N4 H5N4 0.58042 19_656 n
H5N3 C6N2 1.38665 19_656 n
H5N3 D4N3 0.58068 19_656 n
H5N3 H4N3 0.58068 19_656 n
H5N3 C7N1 1.08596 1_555 n
H5N3 D5N4 1.58645 1_555 n
H5N3 H5N4 1.58645 1_555 n
H5N4 C7N1 1.08584 1_555 n
H5N4 C7N1 1.38643 19_656 n
H5N4 D5N3 1.58645 1_555 n
H5N4 D5N4 0.58042 19_656 n
H5N4 H5N3 1.58645 1_555 n
H5N4 H5N4 0.58042 19_656 n
N1d C1d 1.44946 1_555 n
N1d C1d 1.44946 2_555 n
N1d C1d 1.44946 3_555 n
N1d C1d 1.44946 13_555 n
N1d C1d 1.44946 14_555 n
N1d C1d 1.44946 15_555 n
N1d C2d 1.44748 1_555 n
N1d C2d 1.44748 2_555 n
N1d C2d 1.44748 3_555 n
N1d C2d 1.44748 13_555 n
N1d C2d 1.44748 14_555 n
N1d C2d 1.44748 15_555 n
N1d C3d 1.44838 1_555 n
N1d C3d 1.44838 2_555 n
N1d C3d 1.44838 3_555 n
N1d C3d 1.44838 13_555 n
N1d C3d 1.44838 14_555 n
N1d C3d 1.44838 15_555 n
N1d H3d 1.96349 1_555 n
N1d H3d 1.96349 2_555 n
N1d H3d 1.96349 3_555 n
N1d H3d 1.96349 13_555 n
N1d H3d 1.96349 14_555 n
N1d H3d 1.96349 15_555 n
N1d H4d 1.9355 1_555 n
N1d H4d 1.9355 2_555 n
N1d H4d 1.9355 3_555 n
N1d H4d 1.9355 13_555 n
N1d H4d 1.9355 14_555 n
N1d H4d 1.9355 15_555 n
C1d C1b2 1.90783 6_565 n
C1d C1b2 2.22152 17_655 n
C1d O1b2 1.74539 6_565 n
C1d O1b2 1.95492 17_655 n
C1d O2b2 1.76334 6_565 n
C1d H2b2 1.64795 8_665 n
C1d H2b2 1.68483 23_665 n
C1d Hme12 2.06559 23_665 n
C1d Dme12 2.06559 23_665 n
C1d N1d 1.44946 1_555 n
C1d C1d 0.8308 13_555 n
C1d C1d 1.98594 15_555 n
C1d C2d 0.51632 2_555 n
C1d C2d 1.96474 14_555 n
C1d C2d 0.95369 15_555 n
C1d C3d 0.37029 3_555 n
C1d C3d 1.82316 13_555 n
C1d C3d 1.05627 14_555 n
C1d O4d 1.36617 3_555 n
C1d O4d 1.96925 13_555 n
C1d O4d 2.18708 14_555 n
C1d H1d 1.09068 1_555 n
C1d H1d 0.77065 13_555 n
C1d H2d 1.09079 1_555 n
C1d H2d 1.5385 13_555 n
C1d H3d 1.09368 1_555 n
C1d H3d 1.82305 13_555 n
C1d H3d 1.83155 15_555 n
C1d H4d 0.69321 2_555 n
C1d H4d 0.82694 15_555 n
C1d H5d 1.51984 2_555 n
C1d H5d 1.44162 15_555 n
C1d H6d 1.24629 2_555 n
C1d H6d 1.79604 14_555 n
C1d H6d 1.9958 15_555 n
C1d H7d 1.0088 3_555 n
C1d H7d 0.83155 14_555 n
C1d Dm14 2.02353 5_655 n
C2d C1b2 1.80004 5_655 n
C2d C1b2 2.10873 16_556 n
C2d O1b2 1.33834 5_655 n
C2d O1b2 1.58536 16_556 n
C2d O2b2 1.98732 5_655 n
C2d H2b2 1.55053 7_656 n
C2d H2b2 1.58702 22_656 n
C2d N1d 1.44748 1_555 n
C2d C1d 0.51632 3_555 n
C2d C1d 1.96474 14_555 n
C2d C1d 0.95369 15_555 n
C2d C2d 1.80954 13_555 n
C2d C2d 0.77389 14_555 n
C2d C3d 0.28249 2_555 n
C2d C3d 0.99568 13_555 n
C2d C3d 1.72729 15_555 n
C2d O4d 1.44863 2_555 n
C2d O4d 2.19445 13_555 n
C2d O4d 1.98277 15_555 n
C2d H1d 1.41491 3_555 n
C2d H1d 1.20295 15_555 n
C2d H2d 0.77508 3_555 n
C2d H2d 1.3028 15_555 n
C2d H3d 1.47605 3_555 n
C2d H3d 2.03603 14_555 n
C2d H3d 2.0397 15_555 n
C2d H4d 1.09448 1_555 n
C2d H4d 1.17782 14_555 n
C2d H5d 1.09194 1_555 n
C2d H5d 0.98821 14_555 n
C2d H6d 1.09092 1_555 n
C2d H6d 1.64744 13_555 n
C2d H6d 1.85839 14_555 n
C2d H7d 0.94548 2_555 n
C2d H7d 0.76816 13_555 n
C2d Dm14 2.08903 4_556 n
C3d C1b2 1.83938 4_556 n
C3d O1b2 1.51498 4_556 n
C3d O1b2 1.84239 18_565 n
C3d O2b2 1.85004 4_556 n
C3d H2b2 1.6622 12_566 n
C3d H2b2 1.71382 21_566 n
C3d Hme12 2.04184 21_566 n
C3d Dme12 2.04184 21_566 n
C3d N1d 1.44838 1_555 n
C3d C1d 0.37029 2_555 n
C3d C1d 1.82316 13_555 n
C3d C1d 1.05627 14_555 n
C3d C2d 0.28249 3_555 n
C3d C2d 0.99568 13_555 n
C3d C2d 1.72729 15_555 n
C3d C3d 1.60468 14_555 n
C3d C3d 1.17791 15_555 n
C3d O4d 1.22132 1_555 n
C3d O4d 1.7655 14_555 n
C3d H1d 1.41909 2_555 n
C3d H1d 1.08134 14_555 n
C3d H2d 0.85784 2_555 n
C3d H2d 1.55076 14_555 n
C3d H3d 1.19812 2_555 n
C3d H3d 1.78313 13_555 n
C3d H4d 1.02649 3_555 n
C3d H4d 1.15841 13_555 n
C3d H5d 1.35648 3_555 n
C3d H5d 1.22947 13_555 n
C3d H6d 0.95052 3_555 n
C3d H6d 2.08535 13_555 n
C3d H6d 1.50164 15_555 n
C3d H7d 1.10083 1_555 n
C3d H7d 0.86564 15_555 n
C3d Dm14 1.86131 6_565 n
C3d Dm15 2.08366 15_555 n
O4d C1b2 1.88051 4_556 n
O4d C62 2.12827 21_566 n
O4d C62 2.19525 -20_556 n
O4d O1b2 2.00198 4_556 n
O4d O2b2 1.45737 4_556 n
O4d Hme12 1.93696 8_665 n
O4d Hme12 1.10262 21_566 n
O4d Hme22 1.26956 -20_556 n
O4d Dme12 1.93696 8_665 n
O4d Dme12 1.10262 21_566 n
O4d Dme22 1.26956 -20_556 n
O4d C1d 1.36617 2_555 n
O4d C1d 1.96925 13_555 n
O4d C1d 2.18708 14_555 n
O4d C2d 1.44863 3_555 n
O4d C2d 2.19445 13_555 n
O4d C2d 1.98277 15_555 n
O4d C3d 1.22132 1_555 n
O4d C3d 1.7655 14_555 n
O4d O4d 1.01289 14_555 n
O4d H1d 1.57679 14_555 n
O4d H2d 1.3365 2_555 n
O4d H2d 2.05531 13_555 n
O4d H3d 0.98347 2_555 n
O4d H3d 1.43808 13_555 n
O4d H4d 1.73735 3_555 n
O4d H4d 1.96913 13_555 n
O4d H5d 2.03588 13_555 n
O4d H6d 0.64896 3_555 n
O4d H6d 1.1288 15_555 n
O4d H7d 2.02422 1_555 n
O4d H7d 1.64893 15_555 n
O4d Cm4 1.47432 3_555 n
O4d Dm13 1.84147 3_555 n
O4d Dm14 0.708 6_565 n
O4d Dm15 1.66695 3_555 n
O4d Dm15 1.00578 15_555 n
O4d Dm15 1.94955 18_565 n
H1d H1 1.82509 8_665 n
H1d H1 1.82061 23_665 n
H1d C1b2 2.08778 6_565 n
H1d C1b2 1.80026 17_655 n
H1d O2b2 1.87386 6_565 n
H1d O2b2 1.30848 17_655 n
H1d H2b2 1.56151 8_665 n
H1d H2b2 1.52716 23_665 n
H1d Hme12 1.84924 8_665 n
H1d Hme22 1.87766 -9_655 n
H1d Dme12 1.84924 8_665 n
H1d Dme22 1.87766 -9_655 n
H1d C1d 1.09068 1_555 n
H1d C1d 0.77065 13_555 n
H1d C2d 1.41491 2_555 n
H1d C2d 1.20295 15_555 n
H1d C3d 1.41909 3_555 n
H1d C3d 1.08134 14_555 n
H1d O4d 1.57679 14_555 n
H1d H1d 0.71699 13_555 n
H1d H2d 1.77804 1_555 n
H1d H2d 1.46476 13_555 n
H1d H3d 1.77814 1_555 n
H1d H3d 1.15145 13_555 n
H1d H4d 0.50143 2_555 n
H1d H4d 0.27567 15_555 n
H1d H5d 1.89667 2_555 n
H1d H5d 1.94866 15_555 n
H1d H6d 1.71124 15_555 n
H1d H7d 0.95474 3_555 n
H1d H7d 1.09226 14_555 n
H2d C1b2 1.14365 6_565 n
H2d C1b2 1.8754 17_655 n
H2d C4b2 2.05717 23_665 n
H2d O1b2 0.74195 6_565 n
H2d O1b2 1.36849 17_655 n
H2d O2b2 1.68675 6_565 n
H2d H2b2 1.13874 8_665 n
H2d H2b2 1.22733 23_665 n
H2d Hme12 1.89205 23_665 n
H2d Dme12 1.89205 23_665 n
H2d C1d 1.09079 1_555 n
H2d C1d 1.5385 13_555 n
H2d C2d 0.77508 2_555 n
H2d C2d 1.3028 15_555 n
H2d C3d 0.85784 3_555 n
H2d C3d 1.55076 14_555 n
H2d O4d 1.3365 3_555 n
H2d O4d 2.05531 13_555 n
H2d H1d 1.77804 1_555 n
H2d H1d 1.46476 13_555 n
H2d H2d 1.4169 13_555 n
H2d H3d 1.78561 1_555 n
H2d H4d 1.43782 2_555 n
H2d H4d 1.55371 15_555 n
H2d H5d 0.97182 2_555 n
H2d H5d 0.74119 15_555 n
H2d H6d 0.93452 2_555 n
H2d H6d 1.70308 14_555 n
H2d H7d 1.03927 3_555 n
H2d H7d 0.72371 14_555 n
H2d Dm15 1.82972 14_555 n
H3d O2b2 1.64313 6_565 n
H3d Hme12 1.60822 23_665 n
H3d Hme22 1.68446 -19_565 n
H3d Dme12 1.60822 23_665 n
H3d Dme22 1.68446 -19_565 n
H3d N1d 1.96349 1_555 n
H3d C1d 1.09368 1_555 n
H3d C1d 1.82305 13_555 n
H3d C1d 1.83155 15_555 n
H3d C2d 1.47605 2_555 n
H3d C2d 2.03603 14_555 n
H3d C2d 2.0397 15_555 n
H3d C3d 1.19812 3_555 n
H3d C3d 1.78313 13_555 n
H3d O4d 0.98347 3_555 n
H3d O4d 1.43808 13_555 n
H3d H1d 1.77814 1_555 n
H3d H1d 1.15145 13_555 n
H3d H2d 1.78561 1_555 n
H3d H3d 1.08686 15_555 n
H3d H4d 1.32191 2_555 n
H3d H4d 1.54078 15_555 n
H3d H6d 1.35551 2_555 n
H3d H6d 1.65914 14_555 n
H3d H7d 1.72125 14_555 n
H3d Dm14 1.39743 5_655 n
H3d Dm15 1.82046 14_555 n
H4d H1 1.92618 7_656 n
H4d H1 1.92762 22_656 n
H4d C1b2 1.84814 5_655 n
H4d C1b2 1.94862 16_556 n
H4d O1b2 2.02301 5_655 n
H4d O2b2 1.53156 5_655 n
H4d O2b2 1.72038 16_556 n
H4d H2b2 1.47202 7_656 n
H4d H2b2 1.48427 22_656 n
H4d N1d 1.9355 1_555 n
H4d C1d 0.69321 3_555 n
H4d C1d 0.82694 15_555 n
H4d C2d 1.09448 1_555 n
H4d C2d 1.17782 14_555 n
H4d C3d 1.02649 2_555 n
H4d C3d 1.15841 13_555 n
H4d O4d 1.73735 2_555 n
H4d O4d 1.96913 13_555 n
H4d H1d 0.50143 3_555 n
H4d H1d 0.27567 15_555 n
H4d H2d 1.43782 3_555 n
H4d H2d 1.55371 15_555 n
H4d H3d 1.32191 3_555 n
H4d H3d 1.54078 15_555 n
H4d H4d 0.24469 14_555 n
H4d H5d 1.78703 1_555 n
H4d H5d 1.76784 14_555 n
H4d H6d 1.77946 1_555 n
H4d H7d 0.90685 2_555 n
H4d H7d 0.85224 13_555 n
H5d C1b2 1.65816 5_655 n
H5d C1b2 1.52144 16_556 n
H5d O1b2 0.74264 5_655 n
H5d O1b2 0.53973 16_556 n
H5d H2b2 1.27068 7_656 n
H5d H2b2 1.25434 22_656 n
H5d C1d 1.51984 3_555 n
H5d C1d 1.44162 15_555 n
H5d C2d 1.09194 1_555 n
H5d C2d 0.98821 14_555 n
H5d C3d 1.35648 2_555 n
H5d C3d 1.22947 13_555 n
H5d O4d 2.03588 13_555 n
H5d H1d 1.89667 3_555 n
H5d H1d 1.94866 15_555 n
H5d H2d 0.97182 3_555 n
H5d H2d 0.74119 15_555 n
H5d H4d 1.78703 1_555 n
H5d H4d 1.76784 14_555 n
H5d H5d 0.27883 14_555 n
H5d H6d 1.77896 1_555 n
H5d H6d 1.5327 14_555 n
H5d H7d 0.98791 2_555 n
H5d H7d 1.04185 13_555 n
H6d C1b2 1.78573 5_655 n
H6d O1b2 1.52632 5_655 n
H6d O2b2 1.81474 5_655 n
H6d Hme12 1.61153 22_656 n
H6d Hme22 1.78821 -24_655 n
H6d Dme12 1.61153 22_656 n
H6d Dme22 1.78821 -24_655 n
H6d C1d 1.24629 3_555 n
H6d C1d 1.79604 14_555 n
H6d C1d 1.9958 15_555 n
H6d C2d 1.09092 1_555 n
H6d C2d 1.64744 13_555 n
H6d C2d 1.85839 14_555 n
H6d C3d 0.95052 2_555 n
H6d C3d 2.08535 13_555 n
H6d C3d 1.50164 15_555 n
H6d O4d 0.64896 2_555 n
H6d O4d 1.1288 15_555 n
H6d H1d 1.71124 15_555 n
H6d H2d 0.93452 3_555 n
H6d H2d 1.70308 14_555 n
H6d H3d 1.35551 3_555 n
H6d H3d 1.65914 14_555 n
H6d H4d 1.77946 1_555 n
H6d H5d 1.77896 1_555 n
H6d H5d 1.5327 14_555 n
H6d H6d 0.84218 13_555 n
H6d H7d 1.80158 2_555 n
H6d H7d 1.44821 13_555 n
H6d Cm4 1.58702 1_555 n
H6d Dm13 1.5368 1_555 n
H6d Dm14 1.12389 4_556 n
H6d Dm15 1.84714 1_555 n
H6d Dm15 1.39378 13_555 n
H7d C1b2 1.45198 4_556 n
H7d C1b2 1.22314 18_565 n
H7d C4b2 1.88964 12_566 n
H7d C4b2 1.91314 21_566 n
H7d O1b2 1.32887 4_556 n
H7d O1b2 1.183 18_565 n
H7d O2b2 1.83958 4_556 n
H7d O2b2 1.54879 18_565 n
H7d H2b2 0.86168 12_566 n
H7d H2b2 0.82729 21_566 n
H7d C1d 1.0088 2_555 n
H7d C1d 0.83155 14_555 n
H7d C2d 0.94548 3_555 n
H7d C2d 0.76816 13_555 n
H7d C3d 1.10083 1_555 n
H7d C3d 0.86564 15_555 n
H7d O4d 2.02422 1_555 n
H7d O4d 1.64893 15_555 n
H7d H1d 0.95474 2_555 n
H7d H1d 1.09226 14_555 n
H7d H2d 1.03927 2_555 n
H7d H2d 0.72371 14_555 n
H7d H3d 1.72125 14_555 n
H7d H4d 0.90685 3_555 n
H7d H4d 0.85224 13_555 n
H7d H5d 0.98791 3_555 n
H7d H5d 1.04185 13_555 n
H7d H6d 1.80158 3_555 n
H7d H6d 1.44821 13_555 n
H7d H7d 0.39264 15_555 n
Cm1 Dm1 1.0685 1_555 n
Cm1 Dm1 1.0685 4_556 n
Cm1 Dm2 1.06831 1_555 n
Cm1 Dm2 1.06831 4_556 n
Cm1 Dm3 1.06821 1_555 n
Cm1 Dm3 1.06821 4_556 n
Cm1 Dm4 1.06834 1_555 n
Cm1 Dm4 1.06834 4_556 n
Dm1 C1a2 1.93973 15_555 n
Dm1 C1a2 1.92378 -20_556 n
Dm1 O2a2 1.45518 15_555 n
Dm1 O2a2 1.42466 -20_556 n
Dm1 Cm1 1.0685 1_555 n
Dm1 Dm1 0.04185 4_556 n
Dm1 Dm2 1.74471 1_555 n
Dm1 Dm2 1.72022 4_556 n
Dm1 Dm3 1.74463 1_555 n
Dm1 Dm3 1.7564 4_556 n
Dm1 Dm4 1.74482 1_555 n
Dm1 Dm4 1.75679 4_556 n
Dm2 Cm1 1.06831 1_555 n
Dm2 Dm1 1.74471 1_555 n
Dm2 Dm1 1.72022 4_556 n
Dm2 Dm3 1.74442 1_555 n
Dm2 Dm3 1.02249 4_556 n
Dm2 Dm4 1.74456 1_555 n
Dm2 Dm4 1.00663 4_556 n
Dm3 C1a2 2.07499 -20_556 n
Dm3 O1a2 1.5686 -20_556 n
Dm3 Hme32 1.82384 12_566 n
Dm3 Hme32 1.73474 -10_565 n
Dm3 Dme32 1.82384 12_566 n
Dm3 Dme32 1.73474 -10_565 n
Dm3 Cm1 1.06821 1_555 n
Dm3 Dm1 1.74463 1_555 n
Dm3 Dm1 1.7564 4_556 n
Dm3 Dm2 1.74442 1_555 n
Dm3 Dm2 1.02249 4_556 n
Dm3 Dm3 0.985 4_556 n
Dm3 Dm4 1.74438 1_555 n
Dm4 Cm1 1.06834 1_555 n
Dm4 Dm1 1.74482 1_555 n
Dm4 Dm1 1.75679 4_556 n
Dm4 Dm2 1.74456 1_555 n
Dm4 Dm2 1.00663 4_556 n
Dm4 Dm3 1.74438 1_555 n
Dm4 Dm4 1.0011 4_556 n
Cm2 Dm5 1.06865 1_555 n
Cm2 Dm6 1.06865 1_555 n
Cm2 Dm7 1.06828 1_555 n
Cm2 Dm7 1.06828 13_555 n
Dm5 Cm2 1.06865 1_555 n
Dm5 Dm6 1.7451 1_555 n
Dm5 Dm7 1.74488 1_555 n
Dm5 Dm7 1.74488 13_555 n
Dm6 Cm2 1.06865 1_555 n
Dm6 Dm5 1.7451 1_555 n
Dm6 Dm7 1.74464 1_555 n
Dm6 Dm7 1.74464 13_555 n
Dm7 Cm2 1.06828 1_555 n
Dm7 Dm5 1.74488 1_555 n
Dm7 Dm6 1.74464 1_555 n
Dm7 Dm7 1.74467 13_555 n
Cm3 Dm9a 1.06978 1_555 n
Cm3 Dm9b 1.06281 1_555 n
Cm3 Dm12a 1.06901 1_555 n
Cm3 Dm12a 1.06901 2_555 n
Cm3 Dm12a 1.06901 3_555 n
Cm3 Dm12b 1.06978 1_555 n
Cm3 Dm12b 1.06978 2_555 n
Cm3 Dm12b 1.06978 3_555 n
Dm9a Cm3 1.06978 1_555 n
Dm9a Dm12a 1.74505 1_555 n
Dm9a Dm12a 1.74505 2_555 n
Dm9a Dm12a 1.74505 3_555 n
Dm9a Dm12b 1.23528 1_555 n
Dm9a Dm12b 1.23528 2_555 n
Dm9a Dm12b 1.23528 3_555 n
Dm9b Cm3 1.06281 1_555 n
Dm9b Dm12a 1.2326 1_555 n
Dm9b Dm12a 1.2326 2_555 n
Dm9b Dm12a 1.2326 3_555 n
Dm9b Dm12b 1.74126 1_555 n
Dm9b Dm12b 1.74126 2_555 n
Dm9b Dm12b 1.74126 3_555 n
Dm12a Cm3 1.06901 1_555 n
Dm12a Dm9a 1.74505 1_555 n
Dm12a Dm9b 1.2326 1_555 n
Dm12a Dm12a 1.74695 2_555 n
Dm12a Dm12a 1.74695 3_555 n
Dm12a Dm12b 0.71087 1_555 n
Dm12a Dm12b 1.88604 2_555 n
Dm12a Dm12b 1.88604 3_555 n
Dm12b Cm3 1.06978 1_555 n
Dm12b Dm9a 1.23528 1_555 n
Dm12b Dm9b 1.74126 1_555 n
Dm12b Dm12a 0.71087 1_555 n
Dm12b Dm12a 1.88604 2_555 n
Dm12b Dm12a 1.88604 3_555 n
Dm12b Dm12b 1.74695 2_555 n
Dm12b Dm12b 1.74695 3_555 n
Cm4 Fe1 2.12934 -6_656 n
Cm4 C62 2.12424 12_566 n
Cm4 C62 2.12424 22_656 n
Cm4 C62 2.12424 -10_565 n
Cm4 C62 2.12424 -24_655 n
Cm4 Hme12 1.66564 12_566 n
Cm4 Hme12 1.66564 22_656 n
Cm4 Hme12 1.66564 -10_565 n
Cm4 Hme12 1.66564 -24_655 n
Cm4 Hme22 1.83235 12_566 n
Cm4 Hme22 1.83235 22_656 n
Cm4 Hme22 1.83235 -10_565 n
Cm4 Hme22 1.83235 -24_655 n
Cm4 Dme12 1.66564 12_566 n
Cm4 Dme12 1.66564 22_656 n
Cm4 Dme12 1.66564 -10_565 n
Cm4 Dme12 1.66564 -24_655 n
Cm4 Dme22 1.83235 12_566 n
Cm4 Dme22 1.83235 22_656 n
Cm4 Dme22 1.83235 -10_565 n
Cm4 Dme22 1.83235 -24_655 n
Cm4 O4d 1.47432 2_555 n
Cm4 O4d 1.47432 15_555 n
Cm4 O4d 1.47432 -11_556 n
Cm4 O4d 1.47432 -20_556 n
Cm4 H6d 1.58702 1_555 n
Cm4 H6d 1.58702 4_556 n
Cm4 H6d 1.58702 13_555 n
Cm4 H6d 1.58702 16_556 n
Cm4 Dm13 1.06865 1_555 n
Cm4 Dm14 1.06808 1_555 n
Cm4 Dm14 1.06808 4_556 n
Cm4 Dm15 1.06828 1_555 n
Cm4 Dm15 1.06828 4_556 n
Cm4 Dm15 1.06828 13_555 n
Cm4 Dm15 1.06828 16_556 n
Dm13 O1b2 2.05281 5_655 n
Dm13 O1b2 2.05281 7_656 n
Dm13 O1b2 2.05281 18_565 n
Dm13 O1b2 2.05281 21_566 n
Dm13 O4d 1.84147 2_555 n
Dm13 O4d 1.84147 15_555 n
Dm13 O4d 1.84147 -11_556 n
Dm13 O4d 1.84147 -20_556 n
Dm13 H6d 1.5368 1_555 n
Dm13 H6d 1.5368 4_556 n
Dm13 H6d 1.5368 13_555 n
Dm13 H6d 1.5368 16_556 n
Dm13 Cm4 1.06865 1_555 n
Dm13 Dm14 1.7444 1_555 n
Dm13 Dm14 1.7444 4_556 n
Dm13 Dm15 1.74453 1_555 n
Dm13 Dm15 1.74453 4_556 n
Dm13 Dm15 1.74453 13_555 n
Dm13 Dm15 1.74453 16_556 n
Dm14 Fe1 2.03968 -6_656 n
Dm14 O2b2 1.94667 7_656 n
Dm14 O2b2 1.94667 21_566 n
Dm14 Hme12 1.29694 -10_565 n
Dm14 Hme12 1.29694 -24_655 n
Dm14 Hme22 1.46 12_566 n
Dm14 Hme22 1.46 22_656 n
Dm14 Dme12 1.29694 -10_565 n
Dm14 Dme12 1.29694 -24_655 n
Dm14 Dme22 1.46 12_566 n
Dm14 Dme22 1.46 22_656 n
Dm14 C1d 2.02353 -8_556 n
Dm14 C1d 2.02353 -23_556 n
Dm14 C2d 2.08903 4_556 n
Dm14 C2d 2.08903 16_556 n
Dm14 C3d 1.86131 -11_556 n
Dm14 C3d 1.86131 -20_556 n
Dm14 O4d 0.708 -11_556 n
Dm14 O4d 0.708 -20_556 n
Dm14 H3d 1.39743 -8_556 n
Dm14 H3d 1.39743 -23_556 n
Dm14 H6d 1.12389 4_556 n
Dm14 H6d 1.12389 16_556 n
Dm14 Cm4 1.06808 1_555 n
Dm14 Dm13 1.7444 1_555 n
Dm14 Dm15 1.74464 1_555 n
Dm14 Dm15 1.00714 4_556 n
Dm14 Dm15 1.74464 13_555 n
Dm14 Dm15 1.00714 16_556 n
Dm15 Fe1 2.03978 -6_656 n
Dm15 C1b2 1.79475 18_565 n
Dm15 C62 1.26688 12_566 n
Dm15 C62 1.30782 -10_565 n
Dm15 O2b2 1.35962 18_565 n
Dm15 Hme12 0.61431 12_566 n
Dm15 Hme12 1.46179 -10_565 n
Dm15 Hme22 1.55135 12_566 n
Dm15 Hme22 0.78409 -10_565 n
Dm15 Dme12 0.61431 12_566 n
Dm15 Dme12 1.46179 -10_565 n
Dm15 Dme22 1.55135 12_566 n
Dm15 Dme22 0.78409 -10_565 n
Dm15 C3d 2.08366 15_555 n
Dm15 O4d 1.66695 2_555 n
Dm15 O4d 1.00578 15_555 n
Dm15 O4d 1.94955 -20_556 n
Dm15 H2d 1.82972 14_555 n
Dm15 H3d 1.82046 14_555 n
Dm15 H6d 1.84714 1_555 n
Dm15 H6d 1.39378 13_555 n
Dm15 Cm4 1.06828 1_555 n
Dm15 Dm13 1.74453 1_555 n
Dm15 Dm14 1.74464 1_555 n
Dm15 Dm14 1.00714 4_556 n
Dm15 Dm15 1.00754 4_556 n
Dm15 Dm15 1.74467 13_555 n
